data_2103538
loop_
_publ_author_name
'Pavlovska, A.'
'Werner, S.'
'Maximov, B.'
'Mill, B.'

_publ_section_title
;
 Pressure-induced phase transitions of piezoelectric single crystals
 from the langasite family: La~3~Nb~0.5~Ga~5.5~O~14~ and
 La~3~Ta~0.5~Ga~5.5~O~14~
;
_journal_issue 6
_journal_name_full 'Acta Crystallographica Section B'
_journal_page_first 939
_journal_page_last 947
_journal_paper_doi 10.1107/S0108768102010273
_journal_volume 58
_journal_year 2002
_chemical_formula_sum 'Ga5.5 La3 Nb0.5 O14'
_chemical_formula_weight 1070.65
_chemical_name_systematic ?
_space_group_IT_number 150
_symmetry_space_group_name_Hall 'P 3 2"'
_symmetry_space_group_name_H-M 'P 3 2 1'
_atom_sites_solution_hydrogens geom
_atom_sites_solution_primary direct
_atom_sites_solution_secondary difmap
_audit_creation_method SHELXL-97
_cell_angle_alpha 90.00
_cell_angle_beta 90.00
_cell_angle_gamma 120.00
_cell_formula_units_Z 1
_cell_length_a 8.084
_cell_length_b 8.084
_cell_length_c 5.069
_cell_measurement_temperature 293(2)
_cell_volume 286.9
_computing_structure_refinement 'SHELXL-97 (Sheldrick, 1997)'
_computing_structure_solution 'SHELXS-97 (Sheldrick, 1990)'
_diffrn_ambient_pressure 6.8E+6
_diffrn_ambient_temperature 293(2)
_diffrn_measured_fraction_theta_full 0.569
_diffrn_measured_fraction_theta_max 0.569
_diffrn_radiation_monochromator graphite
_diffrn_radiation_source 'fine-focus sealed tube'
_diffrn_radiation_type MoK\a
_diffrn_radiation_wavelength 0.71070
_diffrn_reflns_av_R_equivalents 0.0424
_diffrn_reflns_av_sigmaI/netI 0.0299
_diffrn_reflns_limit_h_max 12
_diffrn_reflns_limit_h_min -12
_diffrn_reflns_limit_k_max 11
_diffrn_reflns_limit_k_min -11
_diffrn_reflns_limit_l_max 4
_diffrn_reflns_limit_l_min -4
_diffrn_reflns_number 1608
_diffrn_reflns_theta_full 32.00
_diffrn_reflns_theta_max 32.00
_diffrn_reflns_theta_min 2.91
_exptl_absorpt_coefficient_mu 24.163
_exptl_crystal_density_diffrn 6.197
_exptl_crystal_density_method 'not measured'
_exptl_crystal_F_000 474
_refine_diff_density_max 1.263
_refine_diff_density_min -1.036
_refine_diff_density_rms 0.283
_refine_ls_abs_structure_details 'Flack H D (1983), Acta Cryst. A39, 876-881'
_refine_ls_abs_structure_Flack 0.01(7)
_refine_ls_extinction_coef 0.108(9)
_refine_ls_extinction_expression Fc^*^=kFc[1+0.001xFc^2^\l^3^/sin(2\q)]^-1/4^
_refine_ls_extinction_method SHELXL
_refine_ls_goodness_of_fit_ref 1.003
_refine_ls_hydrogen_treatment mixed
_refine_ls_matrix_type full
_refine_ls_number_parameters 39
_refine_ls_number_reflns 408
_refine_ls_number_restraints 0
_refine_ls_restrained_S_all 1.003
_refine_ls_R_factor_all 0.0311
_refine_ls_R_factor_gt 0.0308
_refine_ls_shift/su_max 0.000
_refine_ls_shift/su_mean 0.000
_refine_ls_structure_factor_coef Fsqd
_refine_ls_weighting_details 'calc w=1/[\s^2^(Fo^2^)+(0.0750P)^2^+0.0000P] where P=(Fo^2^+2Fc^2^)/3'
_refine_ls_weighting_scheme calc
_refine_ls_wR_factor_gt 0.0796
_refine_ls_wR_factor_ref 0.0800
_reflns_number_gt 405
_reflns_number_total 408
_reflns_threshold_expression >2sigma(I)
_cod_data_source_file sn0021-6.8cad4.cif
_cod_data_source_block 6.8cad4
_cod_depositor_comments
;
The _diffrn_ambient_pressure was taken from the original data block
header, after comparison with the paper text and supplementary
material.

Saulius Gra\<zulis
;
_cod_original_formula_sum 'Ga5.50 La3 Nb0.50 O14'
_cod_database_code 2103538

loop_
_symmetry_equiv_pos_as_xyz
'x, y, z'
'y, x, -z'
'-y, x-y, z'
'-x+y, -x, z'
'-x, -x+y, -z'
'x-y, -y, -z'

loop_
_atom_site_label
_atom_site_type_symbol
_atom_site_fract_x
_atom_site_fract_y
_atom_site_fract_z
_atom_site_U_iso_or_equiv
_atom_site_adp_type
_atom_site_occupancy
_atom_site_symmetry_multiplicity
_atom_site_calc_flag
_atom_site_refinement_flags
La La -0.42868(8) 0.0000 0.0000 0.0238(3) Uani 1 2 d S
Ga1 Ga 0.0000 0.0000 0.0000 0.0232(7) Uani 0.50 6 d SP
Ga2 Ga -0.6667 -0.3333 0.4709(6) 0.0220(6) Uani 1 3 d S
Ga3 Ga -0.76526(18) 0.0000 -0.5000 0.0253(5) Uani 1 2 d S
Nb Nb 0.0000 0.0000 0.0000 0.0232(7) Uani 0.50 6 d SP
O1 O -0.3333 0.3333 0.184(4) 0.031(4) Uani 1 3 d S
O2 O -0.4574(10) -0.3072(12) 0.308(3) 0.034(3) Uani 1 1 d .
O3 O -0.7820(11) 0.1458(9) 0.241(3) 0.035(3) Uani 1 1 d .

loop_
_atom_site_aniso_label
_atom_site_aniso_U_11
_atom_site_aniso_U_22
_atom_site_aniso_U_33
_atom_site_aniso_U_23
_atom_site_aniso_U_13
_atom_site_aniso_U_12
La 0.0219(3) 0.0189(3) 0.0297(8) -0.0009(3) -0.00045(15) 0.00944(17)
Ga1 0.0229(7) 0.0229(7) 0.024(3) 0.000 0.000 0.0115(3)
Ga2 0.0218(5) 0.0218(5) 0.022(2) 0.000 0.000 0.0109(3)
Ga3 0.0208(5) 0.0231(6) 0.0327(18) 0.0050(5) 0.0025(3) 0.0115(3)
Nb 0.0229(7) 0.0229(7) 0.024(3) 0.000 0.000 0.0115(3)
O1 0.032(4) 0.032(4) 0.030(16) 0.000 0.000 0.016(2)
O2 0.019(3) 0.046(4) 0.036(10) -0.024(5) -0.007(3) 0.016(3)
O3 0.030(3) 0.021(3) 0.044(11) 0.008(3) -0.013(4) 0.006(3)

loop_
_atom_type_symbol
_atom_type_description
_atom_type_scat_dispersion_real
_atom_type_scat_dispersion_imag
_atom_type_scat_source
La La -0.2871 2.4523 'International Tables Vol C Tables 4.2.6.8 and 6.1.1.4'
Nb Nb -2.0727 0.6215 'International Tables Vol C Tables 4.2.6.8 and 6.1.1.4'
Ga Ga 0.2307 1.6083 'International Tables Vol C Tables 4.2.6.8 and 6.1.1.4'
O O 0.0106 0.0060 'International Tables Vol C Tables 4.2.6.8 and 6.1.1.4'

loop_
_geom_angle_atom_site_label_1
_geom_angle_atom_site_label_2
_geom_angle_atom_site_label_3
_geom_angle
_geom_angle_site_symmetry_1
_geom_angle_site_symmetry_3
O3 La O3 67.0(5) 3_565 5_445
O3 La O2 106.8(4) 3_565 3_455
O3 La O2 139.7(3) 5_445 3_455
O3 La O2 139.7(3) 3_565 5_455
O3 La O2 106.8(4) 5_445 5_455
O2 La O2 101.8(5) 3_455 5_455
O3 La O1 124.2(2) 3_565 2_455
O3 La O1 79.1(3) 5_445 2_455
O2 La O1 72.5(5) 3_455 2_455
O2 La O1 91.0(4) 5_455 2_455
O3 La O1 79.1(3) 3_565 .
O3 La O1 124.2(2) 5_445 .
O2 La O1 91.0(4) 3_455 .
O2 La O1 72.5(5) 5_455 .
O1 La O1 154.17(9) 2_455 .
O3 La O2 65.4(3) 3_565 .
O3 La O2 79.9(3) 5_445 .
O2 La O2 62.8(3) 3_455 .
O2 La O2 154.89(12) 5_455 .
O1 La O2 66.0(4) 2_455 .
O1 La O2 124.4(5) . .
O3 La O2 79.9(3) 3_565 6
O3 La O2 65.4(3) 5_445 6
O2 La O2 154.89(12) 3_455 6
O2 La O2 62.8(3) 5_455 6
O1 La O2 124.4(5) 2_455 6
O1 La O2 66.0(4) . 6
O2 La O2 138.4(3) . 6
O3 La Ga2 85.9(3) 3_565 .
O3 La Ga2 110.9(3) 5_445 .
O2 La Ga2 30.71(18) 3_455 .
O2 La Ga2 130.2(2) 5_455 .
O1 La Ga2 66.0(5) 2_455 .
O1 La Ga2 109.3(4) . .
O2 La Ga2 32.05(17) . .
O2 La Ga2 165.6(2) 6 .
O3 La Ga2 110.9(3) 3_565 2_565
O3 La Ga2 85.9(3) 5_445 2_565
O2 La Ga2 130.2(2) 3_455 2_565
O2 La Ga2 30.71(18) 5_455 2_565
O1 La Ga2 109.3(4) 2_455 2_565
O1 La Ga2 66.0(5) . 2_565
O2 La Ga2 165.6(2) . 2_565
O2 La Ga2 32.05(17) 6 2_565
Ga2 La Ga2 160.40(3) . 2_565
O3 La Ga1 33.5(2) 3_565 .
O3 La Ga1 33.5(2) 5_445 .
O2 La Ga1 129.1(2) 3_455 .
O2 La Ga1 129.1(2) 5_455 .
O1 La Ga1 102.92(4) 2_455 .
O1 La Ga1 102.92(4) . .
O2 La Ga1 69.20(15) . .
O2 La Ga1 69.20(15) 6 .
Ga2 La Ga1 99.800(13) . .
Ga2 La Ga1 99.800(13) 2_565 .
O3 La Nb 33.5(2) 3_565 .
O3 La Nb 33.5(2) 5_445 .
O2 La Nb 129.1(2) 3_455 .
O2 La Nb 129.1(2) 5_455 .
O1 La Nb 102.92(4) 2_455 .
O1 La Nb 102.92(4) . .
O2 La Nb 69.20(15) . .
O2 La Nb 69.20(15) 6 .
Ga2 La Nb 99.800(13) . .
Ga2 La Nb 99.800(13) 2_565 .
Ga1 La Nb 0.0 . .
O3 Ga1 O3 107.2(6) 4_445 5_445
O3 Ga1 O3 85.9(5) 4_445 1_655
O3 Ga1 O3 162.7(4) 5_445 1_655
O3 Ga1 O3 162.7(4) 4_445 2_565
O3 Ga1 O3 85.9(5) 5_445 2_565
O3 Ga1 O3 83.9(6) 1_655 2_565
O3 Ga1 O3 83.9(6) 4_445 6_655
O3 Ga1 O3 85.9(5) 5_445 6_655
O3 Ga1 O3 107.2(6) 1_655 6_655
O3 Ga1 O3 85.9(5) 2_565 6_655
O3 Ga1 O3 85.9(5) 4_445 3_565
O3 Ga1 O3 83.9(6) 5_445 3_565
O3 Ga1 O3 85.9(5) 1_655 3_565
O3 Ga1 O3 107.2(6) 2_565 3_565
O3 Ga1 O3 162.7(4) 6_655 3_565
O3 Ga1 La 41.9(3) 4_445 2
O3 Ga1 La 98.7(2) 5_445 2
O3 Ga1 La 98.7(2) 1_655 2
O3 Ga1 La 126.4(3) 2_565 2
O3 Ga1 La 41.9(3) 6_655 2
O3 Ga1 La 126.4(3) 3_565 2
O3 Ga1 La 98.7(2) 4_445 .
O3 Ga1 La 41.9(3) 5_445 .
O3 Ga1 La 126.4(3) 1_655 .
O3 Ga1 La 98.7(2) 2_565 .
O3 Ga1 La 126.4(3) 6_655 .
O3 Ga1 La 41.9(3) 3_565 .
La Ga1 La 120.0 2 .
O3 Ga1 La 126.4(3) 4_445 4
O3 Ga1 La 126.4(3) 5_445 4
O3 Ga1 La 41.9(3) 1_655 4
O3 Ga1 La 41.9(3) 2_565 4
O3 Ga1 La 98.7(2) 6_655 4
O3 Ga1 La 98.7(2) 3_565 4
La Ga1 La 120.0 2 4
La Ga1 La 120.0 . 4
O3 Ga1 O2 67.0(4) 4_445 2
O3 Ga1 O2 51.5(3) 5_445 2
O3 Ga1 O2 145.8(3) 1_655 2
O3 Ga1 O2 116.3(4) 2_565 2
O3 Ga1 O2 51.7(3) 6_655 2
O3 Ga1 O2 111.2(2) 3_565 2
La Ga1 O2 47.26(15) 2 2
La Ga1 O2 79.90(12) . 2
La Ga1 O2 148.67(16) 4 2
O3 Ga1 O2 51.7(3) 4_445 3
O3 Ga1 O2 145.8(3) 5_445 3
O3 Ga1 O2 51.5(3) 1_655 3
O3 Ga1 O2 111.2(2) 2_565 3
O3 Ga1 O2 67.0(4) 6_655 3
O3 Ga1 O2 116.3(4) 3_565 3
La Ga1 O2 47.26(15) 2 3
La Ga1 O2 148.67(15) . 3
La Ga1 O2 79.90(12) 4 3
O2 Ga1 O2 94.5(3) 2 3
O3 Ga1 O2 111.2(2) 4_445 5
O3 Ga1 O2 116.3(4) 5_445 5
O3 Ga1 O2 67.0(4) 1_655 5
O3 Ga1 O2 51.7(3) 2_565 5
O3 Ga1 O2 51.5(3) 6_655 5
O3 Ga1 O2 145.8(3) 3_565 5
La Ga1 O2 79.90(12) 2 5
La Ga1 O2 148.67(16) . 5
La Ga1 O2 47.26(15) 4 5
O2 Ga1 O2 102.8(2) 2 5
O2 Ga1 O2 62.7(3) 3 5
O2 Ga2 O2 100.5(5) 4_445 .
O2 Ga2 O2 100.5(5) 4_445 3_455
O2 Ga2 O2 100.5(5) . 3_455
O2 Ga2 O1 117.4(4) 4_445 2_456
O2 Ga2 O1 117.4(4) . 2_456
O2 Ga2 O1 117.4(4) 3_455 2_456
O2 Ga2 O1 62.6(4) 4_445 2_455
O2 Ga2 O1 62.6(4) . 2_455
O2 Ga2 O1 62.6(4) 3_455 2_455
O1 Ga2 O1 180.0 2_456 2_455
O2 Ga2 La 57.0(4) 4_445 4_445
O2 Ga2 La 43.5(3) . 4_445
O2 Ga2 La 107.3(4) 3_455 4_445
O1 Ga2 La 134.80(3) 2_456 4_445
O1 Ga2 La 45.20(4) 2_455 4_445
O2 Ga2 La 43.5(3) 4_445 2_455
O2 Ga2 La 107.3(4) . 2_455
O2 Ga2 La 57.0(4) 3_455 2_455
O1 Ga2 La 134.80(3) 2_456 2_455
O1 Ga2 La 45.20(3) 2_455 2_455
La Ga2 La 75.83(5) 4_445 2_455
O2 Ga2 La 107.3(4) 4_445 .
O2 Ga2 La 57.0(4) . .
O2 Ga2 La 43.5(3) 3_455 .
O1 Ga2 La 134.80(4) 2_456 .
O1 Ga2 La 45.20(3) 2_455 .
La Ga2 La 75.83(5) 4_445 .
La Ga2 La 75.83(5) 2_455 .
O2 Ga2 O3 102.1(4) 4_445 6_556
O2 Ga2 O3 152.0(3) . 6_556
O2 Ga2 O3 59.2(4) 3_455 6_556
O1 Ga2 O3 65.1(2) 2_456 6_556
O1 Ga2 O3 114.9(2) 2_455 6_556
La Ga2 O3 154.7(2) 4_445 6_556
La Ga2 O3 78.9(2) 2_455 6_556
La Ga2 O3 100.17(15) . 6_556
O2 Ga2 O3 59.2(4) 4_445 2_456
O2 Ga2 O3 102.1(4) . 2_456
O2 Ga2 O3 152.0(3) 3_455 2_456
O1 Ga2 O3 65.1(2) 2_456 2_456
O1 Ga2 O3 114.9(2) 2_455 2_456
La Ga2 O3 78.9(2) 4_445 2_456
La Ga2 O3 100.17(15) 2_455 2_456
La Ga2 O3 154.7(2) . 2_456
O3 Ga2 O3 103.6(3) 6_556 2_456
O2 Ga2 O3 152.0(3) 4_445 5_446
O2 Ga2 O3 59.2(4) . 5_446
O2 Ga2 O3 102.1(3) 3_455 5_446
O1 Ga2 O3 65.1(2) 2_456 5_446
O1 Ga2 O3 114.9(2) 2_455 5_446
La Ga2 O3 100.17(15) 4_445 5_446
La Ga2 O3 154.7(2) 2_455 5_446
La Ga2 O3 78.9(2) . 5_446
O3 Ga2 O3 103.6(3) 6_556 5_446
O3 Ga2 O3 103.6(3) 2_456 5_446
O2 Ga2 La 97.8(3) 4_445 4_446
O2 Ga2 La 88.0(4) . 4_446
O2 Ga2 La 157.9(4) 3_455 4_446
O1 Ga2 La 41.87(3) 2_456 4_446
O1 Ga2 La 138.13(3) 2_455 4_446
La Ga2 La 92.930(6) 4_445 4_446
La Ga2 La 139.598(6) 2_455 4_446
La Ga2 La 139.597(6) . 4_446
O3 Ga2 La 105.0(2) 6_556 4_446
O3 Ga2 La 39.46(16) 2_456 4_446
O3 Ga2 La 64.8(2) 5_446 4_446
O3 Ga3 O3 132.9(6) 6 1_554
O3 Ga3 O2 108.5(3) 6 3_454
O3 Ga3 O2 101.2(5) 1_554 3_454
O3 Ga3 O2 101.2(5) 6 5_455
O3 Ga3 O2 108.5(3) 1_554 5_455
O2 Ga3 O2 100.5(7) 3_454 5_455
O3 Ga3 O3 73.5(4) 6 2_465
O3 Ga3 O3 77.7(6) 1_554 2_465
O2 Ga3 O3 177.9(3) 3_454 2_465
O2 Ga3 O3 78.3(4) 5_455 2_465
O3 Ga3 O3 77.7(6) 6 4_344
O3 Ga3 O3 73.5(4) 1_554 4_344
O2 Ga3 O3 78.3(4) 3_454 4_344
O2 Ga3 O3 177.9(3) 5_455 4_344
O3 Ga3 O3 103.1(3) 2_465 4_344
O3 Ga3 Nb 109.9(4) 6 1_454
O3 Ga3 Nb 35.0(2) 1_554 1_454
O2 Ga3 Nb 88.0(4) 3_454 1_454
O2 Ga3 Nb 143.3(3) 5_455 1_454
O3 Ga3 Nb 92.1(2) 2_465 1_454
O3 Ga3 Nb 38.6(2) 4_344 1_454
O3 Ga3 Nb 35.0(2) 6 1_455
O3 Ga3 Nb 109.9(4) 1_554 1_455
O2 Ga3 Nb 143.3(3) 3_454 1_455
O2 Ga3 Nb 88.0(4) 5_455 1_455
O3 Ga3 Nb 38.6(2) 2_465 1_455
O3 Ga3 Nb 92.1(2) 4_344 1_455
Nb Ga3 Nb 106.35(4) 1_454 1_455
O3 Ga3 O1 159.6(5) 6 1_554
O3 Ga3 O1 63.0(4) 1_554 1_554
O2 Ga3 O1 75.5(3) 3_454 1_554
O2 Ga3 O1 58.6(5) 5_455 1_554
O3 Ga3 O1 102.5(2) 2_465 1_554
O3 Ga3 O1 122.4(4) 4_344 1_554
Nb Ga3 O1 90.1(3) 1_454 1_554
Nb Ga3 O1 136.3(2) 1_455 1_554
O3 Ga3 O1 63.0(4) 6 2_455
O3 Ga3 O1 159.6(5) 1_554 2_455
O2 Ga3 O1 58.6(5) 3_454 2_455
O2 Ga3 O1 75.5(3) 5_455 2_455
O3 Ga3 O1 122.4(4) 2_465 2_455
O3 Ga3 O1 102.5(2) 4_344 2_455
Nb Ga3 O1 136.3(2) 1_454 2_455
Nb Ga3 O1 90.1(3) 1_455 2_455
O1 Ga3 O1 105.7(2) 1_554 2_455
O3 Ga3 O3 45.0(2) 6 5_345
O3 Ga3 O3 88.3(5) 1_554 5_345
O2 Ga3 O3 134.4(3) 3_454 5_345
O2 Ga3 O3 118.7(4) 5_455 5_345
O3 Ga3 O3 47.49(18) 2_465 5_345
O3 Ga3 O3 61.8(4) 4_344 5_345
Nb Ga3 O3 74.64(19) 1_454 5_345
Nb Ga3 O3 32.74(18) 1_455 5_345
O1 Ga3 O3 144.14(15) 1_554 5_345
O1 Ga3 O3 107.7(3) 2_455 5_345
O3 Ga3 O3 88.3(5) 6 3_464
O3 Ga3 O3 45.0(2) 1_554 3_464
O2 Ga3 O3 118.7(4) 3_454 3_464
O2 Ga3 O3 134.4(3) 5_455 3_464
O3 Ga3 O3 61.8(4) 2_465 3_464
O3 Ga3 O3 47.49(18) 4_344 3_464
Nb Ga3 O3 32.74(18) 1_454 3_464
Nb Ga3 O3 74.64(19) 1_455 3_464
O1 Ga3 O3 107.7(3) 1_554 3_464
O1 Ga3 O3 144.14(15) 2_455 3_464
O3 Ga3 O3 45.4(4) 5_345 3_464
O3 Nb O3 107.2(6) 4_445 5_445
O3 Nb O3 85.9(5) 4_445 1_655
O3 Nb O3 162.7(4) 5_445 1_655
O3 Nb O3 162.7(4) 4_445 2_565
O3 Nb O3 85.9(5) 5_445 2_565
O3 Nb O3 83.9(6) 1_655 2_565
O3 Nb O3 83.9(6) 4_445 6_655
O3 Nb O3 85.9(5) 5_445 6_655
O3 Nb O3 107.2(6) 1_655 6_655
O3 Nb O3 85.9(5) 2_565 6_655
O3 Nb O3 85.9(5) 4_445 3_565
O3 Nb O3 83.9(6) 5_445 3_565
O3 Nb O3 85.9(5) 1_655 3_565
O3 Nb O3 107.2(6) 2_565 3_565
O3 Nb O3 162.7(4) 6_655 3_565
O3 Nb Ga3 98.0(3) 4_445 4_445
O3 Nb Ga3 31.8(2) 5_445 4_445
O3 Nb Ga3 160.1(3) 1_655 4_445
O3 Nb Ga3 87.2(3) 2_565 4_445
O3 Nb Ga3 54.2(3) 6_655 4_445
O3 Nb Ga3 113.8(3) 3_565 4_445
O3 Nb Ga3 31.8(2) 4_445 4_446
O3 Nb Ga3 98.0(3) 5_445 4_446
O3 Nb Ga3 87.2(3) 1_655 4_446
O3 Nb Ga3 160.1(3) 2_565 4_446
O3 Nb Ga3 113.8(3) 6_655 4_446
O3 Nb Ga3 54.2(3) 3_565 4_446
Ga3 Nb Ga3 106.35(4) 4_445 4_446
O3 Nb Ga3 54.2(3) 4_445 1_656
O3 Nb Ga3 160.1(3) 5_445 1_656
O3 Nb Ga3 31.8(2) 1_655 1_656
O3 Nb Ga3 113.8(3) 2_565 1_656
O3 Nb Ga3 98.0(3) 6_655 1_656
O3 Nb Ga3 87.2(3) 3_565 1_656
Ga3 Nb Ga3 145.124(18) 4_445 1_656
Ga3 Nb Ga3 62.54(3) 4_446 1_656
O3 Nb Ga3 113.8(3) 4_445 1_655
O3 Nb Ga3 87.2(3) 5_445 1_655
O3 Nb Ga3 98.0(3) 1_655 1_655
O3 Nb Ga3 54.2(3) 2_565 1_655
O3 Nb Ga3 31.8(2) 6_655 1_655
O3 Nb Ga3 160.1(3) 3_565 1_655
Ga3 Nb Ga3 62.54(3) 4_445 1_655
Ga3 Nb Ga3 145.124(18) 4_446 1_655
Ga3 Nb Ga3 106.35(4) 1_656 1_655
O3 Nb Ga3 87.2(3) 4_445 2_565
O3 Nb Ga3 113.8(3) 5_445 2_565
O3 Nb Ga3 54.2(3) 1_655 2_565
O3 Nb Ga3 98.0(3) 2_565 2_565
O3 Nb Ga3 160.1(3) 6_655 2_565
O3 Nb Ga3 31.8(2) 3_565 2_565
Ga3 Nb Ga3 145.123(18) 4_445 2_565
Ga3 Nb Ga3 62.54(3) 4_446 2_565
Ga3 Nb Ga3 62.54(3) 1_656 2_565
Ga3 Nb Ga3 145.123(18) 1_655 2_565
O3 Nb Ga3 160.1(3) 4_445 2_564
O3 Nb Ga3 54.2(3) 5_445 2_564
O3 Nb Ga3 113.8(3) 1_655 2_564
O3 Nb Ga3 31.8(2) 2_565 2_564
O3 Nb Ga3 87.2(3) 6_655 2_564
O3 Nb Ga3 98.0(3) 3_565 2_564
Ga3 Nb Ga3 62.54(3) 4_445 2_564
Ga3 Nb Ga3 145.123(18) 4_446 2_564
Ga3 Nb Ga3 145.123(18) 1_656 2_564
Ga3 Nb Ga3 62.54(3) 1_655 2_564
Ga3 Nb Ga3 106.35(4) 2_565 2_564
Ga2 O1 La 111.3(5) 2_566 .
Ga2 O1 La 111.3(5) 2_566 2_565
La O1 La 107.6(5) . 2_565
Ga2 O1 La 111.2(5) 2_566 4_455
La O1 La 107.6(5) . 4_455
La O1 La 107.6(5) 2_565 4_455
Ga2 O1 O2 147.4(3) 2_566 5_455
La O1 O2 51.3(3) . 5_455
La O1 O2 101.0(7) 2_565 5_455
La O1 O2 61.3(4) 4_455 5_455
Ga2 O1 O2 147.4(3) 2_566 6
La O1 O2 61.3(4) . 6
La O1 O2 51.3(3) 2_565 6
La O1 O2 101.0(7) 4_455 6
O2 O1 O2 55.6(5) 5_455 6
Ga2 O1 O2 147.4(3) 2_566 2_565
La O1 O2 101.0(7) . 2_565
La O1 O2 61.3(4) 2_565 2_565
La O1 O2 51.3(3) 4_455 2_565
O2 O1 O2 55.6(5) 5_455 2_565
O2 O1 O2 55.6(5) 6 2_565
Ga2 O1 O2 31.8(3) 2_566 6_556
La O1 O2 97.8(3) . 6_556
La O1 O2 89.7(3) 2_565 6_556
La O1 O2 142.4(7) 4_455 6_556
O2 O1 O2 149.08(10) 5_455 6_556
O2 O1 O2 115.6(2) 6 6_556
O2 O1 O2 149.07(10) 2_565 6_556
Ga2 O1 O2 31.8(3) 2_566 5_456
La O1 O2 89.7(3) . 5_456
La O1 O2 142.4(7) 2_565 5_456
La O1 O2 97.8(3) 4_455 5_456
O2 O1 O2 115.6(2) 5_455 5_456
O2 O1 O2 149.08(10) 6 5_456
O2 O1 O2 149.07(10) 2_565 5_456
O2 O1 O2 54.3(5) 6_556 5_456
Ga2 O1 O2 31.8(3) 2_566 2_566
La O1 O2 142.4(7) . 2_566
La O1 O2 97.8(3) 2_565 2_566
La O1 O2 89.7(3) 4_455 2_566
O2 O1 O2 149.07(10) 5_455 2_566
O2 O1 O2 149.07(10) 6 2_566
O2 O1 O2 115.6(2) 2_565 2_566
O2 O1 O2 54.3(5) 6_556 2_566
O2 O1 O2 54.3(5) 5_456 2_566
Ga2 O1 O3 84.8(5) 2_566 3_565
La O1 O3 47.86(15) . 3_565
La O1 O3 81.97(17) 2_565 3_565
La O1 O3 155.3(6) 4_455 3_565
O2 O1 O3 95.0(4) 5_455 3_565
O2 O1 O3 66.8(3) 6 3_565
O2 O1 O3 122.4(6) 2_565 3_565
O2 O1 O3 57.6(3) 6_556 3_565
O2 O1 O3 86.2(4) 5_456 3_565
O2 O1 O3 111.9(6) 2_566 3_565
Ga2 O1 O3 84.8(5) 2_566 .
La O1 O3 81.97(17) . .
La O1 O3 155.3(6) 2_565 .
La O1 O3 47.86(15) 4_455 .
O2 O1 O3 66.8(3) 5_455 .
O2 O1 O3 122.4(6) 6 .
O2 O1 O3 95.0(4) 2_565 .
O2 O1 O3 111.9(6) 6_556 .
O2 O1 O3 57.6(3) 5_456 .
O2 O1 O3 86.2(4) 2_566 .
O3 O1 O3 119.20(14) 3_565 .
Ga2 O1 O3 84.8(5) 2_566 4_455
La O1 O3 155.3(6) . 4_455
La O1 O3 47.86(15) 2_565 4_455
La O1 O3 81.97(17) 4_455 4_455
O2 O1 O3 122.4(6) 5_455 4_455
O2 O1 O3 95.0(4) 6 4_455
O2 O1 O3 66.8(3) 2_565 4_455
O2 O1 O3 86.2(4) 6_556 4_455
O2 O1 O3 111.9(6) 5_456 4_455
O2 O1 O3 57.6(3) 2_566 4_455
O3 O1 O3 119.20(14) 3_565 4_455
O3 O1 O3 119.20(14) . 4_455
Ga2 O1 Ga2 180.0 2_566 2_565
La O1 Ga2 68.8(5) . 2_565
La O1 Ga2 68.8(5) 2_565 2_565
La O1 Ga2 68.7(5) 4_455 2_565
O2 O1 Ga2 32.6(3) 5_455 2_565
O2 O1 Ga2 32.6(3) 6 2_565
O2 O1 Ga2 32.6(3) 2_565 2_565
O2 O1 Ga2 148.2(3) 6_556 2_565
O2 O1 Ga2 148.2(3) 5_456 2_565
O2 O1 Ga2 148.2(3) 2_566 2_565
O3 O1 Ga2 95.2(5) 3_565 2_565
O3 O1 Ga2 95.2(5) . 2_565
O3 O1 Ga2 95.2(5) 4_455 2_565
Ga2 O1 Ga3 63.2(3) 2_566 2_565
La O1 Ga3 78.03(10) . 2_565
La O1 Ga3 72.76(10) 2_565 2_565
La O1 Ga3 173.6(7) 4_455 2_565
O2 O1 Ga3 125.1(3) 5_455 2_565
O2 O1 Ga3 84.3(2) 6 2_565
O2 O1 Ga3 131.5(4) 2_565 2_565
O2 O1 Ga3 31.7(2) 6_556 2_565
O2 O1 Ga3 79.0(4) 5_456 2_565
O2 O1 Ga3 83.9(5) 2_566 2_565
O3 O1 Ga3 30.7(2) 3_565 2_565
O3 O1 Ga3 131.9(5) . 2_565
O3 O1 Ga3 94.0(3) 4_455 2_565
Ga2 O1 Ga3 116.8(3) 2_565 2_565
Ga2 O1 Ga3 63.2(3) 2_566 1_556
La O1 Ga3 72.76(10) . 1_556
La O1 Ga3 173.6(7) 2_565 1_556
La O1 Ga3 78.03(10) 4_455 1_556
O2 O1 Ga3 84.3(2) 5_455 1_556
O2 O1 Ga3 131.5(4) 6 1_556
O2 O1 Ga3 125.1(3) 2_565 1_556
O2 O1 Ga3 83.9(5) 6_556 1_556
O2 O1 Ga3 31.7(2) 5_456 1_556
O2 O1 Ga3 79.0(4) 2_566 1_556
O3 O1 Ga3 94.0(3) 3_565 1_556
O3 O1 Ga3 30.7(2) . 1_556
O3 O1 Ga3 131.9(5) 4_455 1_556
Ga2 O1 Ga3 116.8(3) 2_565 1_556
Ga3 O1 Ga3 101.3(4) 2_565 1_556
Ga2 O1 Ga3 63.2(3) 2_566 4_456
La O1 Ga3 173.6(7) . 4_456
La O1 Ga3 78.03(10) 2_565 4_456
La O1 Ga3 72.76(10) 4_455 4_456
O2 O1 Ga3 131.5(4) 5_455 4_456
O2 O1 Ga3 125.1(3) 6 4_456
O2 O1 Ga3 84.3(2) 2_565 4_456
O2 O1 Ga3 79.0(4) 6_556 4_456
O2 O1 Ga3 83.9(5) 5_456 4_456
O2 O1 Ga3 31.7(2) 2_566 4_456
O3 O1 Ga3 131.9(5) 3_565 4_456
O3 O1 Ga3 94.0(3) . 4_456
O3 O1 Ga3 30.7(2) 4_455 4_456
Ga2 O1 Ga3 116.8(3) 2_565 4_456
Ga3 O1 Ga3 101.3(4) 2_565 4_456
Ga3 O1 Ga3 101.3(4) 1_556 4_456
Ga2 O1 O2 79.9(4) 2_566 3_455
La O1 O2 42.73(18) . 3_455
La O1 O2 148.7(3) 2_565 3_455
La O1 O2 94.03(16) 4_455 3_455
O2 O1 O2 69.6(4) 5_455 3_455
O2 O1 O2 103.4(4) 6 3_455
O2 O1 O2 124.0(5) 2_565 3_455
O2 O1 O2 86.2(4) 6_556 3_455
O2 O1 O2 50.7(4) 5_456 3_455
O2 O1 O2 104.7(5) 2_566 3_455
O3 O1 O2 69.72(19) 3_565 3_455
O3 O1 O2 49.48(19) . 3_455
O3 O1 O2 161.6(7) 4_455 3_455
Ga2 O1 O2 100.1(4) 2_565 3_455
Ga3 O1 O2 88.2(3) 2_565 3_455
Ga3 O1 O2 30.36(16) 1_556 3_455
Ga3 O1 O2 131.1(5) 4_456 3_455
Ga2 O1 O2 79.9(4) 2_566 4
La O1 O2 94.03(16) . 4
La O1 O2 42.73(18) 2_565 4
La O1 O2 148.7(3) 4_455 4
O2 O1 O2 124.0(5) 5_455 4
O2 O1 O2 69.6(4) 6 4
O2 O1 O2 103.4(4) 2_565 4
O2 O1 O2 50.7(4) 6_556 4
O2 O1 O2 104.7(5) 5_456 4
O2 O1 O2 86.2(4) 2_566 4
O3 O1 O2 49.48(19) 3_565 4
O3 O1 O2 161.6(7) . 4
O3 O1 O2 69.72(19) 4_455 4
Ga2 O1 O2 100.1(4) 2_565 4
Ga3 O1 O2 30.36(16) 2_565 4
Ga3 O1 O2 131.1(5) 1_556 4
Ga3 O1 O2 88.2(3) 4_456 4
O2 O1 O2 117.0(2) 3_455 4
Ga2 O1 O2 79.9(4) 2_566 1_565
La O1 O2 148.7(3) . 1_565
La O1 O2 94.03(16) 2_565 1_565
La O1 O2 42.73(18) 4_455 1_565
O2 O1 O2 103.4(4) 5_455 1_565
O2 O1 O2 124.0(5) 6 1_565
O2 O1 O2 69.6(4) 2_565 1_565
O2 O1 O2 104.7(5) 6_556 1_565
O2 O1 O2 86.2(4) 5_456 1_565
O2 O1 O2 50.7(4) 2_566 1_565
O3 O1 O2 161.6(7) 3_565 1_565
O3 O1 O2 69.72(19) . 1_565
O3 O1 O2 49.48(19) 4_455 1_565
Ga2 O1 O2 100.1(4) 2_565 1_565
Ga3 O1 O2 131.1(5) 2_565 1_565
Ga3 O1 O2 88.2(3) 1_556 1_565
Ga3 O1 O2 30.36(16) 4_456 1_565
O2 O1 O2 117.0(2) 3_455 1_565
O2 O1 O2 117.0(2) 4 1_565
Ga2 O1 O3 119.4(3) 2_566 2_465
La O1 O3 81.2(3) . 2_465
La O1 O3 120.9(6) 2_565 2_465
La O1 O3 26.76(16) 4_455 2_465
O2 O1 O3 40.0(3) 5_455 2_465
O2 O1 O3 91.8(5) 6 2_465
O2 O1 O3 59.7(3) 2_565 2_465
O2 O1 O3 148.4(5) 6_556 2_465
O2 O1 O3 94.1(2) 5_456 2_465
O2 O1 O3 109.1(3) 2_566 2_465
O3 O1 O3 129.0(4) 3_565 2_465
O3 O1 O3 36.5(4) . 2_465
O3 O1 O3 107.9(3) 4_455 2_465
Ga2 O1 O3 60.6(3) 2_565 2_465
Ga3 O1 O3 158.05(14) 2_565 2_465
Ga3 O1 O3 65.52(14) 1_556 2_465
Ga3 O1 O3 98.62(13) 4_456 2_465
O2 O1 O3 71.6(2) 3_455 2_465
O2 O1 O3 160.6(7) 4 2_465
O2 O1 O3 68.3(2) 1_565 2_465
Ga2 O1 O3 119.4(3) 2_566 5_445
La O1 O3 26.76(16) . 5_445
La O1 O3 81.2(3) 2_565 5_445
La O1 O3 120.9(6) 4_455 5_445
O2 O1 O3 59.7(3) 5_455 5_445
O2 O1 O3 40.0(3) 6 5_445
O2 O1 O3 91.8(5) 2_565 5_445
O2 O1 O3 94.1(2) 6_556 5_445
O2 O1 O3 109.1(3) 5_456 5_445
O2 O1 O3 148.4(5) 2_566 5_445
O3 O1 O3 36.5(4) 3_565 5_445
O3 O1 O3 107.9(3) . 5_445
O3 O1 O3 129.0(4) 4_455 5_445
Ga2 O1 O3 60.6(3) 2_565 5_445
Ga3 O1 O3 65.52(14) 2_565 5_445
Ga3 O1 O3 98.62(13) 1_556 5_445
Ga3 O1 O3 158.05(14) 4_456 5_445
O2 O1 O3 68.3(2) 3_455 5_445
O2 O1 O3 71.6(2) 4 5_445
O2 O1 O3 160.6(7) 1_565 5_445
O3 O1 O3 98.0(4) 2_465 5_445
Ga2 O1 O3 119.4(3) 2_566 6_665
La O1 O3 120.9(6) . 6_665
La O1 O3 26.76(16) 2_565 6_665
La O1 O3 81.2(3) 4_455 6_665
O2 O1 O3 91.8(5) 5_455 6_665
O2 O1 O3 59.7(3) 6 6_665
O2 O1 O3 40.0(3) 2_565 6_665
O2 O1 O3 109.1(3) 6_556 6_665
O2 O1 O3 148.4(5) 5_456 6_665
O2 O1 O3 94.1(2) 2_566 6_665
O3 O1 O3 107.9(3) 3_565 6_665
O3 O1 O3 129.0(4) . 6_665
O3 O1 O3 36.5(4) 4_455 6_665
Ga2 O1 O3 60.6(3) 2_565 6_665
Ga3 O1 O3 98.62(13) 2_565 6_665
Ga3 O1 O3 158.05(14) 1_556 6_665
Ga3 O1 O3 65.52(14) 4_456 6_665
O2 O1 O3 160.6(7) 3_455 6_665
O2 O1 O3 68.3(2) 4 6_665
O2 O1 O3 71.6(2) 1_565 6_665
O3 O1 O3 98.0(4) 2_465 6_665
O3 O1 O3 98.0(4) 5_445 6_665
Ga2 O1 Ga3 137.59(18) 2_566 2_564
La O1 Ga3 56.8(3) . 2_564
La O1 Ga3 52.1(3) 2_565 2_564
La O1 Ga3 111.1(6) 4_455 2_564
O2 O1 Ga3 61.7(4) 5_455 2_564
O2 O1 Ga3 10.45(19) 6 2_564
O2 O1 Ga3 65.9(4) 2_565 2_564
O2 O1 Ga3 105.89(17) 6_556 2_564
O2 O1 Ga3 140.53(18) 5_456 2_564
O2 O1 Ga3 146.76(19) 2_566 2_564
O3 O1 Ga3 56.5(3) 3_565 2_564
O3 O1 Ga3 127.0(5) . 2_564
O3 O1 Ga3 98.6(4) 4_455 2_564
Ga2 O1 Ga3 42.41(18) 2_565 2_564
Ga3 O1 Ga3 74.37(14) 2_565 2_564
Ga3 O1 Ga3 129.3(2) 1_556 2_564
Ga3 O1 Ga3 129.3(2) 4_456 2_564
O2 O1 Ga3 99.5(3) 3_455 2_564
O2 O1 Ga3 62.4(3) 4 2_564
O2 O1 Ga3 133.3(5) 1_565 2_564
O3 O1 Ga3 99.9(5) 2_465 2_564
O3 O1 Ga3 32.6(2) 5_445 2_564
O3 O1 Ga3 65.4(2) 6_665 2_564
Ga2 O1 Ga3 137.59(18) 2_566 .
La O1 Ga3 52.1(3) . .
La O1 Ga3 111.1(6) 2_565 .
La O1 Ga3 56.8(3) 4_455 .
O2 O1 Ga3 10.45(19) 5_455 .
O2 O1 Ga3 65.9(4) 6 .
O2 O1 Ga3 61.7(4) 2_565 .
O2 O1 Ga3 146.76(19) 6_556 .
O2 O1 Ga3 105.89(18) 5_456 .
O2 O1 Ga3 140.53(18) 2_566 .
O3 O1 Ga3 98.6(4) 3_565 .
O3 O1 Ga3 56.5(3) . .
O3 O1 Ga3 127.0(5) 4_455 .
Ga2 O1 Ga3 42.41(18) 2_565 .
Ga3 O1 Ga3 129.3(2) 2_565 .
Ga3 O1 Ga3 74.37(14) 1_556 .
Ga3 O1 Ga3 129.3(2) 4_456 .
O2 O1 Ga3 62.4(3) 3_455 .
O2 O1 Ga3 133.3(5) 4 .
O2 O1 Ga3 99.5(3) 1_565 .
O3 O1 Ga3 32.6(2) 2_465 .
O3 O1 Ga3 65.4(3) 5_445 .
O3 O1 Ga3 99.9(5) 6_665 .
Ga3 O1 Ga3 71.5(3) 2_564 .
Ga2 O1 Ga3 137.59(18) 2_566 4_455
La O1 Ga3 111.1(6) . 4_455
La O1 Ga3 56.8(3) 2_565 4_455
La O1 Ga3 52.1(3) 4_455 4_455
O2 O1 Ga3 65.9(4) 5_455 4_455
O2 O1 Ga3 61.7(4) 6 4_455
O2 O1 Ga3 10.45(19) 2_565 4_455
O2 O1 Ga3 140.53(18) 6_556 4_455
O2 O1 Ga3 146.76(19) 5_456 4_455
O2 O1 Ga3 105.89(17) 2_566 4_455
O3 O1 Ga3 127.0(5) 3_565 4_455
O3 O1 Ga3 98.6(4) . 4_455
O3 O1 Ga3 56.5(3) 4_455 4_455
Ga2 O1 Ga3 42.41(18) 2_565 4_455
Ga3 O1 Ga3 129.3(2) 2_565 4_455
Ga3 O1 Ga3 129.3(2) 1_556 4_455
Ga3 O1 Ga3 74.37(14) 4_456 4_455
O2 O1 Ga3 133.3(5) 3_455 4_455
O2 O1 Ga3 99.5(3) 4 4_455
O2 O1 Ga3 62.4(3) 1_565 4_455
O3 O1 Ga3 65.4(2) 2_465 4_455
O3 O1 Ga3 99.9(5) 5_445 4_455
O3 O1 Ga3 32.6(2) 6_665 4_455
Ga3 O1 Ga3 71.5(3) 2_564 4_455
Ga3 O1 Ga3 71.5(3) . 4_455
Ga2 O1 Ga1 101.3(3) 2_566 1_455
La O1 Ga1 71.04(13) . 1_455
La O1 Ga1 144.7(7) 2_565 1_455
La O1 Ga1 45.20(4) 4_455 1_455
O2 O1 Ga1 49.43(19) 5_455 1_455
O2 O1 Ga1 105.0(4) 6 1_455
O2 O1 Ga1 84.0(3) 2_565 1_455
O2 O1 Ga1 125.6(4) 6_556 1_455
O2 O1 Ga1 72.10(17) 5_456 1_455
O2 O1 Ga1 103.1(3) 2_566 1_455
O3 O1 Ga1 115.08(16) 3_565 1_455
O3 O1 Ga1 17.4(3) . 1_455
O3 O1 Ga1 125.71(15) 4_455 1_455
Ga2 O1 Ga1 78.7(3) 2_565 1_455
Ga3 O1 Ga1 137.14(19) 2_565 1_455
Ga3 O1 Ga1 41.70(5) 1_556 1_455
Ga3 O1 Ga1 106.21(9) 4_456 1_455
O2 O1 Ga1 48.97(16) 3_455 1_455
O2 O1 Ga1 164.53(14) 4 1_455
O2 O1 Ga1 78.23(12) 1_565 1_455
O3 O1 Ga1 24.52(12) 2_465 1_455
O3 O1 Ga1 94.8(2) 5_445 1_455
O3 O1 Ga1 122.5(4) 6_665 1_455
Ga3 O1 Ga1 110.0(4) 2_564 1_455
Ga3 O1 Ga1 39.11(9) . 1_455
Ga3 O1 Ga1 89.9(2) 4_455 1_455
Ga2 O1 Nb 101.3(3) 2_566 1_455
La O1 Nb 71.04(13) . 1_455
La O1 Nb 144.7(7) 2_565 1_455
La O1 Nb 45.20(4) 4_455 1_455
O2 O1 Nb 49.43(19) 5_455 1_455
O2 O1 Nb 105.0(4) 6 1_455
O2 O1 Nb 84.0(3) 2_565 1_455
O2 O1 Nb 125.6(4) 6_556 1_455
O2 O1 Nb 72.10(17) 5_456 1_455
O2 O1 Nb 103.1(3) 2_566 1_455
O3 O1 Nb 115.08(16) 3_565 1_455
O3 O1 Nb 17.4(3) . 1_455
O3 O1 Nb 125.71(15) 4_455 1_455
Ga2 O1 Nb 78.7(3) 2_565 1_455
Ga3 O1 Nb 137.14(19) 2_565 1_455
Ga3 O1 Nb 41.70(5) 1_556 1_455
Ga3 O1 Nb 106.21(9) 4_456 1_455
O2 O1 Nb 48.97(16) 3_455 1_455
O2 O1 Nb 164.53(14) 4 1_455
O2 O1 Nb 78.23(12) 1_565 1_455
O3 O1 Nb 24.52(12) 2_465 1_455
O3 O1 Nb 94.8(2) 5_445 1_455
O3 O1 Nb 122.5(4) 6_665 1_455
Ga3 O1 Nb 110.0(4) 2_564 1_455
Ga3 O1 Nb 39.11(9) . 1_455
Ga3 O1 Nb 89.9(2) 4_455 1_455
Ga1 O1 Nb 0.0 1_455 1_455
Ga2 O1 Ga1 101.3(3) 2_566 .
La O1 Ga1 45.20(4) . .
La O1 Ga1 71.04(13) 2_565 .
La O1 Ga1 144.7(7) 4_455 .
O2 O1 Ga1 84.0(3) 5_455 .
O2 O1 Ga1 49.43(19) 6 .
O2 O1 Ga1 105.0(4) 2_565 .
O2 O1 Ga1 72.10(17) 6_556 .
O2 O1 Ga1 103.1(3) 5_456 .
O2 O1 Ga1 125.6(4) 2_566 .
O3 O1 Ga1 17.4(3) 3_565 .
O3 O1 Ga1 125.71(15) . .
O3 O1 Ga1 115.08(16) 4_455 .
Ga2 O1 Ga1 78.7(3) 2_565 .
Ga3 O1 Ga1 41.70(5) 2_565 .
Ga3 O1 Ga1 106.21(9) 1_556 .
Ga3 O1 Ga1 137.14(19) 4_456 .
O2 O1 Ga1 78.23(12) 3_455 .
O2 O1 Ga1 48.97(16) 4 .
O2 O1 Ga1 164.53(14) 1_565 .
O3 O1 Ga1 122.5(4) 2_465 .
O3 O1 Ga1 24.52(12) 5_445 .
O3 O1 Ga1 94.8(2) 6_665 .
Ga3 O1 Ga1 39.11(9) 2_564 .
Ga3 O1 Ga1 89.9(2) . .
Ga3 O1 Ga1 110.0(4) 4_455 .
Ga1 O1 Ga1 116.24(17) 1_455 .
Nb O1 Ga1 116.24(17) 1_455 .
Ga2 O1 Nb 101.3(3) 2_566 .
La O1 Nb 45.20(4) . .
La O1 Nb 71.04(13) 2_565 .
La O1 Nb 144.7(7) 4_455 .
O2 O1 Nb 84.0(3) 5_455 .
O2 O1 Nb 49.43(19) 6 .
O2 O1 Nb 105.0(4) 2_565 .
O2 O1 Nb 72.10(17) 6_556 .
O2 O1 Nb 103.1(3) 5_456 .
O2 O1 Nb 125.6(4) 2_566 .
O3 O1 Nb 17.4(3) 3_565 .
O3 O1 Nb 125.71(15) . .
O3 O1 Nb 115.08(16) 4_455 .
Ga2 O1 Nb 78.7(3) 2_565 .
Ga3 O1 Nb 41.70(5) 2_565 .
Ga3 O1 Nb 106.21(9) 1_556 .
Ga3 O1 Nb 137.14(19) 4_456 .
O2 O1 Nb 78.23(12) 3_455 .
O2 O1 Nb 48.97(16) 4 .
O2 O1 Nb 164.53(14) 1_565 .
O3 O1 Nb 122.5(4) 2_465 .
O3 O1 Nb 24.52(12) 5_445 .
O3 O1 Nb 94.8(2) 6_665 .
Ga3 O1 Nb 39.11(9) 2_564 .
Ga3 O1 Nb 89.9(2) . .
Ga3 O1 Nb 110.0(4) 4_455 .
Ga1 O1 Nb 116.24(17) 1_455 .
Nb O1 Nb 116.24(17) 1_455 .
Ga1 O1 Nb 0.0 . .
Ga2 O1 Ga1 101.3(3) 2_566 1_565
La O1 Ga1 144.7(7) . 1_565
La O1 Ga1 45.20(4) 2_565 1_565
La O1 Ga1 71.04(13) 4_455 1_565
O2 O1 Ga1 105.0(4) 5_455 1_565
O2 O1 Ga1 84.0(3) 6 1_565
O2 O1 Ga1 49.43(19) 2_565 1_565
O2 O1 Ga1 103.1(3) 6_556 1_565
O2 O1 Ga1 125.6(4) 5_456 1_565
O2 O1 Ga1 72.10(17) 2_566 1_565
O3 O1 Ga1 125.71(15) 3_565 1_565
O3 O1 Ga1 115.08(15) . 1_565
O3 O1 Ga1 17.4(3) 4_455 1_565
Ga2 O1 Ga1 78.7(3) 2_565 1_565
Ga3 O1 Ga1 106.21(9) 2_565 1_565
Ga3 O1 Ga1 137.14(19) 1_556 1_565
Ga3 O1 Ga1 41.70(5) 4_456 1_565
O2 O1 Ga1 164.53(14) 3_455 1_565
O2 O1 Ga1 78.23(12) 4 1_565
O2 O1 Ga1 48.97(16) 1_565 1_565
O3 O1 Ga1 94.8(2) 2_465 1_565
O3 O1 Ga1 122.5(4) 5_445 1_565
O3 O1 Ga1 24.52(12) 6_665 1_565
Ga3 O1 Ga1 89.9(2) 2_564 1_565
Ga3 O1 Ga1 110.0(4) . 1_565
Ga3 O1 Ga1 39.11(9) 4_455 1_565
Ga1 O1 Ga1 116.24(17) 1_455 1_565
Nb O1 Ga1 116.24(17) 1_455 1_565
Ga1 O1 Ga1 116.24(17) . 1_565
Nb O1 Ga1 116.24(17) . 1_565
Ga2 O1 Nb 101.3(3) 2_566 1_565
La O1 Nb 144.7(7) . 1_565
La O1 Nb 45.20(4) 2_565 1_565
La O1 Nb 71.04(13) 4_455 1_565
O2 O1 Nb 105.0(4) 5_455 1_565
O2 O1 Nb 84.0(3) 6 1_565
O2 O1 Nb 49.43(19) 2_565 1_565
O2 O1 Nb 103.1(3) 6_556 1_565
O2 O1 Nb 125.6(4) 5_456 1_565
O2 O1 Nb 72.10(17) 2_566 1_565
O3 O1 Nb 125.71(15) 3_565 1_565
O3 O1 Nb 115.08(15) . 1_565
O3 O1 Nb 17.4(3) 4_455 1_565
Ga2 O1 Nb 78.7(3) 2_565 1_565
Ga3 O1 Nb 106.21(9) 2_565 1_565
Ga3 O1 Nb 137.14(19) 1_556 1_565
Ga3 O1 Nb 41.70(5) 4_456 1_565
O2 O1 Nb 164.53(14) 3_455 1_565
O2 O1 Nb 78.23(12) 4 1_565
O2 O1 Nb 48.97(16) 1_565 1_565
O3 O1 Nb 94.8(2) 2_465 1_565
O3 O1 Nb 122.5(4) 5_445 1_565
O3 O1 Nb 24.52(12) 6_665 1_565
Ga3 O1 Nb 89.9(2) 2_564 1_565
Ga3 O1 Nb 110.0(4) . 1_565
Ga3 O1 Nb 39.11(9) 4_455 1_565
Ga1 O1 Nb 116.24(17) 1_455 1_565
Nb O1 Nb 116.24(17) 1_455 1_565
Ga1 O1 Nb 116.24(17) . 1_565
Nb O1 Nb 116.24(17) . 1_565
Ga1 O1 Nb 0.0 1_565 1_565
Ga2 O1 O2 82.5(3) 2_566 .
La O1 O2 29.3(2) . .
La O1 O2 115.40(14) 2_565 .
La O1 O2 125.82(17) 4_455 .
O2 O1 O2 79.1(3) 5_455 .
O2 O1 O2 82.8(3) 6 .
O2 O1 O2 130.0(5) 2_565 .
O2 O1 O2 70.1(3) 6_556 .
O2 O1 O2 66.3(3) 5_456 .
O2 O1 O2 114.2(5) 2_566 .
O3 O1 O2 34.96(16) 3_565 .
O3 O1 O2 84.28(18) . .
O3 O1 O2 152.1(3) 4_455 .
Ga2 O1 O2 97.5(3) 2_565 .
Ga3 O1 O2 58.09(13) 2_565 .
Ga3 O1 O2 61.74(13) 1_556 .
Ga3 O1 O2 145.7(6) 4_456 .
O2 O1 O2 34.8(2) 3_455 .
O2 O1 O2 83.6(2) 4 .
O2 O1 O2 149.7(5) 1_565 .
O3 O1 O2 100.01(19) 2_465 .
O3 O1 O2 42.8(2) 5_445 .
O3 O1 O2 138.7(3) 6_665 .
Ga3 O1 O2 75.01(18) 2_564 .
Ga3 O1 O2 77.46(19) . .
Ga3 O1 O2 139.9(5) 4_455 .
Ga1 O1 O2 81.26(9) 1_455 .
Nb O1 O2 81.26(9) 1_455 .
Ga1 O1 O2 44.49(10) . .
Nb O1 O2 44.49(10) . .
Ga1 O1 O2 160.41(13) 1_565 .
Nb O1 O2 160.41(13) 1_565 .
Ga2 O1 O2 82.5(3) 2_566 3_565
La O1 O2 125.82(17) . 3_565
La O1 O2 29.3(2) 2_565 3_565
La O1 O2 115.40(14) 4_455 3_565
O2 O1 O2 130.0(5) 5_455 3_565
O2 O1 O2 79.1(3) 6 3_565
O2 O1 O2 82.8(3) 2_565 3_565
O2 O1 O2 66.3(3) 6_556 3_565
O2 O1 O2 114.2(5) 5_456 3_565
O2 O1 O2 70.1(3) 2_566 3_565
O3 O1 O2 84.28(18) 3_565 3_565
O3 O1 O2 152.1(3) . 3_565
O3 O1 O2 34.96(16) 4_455 3_565
Ga2 O1 O2 97.5(3) 2_565 3_565
Ga3 O1 O2 61.74(13) 2_565 3_565
Ga3 O1 O2 145.7(6) 1_556 3_565
Ga3 O1 O2 58.09(13) 4_456 3_565
O2 O1 O2 149.7(4) 3_455 3_565
O2 O1 O2 34.8(2) 4 3_565
O2 O1 O2 83.6(2) 1_565 3_565
O3 O1 O2 138.7(3) 2_465 3_565
O3 O1 O2 100.01(19) 5_445 3_565
O3 O1 O2 42.8(2) 6_665 3_565
Ga3 O1 O2 77.46(19) 2_564 3_565
Ga3 O1 O2 139.9(5) . 3_565
Ga3 O1 O2 75.01(18) 4_455 3_565
Ga1 O1 O2 160.41(13) 1_455 3_565
Nb O1 O2 160.41(13) 1_455 3_565
Ga1 O1 O2 81.26(9) . 3_565
Nb O1 O2 81.26(9) . 3_565
Ga1 O1 O2 44.49(10) 1_565 3_565
Nb O1 O2 44.49(10) 1_565 3_565
O2 O1 O2 118.33(14) . 3_565
Ga2 O1 O2 82.5(3) 2_566 4_455
La O1 O2 115.40(14) . 4_455
La O1 O2 125.82(17) 2_565 4_455
La O1 O2 29.3(2) 4_455 4_455
O2 O1 O2 82.8(3) 5_455 4_455
O2 O1 O2 130.0(5) 6 4_455
O2 O1 O2 79.1(3) 2_565 4_455
O2 O1 O2 114.2(5) 6_556 4_455
O2 O1 O2 70.1(3) 5_456 4_455
O2 O1 O2 66.3(3) 2_566 4_455
O3 O1 O2 152.1(3) 3_565 4_455
O3 O1 O2 34.96(16) . 4_455
O3 O1 O2 84.28(18) 4_455 4_455
Ga2 O1 O2 97.5(3) 2_565 4_455
Ga3 O1 O2 145.7(6) 2_565 4_455
Ga3 O1 O2 58.09(13) 1_556 4_455
Ga3 O1 O2 61.74(13) 4_456 4_455
O2 O1 O2 83.6(2) 3_455 4_455
O2 O1 O2 149.7(4) 4 4_455
O2 O1 O2 34.8(2) 1_565 4_455
O3 O1 O2 42.8(2) 2_465 4_455
O3 O1 O2 138.7(3) 5_445 4_455
O3 O1 O2 100.01(19) 6_665 4_455
Ga3 O1 O2 139.9(5) 2_564 4_455
Ga3 O1 O2 75.01(19) . 4_455
Ga3 O1 O2 77.46(19) 4_455 4_455
Ga1 O1 O2 44.49(10) 1_455 4_455
Nb O1 O2 44.49(10) 1_455 4_455
Ga1 O1 O2 160.41(14) . 4_455
Nb O1 O2 160.41(14) . 4_455
Ga1 O1 O2 81.26(9) 1_565 4_455
Nb O1 O2 81.26(9) 1_565 4_455
O2 O1 O2 118.33(14) . 4_455
O2 O1 O2 118.33(14) 3_565 4_455
Ga2 O1 La 30.18(13) 2_566 1_556
La O1 La 81.1(3) . 1_556
La O1 La 123.2(4) 2_565 1_556
La O1 La 123.2(4) 4_455 1_556
O2 O1 La 123.76(18) 5_455 1_556
O2 O1 La 129.3(2) 6 1_556
O2 O1 La 174.5(2) 2_565 1_556
O2 O1 La 34.2(3) 6_556 1_556
O2 O1 La 25.4(2) 5_456 1_556
O2 O1 La 61.8(4) 2_566 1_556
O3 O1 La 62.8(3) 3_565 1_556
O3 O1 La 80.2(4) . 1_556
O3 O1 La 113.2(6) 4_455 1_556
Ga2 O1 La 149.83(13) 2_565 1_556
Ga3 O1 La 53.9(2) 2_565 1_556
Ga3 O1 La 50.4(2) 1_556 1_556
Ga3 O1 La 93.3(4) 4_456 1_556
O2 O1 La 54.4(3) 3_455 1_556
O2 O1 La 81.5(4) 4 1_556
O2 O1 La 106.0(5) 1_565 1_556
O3 O1 La 115.9(2) 2_465 1_556
O3 O1 La 92.2(2) 5_445 1_556
O3 O1 La 142.8(4) 6_665 1_556
Ga3 O1 La 119.16(6) 2_564 1_556
Ga3 O1 La 116.80(6) . 1_556
Ga3 O1 La 167.6(3) 4_455 1_556
Ga1 O1 La 91.89(18) 1_455 1_556
Nb O1 La 91.89(18) 1_455 1_556
Ga1 O1 La 80.11(15) . 1_556
Nb O1 La 80.11(15) . 1_556
Ga1 O1 La 130.4(4) 1_565 1_556
Nb O1 La 130.4(4) 1_565 1_556
O2 O1 La 52.5(2) . 1_556
O2 O1 La 100.2(4) 3_565 1_556
O2 O1 La 95.3(3) 4_455 1_556
Ga2 O1 La 30.18(13) 2_566 2_566
La O1 La 123.2(4) . 2_566
La O1 La 81.1(3) 2_565 2_566
La O1 La 123.2(4) 4_455 2_566
O2 O1 La 174.5(2) 5_455 2_566
O2 O1 La 123.76(18) 6 2_566
O2 O1 La 129.3(2) 2_565 2_566
O2 O1 La 25.4(2) 6_556 2_566
O2 O1 La 61.8(4) 5_456 2_566
O2 O1 La 34.2(3) 2_566 2_566
O3 O1 La 80.2(4) 3_565 2_566
O3 O1 La 113.2(6) . 2_566
O3 O1 La 62.8(3) 4_455 2_566
Ga2 O1 La 149.82(13) 2_565 2_566
Ga3 O1 La 50.4(2) 2_565 2_566
Ga3 O1 La 93.3(4) 1_556 2_566
Ga3 O1 La 53.9(2) 4_456 2_566
O2 O1 La 106.0(5) 3_455 2_566
O2 O1 La 54.4(3) 4 2_566
O2 O1 La 81.5(4) 1_565 2_566
O3 O1 La 142.8(4) 2_465 2_566
O3 O1 La 115.9(2) 5_445 2_566
O3 O1 La 92.2(2) 6_665 2_566
Ga3 O1 La 116.80(6) 2_564 2_566
Ga3 O1 La 167.6(3) . 2_566
Ga3 O1 La 119.16(6) 4_455 2_566
Ga1 O1 La 130.4(4) 1_455 2_566
Nb O1 La 130.4(4) 1_455 2_566
Ga1 O1 La 91.89(18) . 2_566
Nb O1 La 91.89(18) . 2_566
Ga1 O1 La 80.10(15) 1_565 2_566
Nb O1 La 80.10(15) 1_565 2_566
O2 O1 La 95.3(3) . 2_566
O2 O1 La 52.5(2) 3_565 2_566
O2 O1 La 100.2(4) 4_455 2_566
La O1 La 51.6(2) 1_556 2_566
Ga2 O1 La 30.17(13) 2_566 4_456
La O1 La 123.2(4) . 4_456
La O1 La 123.2(4) 2_565 4_456
La O1 La 81.1(3) 4_455 4_456
O2 O1 La 129.3(2) 5_455 4_456
O2 O1 La 174.5(2) 6 4_456
O2 O1 La 123.76(18) 2_565 4_456
O2 O1 La 61.8(4) 6_556 4_456
O2 O1 La 34.2(3) 5_456 4_456
O2 O1 La 25.4(2) 2_566 4_456
O3 O1 La 113.2(6) 3_565 4_456
O3 O1 La 62.8(3) . 4_456
O3 O1 La 80.2(4) 4_455 4_456
Ga2 O1 La 149.82(13) 2_565 4_456
Ga3 O1 La 93.3(4) 2_565 4_456
Ga3 O1 La 53.9(2) 1_556 4_456
Ga3 O1 La 50.4(2) 4_456 4_456
O2 O1 La 81.5(4) 3_455 4_456
O2 O1 La 106.0(5) 4 4_456
O2 O1 La 54.4(3) 1_565 4_456
O3 O1 La 92.2(2) 2_465 4_456
O3 O1 La 142.8(4) 5_445 4_456
O3 O1 La 115.9(2) 6_665 4_456
Ga3 O1 La 167.6(3) 2_564 4_456
Ga3 O1 La 119.16(6) . 4_456
Ga3 O1 La 116.80(6) 4_455 4_456
Ga1 O1 La 80.10(15) 1_455 4_456
Nb O1 La 80.10(15) 1_455 4_456
Ga1 O1 La 130.4(4) . 4_456
Nb O1 La 130.4(4) . 4_456
Ga1 O1 La 91.89(18) 1_565 4_456
Nb O1 La 91.89(18) 1_565 4_456
O2 O1 La 100.2(4) . 4_456
O2 O1 La 95.3(3) 3_565 4_456
O2 O1 La 52.5(2) 4_455 4_456
La O1 La 51.6(2) 1_556 4_456
La O1 La 51.6(2) 2_566 4_456
Ga2 O1 O3 52.7(2) 2_566 2_466
La O1 O3 104.0(2) . 2_466
La O1 O3 148.3(4) 2_565 2_466
La O1 O3 64.3(3) 4_455 2_466
O2 O1 O3 100.8(2) 5_455 2_466
O2 O1 O3 156.4(4) 6 2_466
O2 O1 O3 115.2(2) 2_565 2_466
O2 O1 O3 83.3(5) 6_556 2_466
O2 O1 O3 33.9(2) 5_456 2_466
O2 O1 O3 53.4(3) 2_566 2_466
O3 O1 O3 118.7(4) 3_565 2_466
O3 O1 O3 34.0(4) . 2_466
O3 O1 O3 100.7(4) 4_455 2_466
Ga2 O1 O3 127.3(2) 2_565 2_466
Ga3 O1 O3 111.9(5) 2_565 2_466
Ga3 O1 O3 31.45(14) 1_556 2_466
Ga3 O1 O3 70.3(3) 4_456 2_466
O2 O1 O3 61.8(2) 3_455 2_466
O2 O1 O3 132.6(6) 4 2_466
O2 O1 O3 58.5(3) 1_565 2_466
O3 O1 O3 66.63(12) 2_465 2_466
O3 O1 O3 130.07(10) 5_445 2_466
O3 O1 O3 130.07(10) 6_665 2_466
Ga3 O1 O3 159.1(2) 2_564 2_466
Ga3 O1 O3 90.49(13) . 2_466
Ga3 O1 O3 113.45(11) 4_455 2_466
Ga1 O1 O3 51.39(13) 1_455 2_466
Nb O1 O3 51.39(13) 1_455 2_466
Ga1 O1 O3 134.2(3) . 2_466
Nb O1 O3 134.2(3) . 2_466
Ga1 O1 O3 106.47(18) 1_565 2_466
Nb O1 O3 106.47(18) 1_565 2_466
O2 O1 O3 91.2(2) . 2_466
O2 O1 O3 123.3(4) 3_565 2_466
O2 O1 O3 36.20(19) 4_455 2_466
La O1 O3 59.2(2) 1_556 2_466
La O1 O3 79.5(3) 2_566 2_466
La O1 O3 28.88(16) 4_456 2_466
Ga2 O1 O3 52.7(2) 2_566 6_666
La O1 O3 148.3(4) . 6_666
La O1 O3 64.3(3) 2_565 6_666
La O1 O3 104.0(2) 4_455 6_666
O2 O1 O3 156.4(4) 5_455 6_666
O2 O1 O3 115.2(2) 6 6_666
O2 O1 O3 100.8(2) 2_565 6_666
O2 O1 O3 53.4(3) 6_556 6_666
O2 O1 O3 83.3(5) 5_456 6_666
O2 O1 O3 33.9(2) 2_566 6_666
O3 O1 O3 100.7(4) 3_565 6_666
O3 O1 O3 118.7(4) . 6_666
O3 O1 O3 34.0(4) 4_455 6_666
Ga2 O1 O3 127.3(2) 2_565 6_666
Ga3 O1 O3 70.3(3) 2_565 6_666
Ga3 O1 O3 111.9(5) 1_556 6_666
Ga3 O1 O3 31.45(14) 4_456 6_666
O2 O1 O3 132.6(6) 3_455 6_666
O2 O1 O3 58.5(3) 4 6_666
O2 O1 O3 61.8(2) 1_565 6_666
O3 O1 O3 130.07(10) 2_465 6_666
O3 O1 O3 130.07(10) 5_445 6_666
O3 O1 O3 66.63(12) 6_665 6_666
Ga3 O1 O3 113.45(11) 2_564 6_666
Ga3 O1 O3 159.1(2) . 6_666
Ga3 O1 O3 90.49(13) 4_455 6_666
Ga1 O1 O3 134.2(3) 1_455 6_666
Nb O1 O3 134.2(3) 1_455 6_666
Ga1 O1 O3 106.47(18) . 6_666
Nb O1 O3 106.47(18) . 6_666
Ga1 O1 O3 51.39(13) 1_565 6_666
Nb O1 O3 51.39(13) 1_565 6_666
O2 O1 O3 123.3(4) . 6_666
O2 O1 O3 36.20(19) 3_565 6_666
O2 O1 O3 91.2(2) 4_455 6_666
La O1 O3 79.5(3) 1_556 6_666
La O1 O3 28.88(16) 2_566 6_666
La O1 O3 59.2(2) 4_456 6_666
O3 O1 O3 87.1(3) 2_466 6_666
Ga2 O1 O3 52.7(2) 2_566 5_446
La O1 O3 64.3(3) . 5_446
La O1 O3 104.0(2) 2_565 5_446
La O1 O3 148.3(4) 4_455 5_446
O2 O1 O3 115.2(2) 5_455 5_446
O2 O1 O3 100.8(2) 6 5_446
O2 O1 O3 156.4(4) 2_565 5_446
O2 O1 O3 33.9(2) 6_556 5_446
O2 O1 O3 53.4(3) 5_456 5_446
O2 O1 O3 83.3(5) 2_566 5_446
O3 O1 O3 34.0(4) 3_565 5_446
O3 O1 O3 100.7(4) . 5_446
O3 O1 O3 118.7(4) 4_455 5_446
Ga2 O1 O3 127.3(2) 2_565 5_446
Ga3 O1 O3 31.45(14) 2_565 5_446
Ga3 O1 O3 70.3(3) 1_556 5_446
Ga3 O1 O3 111.9(5) 4_456 5_446
O2 O1 O3 58.5(3) 3_455 5_446
O2 O1 O3 61.8(2) 4 5_446
O2 O1 O3 132.6(6) 1_565 5_446
O3 O1 O3 130.07(10) 2_465 5_446
O3 O1 O3 66.63(12) 5_445 5_446
O3 O1 O3 130.07(10) 6_665 5_446
Ga3 O1 O3 90.49(13) 2_564 5_446
Ga3 O1 O3 113.45(11) . 5_446
Ga3 O1 O3 159.1(2) 4_455 5_446
Ga1 O1 O3 106.47(18) 1_455 5_446
Nb O1 O3 106.47(18) 1_455 5_446
Ga1 O1 O3 51.39(13) . 5_446
Nb O1 O3 51.39(13) . 5_446
Ga1 O1 O3 134.2(3) 1_565 5_446
Nb O1 O3 134.2(3) 1_565 5_446
O2 O1 O3 36.20(19) . 5_446
O2 O1 O3 91.2(2) 3_565 5_446
O2 O1 O3 123.3(4) 4_455 5_446
La O1 O3 28.88(16) 1_556 5_446
La O1 O3 59.2(2) 2_566 5_446
La O1 O3 79.5(3) 4_456 5_446
O3 O1 O3 87.1(3) 2_466 5_446
O3 O1 O3 87.1(3) 6_666 5_446
Ga2 O1 O3 116.0(3) 2_566 6
La O1 O3 49.74(17) . 6
La O1 O3 132.4(7) 2_565 6
La O1 O3 59.7(2) 4_455 6
O2 O1 O3 31.5(2) 5_455 6
O2 O1 O3 84.3(4) 6 6
O2 O1 O3 81.0(4) 2_565 6
O2 O1 O3 129.6(3) 6_556 6
O2 O1 O3 84.3(2) 5_456 6
O2 O1 O3 125.5(3) 2_566 6
O3 O1 O3 96.9(2) 3_565 6
O3 O1 O3 39.4(3) . 6
O3 O1 O3 140.5(4) 4_455 6
Ga2 O1 O3 64.0(3) 2_565 6
Ga3 O1 O3 125.02(9) 2_565 6
Ga3 O1 O3 52.84(16) 1_556 6
Ga3 O1 O3 128.55(9) 4_456 6
O2 O1 O3 43.5(3) 3_455 6
O2 O1 O3 143.1(3) 4 6
O2 O1 O3 99.0(2) 1_565 6
O3 O1 O3 33.0(2) 2_465 6
O3 O1 O3 71.7(3) 5_445 6
O3 O1 O3 120.5(5) 6_665 6
Ga3 O1 O3 87.7(3) 2_564 6
Ga3 O1 O3 21.62(14) . 6
Ga3 O1 O3 89.9(3) 4_455 6
Ga1 O1 O3 23.52(11) 1_455 6
Nb O1 O3 23.52(11) 1_455 6
Ga1 O1 O3 94.30(19) . 6
Nb O1 O3 94.30(19) . 6
Ga1 O1 O3 125.7(3) 1_565 6
Nb O1 O3 125.7(3) 1_565 6
O2 O1 O3 67.17(15) . 6
O2 O1 O3 161.5(5) 3_565 6
O2 O1 O3 67.14(15) 4_455 6
La O1 O3 96.69(18) 1_556 6
La O1 O3 146.0(4) 2_566 6
La O1 O3 101.10(17) 4_456 6
O3 O1 O3 72.34(11) 2_466 6
O3 O1 O3 157.7(3) 6_666 6
O3 O1 O3 100.08(16) 5_446 6
Ga2 O1 O3 116.0(3) 2_566 5_455
La O1 O3 132.4(7) . 5_455
La O1 O3 59.6(2) 2_565 5_455
La O1 O3 49.74(17) 4_455 5_455
O2 O1 O3 84.3(4) 5_455 5_455
O2 O1 O3 81.0(4) 6 5_455
O2 O1 O3 31.5(2) 2_565 5_455
O2 O1 O3 125.5(3) 6_556 5_455
O2 O1 O3 129.6(3) 5_456 5_455
O2 O1 O3 84.3(2) 2_566 5_455
O3 O1 O3 140.5(4) 3_565 5_455
O3 O1 O3 96.9(2) . 5_455
O3 O1 O3 39.4(3) 4_455 5_455
Ga2 O1 O3 64.0(3) 2_565 5_455
Ga3 O1 O3 128.55(9) 2_565 5_455
Ga3 O1 O3 125.02(9) 1_556 5_455
Ga3 O1 O3 52.84(16) 4_456 5_455
O2 O1 O3 143.1(3) 3_455 5_455
O2 O1 O3 99.0(2) 4 5_455
O2 O1 O3 43.5(3) 1_565 5_455
O3 O1 O3 71.7(3) 2_465 5_455
O3 O1 O3 120.5(5) 5_445 5_455
O3 O1 O3 33.0(2) 6_665 5_455
Ga3 O1 O3 89.9(3) 2_564 5_455
Ga3 O1 O3 87.7(3) . 5_455
Ga3 O1 O3 21.62(14) 4_455 5_455
Ga1 O1 O3 94.30(19) 1_455 5_455
Nb O1 O3 94.30(19) 1_455 5_455
Ga1 O1 O3 125.7(3) . 5_455
Nb O1 O3 125.7(3) . 5_455
Ga1 O1 O3 23.51(11) 1_565 5_455
Nb O1 O3 23.51(11) 1_565 5_455
O2 O1 O3 161.5(5) . 5_455
O2 O1 O3 67.14(15) 3_565 5_455
O2 O1 O3 67.17(15) 4_455 5_455
La O1 O3 146.0(4) 1_556 5_455
La O1 O3 101.10(17) 2_566 5_455
La O1 O3 96.69(18) 4_456 5_455
O3 O1 O3 100.08(16) 2_466 5_455
O3 O1 O3 72.34(11) 6_666 5_455
O3 O1 O3 157.7(3) 5_446 5_455
O3 O1 O3 102.2(3) 6 5_455
Ga2 O1 O3 116.0(3) 2_566 2_565
La O1 O3 59.6(2) . 2_565
La O1 O3 49.74(17) 2_565 2_565
La O1 O3 132.4(7) 4_455 2_565
O2 O1 O3 81.0(4) 5_455 2_565
O2 O1 O3 31.5(2) 6 2_565
O2 O1 O3 84.3(4) 2_565 2_565
O2 O1 O3 84.3(2) 6_556 2_565
O2 O1 O3 125.5(3) 5_456 2_565
O2 O1 O3 129.6(3) 2_566 2_565
O3 O1 O3 39.4(3) 3_565 2_565
O3 O1 O3 140.5(4) . 2_565
O3 O1 O3 96.9(2) 4_455 2_565
Ga2 O1 O3 64.0(3) 2_565 2_565
Ga3 O1 O3 52.84(16) 2_565 2_565
Ga3 O1 O3 128.55(9) 1_556 2_565
Ga3 O1 O3 125.02(9) 4_456 2_565
O2 O1 O3 99.0(2) 3_455 2_565
O2 O1 O3 43.5(3) 4 2_565
O2 O1 O3 143.1(3) 1_565 2_565
O3 O1 O3 120.5(5) 2_465 2_565
O3 O1 O3 33.0(2) 5_445 2_565
O3 O1 O3 71.7(3) 6_665 2_565
Ga3 O1 O3 21.62(14) 2_564 2_565
Ga3 O1 O3 89.9(3) . 2_565
Ga3 O1 O3 87.7(3) 4_455 2_565
Ga1 O1 O3 125.7(3) 1_455 2_565
Nb O1 O3 125.7(3) 1_455 2_565
Ga1 O1 O3 23.51(11) . 2_565
Nb O1 O3 23.51(11) . 2_565
Ga1 O1 O3 94.30(19) 1_565 2_565
Nb O1 O3 94.30(19) 1_565 2_565
O2 O1 O3 67.14(15) . 2_565
O2 O1 O3 67.17(15) 3_565 2_565
O2 O1 O3 161.5(5) 4_455 2_565
La O1 O3 101.10(17) 1_556 2_565
La O1 O3 96.69(18) 2_566 2_565
La O1 O3 146.0(4) 4_456 2_565
O3 O1 O3 157.7(3) 2_466 2_565
O3 O1 O3 100.08(16) 6_666 2_565
O3 O1 O3 72.34(11) 5_446 2_565
O3 O1 O3 102.2(3) 6 2_565
O3 O1 O3 102.2(3) 5_455 2_565
Ga2 O1 Ga2 72.7(2) 2_566 1_565
La O1 Ga2 136.43(4) . 1_565
La O1 Ga2 110.78(3) 2_565 1_565
La O1 Ga2 40.9(2) 4_455 1_565
O2 O1 Ga2 101.0(2) 5_455 1_565
O2 O1 Ga2 136.3(5) 6 1_565
O2 O1 Ga2 80.62(16) 2_565 1_565
O2 O1 Ga2 102.1(5) 6_556 1_565
O2 O1 Ga2 71.9(3) 5_456 1_565
O2 O1 Ga2 49.0(2) 2_566 1_565
O3 O1 Ga2 156.9(7) 3_565 1_565
O3 O1 Ga2 54.70(17) . 1_565
O3 O1 Ga2 65.01(18) 4_455 1_565
Ga2 O1 Ga2 107.3(2) 2_565 1_565
Ga3 O1 Ga2 132.8(5) 2_565 1_565
Ga3 O1 Ga2 71.37(15) 1_556 1_565
Ga3 O1 Ga2 40.40(7) 4_456 1_565
O2 O1 Ga2 100.4(2) 3_455 1_565
O2 O1 Ga2 128.4(3) 4 1_565
O2 O1 Ga2 16.85(17) 1_565 1_565
O3 O1 Ga2 61.90(15) 2_465 1_565
O3 O1 Ga2 159.7(3) 5_445 1_565
O3 O1 Ga2 88.29(11) 6_665 1_565
Ga3 O1 Ga2 146.5(4) 2_564 1_565
Ga3 O1 Ga2 94.54(12) . 1_565
Ga3 O1 Ga2 75.23(8) 4_455 1_565
Ga1 O1 Ga2 65.81(3) 1_455 1_565
Nb O1 Ga2 65.81(3) 1_455 1_565
Ga1 O1 Ga2 174.0(5) . 1_565
Nb O1 Ga2 174.0(5) . 1_565
Ga1 O1 Ga2 65.81(3) 1_565 1_565
Nb O1 Ga2 65.81(3) 1_565 1_565
O2 O1 Ga2 132.9(3) . 1_565
O2 O1 Ga2 97.71(16) 3_565 1_565
O2 O1 Ga2 21.37(11) 4_455 1_565
La O1 Ga2 94.3(3) 1_556 1_565
La O1 Ga2 82.9(3) 2_566 1_565
La O1 Ga2 43.72(12) 4_456 1_565
O3 O1 Ga2 42.01(14) 2_466 1_565
O3 O1 Ga2 70.11(18) 6_666 1_565
O3 O1 Ga2 122.9(4) 5_446 1_565
O3 O1 Ga2 88.47(10) 6 1_565
O3 O1 Ga2 58.55(12) 5_455 1_565
O3 O1 Ga2 159.9(2) 2_565 1_565
Ga2 O1 Ga2 72.7(2) 2_566 .
La O1 Ga2 40.9(2) . .
La O1 Ga2 136.43(3) 2_565 .
La O1 Ga2 110.78(3) 4_455 .
O2 O1 Ga2 80.62(16) 5_455 .
O2 O1 Ga2 101.0(2) 6 .
O2 O1 Ga2 136.3(5) 2_565 .
O2 O1 Ga2 71.9(3) 6_556 .
O2 O1 Ga2 49.0(2) 5_456 .
O2 O1 Ga2 102.1(5) 2_566 .
O3 O1 Ga2 54.70(17) 3_565 .
O3 O1 Ga2 65.01(18) . .
O3 O1 Ga2 156.9(7) 4_455 .
Ga2 O1 Ga2 107.3(2) 2_565 .
Ga3 O1 Ga2 71.37(15) 2_565 .
Ga3 O1 Ga2 40.40(7) 1_556 .
Ga3 O1 Ga2 132.8(5) 4_456 .
O2 O1 Ga2 16.85(17) 3_455 .
O2 O1 Ga2 100.4(2) 4 .
O2 O1 Ga2 128.4(3) 1_565 .
O3 O1 Ga2 88.29(11) 2_465 .
O3 O1 Ga2 61.90(15) 5_445 .
O3 O1 Ga2 159.7(3) 6_665 .
Ga3 O1 Ga2 94.54(12) 2_564 .
Ga3 O1 Ga2 75.23(8) . .
Ga3 O1 Ga2 146.5(4) 4_455 .
Ga1 O1 Ga2 65.81(3) 1_455 .
Nb O1 Ga2 65.81(3) 1_455 .
Ga1 O1 Ga2 65.81(2) . .
Nb O1 Ga2 65.81(2) . .
Ga1 O1 Ga2 174.0(5) 1_565 .
Nb O1 Ga2 174.0(5) 1_565 .
O2 O1 Ga2 21.37(11) . .
O2 O1 Ga2 132.9(3) 3_565 .
O2 O1 Ga2 97.71(16) 4_455 .
La O1 Ga2 43.72(12) 1_556 .
La O1 Ga2 94.3(3) 2_566 .
La O1 Ga2 82.9(3) 4_456 .
O3 O1 Ga2 70.11(18) 2_466 .
O3 O1 Ga2 122.9(4) 6_666 .
O3 O1 Ga2 42.01(14) 5_446 .
O3 O1 Ga2 58.55(12) 6 .
O3 O1 Ga2 159.9(2) 5_455 .
O3 O1 Ga2 88.47(10) 2_565 .
Ga2 O1 Ga2 111.6(2) 1_565 .
Ga2 O1 Ga2 72.7(2) 2_566 1_665
La O1 Ga2 110.78(3) . 1_665
La O1 Ga2 40.9(2) 2_565 1_665
La O1 Ga2 136.43(3) 4_455 1_665
O2 O1 Ga2 136.3(5) 5_455 1_665
O2 O1 Ga2 80.62(16) 6 1_665
O2 O1 Ga2 101.0(2) 2_565 1_665
O2 O1 Ga2 49.0(2) 6_556 1_665
O2 O1 Ga2 102.1(5) 5_456 1_665
O2 O1 Ga2 71.9(3) 2_566 1_665
O3 O1 Ga2 65.01(18) 3_565 1_665
O3 O1 Ga2 156.9(7) . 1_665
O3 O1 Ga2 54.70(17) 4_455 1_665
Ga2 O1 Ga2 107.3(2) 2_565 1_665
Ga3 O1 Ga2 40.40(7) 2_565 1_665
Ga3 O1 Ga2 132.8(5) 1_556 1_665
Ga3 O1 Ga2 71.37(15) 4_456 1_665
O2 O1 Ga2 128.4(3) 3_455 1_665
O2 O1 Ga2 16.85(17) 4 1_665
O2 O1 Ga2 100.4(2) 1_565 1_665
O3 O1 Ga2 159.7(3) 2_465 1_665
O3 O1 Ga2 88.29(11) 5_445 1_665
O3 O1 Ga2 61.90(15) 6_665 1_665
Ga3 O1 Ga2 75.23(8) 2_564 1_665
Ga3 O1 Ga2 146.5(4) . 1_665
Ga3 O1 Ga2 94.54(12) 4_455 1_665
Ga1 O1 Ga2 174.0(5) 1_455 1_665
Nb O1 Ga2 174.0(5) 1_455 1_665
Ga1 O1 Ga2 65.81(2) . 1_665
Nb O1 Ga2 65.81(2) . 1_665
Ga1 O1 Ga2 65.81(2) 1_565 1_665
Nb O1 Ga2 65.81(2) 1_565 1_665
O2 O1 Ga2 97.71(16) . 1_665
O2 O1 Ga2 21.37(11) 3_565 1_665
O2 O1 Ga2 132.9(3) 4_455 1_665
La O1 Ga2 82.9(3) 1_556 1_665
La O1 Ga2 43.72(12) 2_566 1_665
La O1 Ga2 94.3(3) 4_456 1_665
O3 O1 Ga2 122.9(4) 2_466 1_665
O3 O1 Ga2 42.01(14) 6_666 1_665
O3 O1 Ga2 70.11(18) 5_446 1_665
O3 O1 Ga2 159.9(2) 6 1_665
O3 O1 Ga2 88.47(10) 5_455 1_665
O3 O1 Ga2 58.55(12) 2_565 1_665
Ga2 O1 Ga2 111.6(2) 1_565 1_665
Ga2 O1 Ga2 111.6(2) . 1_665
Ga2 O1 O1 111.8(5) 2_566 2_465
La O1 O1 117.7(6) . 2_465
La O1 O1 96.1(4) 2_565 2_465
La O1 O1 12.92(4) 4_455 2_465
O2 O1 O1 68.3(4) 5_455 2_465
O2 O1 O1 98.4(7) 6 2_465
O2 O1 O1 44.4(3) 2_565 2_465
O2 O1 O1 139.9(6) 6_556 2_465
O2 O1 O1 105.1(4) 5_456 2_465
O2 O1 O1 85.6(3) 2_566 2_465
O3 O1 O1 162.5(8) 3_565 2_465
O3 O1 O1 59.85(15) . 2_465
O3 O1 O1 69.45(17) 4_455 2_465
Ga2 O1 O1 68.2(5) 2_565 2_465
Ga3 O1 O1 163.4(2) 2_565 2_465
Ga3 O1 O1 89.26(10) 1_556 2_465
Ga3 O1 O1 63.73(12) 4_456 2_465
O2 O1 O1 106.91(17) 3_455 2_465
O2 O1 O1 136.0(2) 4 2_465
O2 O1 O1 35.4(2) 1_565 2_465
O3 O1 O1 38.56(18) 2_465 2_465
O3 O1 O1 126.0(7) 5_445 2_465
O3 O1 O1 69.3(3) 6_665 2_465
Ga3 O1 O1 108.8(6) 2_564 2_465
Ga3 O1 O1 65.7(3) . 2_465
Ga3 O1 O1 42.6(3) 4_455 2_465
Ga1 O1 O1 58.12(8) 1_455 2_465
Nb O1 O1 58.12(8) 1_455 2_465
Ga1 O1 O1 146.8(7) . 2_465
Nb O1 O1 146.8(7) . 2_465
Ga1 O1 O1 58.12(8) 1_565 2_465
Nb O1 O1 58.12(8) 1_565 2_465
O2 O1 O1 138.4(2) . 2_465
O2 O1 O1 102.51(12) 3_565 2_465
O2 O1 O1 35.0(2) 4_455 2_465
La O1 O1 130.2(5) 1_556 2_465
La O1 O1 116.8(4) 2_566 2_465
La O1 O1 82.4(3) 4_456 2_465
O3 O1 O1 71.2(3) 2_466 2_465
O3 O1 O1 94.0(2) 6_666 2_465
O3 O1 O1 158.2(5) 5_446 2_465
O3 O1 O1 71.6(3) 6 2_465
O3 O1 O1 37.15(15) 5_455 2_465
O3 O1 O1 128.6(6) 2_565 2_465
Ga2 O1 O1 39.1(2) 1_565 2_465
Ga2 O1 O1 123.619(10) . 2_465
Ga2 O1 O1 123.619(11) 1_665 2_465
Ga2 O1 O1 111.8(5) 2_566 2_455
La O1 O1 12.92(5) . 2_455
La O1 O1 117.7(6) 2_565 2_455
La O1 O1 96.1(4) 4_455 2_455
O2 O1 O1 44.4(3) 5_455 2_455
O2 O1 O1 68.3(4) 6 2_455
O2 O1 O1 98.4(7) 2_565 2_455
O2 O1 O1 105.1(4) 6_556 2_455
O2 O1 O1 85.6(3) 5_456 2_455
O2 O1 O1 139.9(6) 2_566 2_455
O3 O1 O1 59.85(15) 3_565 2_455
O3 O1 O1 69.45(17) . 2_455
O3 O1 O1 162.5(8) 4_455 2_455
Ga2 O1 O1 68.2(5) 2_565 2_455
Ga3 O1 O1 89.26(10) 2_565 2_455
Ga3 O1 O1 63.73(12) 1_556 2_455
Ga3 O1 O1 163.4(2) 4_456 2_455
O2 O1 O1 35.4(2) 3_455 2_455
O2 O1 O1 106.91(17) 4 2_455
O2 O1 O1 136.0(2) 1_565 2_455
O3 O1 O1 69.3(3) 2_465 2_455
O3 O1 O1 38.56(18) 5_445 2_455
O3 O1 O1 126.0(7) 6_665 2_455
Ga3 O1 O1 65.7(3) 2_564 2_455
Ga3 O1 O1 42.6(3) . 2_455
Ga3 O1 O1 108.8(6) 4_455 2_455
Ga1 O1 O1 58.12(8) 1_455 2_455
Nb O1 O1 58.12(8) 1_455 2_455
Ga1 O1 O1 58.12(9) . 2_455
Nb O1 O1 58.12(9) . 2_455
Ga1 O1 O1 146.8(7) 1_565 2_455
Nb O1 O1 146.8(7) 1_565 2_455
O2 O1 O1 35.0(2) . 2_455
O2 O1 O1 138.4(2) 3_565 2_455
O2 O1 O1 102.51(12) 4_455 2_455
La O1 O1 82.4(3) 1_556 2_455
La O1 O1 130.2(5) 2_566 2_455
La O1 O1 116.8(4) 4_456 2_455
O3 O1 O1 94.0(2) 2_466 2_455
O3 O1 O1 158.2(5) 6_666 2_455
O3 O1 O1 71.2(3) 5_446 2_455
O3 O1 O1 37.15(15) 6 2_455
O3 O1 O1 128.6(6) 5_455 2_455
O3 O1 O1 71.6(3) 2_565 2_455
Ga2 O1 O1 123.619(11) 1_565 2_455
Ga2 O1 O1 39.1(2) . 2_455
Ga2 O1 O1 123.618(11) 1_665 2_455
O1 O1 O1 107.0(5) 2_465 2_455
Ga2 O1 O1 111.8(5) 2_566 2_565
La O1 O1 96.1(4) . 2_565
La O1 O1 12.92(4) 2_565 2_565
La O1 O1 117.7(6) 4_455 2_565
O2 O1 O1 98.4(7) 5_455 2_565
O2 O1 O1 44.4(3) 6 2_565
O2 O1 O1 68.3(4) 2_565 2_565
O2 O1 O1 85.6(3) 6_556 2_565
O2 O1 O1 139.9(6) 5_456 2_565
O2 O1 O1 105.1(4) 2_566 2_565
O3 O1 O1 69.45(17) 3_565 2_565
O3 O1 O1 162.5(8) . 2_565
O3 O1 O1 59.85(15) 4_455 2_565
Ga2 O1 O1 68.2(5) 2_565 2_565
Ga3 O1 O1 63.73(12) 2_565 2_565
Ga3 O1 O1 163.4(2) 1_556 2_565
Ga3 O1 O1 89.26(10) 4_456 2_565
O2 O1 O1 136.0(2) 3_455 2_565
O2 O1 O1 35.4(2) 4 2_565
O2 O1 O1 106.91(17) 1_565 2_565
O3 O1 O1 126.0(7) 2_465 2_565
O3 O1 O1 69.3(3) 5_445 2_565
O3 O1 O1 38.56(18) 6_665 2_565
Ga3 O1 O1 42.6(3) 2_564 2_565
Ga3 O1 O1 108.8(6) . 2_565
Ga3 O1 O1 65.7(3) 4_455 2_565
Ga1 O1 O1 146.8(7) 1_455 2_565
Nb O1 O1 146.8(7) 1_455 2_565
Ga1 O1 O1 58.12(8) . 2_565
Nb O1 O1 58.12(8) . 2_565
Ga1 O1 O1 58.12(8) 1_565 2_565
Nb O1 O1 58.12(8) 1_565 2_565
O2 O1 O1 102.51(12) . 2_565
O2 O1 O1 35.0(2) 3_565 2_565
O2 O1 O1 138.4(2) 4_455 2_565
La O1 O1 116.8(4) 1_556 2_565
La O1 O1 82.4(3) 2_566 2_565
La O1 O1 130.2(5) 4_456 2_565
O3 O1 O1 158.2(5) 2_466 2_565
O3 O1 O1 71.2(3) 6_666 2_565
O3 O1 O1 94.0(2) 5_446 2_565
O3 O1 O1 128.6(6) 6 2_565
O3 O1 O1 71.6(3) 5_455 2_565
O3 O1 O1 37.15(15) 2_565 2_565
Ga2 O1 O1 123.619(11) 1_565 2_565
Ga2 O1 O1 123.619(11) . 2_565
Ga2 O1 O1 39.1(2) 1_665 2_565
O1 O1 O1 107.0(5) 2_465 2_565
O1 O1 O1 107.0(5) 2_455 2_565
Ga2 O1 O1 180.0 2_566 1_554
La O1 O1 68.8(5) . 1_554
La O1 O1 68.8(5) 2_565 1_554
La O1 O1 68.7(5) 4_455 1_554
O2 O1 O1 32.6(3) 5_455 1_554
O2 O1 O1 32.6(3) 6 1_554
O2 O1 O1 32.6(3) 2_565 1_554
O2 O1 O1 148.2(3) 6_556 1_554
O2 O1 O1 148.2(3) 5_456 1_554
O2 O1 O1 148.2(3) 2_566 1_554
O3 O1 O1 95.2(5) 3_565 1_554
O3 O1 O1 95.2(5) . 1_554
O3 O1 O1 95.2(5) 4_455 1_554
Ga2 O1 O1 0.0 2_565 1_554
Ga3 O1 O1 116.8(3) 2_565 1_554
Ga3 O1 O1 116.8(3) 1_556 1_554
Ga3 O1 O1 116.8(3) 4_456 1_554
O2 O1 O1 100.1(4) 3_455 1_554
O2 O1 O1 100.1(4) 4 1_554
O2 O1 O1 100.1(4) 1_565 1_554
O3 O1 O1 60.6(3) 2_465 1_554
O3 O1 O1 60.6(3) 5_445 1_554
O3 O1 O1 60.6(3) 6_665 1_554
Ga3 O1 O1 42.41(18) 2_564 1_554
Ga3 O1 O1 42.41(18) . 1_554
Ga3 O1 O1 42.41(18) 4_455 1_554
Ga1 O1 O1 78.7(3) 1_455 1_554
Nb O1 O1 78.7(3) 1_455 1_554
Ga1 O1 O1 78.7(3) . 1_554
Nb O1 O1 78.7(3) . 1_554
Ga1 O1 O1 78.7(3) 1_565 1_554
Nb O1 O1 78.7(3) 1_565 1_554
O2 O1 O1 97.5(3) . 1_554
O2 O1 O1 97.5(3) 3_565 1_554
O2 O1 O1 97.5(3) 4_455 1_554
La O1 O1 149.83(13) 1_556 1_554
La O1 O1 149.82(13) 2_566 1_554
La O1 O1 149.82(13) 4_456 1_554
O3 O1 O1 127.3(2) 2_466 1_554
O3 O1 O1 127.3(2) 6_666 1_554
O3 O1 O1 127.3(2) 5_446 1_554
O3 O1 O1 64.0(3) 6 1_554
O3 O1 O1 64.0(3) 5_455 1_554
O3 O1 O1 64.0(3) 2_565 1_554
Ga2 O1 O1 107.3(2) 1_565 1_554
Ga2 O1 O1 107.3(2) . 1_554
Ga2 O1 O1 107.3(2) 1_665 1_554
O1 O1 O1 68.2(5) 2_465 1_554
O1 O1 O1 68.2(5) 2_455 1_554
O1 O1 O1 68.2(5) 2_565 1_554
Ga2 O1 O1 0.0 2_566 1_556
La O1 O1 111.3(5) . 1_556
La O1 O1 111.3(5) 2_565 1_556
La O1 O1 111.2(5) 4_455 1_556
O2 O1 O1 147.4(3) 5_455 1_556
O2 O1 O1 147.4(3) 6 1_556
O2 O1 O1 147.4(3) 2_565 1_556
O2 O1 O1 31.8(3) 6_556 1_556
O2 O1 O1 31.8(3) 5_456 1_556
O2 O1 O1 31.8(3) 2_566 1_556
O3 O1 O1 84.8(5) 3_565 1_556
O3 O1 O1 84.8(5) . 1_556
O3 O1 O1 84.8(5) 4_455 1_556
Ga2 O1 O1 180.0 2_565 1_556
Ga3 O1 O1 63.2(3) 2_565 1_556
Ga3 O1 O1 63.2(3) 1_556 1_556
Ga3 O1 O1 63.2(3) 4_456 1_556
O2 O1 O1 79.9(4) 3_455 1_556
O2 O1 O1 79.9(4) 4 1_556
O2 O1 O1 79.9(4) 1_565 1_556
O3 O1 O1 119.4(3) 2_465 1_556
O3 O1 O1 119.4(3) 5_445 1_556
O3 O1 O1 119.4(3) 6_665 1_556
Ga3 O1 O1 137.59(18) 2_564 1_556
Ga3 O1 O1 137.59(18) . 1_556
Ga3 O1 O1 137.59(18) 4_455 1_556
Ga1 O1 O1 101.3(3) 1_455 1_556
Nb O1 O1 101.3(3) 1_455 1_556
Ga1 O1 O1 101.3(3) . 1_556
Nb O1 O1 101.3(3) . 1_556
Ga1 O1 O1 101.3(3) 1_565 1_556
Nb O1 O1 101.3(3) 1_565 1_556
O2 O1 O1 82.5(3) . 1_556
O2 O1 O1 82.5(3) 3_565 1_556
O2 O1 O1 82.5(3) 4_455 1_556
La O1 O1 30.18(13) 1_556 1_556
La O1 O1 30.18(13) 2_566 1_556
La O1 O1 30.18(13) 4_456 1_556
O3 O1 O1 52.7(2) 2_466 1_556
O3 O1 O1 52.7(2) 6_666 1_556
O3 O1 O1 52.7(2) 5_446 1_556
O3 O1 O1 116.0(3) 6 1_556
O3 O1 O1 116.0(3) 5_455 1_556
O3 O1 O1 116.0(3) 2_565 1_556
Ga2 O1 O1 72.7(2) 1_565 1_556
Ga2 O1 O1 72.7(2) . 1_556
Ga2 O1 O1 72.7(2) 1_665 1_556
O1 O1 O1 111.8(5) 2_465 1_556
O1 O1 O1 111.8(5) 2_455 1_556
O1 O1 O1 111.8(5) 2_565 1_556
O1 O1 O1 179.999(1) 1_554 1_556
Ga2 O1 Ga3 72.4(2) 2_566 4_446
La O1 Ga3 45.42(19) . 4_446
La O1 Ga3 101.69(4) 2_565 4_446
La O1 Ga3 145.92(5) 4_455 4_446
O2 O1 Ga3 96.73(19) 5_455 4_446
O2 O1 Ga3 83.98(19) 6 4_446
O2 O1 Ga3 138.8(5) 2_565 4_446
O2 O1 Ga3 52.48(18) 6_556 4_446
O2 O1 Ga3 66.9(2) 5_456 4_446
O2 O1 Ga3 103.3(5) 2_566 4_446
O3 O1 Ga3 20.5(2) 3_565 4_446
O3 O1 Ga3 101.0(2) . 4_446
O3 O1 Ga3 131.6(3) 4_455 4_446
Ga2 O1 Ga3 107.6(2) 2_565 4_446
Ga3 O1 Ga3 37.58(6) 2_565 4_446
Ga3 O1 Ga3 73.89(16) 1_556 4_446
Ga3 O1 Ga3 131.4(5) 4_456 4_446
O2 O1 Ga3 52.39(16) 3_455 4_446
O2 O1 Ga3 64.64(16) 4 4_446
O2 O1 Ga3 151.6(6) 1_565 4_446
O3 O1 Ga3 120.57(14) 2_465 4_446
O3 O1 Ga3 47.17(17) 5_445 4_446
O3 O1 Ga3 128.06(13) 6_665 4_446
Ga3 O1 Ga3 74.20(7) 2_564 4_446
Ga3 O1 Ga3 96.71(11) . 4_446
Ga3 O1 Ga3 145.7(4) 4_455 4_446
Ga1 O1 Ga3 100.80(4) 1_455 4_446
Nb O1 Ga3 100.80(4) 1_455 4_446
Ga1 O1 Ga3 36.26(3) . 4_446
Nb O1 Ga3 36.26(3) . 4_446
Ga1 O1 Ga3 142.86(8) 1_565 4_446
Nb O1 Ga3 142.86(8) 1_565 4_446
O2 O1 Ga3 20.59(11) . 4_446
O2 O1 Ga3 98.66(16) 3_565 4_446
O2 O1 Ga3 131.8(3) 4_455 4_446
La O1 Ga3 45.63(11) 1_556 4_446
La O1 Ga3 77.8(2) 2_566 4_446
La O1 Ga3 97.2(3) 4_456 4_446
O3 O1 Ga3 98.4(3) 2_466 4_446
O3 O1 Ga3 104.1(3) 6_666 4_446
O3 O1 Ga3 20.01(12) 5_446 4_446
O3 O1 Ga3 87.75(10) 6 4_446
O3 O1 Ga3 161.0(2) 5_455 4_446
O3 O1 Ga3 59.48(11) 2_565 4_446
Ga2 O1 Ga3 138.9(4) 1_565 4_446
Ga2 O1 Ga3 36.07(5) . 4_446
Ga2 O1 Ga3 77.61(12) 1_665 4_446
O1 O1 Ga3 158.77(12) 2_465 4_446
O1 O1 Ga3 54.14(16) 2_455 4_446
O1 O1 Ga3 89.50(7) 2_565 4_446
O1 O1 Ga3 107.6(2) 1_554 4_446
O1 O1 Ga3 72.4(2) 1_556 4_446
Ga2 O1 Ga3 72.4(2) 2_566 2_465
La O1 Ga3 101.69(4) . 2_465
La O1 Ga3 145.92(5) 2_565 2_465
La O1 Ga3 45.42(19) 4_455 2_465
O2 O1 Ga3 83.98(19) 5_455 2_465
O2 O1 Ga3 138.8(5) 6 2_465
O2 O1 Ga3 96.73(19) 2_565 2_465
O2 O1 Ga3 103.3(5) 6_556 2_465
O2 O1 Ga3 52.48(18) 5_456 2_465
O2 O1 Ga3 66.9(2) 2_566 2_465
O3 O1 Ga3 131.6(3) 3_565 2_465
O3 O1 Ga3 20.5(2) . 2_465
O3 O1 Ga3 101.0(2) 4_455 2_465
Ga2 O1 Ga3 107.6(2) 2_565 2_465
Ga3 O1 Ga3 131.4(5) 2_565 2_465
Ga3 O1 Ga3 37.58(6) 1_556 2_465
Ga3 O1 Ga3 73.89(16) 4_456 2_465
O2 O1 Ga3 64.64(16) 3_455 2_465
O2 O1 Ga3 151.6(6) 4 2_465
O2 O1 Ga3 52.39(16) 1_565 2_465
O3 O1 Ga3 47.17(17) 2_465 2_465
O3 O1 Ga3 128.06(13) 5_445 2_465
O3 O1 Ga3 120.57(14) 6_665 2_465
Ga3 O1 Ga3 145.7(4) 2_564 2_465
Ga3 O1 Ga3 74.20(7) . 2_465
Ga3 O1 Ga3 96.71(11) 4_455 2_465
Ga1 O1 Ga3 36.26(3) 1_455 2_465
Nb O1 Ga3 36.26(3) 1_455 2_465
Ga1 O1 Ga3 142.86(8) . 2_465
Nb O1 Ga3 142.86(8) . 2_465
Ga1 O1 Ga3 100.80(4) 1_565 2_465
Nb O1 Ga3 100.80(4) 1_565 2_465
O2 O1 Ga3 98.66(16) . 2_465
O2 O1 Ga3 131.8(3) 3_565 2_465
O2 O1 Ga3 20.59(11) 4_455 2_465
La O1 Ga3 77.8(2) 1_556 2_465
La O1 Ga3 97.2(3) 2_566 2_465
La O1 Ga3 45.63(11) 4_456 2_465
O3 O1 Ga3 20.01(12) 2_466 2_465
O3 O1 Ga3 98.4(3) 6_666 2_465
O3 O1 Ga3 104.1(3) 5_446 2_465
O3 O1 Ga3 59.48(11) 6 2_465
O3 O1 Ga3 87.75(10) 5_455 2_465
O3 O1 Ga3 161.0(2) 2_565 2_465
Ga2 O1 Ga3 36.07(5) 1_565 2_465
Ga2 O1 Ga3 77.61(12) . 2_465
Ga2 O1 Ga3 138.9(4) 1_665 2_465
O1 O1 Ga3 54.14(16) 2_465 2_465
O1 O1 Ga3 89.50(7) 2_455 2_465
O1 O1 Ga3 158.77(12) 2_565 2_465
O1 O1 Ga3 107.6(2) 1_554 2_465
O1 O1 Ga3 72.4(2) 1_556 2_465
Ga3 O1 Ga3 111.3(2) 4_446 2_465
Ga2 O1 Ga3 72.4(2) 2_566 1_666
La O1 Ga3 145.92(5) . 1_666
La O1 Ga3 45.42(19) 2_565 1_666
La O1 Ga3 101.69(4) 4_455 1_666
O2 O1 Ga3 138.8(5) 5_455 1_666
O2 O1 Ga3 96.73(19) 6 1_666
O2 O1 Ga3 83.98(19) 2_565 1_666
O2 O1 Ga3 66.9(2) 6_556 1_666
O2 O1 Ga3 103.3(5) 5_456 1_666
O2 O1 Ga3 52.48(18) 2_566 1_666
O3 O1 Ga3 101.0(2) 3_565 1_666
O3 O1 Ga3 131.6(3) . 1_666
O3 O1 Ga3 20.5(2) 4_455 1_666
Ga2 O1 Ga3 107.6(2) 2_565 1_666
Ga3 O1 Ga3 73.89(16) 2_565 1_666
Ga3 O1 Ga3 131.4(5) 1_556 1_666
Ga3 O1 Ga3 37.58(6) 4_456 1_666
O2 O1 Ga3 151.6(6) 3_455 1_666
O2 O1 Ga3 52.39(16) 4 1_666
O2 O1 Ga3 64.64(16) 1_565 1_666
O3 O1 Ga3 128.06(13) 2_465 1_666
O3 O1 Ga3 120.57(14) 5_445 1_666
O3 O1 Ga3 47.17(17) 6_665 1_666
Ga3 O1 Ga3 96.71(11) 2_564 1_666
Ga3 O1 Ga3 145.7(4) . 1_666
Ga3 O1 Ga3 74.20(7) 4_455 1_666
Ga1 O1 Ga3 142.86(8) 1_455 1_666
Nb O1 Ga3 142.86(8) 1_455 1_666
Ga1 O1 Ga3 100.80(4) . 1_666
Nb O1 Ga3 100.80(4) . 1_666
Ga1 O1 Ga3 36.26(3) 1_565 1_666
Nb O1 Ga3 36.26(3) 1_565 1_666
O2 O1 Ga3 131.8(3) . 1_666
O2 O1 Ga3 20.59(11) 3_565 1_666
O2 O1 Ga3 98.66(16) 4_455 1_666
La O1 Ga3 97.2(3) 1_556 1_666
La O1 Ga3 45.63(11) 2_566 1_666
La O1 Ga3 77.8(2) 4_456 1_666
O3 O1 Ga3 104.1(3) 2_466 1_666
O3 O1 Ga3 20.01(12) 6_666 1_666
O3 O1 Ga3 98.4(3) 5_446 1_666
O3 O1 Ga3 161.0(2) 6 1_666
O3 O1 Ga3 59.48(11) 5_455 1_666
O3 O1 Ga3 87.75(10) 2_565 1_666
Ga2 O1 Ga3 77.61(12) 1_565 1_666
Ga2 O1 Ga3 138.9(4) . 1_666
Ga2 O1 Ga3 36.07(5) 1_665 1_666
O1 O1 Ga3 89.50(7) 2_465 1_666
O1 O1 Ga3 158.77(12) 2_455 1_666
O1 O1 Ga3 54.14(16) 2_565 1_666
O1 O1 Ga3 107.6(2) 1_554 1_666
O1 O1 Ga3 72.4(2) 1_556 1_666
Ga3 O1 Ga3 111.3(2) 4_446 1_666
Ga3 O1 Ga3 111.3(2) 2_465 1_666
Ga2 O1 O3 56.6(3) 2_566 6_556
La O1 O3 75.3(2) . 6_556
La O1 O3 166.9(6) 2_565 6_556
La O1 O3 83.0(2) 4_455 6_556
O2 O1 O3 90.9(2) 5_455 6_556
O2 O1 O3 135.7(3) 6 6_556
O2 O1 O3 131.4(3) 2_565 6_556
O2 O1 O3 77.2(4) 6_556 6_556
O2 O1 O3 24.9(2) 5_456 6_556
O2 O1 O3 74.0(4) 2_566 6_556
O3 O1 O3 91.4(3) 3_565 6_556
O3 O1 O3 36.5(3) . 6_556
O3 O1 O3 129.1(5) 4_455 6_556
Ga2 O1 O3 123.4(3) 2_565 6_556
Ga3 O1 O3 95.8(4) 2_565 6_556
Ga3 O1 O3 6.87(17) 1_556 6_556
Ga3 O1 O3 98.5(4) 4_456 6_556
O2 O1 O3 32.6(2) 3_455 6_556
O2 O1 O3 125.1(5) 4 6_556
O2 O1 O3 88.7(3) 1_565 6_556
O3 O1 O3 72.03(12) 2_465 6_556
O3 O1 O3 100.25(16) 5_445 6_556
O3 O1 O3 160.23(19) 6_665 6_556
Ga3 O1 O3 132.12(14) 2_564 6_556
Ga3 O1 O3 81.03(14) . 6_556
Ga3 O1 O3 134.85(16) 4_455 6_556
Ga1 O1 O3 48.44(14) 1_455 6_556
Nb O1 O3 48.44(14) 1_455 6_556
Ga1 O1 O3 104.95(15) . 6_556
Nb O1 O3 104.95(15) . 6_556
Ga1 O1 O3 136.9(2) 1_565 6_556
Nb O1 O3 136.9(2) 1_565 6_556
O2 O1 O3 60.97(18) . 6_556
O2 O1 O3 139.1(5) 3_565 6_556
O2 O1 O3 60.93(17) 4_455 6_556
La O1 O3 43.92(19) 1_556 6_556
La O1 O3 86.6(4) 2_566 6_556
La O1 O3 49.5(2) 4_456 6_556
O3 O1 O3 30.46(17) 2_466 6_556
O3 O1 O3 106.2(4) 6_666 6_556
O3 O1 O3 65.3(3) 5_446 6_556
O3 O1 O3 59.45(9) 6 6_556
O3 O1 O3 128.07(7) 5_455 6_556
O3 O1 O3 128.07(7) 2_565 6_556
Ga2 O1 O3 71.97(17) 1_565 6_556
Ga2 O1 O3 39.71(11) . 6_556
Ga2 O1 O3 126.0(4) 1_665 6_556
O1 O1 O3 93.6(2) 2_465 6_556
O1 O1 O3 67.4(2) 2_455 6_556
O1 O1 O3 159.3(4) 2_565 6_556
O1 O1 O3 123.4(3) 1_554 6_556
O1 O1 O3 56.6(3) 1_556 6_556
Ga3 O1 O3 70.95(18) 4_446 6_556
Ga3 O1 O3 40.39(11) 2_465 6_556
Ga3 O1 O3 126.0(4) 1_666 6_556
Ga2 O1 O3 56.6(3) 2_566 5_456
La O1 O3 166.9(6) . 5_456
La O1 O3 83.0(2) 2_565 5_456
La O1 O3 75.3(2) 4_455 5_456
O2 O1 O3 135.7(3) 5_455 5_456
O2 O1 O3 131.4(3) 6 5_456
O2 O1 O3 90.9(2) 2_565 5_456
O2 O1 O3 74.0(4) 6_556 5_456
O2 O1 O3 77.2(4) 5_456 5_456
O2 O1 O3 24.9(2) 2_566 5_456
O3 O1 O3 129.1(5) 3_565 5_456
O3 O1 O3 91.4(3) . 5_456
O3 O1 O3 36.5(3) 4_455 5_456
Ga2 O1 O3 123.4(3) 2_565 5_456
Ga3 O1 O3 98.5(4) 2_565 5_456
Ga3 O1 O3 95.8(4) 1_556 5_456
Ga3 O1 O3 6.87(17) 4_456 5_456
O2 O1 O3 125.1(5) 3_455 5_456
O2 O1 O3 88.7(3) 4 5_456
O2 O1 O3 32.6(2) 1_565 5_456
O3 O1 O3 100.25(16) 2_465 5_456
O3 O1 O3 160.23(19) 5_445 5_456
O3 O1 O3 72.03(12) 6_665 5_456
Ga3 O1 O3 134.85(16) 2_564 5_456
Ga3 O1 O3 132.12(14) . 5_456
Ga3 O1 O3 81.03(14) 4_455 5_456
Ga1 O1 O3 104.95(15) 1_455 5_456
Nb O1 O3 104.95(15) 1_455 5_456
Ga1 O1 O3 136.9(2) . 5_456
Nb O1 O3 136.9(2) . 5_456
Ga1 O1 O3 48.44(14) 1_565 5_456
Nb O1 O3 48.44(14) 1_565 5_456
O2 O1 O3 139.1(5) . 5_456
O2 O1 O3 60.93(17) 3_565 5_456
O2 O1 O3 60.97(18) 4_455 5_456
La O1 O3 86.6(4) 1_556 5_456
La O1 O3 49.5(2) 2_566 5_456
La O1 O3 43.92(19) 4_456 5_456
O3 O1 O3 65.3(3) 2_466 5_456
O3 O1 O3 30.46(17) 6_666 5_456
O3 O1 O3 106.2(4) 5_446 5_456
O3 O1 O3 128.07(7) 6 5_456
O3 O1 O3 59.45(8) 5_455 5_456
O3 O1 O3 128.07(7) 2_565 5_456
Ga2 O1 O3 39.71(11) 1_565 5_456
Ga2 O1 O3 126.0(4) . 5_456
Ga2 O1 O3 71.97(17) 1_665 5_456
O1 O1 O3 67.4(2) 2_465 5_456
O1 O1 O3 159.3(4) 2_455 5_456
O1 O1 O3 93.6(2) 2_565 5_456
O1 O1 O3 123.4(3) 1_554 5_456
O1 O1 O3 56.6(3) 1_556 5_456
Ga3 O1 O3 126.0(4) 4_446 5_456
Ga3 O1 O3 70.95(18) 2_465 5_456
Ga3 O1 O3 40.38(11) 1_666 5_456
O3 O1 O3 92.6(3) 6_556 5_456
Ga2 O1 O3 56.6(3) 2_566 2_566
La O1 O3 83.0(2) . 2_566
La O1 O3 75.3(2) 2_565 2_566
La O1 O3 166.9(6) 4_455 2_566
O2 O1 O3 131.4(3) 5_455 2_566
O2 O1 O3 90.9(2) 6 2_566
O2 O1 O3 135.7(3) 2_565 2_566
O2 O1 O3 24.9(2) 6_556 2_566
O2 O1 O3 74.0(4) 5_456 2_566
O2 O1 O3 77.2(4) 2_566 2_566
O3 O1 O3 36.5(3) 3_565 2_566
O3 O1 O3 129.1(5) . 2_566
O3 O1 O3 91.4(3) 4_455 2_566
Ga2 O1 O3 123.4(3) 2_565 2_566
Ga3 O1 O3 6.87(17) 2_565 2_566
Ga3 O1 O3 98.5(4) 1_556 2_566
Ga3 O1 O3 95.8(4) 4_456 2_566
O2 O1 O3 88.7(3) 3_455 2_566
O2 O1 O3 32.6(2) 4 2_566
O2 O1 O3 125.1(5) 1_565 2_566
O3 O1 O3 160.23(19) 2_465 2_566
O3 O1 O3 72.03(12) 5_445 2_566
O3 O1 O3 100.25(16) 6_665 2_566
Ga3 O1 O3 81.03(14) 2_564 2_566
Ga3 O1 O3 134.85(16) . 2_566
Ga3 O1 O3 132.12(14) 4_455 2_566
Ga1 O1 O3 136.9(2) 1_455 2_566
Nb O1 O3 136.9(2) 1_455 2_566
Ga1 O1 O3 48.44(14) . 2_566
Nb O1 O3 48.44(14) . 2_566
Ga1 O1 O3 104.95(15) 1_565 2_566
Nb O1 O3 104.95(15) 1_565 2_566
O2 O1 O3 60.93(17) . 2_566
O2 O1 O3 60.97(18) 3_565 2_566
O2 O1 O3 139.1(5) 4_455 2_566
La O1 O3 49.5(2) 1_556 2_566
La O1 O3 43.92(19) 2_566 2_566
La O1 O3 86.6(4) 4_456 2_566
O3 O1 O3 106.2(4) 2_466 2_566
O3 O1 O3 65.3(3) 6_666 2_566
O3 O1 O3 30.45(17) 5_446 2_566
O3 O1 O3 128.07(7) 6 2_566
O3 O1 O3 128.07(7) 5_455 2_566
O3 O1 O3 59.45(8) 2_565 2_566
Ga2 O1 O3 126.0(4) 1_565 2_566
Ga2 O1 O3 71.97(17) . 2_566
Ga2 O1 O3 39.71(11) 1_665 2_566
O1 O1 O3 159.3(4) 2_465 2_566
O1 O1 O3 93.6(2) 2_455 2_566
O1 O1 O3 67.4(2) 2_565 2_566
O1 O1 O3 123.4(3) 1_554 2_566
O1 O1 O3 56.6(3) 1_556 2_566
Ga3 O1 O3 40.39(11) 4_446 2_566
Ga3 O1 O3 126.0(4) 2_465 2_566
Ga3 O1 O3 70.95(18) 1_666 2_566
O3 O1 O3 92.6(3) 6_556 2_566
O3 O1 O3 92.6(3) 5_456 2_566
Ga2 O1 O3 87.0(3) 2_566 1_655
La O1 O3 65.30(9) . 1_655
La O1 O3 61.72(9) 2_565 1_655
La O1 O3 161.7(7) 4_455 1_655
O2 O1 O3 104.5(3) 5_455 1_655
O2 O1 O3 60.7(2) 6 1_655
O2 O1 O3 111.9(4) 2_565 1_655
O2 O1 O3 55.5(2) 6_556 1_655
O2 O1 O3 99.0(3) 5_456 1_655
O2 O1 O3 106.0(4) 2_566 1_655
O3 O1 O3 21.34(18) 3_565 1_655
O3 O1 O3 140.5(2) . 1_655
O3 O1 O3 98.39(19) 4_455 1_655
Ga2 O1 O3 93.0(3) 2_565 1_655
Ga3 O1 O3 23.79(16) 2_565 1_655
Ga3 O1 O3 113.6(2) 1_556 1_655
Ga3 O1 O3 116.3(2) 4_456 1_655
O2 O1 O3 91.01(16) 3_455 1_655
O2 O1 O3 29.09(16) 4 1_655
O2 O1 O3 145.9(3) 1_565 1_655
O3 O1 O3 143.7(4) 2_465 1_655
O3 O1 O3 45.7(2) 5_445 1_655
O3 O1 O3 88.28(19) 6_665 1_655
Ga3 O1 O3 50.65(15) 2_564 1_655
Ga3 O1 O3 111.1(3) . 1_655
Ga3 O1 O3 113.1(3) 4_455 1_655
Ga1 O1 O3 135.50(11) 1_455 1_655
Nb O1 O3 135.50(11) 1_455 1_655
Ga1 O1 O3 21.35(11) . 1_655
Nb O1 O3 21.35(11) . 1_655
Ga1 O1 O3 104.44(9) 1_565 1_655
Nb O1 O3 104.44(9) 1_565 1_655
O2 O1 O3 56.29(11) . 1_655
O2 O1 O3 63.45(11) 3_565 1_655
O2 O1 O3 168.9(5) 4_455 1_655
La O1 O3 73.6(2) 1_556 1_655
La O1 O3 71.83(19) 2_566 1_655
La O1 O3 117.1(4) 4_456 1_655
O3 O1 O3 132.9(4) 2_466 1_655
O3 O1 O3 85.2(2) 6_666 1_655
O3 O1 O3 46.1(2) 5_446 1_655
O3 O1 O3 114.99(16) 6 1_655
O3 O1 O3 121.31(18) 5_455 1_655
O3 O1 O3 29.3(3) 2_565 1_655
Ga2 O1 O3 154.3(4) 1_565 1_655
Ga2 O1 O3 75.61(10) . 1_655
Ga2 O1 O3 45.56(9) 1_665 1_655
O1 O1 O3 155.7(5) 2_465 1_655
O1 O1 O3 78.08(9) 2_455 1_655
O1 O1 O3 49.79(11) 2_565 1_655
O1 O1 O3 93.0(3) 1_554 1_655
O1 O1 O3 87.0(3) 1_556 1_655
Ga3 O1 O3 40.00(9) 4_446 1_655
Ga3 O1 O3 150.0(3) 2_465 1_655
Ga3 O1 O3 81.46(10) 1_666 1_655
O3 O1 O3 110.0(2) 6_556 1_655
O3 O1 O3 115.6(2) 5_456 1_655
O3 O1 O3 30.6(3) 2_566 1_655
Ga2 O1 O3 87.0(3) 2_566 4_345
La O1 O3 61.72(9) . 4_345
La O1 O3 161.7(7) 2_565 4_345
La O1 O3 65.30(9) 4_455 4_345
O2 O1 O3 60.7(2) 5_455 4_345
O2 O1 O3 111.9(4) 6 4_345
O2 O1 O3 104.5(3) 2_565 4_345
O2 O1 O3 106.0(4) 6_556 4_345
O2 O1 O3 55.5(2) 5_456 4_345
O2 O1 O3 99.0(3) 2_566 4_345
O3 O1 O3 98.39(19) 3_565 4_345
O3 O1 O3 21.34(18) . 4_345
O3 O1 O3 140.5(2) 4_455 4_345
Ga2 O1 O3 93.0(3) 2_565 4_345
Ga3 O1 O3 116.3(2) 2_565 4_345
Ga3 O1 O3 23.79(16) 1_556 4_345
Ga3 O1 O3 113.6(2) 4_456 4_345
O2 O1 O3 29.09(16) 3_455 4_345
O2 O1 O3 145.9(3) 4 4_345
O2 O1 O3 91.01(16) 1_565 4_345
O3 O1 O3 45.7(2) 2_465 4_345
O3 O1 O3 88.28(19) 5_445 4_345
O3 O1 O3 143.7(4) 6_665 4_345
Ga3 O1 O3 113.1(3) 2_564 4_345
Ga3 O1 O3 50.65(15) . 4_345
Ga3 O1 O3 111.1(3) 4_455 4_345
Ga1 O1 O3 21.35(11) 1_455 4_345
Nb O1 O3 21.35(11) 1_455 4_345
Ga1 O1 O3 104.45(9) . 4_345
Nb O1 O3 104.45(9) . 4_345
Ga1 O1 O3 135.50(11) 1_565 4_345
Nb O1 O3 135.50(11) 1_565 4_345
O2 O1 O3 63.45(11) . 4_345
O2 O1 O3 168.9(5) 3_565 4_345
O2 O1 O3 56.29(11) 4_455 4_345
La O1 O3 71.83(19) 1_556 4_345
La O1 O3 117.1(4) 2_566 4_345
La O1 O3 73.6(2) 4_456 4_345
O3 O1 O3 46.1(2) 2_466 4_345
O3 O1 O3 132.9(4) 6_666 4_345
O3 O1 O3 85.2(2) 5_446 4_345
O3 O1 O3 29.3(3) 6 4_345
O3 O1 O3 114.99(16) 5_455 4_345
O3 O1 O3 121.31(18) 2_565 4_345
Ga2 O1 O3 75.61(10) 1_565 4_345
Ga2 O1 O3 45.56(9) . 4_345
Ga2 O1 O3 154.3(4) 1_665 4_345
O1 O1 O3 78.08(9) 2_465 4_345
O1 O1 O3 49.79(11) 2_455 4_345
O1 O1 O3 155.7(5) 2_565 4_345
O1 O1 O3 93.0(3) 1_554 4_345
O1 O1 O3 87.0(3) 1_556 4_345
Ga3 O1 O3 81.46(10) 4_446 4_345
Ga3 O1 O3 39.99(9) 2_465 4_345
Ga3 O1 O3 150.0(3) 1_666 4_345
O3 O1 O3 30.6(3) 6_556 4_345
O3 O1 O3 110.0(2) 5_456 4_345
O3 O1 O3 115.6(2) 2_566 4_345
O3 O1 O3 119.72(5) 1_655 4_345
Ga2 O1 O3 87.0(3) 2_566 3_575
La O1 O3 161.7(7) . 3_575
La O1 O3 65.30(9) 2_565 3_575
La O1 O3 61.71(9) 4_455 3_575
O2 O1 O3 111.9(4) 5_455 3_575
O2 O1 O3 104.5(3) 6 3_575
O2 O1 O3 60.7(2) 2_565 3_575
O2 O1 O3 99.0(3) 6_556 3_575
O2 O1 O3 106.0(4) 5_456 3_575
O2 O1 O3 55.5(2) 2_566 3_575
O3 O1 O3 140.5(2) 3_565 3_575
O3 O1 O3 98.39(19) . 3_575
O3 O1 O3 21.34(19) 4_455 3_575
Ga2 O1 O3 93.0(3) 2_565 3_575
Ga3 O1 O3 113.6(2) 2_565 3_575
Ga3 O1 O3 116.3(2) 1_556 3_575
Ga3 O1 O3 23.79(16) 4_456 3_575
O2 O1 O3 145.9(3) 3_455 3_575
O2 O1 O3 91.01(16) 4 3_575
O2 O1 O3 29.09(16) 1_565 3_575
O3 O1 O3 88.28(19) 2_465 3_575
O3 O1 O3 143.7(4) 5_445 3_575
O3 O1 O3 45.7(2) 6_665 3_575
Ga3 O1 O3 111.1(3) 2_564 3_575
Ga3 O1 O3 113.1(3) . 3_575
Ga3 O1 O3 50.65(15) 4_455 3_575
Ga1 O1 O3 104.44(9) 1_455 3_575
Nb O1 O3 104.44(9) 1_455 3_575
Ga1 O1 O3 135.50(11) . 3_575
Nb O1 O3 135.50(11) . 3_575
Ga1 O1 O3 21.35(11) 1_565 3_575
Nb O1 O3 21.35(11) 1_565 3_575
O2 O1 O3 168.9(5) . 3_575
O2 O1 O3 56.29(11) 3_565 3_575
O2 O1 O3 63.45(11) 4_455 3_575
La O1 O3 117.1(4) 1_556 3_575
La O1 O3 73.6(2) 2_566 3_575
La O1 O3 71.83(19) 4_456 3_575
O3 O1 O3 85.2(2) 2_466 3_575
O3 O1 O3 46.1(2) 6_666 3_575
O3 O1 O3 132.9(4) 5_446 3_575
O3 O1 O3 121.31(18) 6 3_575
O3 O1 O3 29.3(3) 5_455 3_575
O3 O1 O3 114.99(16) 2_565 3_575
Ga2 O1 O3 45.56(9) 1_565 3_575
Ga2 O1 O3 154.3(4) . 3_575
Ga2 O1 O3 75.61(10) 1_665 3_575
O1 O1 O3 49.79(11) 2_465 3_575
O1 O1 O3 155.7(5) 2_455 3_575
O1 O1 O3 78.08(9) 2_565 3_575
O1 O1 O3 93.0(3) 1_554 3_575
O1 O1 O3 87.0(3) 1_556 3_575
Ga3 O1 O3 150.0(3) 4_446 3_575
Ga3 O1 O3 81.46(10) 2_465 3_575
Ga3 O1 O3 40.00(9) 1_666 3_575
O3 O1 O3 115.6(2) 6_556 3_575
O3 O1 O3 30.6(3) 5_456 3_575
O3 O1 O3 110.0(2) 2_566 3_575
O3 O1 O3 119.72(5) 1_655 3_575
O3 O1 O3 119.72(5) 4_345 3_575
Ga2 O1 O2 141.64(17) 2_566 3_454
La O1 O2 38.1(3) . 3_454
La O1 O2 102.4(6) 2_565 3_454
La O1 O2 73.7(4) 4_455 3_454
O2 O1 O2 13.34(17) 5_455 3_454
O2 O1 O2 52.6(3) 6 3_454
O2 O1 O2 66.4(4) 2_565 3_454
O2 O1 O2 135.91(16) 6_556 3_454
O2 O1 O2 111.1(2) 5_456 3_454
O2 O1 O2 156.95(14) 2_566 3_454
O3 O1 O2 82.1(3) 3_565 3_454
O3 O1 O2 70.8(3) . 3_454
O3 O1 O2 132.8(6) 4_455 3_454
Ga2 O1 O2 38.36(17) 2_565 3_454
Ga3 O1 O2 112.6(2) 2_565 3_454
Ga3 O1 O2 81.9(2) 1_556 3_454
Ga3 O1 O2 144.8(3) 4_456 3_454
O2 O1 O2 61.7(3) 3_455 3_454
O2 O1 O2 116.3(4) 4 3_454
O2 O1 O2 116.3(4) 1_565 3_454
O3 O1 O2 50.4(3) 2_465 3_454
O3 O1 O2 47.8(2) 5_445 3_454
O3 O1 O2 99.0(4) 6_665 3_454
Ga3 O1 O2 56.2(2) 2_564 3_454
Ga3 O1 O2 17.77(10) . 3_454
Ga3 O1 O2 76.8(3) 4_455 3_454
Ga1 O1 O2 53.88(17) 1_455 3_454
Nb O1 O2 53.88(17) 1_455 3_454
Ga1 O1 O2 72.3(2) . 3_454
Nb O1 O2 72.3(2) . 3_454
Ga1 O1 O2 115.6(4) 1_565 3_454
Nb O1 O2 115.6(4) 1_565 3_454
O2 O1 O2 66.38(18) . 3_454
O2 O1 O2 131.4(4) 3_565 3_454
O2 O1 O2 92.7(3) 4_455 3_454
La O1 O2 113.99(9) 1_556 3_454
La O1 O2 161.24(14) 2_566 3_454
La O1 O2 132.86(9) 4_456 3_454
O3 O1 O2 104.11(17) 2_466 3_454
O3 O1 O2 165.5(4) 6_666 3_454
O3 O1 O2 102.25(15) 5_446 3_454
O3 O1 O2 31.78(17) 6 3_454
O3 O1 O2 96.4(4) 5_455 3_454
O3 O1 O2 72.9(3) 2_565 3_454
Ga2 O1 O2 112.3(2) 1_565 3_454
Ga2 O1 O2 70.28(14) . 3_454
Ga2 O1 O2 131.1(3) 1_665 3_454
O1 O1 O2 81.4(4) 2_465 3_454
O1 O1 O2 32.2(3) 2_455 3_454
O1 O1 O2 96.9(5) 2_565 3_454
O1 O1 O2 38.36(17) 1_554 3_454
O1 O1 O2 141.64(17) 1_556 3_454
Ga3 O1 O2 83.46(13) 4_446 3_454
Ga3 O1 O2 90.04(14) 2_465 3_454
Ga3 O1 O2 145.6(4) 1_666 3_454
O3 O1 O2 87.82(17) 6_556 3_454
O3 O1 O2 148.8(2) 5_456 3_454
O3 O1 O2 118.59(18) 2_566 3_454
O3 O1 O2 93.4(2) 1_655 3_454
O3 O1 O2 59.78(19) 4_345 3_454
O3 O1 O2 124.7(4) 3_575 3_454
Ga2 O1 O2 141.64(17) 2_566 4_554
La O1 O2 73.7(4) . 4_554
La O1 O2 38.1(3) 2_565 4_554
La O1 O2 102.4(6) 4_455 4_554
O2 O1 O2 66.4(4) 5_455 4_554
O2 O1 O2 13.34(17) 6 4_554
O2 O1 O2 52.6(3) 2_565 4_554
O2 O1 O2 111.1(2) 6_556 4_554
O2 O1 O2 156.95(13) 5_456 4_554
O2 O1 O2 135.91(16) 2_566 4_554
O3 O1 O2 70.8(3) 3_565 4_554
O3 O1 O2 132.8(6) . 4_554
O3 O1 O2 82.1(3) 4_455 4_554
Ga2 O1 O2 38.36(17) 2_565 4_554
Ga3 O1 O2 81.9(2) 2_565 4_554
Ga3 O1 O2 144.8(3) 1_556 4_554
Ga3 O1 O2 112.6(2) 4_456 4_554
O2 O1 O2 116.3(4) 3_455 4_554
O2 O1 O2 61.7(3) 4 4_554
O2 O1 O2 116.3(4) 1_565 4_554
O3 O1 O2 99.0(4) 2_465 4_554
O3 O1 O2 50.4(3) 5_445 4_554
O3 O1 O2 47.8(2) 6_665 4_554
Ga3 O1 O2 17.77(10) 2_564 4_554
Ga3 O1 O2 76.8(3) . 4_554
Ga3 O1 O2 56.2(2) 4_455 4_554
Ga1 O1 O2 115.6(4) 1_455 4_554
Nb O1 O2 115.6(4) 1_455 4_554
Ga1 O1 O2 53.88(17) . 4_554
Nb O1 O2 53.88(17) . 4_554
Ga1 O1 O2 72.3(2) 1_565 4_554
Nb O1 O2 72.3(2) 1_565 4_554
O2 O1 O2 92.7(3) . 4_554
O2 O1 O2 66.38(18) 3_565 4_554
O2 O1 O2 131.4(4) 4_455 4_554
La O1 O2 132.86(9) 1_556 4_554
La O1 O2 113.99(9) 2_566 4_554
La O1 O2 161.24(14) 4_456 4_554
O3 O1 O2 165.5(4) 2_466 4_554
O3 O1 O2 102.25(15) 6_666 4_554
O3 O1 O2 104.11(17) 5_446 4_554
O3 O1 O2 96.4(4) 6 4_554
O3 O1 O2 72.9(3) 5_455 4_554
O3 O1 O2 31.78(17) 2_565 4_554
Ga2 O1 O2 131.1(3) 1_565 4_554
Ga2 O1 O2 112.3(2) . 4_554
Ga2 O1 O2 70.28(14) 1_665 4_554
O1 O1 O2 96.9(5) 2_465 4_554
O1 O1 O2 81.4(4) 2_455 4_554
O1 O1 O2 32.2(3) 2_565 4_554
O1 O1 O2 38.36(17) 1_554 4_554
O1 O1 O2 141.64(17) 1_556 4_554
Ga3 O1 O2 90.04(14) 4_446 4_554
Ga3 O1 O2 145.6(4) 2_465 4_554
Ga3 O1 O2 83.46(13) 1_666 4_554
O3 O1 O2 148.8(2) 6_556 4_554
O3 O1 O2 118.59(18) 5_456 4_554
O3 O1 O2 87.82(17) 2_566 4_554
O3 O1 O2 59.78(19) 1_655 4_554
O3 O1 O2 124.7(4) 4_345 4_554
O3 O1 O2 93.4(2) 3_575 4_554
O2 O1 O2 65.0(3) 3_454 4_554
Ga2 O1 O2 141.64(17) 2_566 1_564
La O1 O2 102.4(6) . 1_564
La O1 O2 73.7(4) 2_565 1_564
La O1 O2 38.1(3) 4_455 1_564
O2 O1 O2 52.6(3) 5_455 1_564
O2 O1 O2 66.4(4) 6 1_564
O2 O1 O2 13.34(17) 2_565 1_564
O2 O1 O2 156.95(14) 6_556 1_564
O2 O1 O2 135.91(16) 5_456 1_564
O2 O1 O2 111.1(2) 2_566 1_564
O3 O1 O2 132.8(6) 3_565 1_564
O3 O1 O2 82.1(3) . 1_564
O3 O1 O2 70.8(3) 4_455 1_564
Ga2 O1 O2 38.36(17) 2_565 1_564
Ga3 O1 O2 144.8(3) 2_565 1_564
Ga3 O1 O2 112.6(2) 1_556 1_564
Ga3 O1 O2 81.9(2) 4_456 1_564
O2 O1 O2 116.3(4) 3_455 1_564
O2 O1 O2 116.3(4) 4 1_564
O2 O1 O2 61.7(3) 1_565 1_564
O3 O1 O2 47.8(2) 2_465 1_564
O3 O1 O2 99.0(4) 5_445 1_564
O3 O1 O2 50.4(3) 6_665 1_564
Ga3 O1 O2 76.8(3) 2_564 1_564
Ga3 O1 O2 56.2(2) . 1_564
Ga3 O1 O2 17.77(10) 4_455 1_564
Ga1 O1 O2 72.3(2) 1_455 1_564
Nb O1 O2 72.3(2) 1_455 1_564
Ga1 O1 O2 115.6(4) . 1_564
Nb O1 O2 115.6(4) . 1_564
Ga1 O1 O2 53.88(17) 1_565 1_564
Nb O1 O2 53.88(17) 1_565 1_564
O2 O1 O2 131.4(4) . 1_564
O2 O1 O2 92.7(3) 3_565 1_564
O2 O1 O2 66.38(18) 4_455 1_564
La O1 O2 161.24(14) 1_556 1_564
La O1 O2 132.86(9) 2_566 1_564
La O1 O2 113.99(9) 4_456 1_564
O3 O1 O2 102.25(15) 2_466 1_564
O3 O1 O2 104.11(17) 6_666 1_564
O3 O1 O2 165.5(4) 5_446 1_564
O3 O1 O2 72.9(3) 6 1_564
O3 O1 O2 31.78(17) 5_455 1_564
O3 O1 O2 96.4(4) 2_565 1_564
Ga2 O1 O2 70.28(14) 1_565 1_564
Ga2 O1 O2 131.1(3) . 1_564
Ga2 O1 O2 112.3(2) 1_665 1_564
O1 O1 O2 32.2(3) 2_465 1_564
O1 O1 O2 96.9(5) 2_455 1_564
O1 O1 O2 81.4(4) 2_565 1_564
O1 O1 O2 38.36(17) 1_554 1_564
O1 O1 O2 141.64(17) 1_556 1_564
Ga3 O1 O2 145.6(4) 4_446 1_564
Ga3 O1 O2 83.46(13) 2_465 1_564
Ga3 O1 O2 90.04(14) 1_666 1_564
O3 O1 O2 118.59(18) 6_556 1_564
O3 O1 O2 87.82(17) 5_456 1_564
O3 O1 O2 148.8(2) 2_566 1_564
O3 O1 O2 124.7(4) 1_655 1_564
O3 O1 O2 93.4(2) 4_345 1_564
O3 O1 O2 59.78(19) 3_575 1_564
O2 O1 O2 65.0(3) 3_454 1_564
O2 O1 O2 65.0(3) 4_554 1_564
Ga2 O1 O1 55.6(4) 2_566 2_466
La O1 O1 137.5(3) . 2_466
La O1 O1 114.73(16) 2_565 2_466
La O1 O1 57.22(9) 4_455 2_466
O2 O1 O1 115.2(3) 5_455 2_466
O2 O1 O1 152.1(5) 6 2_466
O2 O1 O1 96.8(2) 2_565 2_466
O2 O1 O1 85.3(6) 6_556 2_466
O2 O1 O1 58.0(4) 5_456 2_466
O2 O1 O1 33.9(3) 2_566 2_466
O3 O1 O1 140.1(8) 3_565 2_466
O3 O1 O1 58.2(2) . 2_466
O3 O1 O1 66.9(2) 4_455 2_466
Ga2 O1 O1 124.4(4) 2_565 2_466
Ga3 O1 O1 116.6(7) 2_565 2_466
Ga3 O1 O1 65.5(3) 1_556 2_466
Ga3 O1 O1 37.16(12) 4_456 2_466
O2 O1 O1 95.8(4) 3_455 2_466
O2 O1 O1 118.8(5) 4 2_466
O2 O1 O1 28.3(2) 1_565 2_466
O3 O1 O1 75.20(17) 2_465 2_466
O3 O1 O1 164.1(2) 5_445 2_466
O3 O1 O1 97.22(12) 6_665 2_466
Ga3 O1 O1 161.5(4) 2_564 2_466
Ga3 O1 O1 107.23(17) . 2_466
Ga3 O1 O1 90.45(18) 4_455 2_466
Ga1 O1 O1 72.942(4) 1_455 2_466
Nb O1 O1 72.942(4) 1_455 2_466
Ga1 O1 O1 156.9(6) . 2_466
Nb O1 O1 156.9(6) . 2_466
Ga1 O1 O1 72.942(4) 1_565 2_466
Nb O1 O1 72.942(4) 1_565 2_466
O2 O1 O1 123.2(5) . 2_466
O2 O1 O1 94.3(3) 3_565 2_466
O2 O1 O1 32.36(15) 4_455 2_466
La O1 O1 78.4(4) 1_556 2_466
La O1 O1 68.1(4) 2_566 2_466
La O1 O1 27.0(2) 4_456 2_466
O3 O1 O1 34.02(18) 2_466 2_466
O3 O1 O1 61.3(3) 6_666 2_466
O3 O1 O1 106.4(6) 5_446 2_466
O3 O1 O1 96.46(11) 6 2_466
O3 O1 O1 71.63(16) 5_455 2_466
O3 O1 O1 161.2(3) 2_565 2_466
Ga2 O1 O1 17.15(13) 1_565 2_466
Ga2 O1 O1 103.1(4) . 2_466
Ga2 O1 O1 103.1(4) 1_665 2_466
O1 O1 O1 56.26(10) 2_465 2_466
O1 O1 O1 126.4(2) 2_455 2_466
O1 O1 O1 126.38(19) 2_565 2_466
O1 O1 O1 124.4(4) 1_554 2_466
O1 O1 O1 55.6(4) 1_556 2_466
Ga3 O1 O1 123.9(5) 4_446 2_466
Ga3 O1 O1 37.66(2) 2_465 2_466
Ga3 O1 O1 73.81(19) 1_666 2_466
O3 O1 O1 64.1(3) 6_556 2_466
O3 O1 O1 33.43(15) 5_456 2_466
O3 O1 O1 109.7(6) 2_566 2_466
O3 O1 O1 139.7(6) 1_655 2_466
O3 O1 O1 76.64(14) 4_345 2_466
O3 O1 O1 51.60(11) 3_575 2_466
O2 O1 O1 124.7(2) 3_454 2_466
O2 O1 O1 144.1(3) 4_554 2_466
O2 O1 O1 87.2(2) 1_564 2_466
Ga2 O1 O1 55.6(4) 2_566 2_456
La O1 O1 57.22(9) . 2_456
La O1 O1 137.5(3) 2_565 2_456
La O1 O1 114.73(16) 4_455 2_456
O2 O1 O1 96.8(2) 5_455 2_456
O2 O1 O1 115.2(3) 6 2_456
O2 O1 O1 152.1(5) 2_565 2_456
O2 O1 O1 58.0(4) 6_556 2_456
O2 O1 O1 33.9(3) 5_456 2_456
O2 O1 O1 85.3(6) 2_566 2_456
O3 O1 O1 58.2(2) 3_565 2_456
O3 O1 O1 66.9(2) . 2_456
O3 O1 O1 140.1(8) 4_455 2_456
Ga2 O1 O1 124.4(4) 2_565 2_456
Ga3 O1 O1 65.5(3) 2_565 2_456
Ga3 O1 O1 37.16(12) 1_556 2_456
Ga3 O1 O1 116.6(7) 4_456 2_456
O2 O1 O1 28.3(2) 3_455 2_456
O2 O1 O1 95.8(3) 4 2_456
O2 O1 O1 118.8(5) 1_565 2_456
O3 O1 O1 97.22(12) 2_465 2_456
O3 O1 O1 75.20(17) 5_445 2_456
O3 O1 O1 164.1(2) 6_665 2_456
Ga3 O1 O1 107.23(17) 2_564 2_456
Ga3 O1 O1 90.45(18) . 2_456
Ga3 O1 O1 161.5(4) 4_455 2_456
Ga1 O1 O1 72.943(4) 1_455 2_456
Nb O1 O1 72.943(4) 1_455 2_456
Ga1 O1 O1 72.942(3) . 2_456
Nb O1 O1 72.942(3) . 2_456
Ga1 O1 O1 156.9(6) 1_565 2_456
Nb O1 O1 156.9(6) 1_565 2_456
O2 O1 O1 32.36(15) . 2_456
O2 O1 O1 123.2(5) 3_565 2_456
O2 O1 O1 94.3(3) 4_455 2_456
La O1 O1 27.0(2) 1_556 2_456
La O1 O1 78.4(4) 2_566 2_456
La O1 O1 68.1(4) 4_456 2_456
O3 O1 O1 61.3(3) 2_466 2_456
O3 O1 O1 106.4(6) 6_666 2_456
O3 O1 O1 34.02(18) 5_446 2_456
O3 O1 O1 71.63(16) 6 2_456
O3 O1 O1 161.3(3) 5_455 2_456
O3 O1 O1 96.46(11) 2_565 2_456
Ga2 O1 O1 103.1(4) 1_565 2_456
Ga2 O1 O1 17.15(13) . 2_456
Ga2 O1 O1 103.1(4) 1_665 2_456
O1 O1 O1 126.38(19) 2_465 2_456
O1 O1 O1 56.26(10) 2_455 2_456
O1 O1 O1 126.4(2) 2_565 2_456
O1 O1 O1 124.4(4) 1_554 2_456
O1 O1 O1 55.6(4) 1_556 2_456
Ga3 O1 O1 37.66(2) 4_446 2_456
Ga3 O1 O1 73.81(19) 2_465 2_456
Ga3 O1 O1 123.9(5) 1_666 2_456
O3 O1 O1 33.43(15) 6_556 2_456
O3 O1 O1 109.7(6) 5_456 2_456
O3 O1 O1 64.1(3) 2_566 2_456
O3 O1 O1 76.64(14) 1_655 2_456
O3 O1 O1 51.60(11) 4_345 2_456
O3 O1 O1 139.7(6) 3_575 2_456
O2 O1 O1 87.2(2) 3_454 2_456
O2 O1 O1 124.7(2) 4_554 2_456
O2 O1 O1 144.1(3) 1_564 2_456
O1 O1 O1 91.2(5) 2_466 2_456
Ga2 O1 O1 55.6(4) 2_566 2_566
La O1 O1 114.73(16) . 2_566
La O1 O1 57.22(9) 2_565 2_566
La O1 O1 137.5(3) 4_455 2_566
O2 O1 O1 152.1(5) 5_455 2_566
O2 O1 O1 96.8(2) 6 2_566
O2 O1 O1 115.2(3) 2_565 2_566
O2 O1 O1 33.9(3) 6_556 2_566
O2 O1 O1 85.3(6) 5_456 2_566
O2 O1 O1 58.0(4) 2_566 2_566
O3 O1 O1 66.9(2) 3_565 2_566
O3 O1 O1 140.1(8) . 2_566
O3 O1 O1 58.2(2) 4_455 2_566
Ga2 O1 O1 124.4(4) 2_565 2_566
Ga3 O1 O1 37.16(12) 2_565 2_566
Ga3 O1 O1 116.6(7) 1_556 2_566
Ga3 O1 O1 65.5(3) 4_456 2_566
O2 O1 O1 118.8(5) 3_455 2_566
O2 O1 O1 28.3(2) 4 2_566
O2 O1 O1 95.8(3) 1_565 2_566
O3 O1 O1 164.1(2) 2_465 2_566
O3 O1 O1 97.22(12) 5_445 2_566
O3 O1 O1 75.20(17) 6_665 2_566
Ga3 O1 O1 90.45(18) 2_564 2_566
Ga3 O1 O1 161.5(4) . 2_566
Ga3 O1 O1 107.23(17) 4_455 2_566
Ga1 O1 O1 156.9(6) 1_455 2_566
Nb O1 O1 156.9(6) 1_455 2_566
Ga1 O1 O1 72.942(3) . 2_566
Nb O1 O1 72.942(3) . 2_566
Ga1 O1 O1 72.942(3) 1_565 2_566
Nb O1 O1 72.942(3) 1_565 2_566
O2 O1 O1 94.3(3) . 2_566
O2 O1 O1 32.36(15) 3_565 2_566
O2 O1 O1 123.2(5) 4_455 2_566
La O1 O1 68.1(4) 1_556 2_566
La O1 O1 27.0(2) 2_566 2_566
La O1 O1 78.4(4) 4_456 2_566
O3 O1 O1 106.4(6) 2_466 2_566
O3 O1 O1 34.02(18) 6_666 2_566
O3 O1 O1 61.3(3) 5_446 2_566
O3 O1 O1 161.2(3) 6 2_566
O3 O1 O1 96.46(11) 5_455 2_566
O3 O1 O1 71.63(16) 2_565 2_566
Ga2 O1 O1 103.1(4) 1_565 2_566
Ga2 O1 O1 103.1(4) . 2_566
Ga2 O1 O1 17.15(13) 1_665 2_566
O1 O1 O1 126.38(19) 2_465 2_566
O1 O1 O1 126.38(19) 2_455 2_566
O1 O1 O1 56.26(10) 2_565 2_566
O1 O1 O1 124.4(4) 1_554 2_566
O1 O1 O1 55.6(4) 1_556 2_566
Ga3 O1 O1 73.81(19) 4_446 2_566
Ga3 O1 O1 123.9(5) 2_465 2_566
Ga3 O1 O1 37.66(2) 1_666 2_566
O3 O1 O1 109.7(6) 6_556 2_566
O3 O1 O1 64.1(3) 5_456 2_566
O3 O1 O1 33.43(15) 2_566 2_566
O3 O1 O1 51.60(11) 1_655 2_566
O3 O1 O1 139.7(6) 4_345 2_566
O3 O1 O1 76.64(14) 3_575 2_566
O2 O1 O1 144.1(3) 3_454 2_566
O2 O1 O1 87.2(2) 4_554 2_566
O2 O1 O1 124.7(2) 1_564 2_566
O1 O1 O1 91.2(5) 2_466 2_566
O1 O1 O1 91.2(5) 2_456 2_566
Ga2 O1 O3 146.59(15) 2_566 3_564
La O1 O3 46.2(4) . 3_564
La O1 O3 66.6(4) 2_565 3_564
La O1 O3 100.5(6) 4_455 3_564
O2 O1 O3 45.8(3) 5_455 3_564
O2 O1 O3 15.62(19) 6 3_564
O2 O1 O3 63.3(4) 2_565 3_564
O2 O1 O3 117.1(2) 6_556 3_564
O2 O1 O3 135.7(2) 5_456 3_564
O2 O1 O3 163.28(17) 2_566 3_564
O3 O1 O3 61.8(3) 3_565 3_564
O3 O1 O3 110.5(4) . 3_564
O3 O1 O3 110.5(4) 4_455 3_564
Ga2 O1 O3 33.41(15) 2_565 3_564
Ga3 O1 O3 85.6(2) 2_565 3_564
Ga3 O1 O3 115.9(3) 1_556 3_564
Ga3 O1 O3 140.2(3) 4_456 3_564
O2 O1 O3 87.9(3) 3_455 3_564
O2 O1 O3 78.2(3) 4 3_564
O2 O1 O3 132.8(5) 1_565 3_564
O3 O1 O3 85.1(4) 2_465 3_564
O3 O1 O3 28.6(3) 5_445 3_564
O3 O1 O3 74.7(3) 6_665 3_564
Ga3 O1 O3 16.55(9) 2_564 3_564
Ga3 O1 O3 55.3(2) . 3_564
Ga3 O1 O3 71.3(3) 4_455 3_564
Ga1 O1 O3 93.5(3) 1_455 3_564
Nb O1 O3 93.5(3) 1_455 3_564
Ga1 O1 O3 45.46(18) . 3_564
Nb O1 O3 45.46(18) . 3_564
Ga1 O1 O3 98.6(3) 1_565 3_564
Nb O1 O3 98.6(3) 1_565 3_564
O2 O1 O3 70.3(3) . 3_564
O2 O1 O3 93.5(2) 3_565 3_564
O2 O1 O3 127.2(4) 4_455 3_564
La O1 O3 120.78(11) 1_556 3_564
La O1 O3 132.08(8) 2_566 3_564
La O1 O3 169.38(11) 4_456 3_564
O3 O1 O3 143.2(2) 2_466 3_564
O3 O1 O3 129.63(18) 6_666 3_564
O3 O1 O3 94.4(2) 5_446 3_564
O3 O1 O3 71.2(3) 6 3_564
O3 O1 O3 92.2(3) 5_455 3_564
O3 O1 O3 35.4(2) 2_565 3_564
Ga2 O1 O3 140.5(4) 1_565 3_564
Ga2 O1 O3 86.75(18) . 3_564
Ga2 O1 O3 91.68(16) 1_665 3_564
O1 O1 O3 101.4(6) 2_465 3_564
O1 O1 O3 52.7(4) 2_455 3_564
O1 O1 O3 58.5(4) 2_565 3_564
O1 O1 O3 33.41(15) 1_554 3_564
O1 O1 O3 146.59(15) 1_556 3_564
Ga3 O1 O3 75.52(16) 4_446 3_564
Ga3 O1 O3 129.4(3) 2_465 3_564
Ga3 O1 O3 111.92(19) 1_666 3_564
O3 O1 O3 120.1(2) 6_556 3_564
O3 O1 O3 146.7(2) 5_456 3_564
O3 O1 O3 92.5(2) 2_566 3_564
O3 O1 O3 62.09(15) 1_655 3_564
O3 O1 O3 97.3(3) 4_345 3_564
O3 O1 O3 118.3(3) 3_575 3_564
O2 O1 O3 39.66(17) 3_454 3_564
O2 O1 O3 28.90(13) 4_554 3_564
O2 O1 O3 71.4(3) 1_564 3_564
O1 O1 O3 157.5(5) 2_466 3_564
O1 O1 O3 102.0(3) 2_456 3_564
O1 O1 O3 106.4(2) 2_566 3_564
Ga2 O1 O3 146.59(15) 2_566 1_554
La O1 O3 66.6(4) . 1_554
La O1 O3 100.5(6) 2_565 1_554
La O1 O3 46.2(4) 4_455 1_554
O2 O1 O3 15.62(19) 5_455 1_554
O2 O1 O3 63.3(4) 6 1_554
O2 O1 O3 45.8(3) 2_565 1_554
O2 O1 O3 163.28(17) 6_556 1_554
O2 O1 O3 117.1(2) 5_456 1_554
O2 O1 O3 135.7(2) 2_566 1_554
O3 O1 O3 110.5(4) 3_565 1_554
O3 O1 O3 61.8(3) . 1_554
O3 O1 O3 110.5(4) 4_455 1_554
Ga2 O1 O3 33.41(15) 2_565 1_554
Ga3 O1 O3 140.2(3) 2_565 1_554
Ga3 O1 O3 85.6(2) 1_556 1_554
Ga3 O1 O3 115.9(3) 4_456 1_554
O2 O1 O3 78.2(3) 3_455 1_554
O2 O1 O3 132.8(5) 4 1_554
O2 O1 O3 87.9(3) 1_565 1_554
O3 O1 O3 28.6(3) 2_465 1_554
O3 O1 O3 74.7(3) 5_445 1_554
O3 O1 O3 85.1(4) 6_665 1_554
Ga3 O1 O3 71.3(3) 2_564 1_554
Ga3 O1 O3 16.55(9) . 1_554
Ga3 O1 O3 55.3(2) 4_455 1_554
Ga1 O1 O3 45.46(18) 1_455 1_554
Nb O1 O3 45.46(18) 1_455 1_554
Ga1 O1 O3 98.6(3) . 1_554
Nb O1 O3 98.6(3) . 1_554
Ga1 O1 O3 93.5(3) 1_565 1_554
Nb O1 O3 93.5(3) 1_565 1_554
O2 O1 O3 93.5(2) . 1_554
O2 O1 O3 127.2(4) 3_565 1_554
O2 O1 O3 70.3(3) 4_455 1_554
La O1 O3 132.08(8) 1_556 1_554
La O1 O3 169.37(11) 2_566 1_554
La O1 O3 120.78(11) 4_456 1_554
O3 O1 O3 94.4(2) 2_466 1_554
O3 O1 O3 143.2(2) 6_666 1_554
O3 O1 O3 129.63(18) 5_446 1_554
O3 O1 O3 35.4(2) 6 1_554
O3 O1 O3 71.2(3) 5_455 1_554
O3 O1 O3 92.2(3) 2_565 1_554
Ga2 O1 O3 86.75(18) 1_565 1_554
Ga2 O1 O3 91.68(16) . 1_554
Ga2 O1 O3 140.5(4) 1_665 1_554
O1 O1 O3 52.7(4) 2_465 1_554
O1 O1 O3 58.5(4) 2_455 1_554
O1 O1 O3 101.4(6) 2_565 1_554
O1 O1 O3 33.41(15) 1_554 1_554
O1 O1 O3 146.59(15) 1_556 1_554
Ga3 O1 O3 111.92(19) 4_446 1_554
Ga3 O1 O3 75.52(16) 2_465 1_554
Ga3 O1 O3 129.4(3) 1_666 1_554
O3 O1 O3 92.5(2) 6_556 1_554
O3 O1 O3 120.1(2) 5_456 1_554
O3 O1 O3 146.7(2) 2_566 1_554
O3 O1 O3 118.3(3) 1_655 1_554
O3 O1 O3 62.09(15) 4_345 1_554
O3 O1 O3 97.3(3) 3_575 1_554
O2 O1 O3 28.90(13) 3_454 1_554
O2 O1 O3 71.4(3) 4_554 1_554
O2 O1 O3 39.66(18) 1_564 1_554
O1 O1 O3 102.0(3) 2_466 1_554
O1 O1 O3 106.4(2) 2_456 1_554
O1 O1 O3 157.5(5) 2_566 1_554
O3 O1 O3 57.0(3) 3_564 1_554
Ga2 O1 O3 146.59(15) 2_566 4_454
La O1 O3 100.5(6) . 4_454
La O1 O3 46.2(4) 2_565 4_454
La O1 O3 66.6(4) 4_455 4_454
O2 O1 O3 63.3(4) 5_455 4_454
O2 O1 O3 45.8(3) 6 4_454
O2 O1 O3 15.62(19) 2_565 4_454
O2 O1 O3 135.7(2) 6_556 4_454
O2 O1 O3 163.28(17) 5_456 4_454
O2 O1 O3 117.1(2) 2_566 4_454
O3 O1 O3 110.5(4) 3_565 4_454
O3 O1 O3 110.5(4) . 4_454
O3 O1 O3 61.8(3) 4_455 4_454
Ga2 O1 O3 33.41(15) 2_565 4_454
Ga3 O1 O3 115.9(3) 2_565 4_454
Ga3 O1 O3 140.2(3) 1_556 4_454
Ga3 O1 O3 85.6(2) 4_456 4_454
O2 O1 O3 132.8(5) 3_455 4_454
O2 O1 O3 87.9(3) 4 4_454
O2 O1 O3 78.2(3) 1_565 4_454
O3 O1 O3 74.7(3) 2_465 4_454
O3 O1 O3 85.1(4) 5_445 4_454
O3 O1 O3 28.6(3) 6_665 4_454
Ga3 O1 O3 55.3(2) 2_564 4_454
Ga3 O1 O3 71.3(3) . 4_454
Ga3 O1 O3 16.55(9) 4_455 4_454
Ga1 O1 O3 98.6(3) 1_455 4_454
Nb O1 O3 98.6(3) 1_455 4_454
Ga1 O1 O3 93.5(3) . 4_454
Nb O1 O3 93.5(3) . 4_454
Ga1 O1 O3 45.46(18) 1_565 4_454
Nb O1 O3 45.46(18) 1_565 4_454
O2 O1 O3 127.2(4) . 4_454
O2 O1 O3 70.3(3) 3_565 4_454
O2 O1 O3 93.5(2) 4_455 4_454
La O1 O3 169.38(11) 1_556 4_454
La O1 O3 120.78(11) 2_566 4_454
La O1 O3 132.08(8) 4_456 4_454
O3 O1 O3 129.63(18) 2_466 4_454
O3 O1 O3 94.4(2) 6_666 4_454
O3 O1 O3 143.2(2) 5_446 4_454
O3 O1 O3 92.2(3) 6 4_454
O3 O1 O3 35.4(2) 5_455 4_454
O3 O1 O3 71.2(3) 2_565 4_454
Ga2 O1 O3 91.68(16) 1_565 4_454
Ga2 O1 O3 140.5(4) . 4_454
Ga2 O1 O3 86.75(18) 1_665 4_454
O1 O1 O3 58.5(4) 2_465 4_454
O1 O1 O3 101.4(6) 2_455 4_454
O1 O1 O3 52.7(4) 2_565 4_454
O1 O1 O3 33.41(15) 1_554 4_454
O1 O1 O3 146.59(15) 1_556 4_454
Ga3 O1 O3 129.4(3) 4_446 4_454
Ga3 O1 O3 111.92(19) 2_465 4_454
Ga3 O1 O3 75.52(16) 1_666 4_454
O3 O1 O3 146.7(2) 6_556 4_454
O3 O1 O3 92.5(2) 5_456 4_454
O3 O1 O3 120.1(2) 2_566 4_454
O3 O1 O3 97.3(3) 1_655 4_454
O3 O1 O3 118.3(4) 4_345 4_454
O3 O1 O3 62.09(15) 3_575 4_454
O2 O1 O3 71.4(3) 3_454 4_454
O2 O1 O3 39.66(18) 4_554 4_454
O2 O1 O3 28.90(13) 1_564 4_454
O1 O1 O3 106.4(2) 2_466 4_454
O1 O1 O3 157.5(5) 2_456 4_454
O1 O1 O3 102.0(3) 2_566 4_454
O3 O1 O3 57.0(3) 3_564 4_454
O3 O1 O3 57.0(3) 1_554 4_454
Ga2 O1 O3 87.2(2) 2_566 4_445
La O1 O3 41.45(17) . 4_445
La O1 O3 86.86(10) 2_565 4_445
La O1 O3 149.1(4) 4_455 4_445
O2 O1 O3 89.6(3) 5_455 4_445
O2 O1 O3 66.5(2) 6 4_445
O2 O1 O3 122.0(5) 2_565 4_445
O2 O1 O3 61.8(2) 6_556 4_445
O2 O1 O3 84.9(3) 5_456 4_445
O2 O1 O3 115.8(5) 2_566 4_445
O3 O1 O3 6.6(2) 3_565 4_445
O3 O1 O3 113.4(2) . 4_445
O3 O1 O3 125.7(2) 4_455 4_445
Ga2 O1 O3 92.8(2) 2_565 4_445
Ga3 O1 O3 36.73(13) 2_565 4_445
Ga3 O1 O3 89.56(15) 1_556 4_445
Ga3 O1 O3 138.0(4) 4_456 4_445
O2 O1 O3 63.97(15) 3_455 4_445
O2 O1 O3 56.00(16) 4 4_445
O2 O1 O3 166.5(6) 1_565 4_445
O3 O1 O3 122.5(2) 2_465 4_445
O3 O1 O3 32.7(3) 5_445 4_445
O3 O1 O3 112.06(17) 6_665 4_445
Ga3 O1 O3 56.46(13) 2_564 4_445
Ga3 O1 O3 92.71(19) . 4_445
Ga3 O1 O3 127.9(4) 4_455 4_445
Ga1 O1 O3 108.54(10) 1_455 4_445
Nb O1 O3 108.54(10) 1_455 4_445
Ga1 O1 O3 18.28(10) . 4_445
Nb O1 O3 18.28(10) . 4_445
Ga1 O1 O3 131.34(12) 1_565 4_445
Nb O1 O3 131.34(12) 1_565 4_445
O2 O1 O3 29.13(12) . 4_445
O2 O1 O3 90.75(12) 3_565 4_445
O2 O1 O3 147.3(2) 4_455 4_445
La O1 O3 62.85(16) 1_556 4_445
La O1 O3 85.3(2) 2_566 4_445
La O1 O3 114.2(3) 4_456 4_445
O3 O1 O3 116.1(2) 2_466 4_445
O3 O1 O3 106.9(2) 6_666 4_445
O3 O1 O3 34.9(2) 5_446 4_445
O3 O1 O3 90.24(18) 6 4_445
O3 O1 O3 143.8(3) 5_455 4_445
O3 O1 O3 41.68(19) 2_565 4_445
Ga2 O1 O3 156.8(4) 1_565 4_445
Ga2 O1 O3 49.58(9) . 4_445
Ga2 O1 O3 71.65(10) 1_665 4_445
O1 O1 O3 157.9(6) 2_465 4_445
O1 O1 O3 53.28(13) 2_455 4_445
O1 O1 O3 74.12(8) 2_565 4_445
O1 O1 O3 92.8(2) 1_554 4_445
O1 O1 O3 87.2(2) 1_556 4_445
Ga3 O1 O3 18.02(10) 4_446 4_445
Ga3 O1 O3 127.09(19) 2_465 4_445
Ga3 O1 O3 107.65(14) 1_666 4_445
O3 O1 O3 87.5(2) 6_556 4_445
O3 O1 O3 134.6(3) 5_456 4_445
O3 O1 O3 42.2(2) 2_566 4_445
O3 O1 O3 27.48(11) 1_655 4_445
O3 O1 O3 92.33(11) 4_345 4_445
O3 O1 O3 147.01(14) 3_575 4_445
O2 O1 O3 76.55(19) 3_454 4_445
O2 O1 O3 72.03(18) 4_554 4_445
O2 O1 O3 131.1(4) 1_564 4_445
O1 O1 O3 141.2(6) 2_466 4_445
O1 O1 O3 54.88(9) 2_456 4_445
O1 O1 O3 73.31(12) 2_566 4_445
O3 O1 O3 59.62(13) 3_564 4_445
O3 O1 O3 105.2(3) 1_554 4_445
O3 O1 O3 111.5(3) 4_454 4_445
Ga2 O1 O3 87.2(2) 2_566 3_465
La O1 O3 86.86(10) . 3_465
La O1 O3 149.1(4) 2_565 3_465
La O1 O3 41.45(17) 4_455 3_465
O2 O1 O3 66.5(2) 5_455 3_465
O2 O1 O3 122.0(5) 6 3_465
O2 O1 O3 89.6(3) 2_565 3_465
O2 O1 O3 115.8(5) 6_556 3_465
O2 O1 O3 61.8(2) 5_456 3_465
O2 O1 O3 84.9(3) 2_566 3_465
O3 O1 O3 125.7(2) 3_565 3_465
O3 O1 O3 6.6(2) . 3_465
O3 O1 O3 113.4(2) 4_455 3_465
Ga2 O1 O3 92.8(2) 2_565 3_465
Ga3 O1 O3 138.0(4) 2_565 3_465
Ga3 O1 O3 36.73(13) 1_556 3_465
Ga3 O1 O3 89.56(15) 4_456 3_465
O2 O1 O3 56.00(16) 3_455 3_465
O2 O1 O3 166.5(6) 4 3_465
O2 O1 O3 63.97(15) 1_565 3_465
O3 O1 O3 32.7(3) 2_465 3_465
O3 O1 O3 112.07(17) 5_445 3_465
O3 O1 O3 122.5(2) 6_665 3_465
Ga3 O1 O3 127.9(4) 2_564 3_465
Ga3 O1 O3 56.46(13) . 3_465
Ga3 O1 O3 92.71(19) 4_455 3_465
Ga1 O1 O3 18.28(10) 1_455 3_465
Nb O1 O3 18.28(10) 1_455 3_465
Ga1 O1 O3 131.34(12) . 3_465
Nb O1 O3 131.34(12) . 3_465
Ga1 O1 O3 108.54(10) 1_565 3_465
Nb O1 O3 108.54(10) 1_565 3_465
O2 O1 O3 90.75(12) . 3_465
O2 O1 O3 147.3(2) 3_565 3_465
O2 O1 O3 29.12(12) 4_455 3_465
La O1 O3 85.3(2) 1_556 3_465
La O1 O3 114.2(3) 2_566 3_465
La O1 O3 62.85(16) 4_456 3_465
O3 O1 O3 34.9(2) 2_466 3_465
O3 O1 O3 116.1(2) 6_666 3_465
O3 O1 O3 106.9(2) 5_446 3_465
O3 O1 O3 41.68(19) 6 3_465
O3 O1 O3 90.24(18) 5_455 3_465
O3 O1 O3 143.8(3) 2_565 3_465
Ga2 O1 O3 49.58(9) 1_565 3_465
Ga2 O1 O3 71.65(10) . 3_465
Ga2 O1 O3 156.8(4) 1_665 3_465
O1 O1 O3 53.28(13) 2_465 3_465
O1 O1 O3 74.12(8) 2_455 3_465
O1 O1 O3 157.9(6) 2_565 3_465
O1 O1 O3 92.8(2) 1_554 3_465
O1 O1 O3 87.2(2) 1_556 3_465
Ga3 O1 O3 107.65(14) 4_446 3_465
Ga3 O1 O3 18.02(10) 2_465 3_465
Ga3 O1 O3 127.09(19) 1_666 3_465
O3 O1 O3 42.2(2) 6_556 3_465
O3 O1 O3 87.5(2) 5_456 3_465
O3 O1 O3 134.6(3) 2_566 3_465
O3 O1 O3 147.01(14) 1_655 3_465
O3 O1 O3 27.48(11) 4_345 3_465
O3 O1 O3 92.33(11) 3_575 3_465
O2 O1 O3 72.03(18) 3_454 3_465
O2 O1 O3 131.1(4) 4_554 3_465
O2 O1 O3 76.55(19) 1_564 3_465
O1 O1 O3 54.88(9) 2_466 3_465
O1 O1 O3 73.31(13) 2_456 3_465
O1 O1 O3 141.2(6) 2_566 3_465
O3 O1 O3 111.5(3) 3_564 3_465
O3 O1 O3 59.62(13) 1_554 3_465
O3 O1 O3 105.2(3) 4_454 3_465
O3 O1 O3 119.76(4) 4_445 3_465
Ga2 O1 O3 87.2(2) 2_566 1_665
La O1 O3 149.1(4) . 1_665
La O1 O3 41.45(17) 2_565 1_665
La O1 O3 86.86(10) 4_455 1_665
O2 O1 O3 122.0(5) 5_455 1_665
O2 O1 O3 89.6(3) 6 1_665
O2 O1 O3 66.5(2) 2_565 1_665
O2 O1 O3 84.9(3) 6_556 1_665
O2 O1 O3 115.8(5) 5_456 1_665
O2 O1 O3 61.8(2) 2_566 1_665
O3 O1 O3 113.4(2) 3_565 1_665
O3 O1 O3 125.7(2) . 1_665
O3 O1 O3 6.6(2) 4_455 1_665
Ga2 O1 O3 92.8(2) 2_565 1_665
Ga3 O1 O3 89.56(15) 2_565 1_665
Ga3 O1 O3 138.0(4) 1_556 1_665
Ga3 O1 O3 36.73(13) 4_456 1_665
O2 O1 O3 166.5(6) 3_455 1_665
O2 O1 O3 63.97(15) 4 1_665
O2 O1 O3 56.00(16) 1_565 1_665
O3 O1 O3 112.06(16) 2_465 1_665
O3 O1 O3 122.5(2) 5_445 1_665
O3 O1 O3 32.7(3) 6_665 1_665
Ga3 O1 O3 92.71(19) 2_564 1_665
Ga3 O1 O3 127.9(4) . 1_665
Ga3 O1 O3 56.46(13) 4_455 1_665
Ga1 O1 O3 131.33(12) 1_455 1_665
Nb O1 O3 131.33(12) 1_455 1_665
Ga1 O1 O3 108.54(10) . 1_665
Nb O1 O3 108.54(10) . 1_665
Ga1 O1 O3 18.28(10) 1_565 1_665
Nb O1 O3 18.28(10) 1_565 1_665
O2 O1 O3 147.3(2) . 1_665
O2 O1 O3 29.13(12) 3_565 1_665
O2 O1 O3 90.75(12) 4_455 1_665
La O1 O3 114.2(3) 1_556 1_665
La O1 O3 62.85(16) 2_566 1_665
La O1 O3 85.3(2) 4_456 1_665
O3 O1 O3 106.9(2) 2_466 1_665
O3 O1 O3 34.9(2) 6_666 1_665
O3 O1 O3 116.1(2) 5_446 1_665
O3 O1 O3 143.8(3) 6 1_665
O3 O1 O3 41.67(19) 5_455 1_665
O3 O1 O3 90.25(18) 2_565 1_665
Ga2 O1 O3 71.65(10) 1_565 1_665
Ga2 O1 O3 156.8(4) . 1_665
Ga2 O1 O3 49.58(9) 1_665 1_665
O1 O1 O3 74.12(8) 2_465 1_665
O1 O1 O3 157.9(6) 2_455 1_665
O1 O1 O3 53.28(13) 2_565 1_665
O1 O1 O3 92.8(2) 1_554 1_665
O1 O1 O3 87.2(2) 1_556 1_665
Ga3 O1 O3 127.09(19) 4_446 1_665
Ga3 O1 O3 107.65(14) 2_465 1_665
Ga3 O1 O3 18.02(10) 1_666 1_665
O3 O1 O3 134.6(3) 6_556 1_665
O3 O1 O3 42.2(2) 5_456 1_665
O3 O1 O3 87.5(2) 2_566 1_665
O3 O1 O3 92.33(11) 1_655 1_665
O3 O1 O3 147.01(14) 4_345 1_665
O3 O1 O3 27.48(11) 3_575 1_665
O2 O1 O3 131.1(4) 3_454 1_665
O2 O1 O3 76.55(19) 4_554 1_665
O2 O1 O3 72.03(18) 1_564 1_665
O1 O1 O3 73.31(12) 2_466 1_665
O1 O1 O3 141.2(6) 2_456 1_665
O1 O1 O3 54.88(9) 2_566 1_665
O3 O1 O3 105.2(3) 3_564 1_665
O3 O1 O3 111.5(3) 1_554 1_665
O3 O1 O3 59.62(13) 4_454 1_665
O3 O1 O3 119.76(4) 4_445 1_665
O3 O1 O3 119.76(4) 3_465 1_665
Ga2 O1 La 99.1(2) 2_566 2_455
La O1 La 37.84(3) . 2_455
La O1 La 142.3(5) 2_565 2_455
La O1 La 79.97(12) 4_455 2_455
O2 O1 La 49.32(16) 5_455 2_455
O2 O1 La 91.2(3) 6 2_455
O2 O1 La 103.3(4) 2_565 2_455
O2 O1 La 106.6(3) 6_556 2_455
O2 O1 La 68.17(18) 5_456 2_455
O2 O1 La 119.4(3) 2_566 2_455
O3 O1 La 79.03(14) 3_565 2_455
O3 O1 La 44.25(16) . 2_455
O3 O1 La 161.72(18) 4_455 2_455
Ga2 O1 La 80.9(2) 2_565 2_455
Ga3 O1 La 103.72(7) 2_565 2_455
Ga3 O1 La 40.45(9) 1_556 2_455
Ga3 O1 La 137.6(2) 4_456 2_455
O2 O1 La 20.7(3) 3_455 2_455
O2 O1 La 128.49(12) 4 2_455
O2 O1 La 113.36(12) 1_565 2_455
O3 O1 La 54.65(12) 2_465 2_455
O3 O1 La 64.31(13) 5_445 2_455
O3 O1 La 141.1(5) 6_665 2_455
Ga3 O1 La 90.5(2) 2_564 2_455
Ga3 O1 La 41.74(4) . 2_455
Ga3 O1 La 112.7(3) 4_455 2_455
Ga1 O1 La 36.06(3) 1_455 2_455
Nb O1 La 36.06(3) 1_455 2_455
Ga1 O1 La 81.82(7) . 2_455
Nb O1 La 81.82(7) . 2_455
Ga1 O1 La 149.0(3) 1_565 2_455
Nb O1 La 149.0(3) 1_565 2_455
O2 O1 La 45.85(10) . 2_455
O2 O1 La 162.99(10) 3_565 2_455
O2 O1 La 78.60(9) 4_455 2_455
La O1 La 75.07(10) 1_556 2_455
La O1 La 126.5(3) 2_566 2_455
La O1 La 94.26(16) 4_456 2_455
O3 O1 La 68.83(12) 2_466 2_455
O3 O1 La 151.4(4) 6_666 2_455
O3 O1 La 76.78(12) 5_446 2_455
O3 O1 La 23.44(11) 6 2_455
O3 O1 La 125.5(3) 5_455 2_455
O3 O1 La 97.35(18) 2_565 2_455
Ga2 O1 La 98.94(3) 1_565 2_455
Ga2 O1 La 35.12(3) . 2_455
Ga2 O1 La 143.52(10) 1_665 2_455
O1 O1 La 92.65(17) 2_465 2_455
O1 O1 La 25.82(9) 2_455 2_455
O1 O1 La 132.6(4) 2_565 2_455
O1 O1 La 80.9(2) 1_554 2_455
O1 O1 La 99.1(2) 1_556 2_455
Ga3 O1 La 66.16(2) 4_446 2_455
Ga3 O1 La 63.861(17) 2_465 2_455
Ga3 O1 La 171.4(4) 1_666 2_455
O3 O1 La 45.57(12) 6_556 2_455
O3 O1 La 133.7(2) 5_456 2_455
O3 O1 La 105.72(13) 2_566 2_455
O3 O1 La 99.63(8) 1_655 2_455
O3 O1 La 23.98(9) 4_345 2_455
O3 O1 La 140.50(10) 3_575 2_455
O2 O1 La 42.98(12) 3_454 2_455
O2 O1 La 104.5(3) 4_554 2_455
O2 O1 La 96.2(2) 1_564 2_455
O1 O1 La 100.56(9) 2_466 2_455
O1 O1 La 48.89(12) 2_456 2_455
O1 O1 La 138.0(3) 2_566 2_455
O3 O1 La 75.78(19) 3_564 2_455
O3 O1 La 57.56(13) 1_554 2_455
O3 O1 La 112.6(3) 4_454 2_455
O3 O1 La 72.49(9) 4_445 2_455
O3 O1 La 49.54(8) 3_465 2_455
O3 O1 La 166.7(2) 1_665 2_455
Ga2 O1 La 99.1(2) 2_566 4
La O1 La 79.97(12) . 4
La O1 La 37.84(3) 2_565 4
La O1 La 142.3(5) 4_455 4
O2 O1 La 103.3(4) 5_455 4
O2 O1 La 49.32(16) 6 4
O2 O1 La 91.2(3) 2_565 4
O2 O1 La 68.17(18) 6_556 4
O2 O1 La 119.4(3) 5_456 4
O2 O1 La 106.6(3) 2_566 4
O3 O1 La 44.25(16) 3_565 4
O3 O1 La 161.72(18) . 4
O3 O1 La 79.03(14) 4_455 4
Ga2 O1 La 80.9(2) 2_565 4
Ga3 O1 La 40.45(9) 2_565 4
Ga3 O1 La 137.6(2) 1_556 4
Ga3 O1 La 103.72(7) 4_456 4
O2 O1 La 113.36(12) 3_455 4
O2 O1 La 20.7(2) 4 4
O2 O1 La 128.49(12) 1_565 4
O3 O1 La 141.1(5) 2_465 4
O3 O1 La 54.65(12) 5_445 4
O3 O1 La 64.31(13) 6_665 4
Ga3 O1 La 41.74(4) 2_564 4
Ga3 O1 La 112.7(3) . 4
Ga3 O1 La 90.5(2) 4_455 4
Ga1 O1 La 149.0(3) 1_455 4
Nb O1 La 149.0(3) 1_455 4
Ga1 O1 La 36.06(3) . 4
Nb O1 La 36.06(3) . 4
Ga1 O1 La 81.82(7) 1_565 4
Nb O1 La 81.82(7) 1_565 4
O2 O1 La 78.60(9) . 4
O2 O1 La 45.85(10) 3_565 4
O2 O1 La 162.99(10) 4_455 4
La O1 La 94.26(16) 1_556 4
La O1 La 75.07(10) 2_566 4
La O1 La 126.5(3) 4_456 4
O3 O1 La 151.4(4) 2_466 4
O3 O1 La 76.78(12) 6_666 4
O3 O1 La 68.83(11) 5_446 4
O3 O1 La 125.5(3) 6 4
O3 O1 La 97.35(18) 5_455 4
O3 O1 La 23.44(11) 2_565 4
Ga2 O1 La 143.52(10) 1_565 4
Ga2 O1 La 98.94(3) . 4
Ga2 O1 La 35.12(3) 1_665 4
O1 O1 La 132.6(4) 2_465 4
O1 O1 La 92.65(17) 2_455 4
O1 O1 La 25.82(9) 2_565 4
O1 O1 La 80.9(2) 1_554 4
O1 O1 La 99.1(2) 1_556 4
Ga3 O1 La 63.861(17) 4_446 4
Ga3 O1 La 171.4(4) 2_465 4
Ga3 O1 La 66.16(2) 1_666 4
O3 O1 La 133.7(2) 6_556 4
O3 O1 La 105.72(13) 5_456 4
O3 O1 La 45.57(12) 2_566 4
O3 O1 La 23.98(9) 1_655 4
O3 O1 La 140.50(10) 4_345 4
O3 O1 La 99.63(8) 3_575 4
O2 O1 La 96.2(2) 3_454 4
O2 O1 La 42.98(12) 4_554 4
O2 O1 La 104.5(3) 1_564 4
O1 O1 La 138.0(3) 2_466 4
O1 O1 La 100.56(9) 2_456 4
O1 O1 La 48.88(12) 2_566 4
O3 O1 La 57.56(13) 3_564 4
O3 O1 La 112.6(3) 1_554 4
O3 O1 La 75.78(19) 4_454 4
O3 O1 La 49.54(8) 4_445 4
O3 O1 La 166.7(2) 3_465 4
O3 O1 La 72.49(9) 1_665 4
La O1 La 117.53(11) 2_455 4
Ga2 O1 La 99.1(2) 2_566 1_565
La O1 La 142.3(5) . 1_565
La O1 La 79.97(12) 2_565 1_565
La O1 La 37.84(3) 4_455 1_565
O2 O1 La 91.2(3) 5_455 1_565
O2 O1 La 103.3(4) 6 1_565
O2 O1 La 49.32(16) 2_565 1_565
O2 O1 La 119.4(3) 6_556 1_565
O2 O1 La 106.6(3) 5_456 1_565
O2 O1 La 68.17(18) 2_566 1_565
O3 O1 La 161.72(18) 3_565 1_565
O3 O1 La 79.03(14) . 1_565
O3 O1 La 44.25(16) 4_455 1_565
Ga2 O1 La 80.9(2) 2_565 1_565
Ga3 O1 La 137.6(2) 2_565 1_565
Ga3 O1 La 103.72(7) 1_556 1_565
Ga3 O1 La 40.45(9) 4_456 1_565
O2 O1 La 128.49(12) 3_455 1_565
O2 O1 La 113.36(12) 4 1_565
O2 O1 La 20.7(2) 1_565 1_565
O3 O1 La 64.31(13) 2_465 1_565
O3 O1 La 141.1(5) 5_445 1_565
O3 O1 La 54.65(12) 6_665 1_565
Ga3 O1 La 112.7(3) 2_564 1_565
Ga3 O1 La 90.5(2) . 1_565
Ga3 O1 La 41.74(4) 4_455 1_565
Ga1 O1 La 81.82(7) 1_455 1_565
Nb O1 La 81.82(7) 1_455 1_565
Ga1 O1 La 149.0(3) . 1_565
Nb O1 La 149.0(3) . 1_565
Ga1 O1 La 36.06(3) 1_565 1_565
Nb O1 La 36.06(3) 1_565 1_565
O2 O1 La 162.99(10) . 1_565
O2 O1 La 78.60(9) 3_565 1_565
O2 O1 La 45.85(10) 4_455 1_565
La O1 La 126.5(3) 1_556 1_565
La O1 La 94.26(16) 2_566 1_565
La O1 La 75.07(10) 4_456 1_565
O3 O1 La 76.78(12) 2_466 1_565
O3 O1 La 68.83(11) 6_666 1_565
O3 O1 La 151.4(4) 5_446 1_565
O3 O1 La 97.35(18) 6 1_565
O3 O1 La 23.44(11) 5_455 1_565
O3 O1 La 125.5(3) 2_565 1_565
Ga2 O1 La 35.12(3) 1_565 1_565
Ga2 O1 La 143.52(9) . 1_565
Ga2 O1 La 98.94(3) 1_665 1_565
O1 O1 La 25.82(9) 2_465 1_565
O1 O1 La 132.6(4) 2_455 1_565
O1 O1 La 92.65(17) 2_565 1_565
O1 O1 La 80.9(2) 1_554 1_565
O1 O1 La 99.1(2) 1_556 1_565
Ga3 O1 La 171.4(4) 4_446 1_565
Ga3 O1 La 66.16(2) 2_465 1_565
Ga3 O1 La 63.860(18) 1_666 1_565
O3 O1 La 105.72(13) 6_556 1_565
O3 O1 La 45.57(12) 5_456 1_565
O3 O1 La 133.7(2) 2_566 1_565
O3 O1 La 140.50(10) 1_655 1_565
O3 O1 La 99.63(8) 4_345 1_565
O3 O1 La 23.98(9) 3_575 1_565
O2 O1 La 104.5(3) 3_454 1_565
O2 O1 La 96.2(2) 4_554 1_565
O2 O1 La 42.98(12) 1_564 1_565
O1 O1 La 48.89(12) 2_466 1_565
O1 O1 La 138.0(3) 2_456 1_565
O1 O1 La 100.56(9) 2_566 1_565
O3 O1 La 112.6(3) 3_564 1_565
O3 O1 La 75.78(19) 1_554 1_565
O3 O1 La 57.55(13) 4_454 1_565
O3 O1 La 166.7(2) 4_445 1_565
O3 O1 La 72.49(9) 3_465 1_565
O3 O1 La 49.54(8) 1_665 1_565
La O1 La 117.53(11) 2_455 1_565
La O1 La 117.53(11) 4 1_565
Ga2 O1 O2 84.2(2) 2_566 4_445
La O1 O2 33.3(2) . 4_445
La O1 O2 138.1(2) 2_565 4_445
La O1 O2 101.60(9) 4_455 4_445
O2 O1 O2 67.9(2) 5_455 4_445
O2 O1 O2 94.5(3) 6 4_445
O2 O1 O2 123.5(4) 2_565 4_445
O2 O1 O2 84.7(3) 6_556 4_445
O2 O1 O2 57.5(3) 5_456 4_445
O2 O1 O2 111.8(4) 2_566 4_445
O3 O1 O2 60.19(15) 3_565 4_445
O3 O1 O2 59.21(16) . 4_445
O3 O1 O2 169.0(6) 4_455 4_445
Ga2 O1 O2 95.8(2) 2_565 4_445
Ga3 O1 O2 81.45(13) 2_565 4_445
Ga3 O1 O2 40.72(11) 1_556 4_445
Ga3 O1 O2 140.4(4) 4_456 4_445
O2 O1 O2 10.60(16) 3_455 4_445
O2 O1 O2 108.7(2) 4 4_445
O2 O1 O2 127.5(3) 1_565 4_445
O3 O1 O2 77.31(14) 2_465 4_445
O3 O1 O2 58.02(17) 5_445 4_445
O3 O1 O2 153.9(5) 6_665 4_445
Ga3 O1 O2 89.81(17) 2_564 4_445
Ga3 O1 O2 62.38(12) . 4_445
Ga3 O1 O2 133.7(4) 4_455 4_445
Ga1 O1 O2 56.47(7) 1_455 4_445
Nb O1 O2 56.47(7) 1_455 4_445
Ga1 O1 O2 67.77(9) . 4_445
Nb O1 O2 67.77(9) . 4_445
Ga1 O1 O2 172.0(3) 1_565 4_445
Nb O1 O2 172.0(3) 1_565 4_445
O2 O1 O2 25.27(11) . 4_445
O2 O1 O2 143.0(2) 3_565 4_445
O2 O1 O2 93.79(13) 4_455 4_445
La O1 O2 56.09(14) 1_556 4_445
La O1 O2 107.1(3) 2_566 4_445
La O1 O2 90.1(2) 4_456 4_445
O3 O1 O2 72.13(17) 2_466 4_445
O3 O1 O2 135.5(4) 6_666 4_445
O3 O1 O2 53.84(14) 5_446 4_445
O3 O1 O2 46.27(14) 6 4_445
O3 O1 O2 148.4(3) 5_455 4_445
O3 O1 O2 88.40(15) 2_565 4_445
Ga2 O1 O2 110.96(16) 1_565 4_445
Ga2 O1 O2 12.86(11) . 4_445
Ga2 O1 O2 121.81(18) 1_665 4_445
O1 O1 O2 114.49(13) 2_465 4_445
O1 O1 O2 28.2(3) 2_455 4_445
O1 O1 O2 125.40(18) 2_565 4_445
O1 O1 O2 95.8(2) 1_554 4_445
O1 O1 O2 84.2(2) 1_556 4_445
Ga3 O1 O2 44.34(8) 4_446 4_445
Ga3 O1 O2 75.14(11) 2_465 4_445
Ga3 O1 O2 151.6(4) 1_666 4_445
O3 O1 O2 42.37(15) 6_556 4_445
O3 O1 O2 134.0(4) 5_456 4_445
O3 O1 O2 82.95(16) 2_566 4_445
O3 O1 O2 81.52(11) 1_655 4_445
O3 O1 O2 38.20(11) 4_345 4_445
O3 O1 O2 156.5(2) 3_575 4_445
O2 O1 O2 58.05(10) 3_454 4_445
O2 O1 O2 107.0(3) 4_554 4_445
O2 O1 O2 118.3(3) 1_564 4_445
O1 O1 O2 106.1(3) 2_466 4_445
O1 O1 O2 29.15(19) 2_456 4_445
O1 O1 O2 115.1(3) 2_566 4_445
O3 O1 O2 79.3(2) 3_564 4_445
O3 O1 O2 78.83(17) 1_554 4_445
O3 O1 O2 129.2(4) 4_454 4_445
O3 O1 O2 54.17(11) 4_445 4_445
O3 O1 O2 65.59(11) 3_465 4_445
O3 O1 O2 169.7(4) 1_665 4_445
La O1 O2 22.96(9) 2_455 4_445
La O1 O2 103.22(8) 4 4_445
La O1 O2 137.75(8) 1_565 4_445
Ga2 O1 O2 84.2(2) 2_566 1_665
La O1 O2 101.60(9) . 1_665
La O1 O2 33.3(2) 2_565 1_665
La O1 O2 138.1(2) 4_455 1_665
O2 O1 O2 123.5(4) 5_455 1_665
O2 O1 O2 67.9(2) 6 1_665
O2 O1 O2 94.5(3) 2_565 1_665
O2 O1 O2 57.5(3) 6_556 1_665
O2 O1 O2 111.8(4) 5_456 1_665
O2 O1 O2 84.7(3) 2_566 1_665
O3 O1 O2 59.21(16) 3_565 1_665
O3 O1 O2 169.0(6) . 1_665
O3 O1 O2 60.19(15) 4_455 1_665
Ga2 O1 O2 95.8(2) 2_565 1_665
Ga3 O1 O2 40.72(11) 2_565 1_665
Ga3 O1 O2 140.4(4) 1_556 1_665
Ga3 O1 O2 81.45(13) 4_456 1_665
O2 O1 O2 127.5(3) 3_455 1_665
O2 O1 O2 10.60(16) 4 1_665
O2 O1 O2 108.7(2) 1_565 1_665
O3 O1 O2 153.9(5) 2_465 1_665
O3 O1 O2 77.31(14) 5_445 1_665
O3 O1 O2 58.01(17) 6_665 1_665
Ga3 O1 O2 62.38(12) 2_564 1_665
Ga3 O1 O2 133.7(4) . 1_665
Ga3 O1 O2 89.81(17) 4_455 1_665
Ga1 O1 O2 172.0(3) 1_455 1_665
Nb O1 O2 172.0(3) 1_455 1_665
Ga1 O1 O2 56.47(7) . 1_665
Nb O1 O2 56.47(7) . 1_665
Ga1 O1 O2 67.77(9) 1_565 1_665
Nb O1 O2 67.77(9) 1_565 1_665
O2 O1 O2 93.79(13) . 1_665
O2 O1 O2 25.27(11) 3_565 1_665
O2 O1 O2 143.0(2) 4_455 1_665
La O1 O2 90.1(2) 1_556 1_665
La O1 O2 56.09(14) 2_566 1_665
La O1 O2 107.1(3) 4_456 1_665
O3 O1 O2 135.5(4) 2_466 1_665
O3 O1 O2 53.84(15) 6_666 1_665
O3 O1 O2 72.13(17) 5_446 1_665
O3 O1 O2 148.4(3) 6 1_665
O3 O1 O2 88.40(15) 5_455 1_665
O3 O1 O2 46.27(14) 2_565 1_665
Ga2 O1 O2 121.81(18) 1_565 1_665
Ga2 O1 O2 110.96(16) . 1_665
Ga2 O1 O2 12.86(12) 1_665 1_665
O1 O1 O2 125.39(18) 2_465 1_665
O1 O1 O2 114.49(13) 2_455 1_665
O1 O1 O2 28.2(3) 2_565 1_665
O1 O1 O2 95.8(2) 1_554 1_665
O1 O1 O2 84.2(2) 1_556 1_665
Ga3 O1 O2 75.14(11) 4_446 1_665
Ga3 O1 O2 151.6(4) 2_465 1_665
Ga3 O1 O2 44.34(8) 1_666 1_665
O3 O1 O2 134.0(4) 6_556 1_665
O3 O1 O2 82.95(16) 5_456 1_665
O3 O1 O2 42.37(15) 2_566 1_665
O3 O1 O2 38.20(11) 1_655 1_665
O3 O1 O2 156.5(2) 4_345 1_665
O3 O1 O2 81.52(11) 3_575 1_665
O2 O1 O2 118.3(3) 3_454 1_665
O2 O1 O2 58.05(10) 4_554 1_665
O2 O1 O2 107.0(3) 1_564 1_665
O1 O1 O2 115.1(3) 2_466 1_665
O1 O1 O2 106.1(3) 2_456 1_665
O1 O1 O2 29.15(19) 2_566 1_665
O3 O1 O2 78.83(17) 3_564 1_665
O3 O1 O2 129.2(4) 1_554 1_665
O3 O1 O2 79.3(2) 4_454 1_665
O3 O1 O2 65.59(11) 4_445 1_665
O3 O1 O2 169.7(4) 3_465 1_665
O3 O1 O2 54.17(11) 1_665 1_665
La O1 O2 137.75(8) 2_455 1_665
La O1 O2 22.96(9) 4 1_665
La O1 O2 103.22(9) 1_565 1_665
O2 O1 O2 118.99(8) 4_445 1_665
Ga2 O1 O2 84.2(2) 2_566 3_465
La O1 O2 138.1(2) . 3_465
La O1 O2 101.59(9) 2_565 3_465
La O1 O2 33.3(2) 4_455 3_465
O2 O1 O2 94.5(3) 5_455 3_465
O2 O1 O2 123.5(4) 6 3_465
O2 O1 O2 67.9(2) 2_565 3_465
O2 O1 O2 111.8(4) 6_556 3_465
O2 O1 O2 84.7(3) 5_456 3_465
O2 O1 O2 57.5(3) 2_566 3_465
O3 O1 O2 169.0(6) 3_565 3_465
O3 O1 O2 60.19(16) . 3_465
O3 O1 O2 59.21(16) 4_455 3_465
Ga2 O1 O2 95.8(2) 2_565 3_465
Ga3 O1 O2 140.4(4) 2_565 3_465
Ga3 O1 O2 81.45(13) 1_556 3_465
Ga3 O1 O2 40.72(11) 4_456 3_465
O2 O1 O2 108.7(2) 3_455 3_465
O2 O1 O2 127.5(3) 4 3_465
O2 O1 O2 10.60(16) 1_565 3_465
O3 O1 O2 58.02(17) 2_465 3_465
O3 O1 O2 153.9(5) 5_445 3_465
O3 O1 O2 77.31(14) 6_665 3_465
Ga3 O1 O2 133.7(4) 2_564 3_465
Ga3 O1 O2 89.81(17) . 3_465
Ga3 O1 O2 62.38(12) 4_455 3_465
Ga1 O1 O2 67.77(9) 1_455 3_465
Nb O1 O2 67.77(9) 1_455 3_465
Ga1 O1 O2 172.0(3) . 3_465
Nb O1 O2 172.0(3) . 3_465
Ga1 O1 O2 56.47(7) 1_565 3_465
Nb O1 O2 56.47(7) 1_565 3_465
O2 O1 O2 143.0(2) . 3_465
O2 O1 O2 93.79(13) 3_565 3_465
O2 O1 O2 25.27(11) 4_455 3_465
La O1 O2 107.1(3) 1_556 3_465
La O1 O2 90.1(2) 2_566 3_465
La O1 O2 56.09(14) 4_456 3_465
O3 O1 O2 53.84(15) 2_466 3_465
O3 O1 O2 72.13(17) 6_666 3_465
O3 O1 O2 135.5(4) 5_446 3_465
O3 O1 O2 88.40(15) 6 3_465
O3 O1 O2 46.27(14) 5_455 3_465
O3 O1 O2 148.4(3) 2_565 3_465
Ga2 O1 O2 12.86(12) 1_565 3_465
Ga2 O1 O2 121.81(18) . 3_465
Ga2 O1 O2 110.96(16) 1_665 3_465
O1 O1 O2 28.2(3) 2_465 3_465
O1 O1 O2 125.40(18) 2_455 3_465
O1 O1 O2 114.49(13) 2_565 3_465
O1 O1 O2 95.8(2) 1_554 3_465
O1 O1 O2 84.2(2) 1_556 3_465
Ga3 O1 O2 151.6(4) 4_446 3_465
Ga3 O1 O2 44.34(8) 2_465 3_465
Ga3 O1 O2 75.14(11) 1_666 3_465
O3 O1 O2 82.95(16) 6_556 3_465
O3 O1 O2 42.37(15) 5_456 3_465
O3 O1 O2 134.0(4) 2_566 3_465
O3 O1 O2 156.5(2) 1_655 3_465
O3 O1 O2 81.52(11) 4_345 3_465
O3 O1 O2 38.20(11) 3_575 3_465
O2 O1 O2 107.0(3) 3_454 3_465
O2 O1 O2 118.3(3) 4_554 3_465
O2 O1 O2 58.05(10) 1_564 3_465
O1 O1 O2 29.15(19) 2_466 3_465
O1 O1 O2 115.1(3) 2_456 3_465
O1 O1 O2 106.1(3) 2_566 3_465
O3 O1 O2 129.2(4) 3_564 3_465
O3 O1 O2 79.3(2) 1_554 3_465
O3 O1 O2 78.83(17) 4_454 3_465
O3 O1 O2 169.7(4) 4_445 3_465
O3 O1 O2 54.17(11) 3_465 3_465
O3 O1 O2 65.59(11) 1_665 3_465
La O1 O2 103.22(9) 2_455 3_465
La O1 O2 137.75(8) 4 3_465
La O1 O2 22.96(9) 1_565 3_465
O2 O1 O2 118.99(8) 4_445 3_465
O2 O1 O2 118.99(8) 1_665 3_465
Ga2 O1 O3 30.51(13) 2_566 3_566
La O1 O3 87.3(3) . 3_566
La O1 O3 103.0(4) 2_565 3_566
La O1 O3 139.4(5) 4_455 3_566
O2 O1 O3 136.99(18) 5_455 3_566
O2 O1 O3 119.1(2) 6 3_566
O2 O1 O3 163.7(2) 2_565 3_566
O2 O1 O3 14.9(2) 6_556 3_566
O2 O1 O3 43.4(3) 5_456 3_566
O2 O1 O3 59.8(4) 2_566 3_566
O3 O1 O3 54.3(3) 3_565 3_566
O3 O1 O3 100.1(5) . 3_566
O3 O1 O3 100.1(5) 4_455 3_566
Ga2 O1 O3 149.49(13) 2_565 3_566
Ga3 O1 O3 36.3(2) 2_565 3_566
Ga3 O1 O3 70.6(3) 1_556 3_566
Ga3 O1 O3 88.5(4) 4_456 3_566
O2 O1 O3 71.4(3) 3_455 3_566
O2 O1 O3 61.7(3) 4 3_566
O2 O1 O3 109.9(5) 1_565 3_566
O3 O1 O3 136.1(3) 2_465 3_566
O3 O1 O3 89.5(3) 5_445 3_566
O3 O1 O3 123.8(3) 6_665 3_566
Ga3 O1 O3 108.69(11) 2_564 3_566
Ga3 O1 O3 132.75(10) . 3_566
Ga3 O1 O3 155.36(17) 4_455 3_566
Ga1 O1 O3 112.1(3) 1_455 3_566
Nb O1 O3 112.1(3) 1_455 3_566
Ga1 O1 O3 70.95(17) . 3_566
Nb O1 O3 70.95(17) . 3_566
Ga1 O1 O3 117.2(3) 1_565 3_566
Nb O1 O3 117.2(3) 1_565 3_566
O2 O1 O3 58.4(2) . 3_566
O2 O1 O3 81.0(3) 3_565 3_566
O2 O1 O3 110.1(4) 4_455 3_566
La O1 O3 20.24(9) 1_556 3_566
La O1 O3 37.61(17) 2_566 3_566
La O1 O3 59.7(2) 4_456 3_566
O3 O1 O3 75.6(3) 2_466 3_566
O3 O1 O3 66.5(3) 6_666 3_566
O3 O1 O3 23.6(2) 5_446 3_566
O3 O1 O3 114.8(2) 6 3_566
O3 O1 O3 138.7(3) 5_455 3_566
O3 O1 O3 87.9(2) 2_565 3_566
Ga2 O1 O3 103.1(4) 1_565 3_566
Ga2 O1 O3 57.53(17) . 3_566
Ga2 O1 O3 62.8(2) 1_665 3_566
O1 O1 O3 142.1(6) 2_465 3_566
O1 O1 O3 92.7(4) 2_455 3_566
O1 O1 O3 97.1(4) 2_565 3_566
O1 O1 O3 149.49(13) 1_554 3_566
O1 O1 O3 30.51(13) 1_556 3_566
Ga3 O1 O3 43.60(14) 4_446 3_566
Ga3 O1 O3 95.2(3) 2_465 3_566
Ga3 O1 O3 81.4(3) 1_666 3_566
O3 O1 O3 64.1(2) 6_556 3_566
O3 O1 O3 82.6(3) 5_456 3_566
O3 O1 O3 30.8(2) 2_566 3_566
O3 O1 O3 58.80(17) 1_655 3_566
O3 O1 O3 91.8(3) 4_345 3_566
O3 O1 O3 110.5(3) 3_575 3_566
O2 O1 O3 124.70(12) 3_454 3_566
O2 O1 O3 118.16(13) 4_554 3_566
O2 O1 O3 170.3(2) 1_564 3_566
O1 O1 O3 86.0(5) 2_466 3_566
O1 O1 O3 43.1(3) 2_456 3_566
O1 O1 O3 48.6(3) 2_566 3_566
O3 O1 O3 116.08(13) 3_564 3_566
O3 O1 O3 149.20(6) 1_554 3_566
O3 O1 O3 149.20(6) 4_454 3_566
O3 O1 O3 56.88(15) 4_445 3_566
O3 O1 O3 104.9(3) 3_465 3_566
O3 O1 O3 99.3(3) 1_665 3_566
La O1 O3 91.86(16) 2_455 3_566
La O1 O3 76.37(15) 4 3_566
La O1 O3 127.8(3) 1_565 3_566
O2 O1 O3 70.38(18) 4_445 3_566
O2 O1 O3 69.9(2) 1_665 3_566
O2 O1 O3 114.7(3) 3_465 3_566
Ga2 O2 Ga3 120.0(7) . 4_446
Ga2 O2 La 105.8(3) . 4_445
Ga3 O2 La 119.7(3) 4_446 4_445
Ga2 O2 O2 39.7(2) . 4_445
Ga3 O2 O2 144.2(5) 4_446 4_445
La O2 O2 66.0(3) 4_445 4_445
Ga2 O2 O2 39.7(2) . 3_455
Ga3 O2 O2 129.3(4) 4_446 3_455
La O2 O2 111.0(2) 4_445 3_455
O2 O2 O2 60.000(2) 4_445 3_455
Ga2 O2 La 90.9(3) . .
Ga3 O2 La 111.6(4) 4_446 .
La O2 La 104.2(5) 4_445 .
O2 O2 La 99.5(2) 4_445 .
O2 O2 La 51.2(3) 3_455 .
Ga2 O2 O3 117.0(4) . 3_565
Ga3 O2 O3 62.0(3) 4_446 3_565
La O2 O3 127.8(5) 4_445 3_565
O2 O2 O3 146.3(4) 4_445 3_565
O2 O2 O3 87.0(4) 3_455 3_565
La O2 O3 49.7(3) . 3_565
Ga2 O2 O3 158.7(7) . 4_445
Ga3 O2 O3 38.8(3) 4_446 4_445
La O2 O3 91.8(3) 4_445 4_445
O2 O2 O3 155.3(5) 4_445 4_445
O2 O2 O3 143.2(5) 3_455 4_445
La O2 O3 96.4(4) . 4_445
O3 O2 O3 56.4(3) 3_565 4_445
Ga2 O2 O2 102.2(7) . 2_556
Ga3 O2 O2 39.8(3) 4_446 2_556
La O2 O2 96.9(3) 4_445 2_556
O2 O2 O2 107.0(2) 4_445 2_556
O2 O2 O2 136.8(4) 3_455 2_556
La O2 O2 151.19(19) . 2_556
O3 O2 O2 101.7(3) 3_565 2_556
O3 O2 O2 63.0(3) 4_445 2_556
Ga2 O2 O1 84.8(4) . 2_455
Ga3 O2 O1 152.8(6) 4_446 2_455
La O2 O1 56.2(3) 4_445 2_455
O2 O2 O1 62.2(2) 4_445 2_455
O2 O2 O1 62.2(2) 3_455 2_455
La O2 O1 52.7(2) . 2_455
O3 O2 O1 98.2(5) 3_565 2_455
O3 O2 O1 115.6(5) 4_445 2_455
O2 O2 O1 152.9(4) 2_556 2_455
Ga2 O2 O3 89.7(5) . 5_446
Ga3 O2 O3 35.2(2) 4_446 5_446
La O2 O3 153.4(4) 4_445 5_446
O2 O2 O3 126.4(2) 4_445 5_446
O2 O2 O3 94.8(3) 3_455 5_446
La O2 O3 96.9(3) . 5_446
O3 O2 O3 57.6(5) 3_565 5_446
O3 O2 O3 69.6(4) 4_445 5_446
O2 O2 O3 58.1(4) 2_556 5_446
O1 O2 O3 148.9(4) 2_455 5_446
Ga2 O2 O1 30.8(4) . 2_456
Ga3 O2 O1 89.8(5) 4_446 2_456
La O2 O1 122.2(4) 4_445 2_456
O2 O2 O1 62.8(2) 4_445 2_456
O2 O2 O1 62.8(2) 3_455 2_456
La O2 O1 109.0(3) . 2_456
O3 O2 O1 109.8(4) 3_565 2_456
O3 O2 O1 128.5(5) 4_445 2_456
O2 O2 O1 74.5(5) 2_556 2_456
O1 O2 O1 115.6(2) 2_455 2_456
O3 O2 O1 63.6(4) 5_446 2_456
Ga2 O2 O3 133.3(5) . 5_445
Ga3 O2 O3 93.5(4) 4_446 5_445
La O2 O3 79.9(4) 4_445 5_445
O2 O2 O3 121.6(2) 4_445 5_445
O2 O2 O3 94.2(3) 3_455 5_445
La O2 O3 44.2(2) . 5_445
O3 O2 O3 49.3(4) 3_565 5_445
O3 O2 O3 60.8(4) 4_445 5_445
O2 O2 O3 123.6(3) 2_556 5_445
O1 O2 O3 59.5(3) 2_455 5_445
O3 O2 O3 105.4(3) 5_446 5_445
O1 O2 O3 151.8(3) 2_456 5_445
Ga2 O2 O1 128.0(5) . 1_545
Ga3 O2 O1 74.2(3) 4_446 1_545
La O2 O1 46.2(3) 4_445 1_545
O2 O2 O1 97.6(4) 4_445 1_545
O2 O2 O1 155.7(4) 3_455 1_545
La O2 O1 132.9(5) . 1_545
O3 O2 O1 113.4(3) 3_565 1_545
O3 O2 O1 57.9(2) 4_445 1_545
O2 O2 O1 54.8(4) 2_556 1_545
O1 O2 O1 100.2(3) 2_455 1_545
O3 O2 O1 107.2(4) 5_446 1_545
O1 O2 O1 117.8(4) 2_456 1_545
O3 O2 O1 89.9(4) 5_445 1_545
Ga2 O2 Nb 149.0(4) . .
Ga3 O2 Nb 61.0(2) 4_446 .
La O2 Nb 97.7(3) 4_445 .
O2 O2 Nb 154.1(2) 4_445 .
O2 O2 Nb 112.7(4) 3_455 .
La O2 Nb 63.5(2) . .
O3 O2 Nb 33.0(2) 3_565 .
O3 O2 Nb 32.9(2) 4_445 .
O2 O2 Nb 94.58(19) 2_556 .
O1 O2 Nb 92.1(4) 2_455 .
O3 O2 Nb 77.2(3) 5_446 .
O1 O2 Nb 139.3(3) 2_456 .
O3 O2 Nb 32.59(17) 5_445 .
O1 O2 Nb 82.9(2) 1_545 .
Ga2 O2 Ga1 149.0(4) . .
Ga3 O2 Ga1 61.0(2) 4_446 .
La O2 Ga1 97.7(3) 4_445 .
O2 O2 Ga1 154.1(2) 4_445 .
O2 O2 Ga1 112.7(4) 3_455 .
La O2 Ga1 63.5(2) . .
O3 O2 Ga1 33.0(2) 3_565 .
O3 O2 Ga1 32.9(2) 4_445 .
O2 O2 Ga1 94.58(19) 2_556 .
O1 O2 Ga1 92.1(4) 2_455 .
O3 O2 Ga1 77.2(3) 5_446 .
O1 O2 Ga1 139.3(3) 2_456 .
O3 O2 Ga1 32.59(17) 5_445 .
O1 O2 Ga1 82.9(2) 1_545 .
Nb O2 Ga1 0.0 . .
Ga2 O2 Ga2 112.2(5) . 2_556
Ga3 O2 Ga2 59.3(2) 4_446 2_556
La O2 Ga2 68.61(19) 4_445 2_556
O2 O2 Ga2 97.4(4) 4_445 2_556
O2 O2 Ga2 151.8(3) 3_455 2_556
La O2 Ga2 156.8(3) . 2_556
O3 O2 Ga2 116.2(3) 3_565 2_556
O3 O2 Ga2 62.7(2) 4_445 2_556
O2 O2 Ga2 28.4(2) 2_556 2_556
O1 O2 Ga2 124.8(3) 2_455 2_556
O3 O2 Ga2 85.6(3) 5_446 2_556
O1 O2 Ga2 92.8(4) 2_456 2_556
O3 O2 Ga2 112.8(2) 5_445 2_556
O1 O2 Ga2 27.8(4) 1_545 2_556
Nb O2 Ga2 94.86(15) . 2_556
Ga1 O2 Ga2 94.86(15) . 2_556
Ga2 O2 O2 141.2(5) . 2
Ga3 O2 O2 96.8(3) 4_446 2
La O2 O2 39.1(2) 4_445 2
O2 O2 O2 102.84(13) 4_445 2
O2 O2 O2 123.7(3) 3_455 2
La O2 O2 85.9(4) . 2
O3 O2 O2 89.7(3) 3_565 2
O3 O2 O2 59.6(3) 4_445 2
O2 O2 O2 98.8(4) 2_556 2
O1 O2 O2 62.8(4) 2_455 2
O3 O2 O2 129.0(3) 5_446 2
O1 O2 O2 160.3(2) 2_456 2
O3 O2 O2 46.6(3) 5_445 2
O1 O2 O2 47.6(4) 1_545 2
Nb O2 O2 58.67(16) . 2
Ga1 O2 O2 58.67(16) . 2
Ga2 O2 O2 74.9(2) 2_556 2
Ga2 O2 O3 81.1(3) . 1_545
Ga3 O2 O3 113.7(4) 4_446 1_545
La O2 O3 36.3(2) 4_445 1_545
O2 O2 O3 47.5(3) 4_445 1_545
O2 O2 O3 107.2(3) 3_455 1_545
La O2 O3 131.5(4) . 1_545
O3 O2 O3 161.5(5) 3_565 1_545
O3 O2 O3 108.1(3) 4_445 1_545
O2 O2 O3 76.38(19) 2_556 1_545
O1 O2 O3 78.9(3) 2_455 1_545
O3 O2 O3 130.4(4) 5_446 1_545
O1 O2 O3 87.6(3) 2_456 1_545
O3 O2 O3 116.2(4) 5_445 1_545
O1 O2 O3 50.23(17) 1_545 1_545
Nb O2 O3 128.6(3) . 1_545
Ga1 O2 O3 128.6(3) . 1_545
Ga2 O2 O3 54.74(17) 2_556 1_545
O2 O2 O3 72.7(2) 2 1_545
Ga2 O2 La 65.1(4) . 4_446
Ga3 O2 La 68.6(4) 4_446 4_446
La O2 La 102.2(3) 4_445 4_446
O2 O2 La 75.64(19) 4_445 4_446
O2 O2 La 102.66(13) 3_455 4_446
La O2 La 148.3(3) . 4_446
O3 O2 La 121.8(4) 3_565 4_446
O3 O2 La 99.9(4) 4_445 4_446
O2 O2 La 37.3(3) 2_556 4_446
O1 O2 La 137.4(3) 2_455 4_446
O3 O2 La 64.4(3) 5_446 4_446
O1 O2 La 40.5(2) 2_456 4_446
O3 O2 La 160.7(3) 5_445 4_446
O1 O2 La 78.5(4) 1_545 4_446
Nb O2 La 129.3(3) . 4_446
Ga1 O2 La 129.3(3) . 4_446
Ga2 O2 La 52.35(17) 2_556 4_446
O2 O2 La 125.8(3) 2 4_446
O3 O2 La 67.7(3) 1_545 4_446
Ga2 O2 Ga3 44.2(2) . 2_455
Ga3 O2 Ga3 125.0(5) 4_446 2_455
La O2 Ga3 66.65(18) 4_445 2_455
O2 O2 Ga3 20.1(2) 4_445 2_455
O2 O2 Ga3 75.5(2) 3_455 2_455
La O2 Ga3 119.4(2) . 2_455
O3 O2 Ga3 161.1(3) 3_565 2_455
O3 O2 Ga3 141.2(3) 4_445 2_455
O2 O2 Ga3 86.9(2) 2_556 2_455
O1 O2 Ga3 79.9(2) 2_455 2_455
O3 O2 Ga3 116.2(4) 5_446 2_455
O1 O2 Ga3 56.0(2) 2_456 2_455
O3 O2 Ga3 137.6(3) 5_445 2_455
O1 O2 Ga3 85.3(2) 1_545 2_455
Nb O2 Ga3 164.4(3) . 2_455
Ga1 O2 Ga3 164.4(3) . 2_455
Ga2 O2 Ga3 79.09(19) 2_556 2_455
O2 O2 Ga3 105.72(14) 2 2_455
O3 O2 Ga3 36.88(18) 1_545 2_455
La O2 Ga3 57.44(15) 4_446 2_455
Ga2 O2 Ga3 107.6(3) . 2_565
Ga3 O2 Ga3 48.9(2) 4_446 2_565
La O2 Ga3 144.8(4) 4_445 2_565
O2 O2 Ga3 145.8(3) 4_445 2_565
O2 O2 Ga3 88.3(4) 3_455 2_565
La O2 Ga3 64.59(16) . 2_565
O3 O2 Ga3 20.3(3) 3_565 2_565
O3 O2 Ga3 58.8(2) 4_445 2_565
O2 O2 Ga3 86.9(2) 2_556 2_565
O1 O2 Ga3 116.3(3) 2_455 2_565
O3 O2 Ga3 37.4(2) 5_446 2_565
O1 O2 Ga3 92.6(3) 2_456 2_565
O3 O2 Ga3 69.3(2) 5_445 2_565
O1 O2 Ga3 115.51(18) 1_545 2_565
Nb O2 Ga3 47.08(10) . 2_565
Ga1 O2 Ga3 47.08(10) . 2_565
Ga2 O2 Ga3 107.9(2) 2_556 2_565
O2 O2 Ga3 105.74(15) 2 2_565
O3 O2 Ga3 162.6(3) 1_545 2_565
La O2 Ga3 101.7(3) 4_446 2_565
Ga3 O2 Ga3 148.5(3) 2_455 2_565
Ga2 O2 La 57.4(3) . 1_556
Ga3 O2 La 67.8(3) 4_446 1_556
La O2 La 159.2(4) 4_445 1_556
O2 O2 La 96.38(14) 4_445 1_556
O2 O2 La 65.1(2) 3_455 1_556
La O2 La 89.2(2) . 1_556
O3 O2 La 73.0(3) 3_565 1_556
O3 O2 La 102.6(4) 4_445 1_556
O2 O2 La 77.0(4) 2_556 1_556
O1 O2 La 127.0(3) 2_455 1_556
O3 O2 La 33.32(18) 5_446 1_556
O1 O2 La 37.09(16) 2_456 1_556
O3 O2 La 120.3(3) 5_445 1_556
O1 O2 La 131.8(5) 1_545 1_556
Nb O2 La 102.54(19) . 1_556
Ga1 O2 La 102.54(19) . 1_556
Ga2 O2 La 104.7(3) 2_556 1_556
O2 O2 La 160.70(12) 2 1_556
O3 O2 La 123.4(4) 1_545 1_556
La O2 La 60.87(18) 4_446 1_556
Ga3 O2 La 93.0(2) 2_455 1_556
Ga3 O2 La 55.56(12) 2_565 1_556
Ga2 O2 O3 53.4(3) . 2_456
Ga3 O2 O3 100.2(5) 4_446 2_456
La O2 O3 76.6(3) 4_445 2_456
O2 O2 O3 44.6(2) 4_445 2_456
O2 O2 O3 91.9(2) 3_455 2_456
La O2 O3 141.5(2) . 2_456
O3 O2 O3 154.1(4) 3_565 2_456
O3 O2 O3 122.1(4) 4_445 2_456
O2 O2 O3 62.5(2) 2_556 2_456
O1 O2 O3 104.1(3) 2_455 2_456
O3 O2 O3 96.8(5) 5_446 2_456
O1 O2 O3 48.3(2) 2_456 2_456
O3 O2 O3 156.3(4) 5_445 2_456
O1 O2 O3 75.6(3) 1_545 2_456
Nb O2 O3 154.9(3) . 2_456
Ga1 O2 O3 154.9(3) . 2_456
Ga2 O2 O3 60.2(2) 2_556 2_456
O2 O2 O3 112.1(2) 2 2_456
O3 O2 O3 40.3(4) 1_545 2_456
La O2 O3 33.71(17) 4_446 2_456
Ga3 O2 O3 24.84(13) 2_455 2_456
Ga3 O2 O3 133.9(3) 2_565 2_456
La O2 O3 83.0(3) 1_556 2_456
Ga2 O2 La 49.1(3) . 2_455
Ga3 O2 La 168.4(4) 4_446 2_455
La O2 La 70.7(2) 4_445 2_455
O2 O2 La 31.90(15) 4_445 2_455
O2 O2 La 40.90(19) 3_455 2_455
La O2 La 68.10(18) . 2_455
O3 O2 La 117.1(4) 3_565 2_455
O3 O2 La 151.8(5) 4_445 2_455
O2 O2 La 138.8(2) 2_556 2_455
O1 O2 La 36.3(2) 2_455 2_455
O3 O2 La 133.6(3) 5_446 2_455
O1 O2 La 79.7(3) 2_456 2_455
O3 O2 La 93.6(3) 5_445 2_455
O1 O2 La 115.0(3) 1_545 2_455
Nb O2 La 125.3(3) . 2_455
Ga1 O2 La 125.3(3) . 2_455
Ga2 O2 La 125.5(2) 2_556 2_455
O2 O2 La 94.7(4) 2 2_455
O3 O2 La 70.97(18) 1_545 2_455
La O2 La 105.3(2) 4_446 2_455
Ga3 O2 La 51.98(9) 2_455 2_455
Ga3 O2 La 126.2(2) 2_565 2_455
La O2 La 100.71(15) 1_556 2_455
O3 O2 La 76.37(17) 2_456 2_455
Ga2 O2 Ga3 37.12(19) . 1_556
Ga3 O2 Ga3 115.8(4) 4_446 1_556
La O2 Ga3 124.4(3) 4_445 1_556
O2 O2 Ga3 67.2(2) 4_445 1_556
O2 O2 Ga3 14.3(2) 3_455 1_556
La O2 Ga3 56.80(12) . 1_556
O3 O2 Ga3 82.2(2) 3_565 1_556
O3 O2 Ga3 137.5(3) 4_445 1_556
O2 O2 Ga3 124.4(5) 2_556 1_556
O1 O2 Ga3 76.3(2) 2_455 1_556
O3 O2 Ga3 80.9(2) 5_446 1_556
O1 O2 Ga3 53.09(19) 2_456 1_556
O3 O2 Ga3 101.0(3) 5_445 1_556
O1 O2 Ga3 164.4(3) 1_545 1_556
Nb O2 Ga3 112.3(2) . 1_556
Ga1 O2 Ga3 112.3(2) . 1_556
Ga2 O2 Ga3 145.8(3) 2_556 1_556
O2 O2 Ga3 136.7(5) 2 1_556
O3 O2 Ga3 114.3(2) 1_545 1_556
La O2 Ga3 93.6(2) 4_446 1_556
Ga3 O2 Ga3 79.10(13) 2_455 1_556
Ga3 O2 Ga3 79.15(14) 2_565 1_556
La O2 Ga3 50.86(10) 1_556 1_556
O3 O2 Ga3 90.4(2) 2_456 1_556
La O2 Ga3 53.73(8) 2_455 1_556
Ga2 O2 Ga3 138.0(5) . 4_445
Ga3 O2 Ga3 100.3(3) 4_446 4_445
La O2 Ga3 57.8(3) 4_445 4_445
O2 O2 Ga3 110.14(12) 4_445 4_445
O2 O2 Ga3 105.60(17) 3_455 4_445
La O2 Ga3 61.5(2) . 4_445
O3 O2 Ga3 70.3(4) 3_565 4_445
O3 O2 Ga3 62.0(4) 4_445 4_445
O2 O2 Ga3 117.3(4) 2_556 4_445
O1 O2 Ga3 53.5(3) 2_455 4_445
O3 O2 Ga3 122.5(3) 5_446 4_445
O1 O2 Ga3 168.2(3) 2_456 4_445
O3 O2 Ga3 22.53(16) 5_445 4_445
O1 O2 Ga3 71.5(4) 1_545 4_445
Nb O2 Ga3 45.29(14) . 4_445
Ga1 O2 Ga3 45.29(14) . 4_445
Ga2 O2 Ga3 97.69(18) 2_556 4_445
O2 O2 Ga3 24.93(18) 2 4_445
O3 O2 Ga3 94.0(3) 1_545 4_445
La O2 Ga3 149.9(2) 4_446 4_445
Ga3 O2 Ga3 120.7(2) 2_455 4_445
Ga3 O2 Ga3 89.4(2) 2_565 4_445
La O2 Ga3 142.7(2) 1_556 4_445
O3 O2 Ga3 134.3(3) 2_456 4_445
La O2 Ga3 89.7(2) 2_455 4_445
Ga3 O2 Ga3 116.1(3) 1_556 4_445
Ga2 O2 O3 120.7(5) . 6_656
Ga3 O2 O3 1.20(18) 4_446 6_656
La O2 O3 118.5(2) 4_445 6_656
O2 O2 O3 144.0(3) 4_445 6_656
O2 O2 O3 130.5(3) 3_455 6_656
La O2 O3 112.4(2) . 6_656
O3 O2 O3 62.7(3) 3_565 6_656
O3 O2 O3 38.2(4) 4_445 6_656
O2 O2 O3 39.03(16) 2_556 6_656
O1 O2 O3 152.6(4) 2_455 6_656
O3 O2 O3 36.3(2) 5_446 6_656
O1 O2 O3 90.3(4) 2_456 6_656
O3 O2 O3 93.5(2) 5_445 6_656
O1 O2 O3 73.0(3) 1_545 6_656
Nb O2 O3 61.04(17) . 6_656
Ga1 O2 O3 61.04(17) . 6_656
Ga2 O2 O3 58.17(15) 2_556 6_656
O2 O2 O3 95.9(2) 2 6_656
O3 O2 O3 112.7(3) 1_545 6_656
La O2 O3 68.4(2) 4_446 6_656
Ga3 O2 O3 124.6(3) 2_455 6_656
Ga3 O2 O3 49.94(13) 2_565 6_656
La O2 O3 68.8(2) 1_556 6_656
O3 O2 O3 99.8(3) 2_456 6_656
La O2 O3 169.3(3) 2_455 6_656
Ga3 O2 O3 117.0(2) 1_556 6_656
Ga3 O2 O3 99.8(2) 4_445 6_656
Ga2 O2 O3 87.5(3) . 2_455
Ga3 O2 O3 138.7(3) 4_446 2_455
La O2 O3 20.02(15) 4_445 2_455
O2 O2 O3 48.2(3) 4_445 2_455
O2 O2 O3 91.8(2) 3_455 2_455
La O2 O3 96.7(3) . 2_455
O3 O2 O3 135.2(4) 3_565 2_455
O3 O2 O3 111.3(3) 4_445 2_455
O2 O2 O3 109.2(2) 2_556 2_455
O1 O2 O3 44.27(16) 2_455 2_455
O3 O2 O3 166.1(5) 5_446 2_455
O1 O2 O3 109.2(3) 2_456 2_455
O3 O2 O3 86.3(4) 5_445 2_455
O1 O2 O3 64.5(3) 1_545 2_455
Nb O2 O3 111.4(3) . 2_455
Ga1 O2 O3 111.4(3) . 2_455
Ga2 O2 O3 82.83(19) 2_556 2_455
O2 O2 O3 54.7(2) 2 2_455
O3 O2 O3 35.6(3) 1_545 2_455
La O2 O3 102.2(2) 4_446 2_455
Ga3 O2 O3 53.82(16) 2_455 2_455
Ga3 O2 O3 155.5(4) 2_565 2_455
La O2 O3 144.5(2) 1_556 2_455
O3 O2 O3 70.65(17) 2_456 2_455
La O2 O3 51.00(15) 2_455 2_455
Ga3 O2 O3 104.66(19) 1_556 2_455
Ga3 O2 O3 67.0(2) 4_445 2_455
O3 O2 O3 137.5(2) 6_656 2_455
Ga2 O2 Ga2 96.7(4) . 1_554
Ga3 O2 Ga2 141.5(5) 4_446 1_554
La O2 Ga2 52.3(2) 4_445 1_554
O2 O2 Ga2 72.24(8) 4_445 1_554
O2 O2 Ga2 72.24(8) 3_455 1_554
La O2 Ga2 52.6(2) . 1_554
O3 O2 Ga2 92.7(4) 3_565 1_554
O3 O2 Ga2 103.6(4) 4_445 1_554
O2 O2 Ga2 147.5(4) 2_556 1_554
O1 O2 Ga2 12.0(2) 2_455 1_554
O3 O2 Ga2 148.7(4) 5_446 1_554
O1 O2 Ga2 127.6(3) 2_456 1_554
O3 O2 Ga2 49.6(2) 5_445 1_554
O1 O2 Ga2 92.8(4) 1_545 1_554
Nb O2 Ga2 81.8(3) . 1_554
Ga1 O2 Ga2 81.8(3) . 1_554
Ga2 O2 Ga2 119.3(2) 2_556 1_554
O2 O2 Ga2 51.8(3) 2 1_554
O3 O2 Ga2 80.8(3) 1_545 1_554
La O2 Ga2 145.2(2) 4_446 1_554
Ga3 O2 Ga2 88.57(16) 2_455 1_554
Ga3 O2 Ga2 112.3(3) 2_565 1_554
La O2 Ga2 135.4(2) 1_556 1_554
O3 O2 Ga2 111.6(2) 2_456 1_554
La O2 Ga2 48.13(12) 2_455 1_554
Ga3 O2 Ga2 86.01(17) 1_556 1_554
Ga3 O2 Ga2 41.60(12) 4_445 1_554
O3 O2 Ga2 141.2(3) 6_656 1_554
O3 O2 Ga2 45.17(16) 2_455 1_554
Ga2 O2 O2 90.6(5) . 5_446
Ga3 O2 O2 74.6(4) 4_446 5_446
La O2 O2 67.47(15) 4_445 5_446
O2 O2 O2 76.5(4) 4_445 5_446
O2 O2 O2 129.7(4) 3_455 5_446
La O2 O2 171.6(5) . 5_446
O3 O2 O2 135.9(4) 3_565 5_446
O3 O2 O2 85.1(2) 4_445 5_446
O2 O2 O2 35.76(19) 2_556 5_446
O1 O2 O2 119.3(3) 2_455 5_446
O3 O2 O2 91.3(5) 5_446 5_446
O1 O2 O2 76.0(4) 2_456 5_446
O3 O2 O2 131.8(3) 5_445 5_446
O1 O2 O2 41.9(3) 1_545 5_446
Nb O2 O2 117.3(2) . 5_446
Ga1 O2 O2 117.3(2) . 5_446
Ga2 O2 O2 22.46(7) 2_556 5_446
O2 O2 O2 87.80(19) 2 5_446
O3 O2 O2 40.73(19) 1_545 5_446
La O2 O2 38.4(3) 4_446 5_446
Ga3 O2 O2 57.3(2) 2_455 5_446
Ga3 O2 O2 122.6(4) 2_565 5_446
La O2 O2 98.6(4) 1_556 5_446
O3 O2 O2 37.8(2) 2_456 5_446
La O2 O2 107.0(2) 2_455 5_446
Ga3 O2 O2 126.5(4) 1_556 5_446
Ga3 O2 O2 112.6(3) 4_445 5_446
O3 O2 O2 73.7(3) 6_656 5_446
O3 O2 O2 75.1(2) 2_455 5_446
Ga2 O2 O2 119.0(3) 1_554 5_446
Ga2 O2 O2 51.6(2) . 5_456
Ga3 O2 O2 92.0(4) 4_446 5_456
La O2 O2 148.3(4) 4_445 5_456
O2 O2 O2 88.4(2) 4_445 5_456
O2 O2 O2 37.3(3) 3_455 5_456
La O2 O2 60.12(13) . 5_456
O3 O2 O2 65.6(2) 3_565 5_456
O3 O2 O2 116.0(3) 4_445 5_456
O2 O2 O2 108.9(6) 2_556 5_456
O1 O2 O2 96.1(3) 2_455 5_456
O3 O2 O2 57.7(3) 5_446 5_456
O1 O2 O2 51.9(2) 2_456 5_456
O3 O2 O2 100.0(3) 5_445 5_456
O1 O2 O2 163.6(6) 1_545 5_456
Nb O2 O2 98.4(2) . 5_456
Ga1 O2 O2 98.4(2) . 5_456
Ga2 O2 O2 136.4(5) 2_556 5_456
O2 O2 O2 145.7(5) 2 5_456
O3 O2 O2 132.7(4) 1_545 5_456
La O2 O2 88.3(4) 4_446 5_456
Ga3 O2 O2 95.8(3) 2_455 5_456
Ga3 O2 O2 57.44(15) 2_565 5_456
La O2 O2 31.9(2) 1_556 5_456
O3 O2 O2 98.8(3) 2_456 5_456
La O2 O2 77.72(18) 2_455 5_456
Ga3 O2 O2 24.03(10) 1_556 5_456
Ga3 O2 O2 120.8(3) 4_445 5_456
O3 O2 O2 93.2(3) 6_656 5_456
O3 O2 O2 128.7(3) 2_455 5_456
Ga2 O2 O2 103.6(3) 1_554 5_456
O2 O2 O2 126.5(6) 5_446 5_456
Ga2 O2 La 162.0(4) . 2
Ga3 O2 La 59.1(2) 4_446 2
La O2 La 65.23(16) 4_445 2
O2 O2 La 128.9(4) 4_445 2
O2 O2 La 156.8(3) 3_455 2
La O2 La 106.3(3) . 2
O3 O2 La 79.3(2) 3_565 2
O3 O2 La 27.0(2) 4_445 2
O2 O2 La 65.1(3) 2_556 2
O1 O2 La 101.1(3) 2_455 2
O3 O2 La 93.6(2) 5_446 2
O1 O2 La 139.7(4) 2_456 2
O3 O2 La 62.63(18) 5_445 2
O1 O2 La 34.43(14) 1_545 2
Nb O2 La 48.57(9) . 2
Ga1 O2 La 48.57(9) . 2
Ga2 O2 La 50.52(9) 2_556 2
O2 O2 La 38.54(17) 2 2
O3 O2 La 83.3(2) 1_545 2
La O2 La 100.49(19) 4_446 2
Ga3 O2 La 119.49(18) 2_455 2
Ga3 O2 La 85.30(13) 2_565 2
La O2 La 126.7(2) 1_556 2
O3 O2 La 108.6(2) 2_456 2
La O2 La 132.5(3) 2_455 2
Ga3 O2 La 160.8(3) 1_556 2
Ga3 O2 La 52.13(11) 4_445 2
O3 O2 La 58.10(15) 6_656 2
O3 O2 La 85.06(19) 2_455 2
Ga2 O2 La 89.6(2) 1_554 2
O2 O2 La 71.63(13) 5_446 2
O2 O2 La 142.7(3) 5_456 2
Ga2 O2 O3 167.3(5) . 6_655
Ga3 O2 O3 67.7(3) 4_446 6_655
La O2 O3 75.9(3) 4_445 6_655
O2 O2 O3 139.6(2) 4_445 6_655
O2 O2 O3 127.7(3) 3_455 6_655
La O2 O3 76.6(3) . 6_655
O3 O2 O3 56.0(3) 3_565 6_655
O3 O2 O3 29.6(4) 4_445 6_655
O2 O2 O3 90.0(3) 2_556 6_655
O1 O2 O3 86.0(4) 2_455 6_655
O3 O2 O3 93.8(2) 5_446 6_655
O1 O2 O3 156.9(4) 2_456 6_655
O3 O2 O3 34.13(19) 5_445 6_655
O1 O2 O3 62.3(3) 1_545 6_655
Nb O2 O3 23.04(12) . 6_655
Ga1 O2 O3 23.04(12) . 6_655
Ga2 O2 O3 80.23(17) 2_556 6_655
O2 O2 O3 37.29(16) 2 6_655
O3 O2 O3 105.6(2) 1_545 6_655
La O2 O3 127.3(2) 4_446 6_655
Ga3 O2 O3 141.7(2) 2_455 6_655
Ga3 O2 O3 69.11(17) 2_565 6_655
La O2 O3 123.4(2) 1_556 6_655
O3 O2 O3 137.9(2) 2_456 6_655
La O2 O3 122.2(3) 2_455 6_655
Ga3 O2 O3 131.6(3) 1_556 6_655
Ga3 O2 O3 32.59(16) 4_445 6_655
O3 O2 O3 67.25(15) 6_656 6_655
O3 O2 O3 91.9(3) 2_455 6_655
Ga2 O2 O3 74.1(2) 1_554 6_655
O2 O2 O3 101.5(2) 5_446 6_655
O2 O2 O3 121.1(3) 5_456 6_655
La O2 O3 29.89(11) 2 6_655
Ga2 O2 O2 84.4(3) . 6_556
Ga3 O2 O2 62.4(3) 4_446 6_556
La O2 O2 163.8(6) 4_445 6_556
O2 O2 O2 122.9(2) 4_445 6_556
O2 O2 O2 68.8(3) 3_455 6_556
La O2 O2 62.4(2) . 6_556
O3 O2 O2 37.0(3) 3_565 6_556
O3 O2 O2 81.3(2) 4_445 6_556
O2 O2 O2 93.1(5) 2_556 6_556
O1 O2 O2 113.8(4) 2_455 6_556
O3 O2 O2 35.1(2) 5_446 6_556
O1 O2 O2 72.8(3) 2_456 6_556
O3 O2 O2 84.0(3) 5_445 6_556
O1 O2 O2 135.6(2) 1_545 6_556
Nb O2 O2 68.68(19) . 6_556
Ga1 O2 O2 68.68(19) . 6_556
Ga2 O2 O2 119.7(3) 2_556 6_556
O2 O2 O2 126.6(3) 2 6_556
O3 O2 O2 159.8(5) 1_545 6_556
La O2 O2 93.4(4) 4_446 6_556
Ga3 O2 O2 126.8(3) 2_455 6_556
Ga3 O2 O2 23.19(11) 2_565 6_556
La O2 O2 36.49(19) 1_556 6_556
O3 O2 O2 119.5(4) 2_456 6_556
La O2 O2 109.34(14) 2_455 6_556
Ga3 O2 O2 57.67(10) 1_556 6_556
Ga3 O2 O2 106.2(3) 4_445 6_556
O3 O2 O2 63.59(17) 6_656 6_556
O3 O2 O2 157.4(3) 2_455 6_556
Ga2 O2 O2 115.0(4) 1_554 6_556
O2 O2 O2 125.9(6) 5_446 6_556
O2 O2 O2 34.71(19) 5_456 6_556
La O2 O2 108.16(13) 2 6_556
O3 O2 O2 91.4(2) 6_655 6_556
Ga2 O2 O1 82.1(3) . .
Ga3 O2 O1 94.6(3) 4_446 .
La O2 O1 130.5(5) 4_445 .
O2 O2 O1 106.9(3) 4_445 .
O2 O2 O1 47.5(3) 3_455 .
La O2 O1 26.3(3) . .
O3 O2 O1 39.52(19) 3_565 .
O3 O2 O1 95.7(3) 4_445 .
O2 O2 O1 129.9(4) 2_556 .
O1 O2 O1 76.8(3) 2_455 .
O3 O2 O1 72.2(3) 5_446 .
O1 O2 O1 89.7(3) 2_456 .
O3 O2 O1 62.2(3) 5_445 .
O1 O2 O1 149.7(4) 1_545 .
Nb O2 O1 67.20(19) . .
Ga1 O2 O1 67.20(19) . .
Ga2 O2 O1 153.8(2) 2_556 .
O2 O2 O1 108.2(4) 2 .
O3 O2 O1 151.5(3) 1_545 .
La O2 O1 124.3(4) 4_446 .
Ga3 O2 O1 122.96(16) 2_455 .
Ga3 O2 O1 45.89(15) 2_565 .
La O2 O1 63.6(3) 1_556 .
O3 O2 O1 134.7(3) 2_456 .
La O2 O1 80.64(17) 2_455 .
Ga3 O2 O1 45.09(14) 1_556 .
Ga3 O2 O1 83.3(3) 4_445 .
O3 O2 O1 95.7(2) 6_656 .
O3 O2 O1 120.9(4) 2_455 .
Ga2 O2 O1 78.5(3) 1_554 .
O2 O2 O1 161.9(5) 5_446 .
O2 O2 O1 37.8(3) 5_456 .
La O2 O1 115.7(2) 2 .
O3 O2 O1 87.3(3) 6_655 .
O2 O2 O1 37.1(3) 6_556 .
Ga2 O2 Ga1 99.3(4) . 1_556
Ga3 O2 Ga1 23.3(2) 4_446 1_556
La O2 Ga1 141.5(3) 4_445 1_556
O2 O2 Ga1 132.76(12) 4_445 1_556
O2 O2 Ga1 107.0(3) 3_455 1_556
La O2 Ga1 104.1(2) . 1_556
O3 O2 Ga1 59.5(3) 3_565 1_556
O3 O2 Ga1 59.5(3) 4_445 1_556
O2 O2 Ga1 48.8(3) 2_556 1_556
O1 O2 Ga1 156.7(3) 2_455 1_556
O3 O2 Ga1 12.17(14) 5_446 1_556
O1 O2 Ga1 70.9(3) 2_456 1_556
O3 O2 Ga1 103.6(2) 5_445 1_556
O1 O2 Ga1 95.3(3) 1_545 1_556
Nb O2 Ga1 72.61(13) . 1_556
Ga1 O2 Ga1 72.61(13) . 1_556
Ga2 O2 Ga1 75.08(18) 2_556 1_556
O2 O2 Ga1 119.0(2) 2 1_556
O3 O2 Ga1 124.3(3) 1_545 1_556
La O2 Ga1 62.80(17) 4_446 1_556
Ga3 O2 Ga1 118.8(3) 2_455 1_556
Ga3 O2 Ga1 40.57(9) 2_565 1_556
La O2 Ga1 44.61(11) 1_556 1_556
O3 O2 Ga1 96.5(3) 2_456 1_556
La O2 Ga1 145.3(2) 2_455 1_556
Ga3 O2 Ga1 93.03(18) 1_556 1_556
Ga3 O2 Ga1 117.05(16) 4_445 1_556
O3 O2 Ga1 24.34(13) 6_656 1_556
O3 O2 Ga1 157.9(3) 2_455 1_556
Ga2 O2 Ga1 152.0(2) 1_554 1_556
O2 O2 Ga1 83.8(3) 5_446 1_556
O2 O2 Ga1 69.8(3) 5_456 1_556
La O2 Ga1 82.14(12) 2 1_556
O3 O2 Ga1 85.98(19) 6_655 1_556
O2 O2 Ga1 44.70(17) 6_556 1_556
O1 O2 Ga1 81.1(2) . 1_556
Ga2 O2 Nb 99.3(4) . 1_556
Ga3 O2 Nb 23.3(2) 4_446 1_556
La O2 Nb 141.5(3) 4_445 1_556
O2 O2 Nb 132.76(12) 4_445 1_556
O2 O2 Nb 107.0(3) 3_455 1_556
La O2 Nb 104.1(2) . 1_556
O3 O2 Nb 59.5(3) 3_565 1_556
O3 O2 Nb 59.5(3) 4_445 1_556
O2 O2 Nb 48.8(3) 2_556 1_556
O1 O2 Nb 156.7(3) 2_455 1_556
O3 O2 Nb 12.17(14) 5_446 1_556
O1 O2 Nb 70.9(3) 2_456 1_556
O3 O2 Nb 103.6(2) 5_445 1_556
O1 O2 Nb 95.3(3) 1_545 1_556
Nb O2 Nb 72.61(13) . 1_556
Ga1 O2 Nb 72.61(13) . 1_556
Ga2 O2 Nb 75.08(18) 2_556 1_556
O2 O2 Nb 119.0(2) 2 1_556
O3 O2 Nb 124.3(3) 1_545 1_556
La O2 Nb 62.80(17) 4_446 1_556
Ga3 O2 Nb 118.8(3) 2_455 1_556
Ga3 O2 Nb 40.57(9) 2_565 1_556
La O2 Nb 44.61(11) 1_556 1_556
O3 O2 Nb 96.5(3) 2_456 1_556
La O2 Nb 145.3(2) 2_455 1_556
Ga3 O2 Nb 93.03(18) 1_556 1_556
Ga3 O2 Nb 117.05(16) 4_445 1_556
O3 O2 Nb 24.34(13) 6_656 1_556
O3 O2 Nb 157.9(3) 2_455 1_556
Ga2 O2 Nb 152.0(2) 1_554 1_556
O2 O2 Nb 83.8(3) 5_446 1_556
O2 O2 Nb 69.8(3) 5_456 1_556
La O2 Nb 82.14(12) 2 1_556
O3 O2 Nb 85.98(19) 6_655 1_556
O2 O2 Nb 44.70(17) 6_556 1_556
O1 O2 Nb 81.1(2) . 1_556
Ga1 O2 Nb 0.0 1_556 1_556
Ga2 O2 O3 139.6(4) . 1_655
Ga3 O2 O3 41.5(3) 4_446 1_655
La O2 O3 114.2(3) 4_445 1_655
O2 O2 O3 173.9(4) 4_445 1_655
O2 O2 O3 115.3(4) 3_455 1_655
La O2 O3 74.4(2) . 1_655
O3 O2 O3 28.5(2) 3_565 1_655
O3 O2 O3 28.38(18) 4_445 1_655
O2 O2 O3 79.13(16) 2_556 1_655
O1 O2 O3 112.5(4) 2_455 1_655
O3 O2 O3 56.2(4) 5_446 1_655
O1 O2 O3 119.5(3) 2_456 1_655
O3 O2 O3 53.4(3) 5_445 1_655
O1 O2 O3 86.21(18) 1_545 1_655
Nb O2 O3 21.51(16) . 1_655
Ga1 O2 O3 21.51(16) . 1_655
Ga2 O2 O3 88.24(16) 2_556 1_655
O2 O2 O3 76.21(19) 2 1_655
O3 O2 O3 136.4(3) 1_545 1_655
La O2 O3 109.9(3) 4_446 1_655
Ga3 O2 O3 166.0(3) 2_455 1_655
Ga3 O2 O3 32.13(13) 2_565 1_655
La O2 O3 84.5(2) 1_556 1_655
O3 O2 O3 141.4(3) 2_456 1_655
La O2 O3 142.0(3) 2_455 1_655
Ga3 O2 O3 109.3(2) 1_556 1_655
Ga3 O2 O3 66.5(2) 4_445 1_655
O3 O2 O3 41.8(3) 6_656 1_655
O3 O2 O3 130.8(3) 2_455 1_655
Ga2 O2 O3 102.9(3) 1_554 1_655
O2 O2 O3 109.4(2) 5_446 1_655
O2 O2 O3 89.2(2) 5_456 1_655
La O2 O3 53.64(15) 2 1_655
O3 O2 O3 38.9(3) 6_655 1_655
O2 O2 O3 55.32(18) 6_556 1_655
O1 O2 O3 68.00(15) . 1_655
Ga1 O2 O3 51.10(17) 1_556 1_655
Nb O2 O3 51.10(17) 1_556 1_655
Ga2 O2 Ga2 72.6(2) . 2_566
Ga3 O2 Ga2 83.8(3) 4_446 2_566
La O2 Ga2 150.1(4) 4_445 2_566
O2 O2 Ga2 106.6(3) 4_445 2_566
O2 O2 Ga2 48.5(3) 3_455 2_566
La O2 Ga2 46.88(13) . 2_566
O3 O2 Ga2 44.4(2) 3_565 2_566
O3 O2 Ga2 98.0(3) 4_445 2_566
O2 O2 Ga2 112.8(4) 2_556 2_566
O1 O2 Ga2 94.4(2) 2_455 2_566
O3 O2 Ga2 54.9(2) 5_446 2_566
O1 O2 Ga2 71.97(16) 2_456 2_566
O3 O2 Ga2 80.6(2) 5_445 2_566
O1 O2 Ga2 155.5(2) 1_545 2_566
Nb O2 Ga2 76.93(15) . 2_566
Ga1 O2 Ga2 76.93(15) . 2_566
Ga2 O2 Ga2 140.5(3) 2_556 2_566
O2 O2 Ga2 127.1(3) 2 2_566
O3 O2 Ga2 153.4(2) 1_545 2_566
La O2 Ga2 103.7(2) 4_446 2_566
Ga3 O2 Ga2 116.82(17) 2_455 2_566
Ga3 O2 Ga2 39.98(7) 2_565 2_566
La O2 Ga2 42.85(8) 1_556 2_566
O3 O2 Ga2 119.8(3) 2_456 2_566
La O2 Ga2 88.31(14) 2_455 2_566
Ga3 O2 Ga2 39.47(7) 1_556 2_566
Ga3 O2 Ga2 102.7(2) 4_445 2_566
O3 O2 Ga2 85.03(17) 6_656 2_566
O3 O2 Ga2 136.3(2) 2_455 2_566
Ga2 O2 Ga2 97.9(2) 1_554 2_566
O2 O2 Ga2 141.2(5) 5_446 2_566
O2 O2 Ga2 21.58(11) 5_456 2_566
La O2 Ga2 123.30(17) 2 2_566
O3 O2 Ga2 99.52(19) 6_655 2_566
O2 O2 Ga2 21.48(11) 6_556 2_566
O1 O2 Ga2 20.8(3) . 2_566
Ga1 O2 Ga2 65.57(12) 1_556 2_566
Nb O2 Ga2 65.57(12) 1_556 2_566
O3 O2 Ga2 69.97(15) 1_655 2_566
Ga2 O2 Ga3 82.3(3) . 1_546
Ga3 O2 Ga3 96.5(4) 4_446 1_546
La O2 Ga3 51.41(19) 4_445 1_546
O2 O2 Ga3 57.8(3) 4_445 1_546
O2 O2 Ga3 116.5(3) 3_455 1_546
La O2 Ga3 150.5(3) . 1_546
O3 O2 Ga3 155.9(3) 3_565 1_546
O3 O2 Ga3 100.2(2) 4_445 1_546
O2 O2 Ga3 57.83(10) 2_556 1_546
O1 O2 Ga3 98.0(2) 2_455 1_546
O3 O2 Ga3 111.6(4) 5_446 1_546
O1 O2 Ga3 78.9(2) 2_456 1_546
O3 O2 Ga3 128.3(3) 5_445 1_546
O1 O2 Ga3 45.71(19) 1_545 1_546
Nb O2 Ga3 128.59(18) . 1_546
Ga1 O2 Ga3 128.59(18) . 1_546
Ga2 O2 Ga3 39.76(10) 2_556 1_546
O2 O2 Ga3 81.90(14) 2 1_546
O3 O2 Ga3 19.08(17) 1_545 1_546
La O2 Ga3 50.81(12) 4_446 1_546
Ga3 O2 Ga3 41.03(9) 2_455 1_546
Ga3 O2 Ga3 144.7(3) 2_565 1_546
La O2 Ga3 110.4(3) 1_556 1_546
O3 O2 Ga3 31.25(17) 2_456 1_546
La O2 Ga3 86.24(14) 2_455 1_546
Ga3 O2 Ga3 119.11(19) 1_556 1_546
Ga3 O2 Ga3 105.94(18) 4_445 1_546
O3 O2 Ga3 95.5(2) 6_656 1_546
O3 O2 Ga3 54.51(15) 2_455 1_546
Ga2 O2 Ga3 99.58(16) 1_554 1_546
O2 O2 Ga3 22.08(12) 5_446 1_546
O2 O2 Ga3 130.0(4) 5_456 1_546
La O2 Ga3 80.02(12) 2 1_546
O3 O2 Ga3 107.60(16) 6_655 1_546
O2 O2 Ga3 144.1(5) 6_556 1_546
O1 O2 Ga3 163.95(18) . 1_546
Ga1 O2 Ga3 105.3(2) 1_556 1_546
Nb O2 Ga3 105.3(2) 1_556 1_546
O3 O2 Ga3 127.52(18) 1_655 1_546
Ga2 O2 Ga3 150.8(3) 2_566 1_546
Ga2 O2 Ga3 136.8(5) . 1_656
Ga3 O2 Ga3 21.4(2) 4_446 1_656
La O2 Ga3 113.9(2) 4_445 1_656
O2 O2 Ga3 164.7(3) 4_445 1_656
O2 O2 Ga3 129.3(4) 3_455 1_656
La O2 Ga3 95.3(2) . 1_656
O3 O2 Ga3 46.8(2) 3_565 1_656
O3 O2 Ga3 22.6(3) 4_445 1_656
O2 O2 Ga3 57.80(12) 2_556 1_656
O1 O2 Ga3 131.5(4) 2_455 1_656
O3 O2 Ga3 47.14(19) 5_446 1_656
O1 O2 Ga3 108.6(3) 2_456 1_656
O3 O2 Ga3 72.2(2) 5_445 1_656
O1 O2 Ga3 74.69(15) 1_545 1_656
Nb O2 Ga3 39.65(7) . 1_656
Ga1 O2 Ga3 39.65(7) . 1_656
Ga2 O2 Ga3 69.60(12) 2_556 1_656
O2 O2 Ga3 81.90(15) 2 1_656
O3 O2 Ga3 122.8(2) 1_545 1_656
La O2 Ga3 89.8(2) 4_446 1_656
Ga3 O2 Ga3 144.7(3) 2_455 1_656
Ga3 O2 Ga3 41.07(7) 2_565 1_656
La O2 Ga3 79.99(15) 1_556 1_656
O3 O2 Ga3 120.1(3) 2_456 1_656
La O2 Ga3 163.3(3) 2_455 1_656
Ga3 O2 Ga3 119.20(18) 1_556 1_656
Ga3 O2 Ga3 80.31(14) 4_445 1_656
O3 O2 Ga3 21.39(13) 6_656 1_656
O3 O2 Ga3 133.7(2) 2_455 1_656
Ga2 O2 Ga3 120.6(2) 1_554 1_656
O2 O2 Ga3 89.3(2) 5_446 1_656
O2 O2 Ga3 95.8(2) 5_456 1_656
La O2 Ga3 48.65(7) 2 1_656
O3 O2 Ga3 48.29(17) 6_655 1_656
O2 O2 Ga3 61.53(9) 6_556 1_656
O1 O2 Ga3 84.86(14) . 1_656
Ga1 O2 Ga3 37.87(6) 1_556 1_656
Nb O2 Ga3 37.87(6) 1_556 1_656
O3 O2 Ga3 21.34(12) 1_655 1_656
Ga2 O2 Ga3 80.89(12) 2_566 1_656
Ga3 O2 Ga3 109.33(17) 1_546 1_656
Ga2 O2 O2 117.4(4) . 1_554
Ga3 O2 O2 121.5(4) 4_446 1_554
La O2 O2 49.9(3) 4_445 1_554
O2 O2 O2 90.000(1) 4_445 1_554
O2 O2 O2 90.000(1) 3_455 1_554
La O2 O2 56.7(2) . 1_554
O3 O2 O2 83.2(4) 3_565 1_554
O3 O2 O2 83.1(4) 4_445 1_554
O2 O2 O2 132.8(4) 2_556 1_554
O1 O2 O2 32.6(3) 2_455 1_554
O3 O2 O2 140.0(3) 5_446 1_554
O1 O2 O2 148.2(3) 2_456 1_554
O3 O2 O2 34.6(2) 5_445 1_554
O1 O2 O2 79.9(4) 1_545 1_554
Nb O2 O2 64.45(19) . 1_554
Ga1 O2 O2 64.45(19) . 1_554
Ga2 O2 O2 107.69(19) 2_556 1_554
O2 O2 O2 34.0(3) 2 1_554
O3 O2 O2 85.0(3) 1_545 1_554
La O2 O2 152.14(12) 4_446 1_554
Ga3 O2 O2 103.40(17) 2_455 1_554
Ga3 O2 O2 103.42(18) 2_565 1_554
La O2 O2 145.89(15) 1_556 1_554
O3 O2 O2 122.7(2) 2_456 1_554
La O2 O2 68.63(17) 2_455 1_554
Ga3 O2 O2 102.75(17) 1_556 1_554
Ga3 O2 O2 21.22(10) 4_445 1_554
O3 O2 O2 121.1(2) 6_656 1_554
O3 O2 O2 52.0(2) 2_455 1_554
Ga2 O2 O2 20.62(10) 1_554 1_554
O2 O2 O2 115.5(3) 5_446 1_554
O2 O2 O2 115.5(3) 5_456 1_554
La O2 O2 69.94(16) 2 1_554
O3 O2 O2 53.8(2) 6_655 1_554
O2 O2 O2 114.4(3) 6_556 1_554
O1 O2 O2 82.5(3) . 1_554
Ga1 O2 O2 137.06(13) 1_556 1_554
Nb O2 O2 137.06(13) 1_556 1_554
O3 O2 O2 86.0(2) 1_655 1_554
Ga2 O2 O2 103.27(16) 2_566 1_554
Ga3 O2 O2 101.33(15) 1_546 1_554
Ga3 O2 O2 101.34(15) 1_656 1_554
Ga2 O2 O2 62.6(4) . 1_556
Ga3 O2 O2 58.5(4) 4_446 1_556
La O2 O2 130.1(3) 4_445 1_556
O2 O2 O2 90.000(1) 4_445 1_556
O2 O2 O2 90.000(2) 3_455 1_556
La O2 O2 123.3(2) . 1_556
O3 O2 O2 96.8(4) 3_565 1_556
O3 O2 O2 96.9(4) 4_445 1_556
O2 O2 O2 47.2(4) 2_556 1_556
O1 O2 O2 147.4(3) 2_455 1_556
O3 O2 O2 40.0(3) 5_446 1_556
O1 O2 O2 31.8(3) 2_456 1_556
O3 O2 O2 145.4(2) 5_445 1_556
O1 O2 O2 100.1(4) 1_545 1_556
Nb O2 O2 115.55(19) . 1_556
Ga1 O2 O2 115.55(19) . 1_556
Ga2 O2 O2 72.31(19) 2_556 1_556
O2 O2 O2 146.0(3) 2 1_556
O3 O2 O2 95.0(3) 1_545 1_556
La O2 O2 27.86(12) 4_446 1_556
Ga3 O2 O2 76.60(17) 2_455 1_556
Ga3 O2 O2 76.58(18) 2_565 1_556
La O2 O2 34.11(15) 1_556 1_556
O3 O2 O2 57.3(2) 2_456 1_556
La O2 O2 111.37(17) 2_455 1_556
Ga3 O2 O2 77.25(17) 1_556 1_556
Ga3 O2 O2 158.78(10) 4_445 1_556
O3 O2 O2 58.9(2) 6_656 1_556
O3 O2 O2 128.0(2) 2_455 1_556
Ga2 O2 O2 159.38(10) 1_554 1_556
O2 O2 O2 64.5(3) 5_446 1_556
O2 O2 O2 64.5(3) 5_456 1_556
La O2 O2 110.06(16) 2 1_556
O3 O2 O2 126.2(2) 6_655 1_556
O2 O2 O2 65.6(3) 6_556 1_556
O1 O2 O2 97.5(3) . 1_556
Ga1 O2 O2 42.94(13) 1_556 1_556
Nb O2 O2 42.94(13) 1_556 1_556
O3 O2 O2 94.0(2) 1_655 1_556
Ga2 O2 O2 76.73(16) 2_566 1_556
Ga3 O2 O2 78.67(15) 1_546 1_556
Ga3 O2 O2 78.66(15) 1_656 1_556
O2 O2 O2 179.999(3) 1_554 1_556
Ga2 O2 O3 18.55(19) . 6_556
Ga3 O2 O3 114.1(4) 4_446 6_556
La O2 O3 120.5(2) 4_445 6_556
O2 O2 O3 55.5(2) 4_445 6_556
O2 O2 O3 27.90(18) 3_455 6_556
La O2 O3 76.70(19) . 6_556
O3 O2 O3 98.5(3) 3_565 6_556
O3 O2 O3 147.7(3) 4_445 6_556
O2 O2 O3 109.2(5) 2_556 6_556
O1 O2 O3 85.7(3) 2_455 6_556
O3 O2 O3 79.8(3) 5_446 6_556
O1 O2 O3 34.9(2) 2_456 6_556
O3 O2 O3 120.8(3) 5_445 6_556
O1 O2 O3 146.1(3) 1_545 6_556
Nb O2 O3 130.6(2) . 6_556
Ga1 O2 O3 130.6(2) . 6_556
Ga2 O2 O3 126.3(3) 2_556 6_556
O2 O2 O3 148.3(4) 2 6_556
O3 O2 O3 99.5(3) 1_545 6_556
La O2 O3 75.0(2) 4_446 6_556
Ga3 O2 O3 62.69(14) 2_455 6_556
Ga3 O2 O3 90.53(17) 2_565 6_556
La O2 O3 46.58(15) 1_556 6_556
O3 O2 O3 70.6(2) 2_456 6_556
La O2 O3 54.31(16) 2_455 6_556
Ga3 O2 O3 20.16(11) 1_556 6_556
Ga3 O2 O3 133.4(3) 4_445 6_556
O3 O2 O3 115.1(3) 6_656 6_556
O3 O2 O3 100.87(13) 2_455 6_556
Ga2 O2 O3 97.0(2) 1_554 6_556
O2 O2 O3 106.3(4) 5_446 6_556
O2 O2 O3 33.50(15) 5_456 6_556
La O2 O3 173.1(3) 2 6_556
O3 O2 O3 151.5(3) 6_655 6_556
O2 O2 O3 67.40(17) 6_556 6_556
O1 O2 O3 64.25(19) . 6_556
Ga1 O2 O3 91.1(2) 1_556 6_556
Nb O2 O3 91.1(2) 1_556 6_556
O3 O2 O3 122.59(18) 1_655 6_556
Ga2 O2 O3 54.14(11) 2_566 6_556
Ga3 O2 O3 100.50(19) 1_546 6_556
Ga3 O2 O3 125.4(2) 1_656 6_556
O2 O2 O3 116.46(19) 1_554 6_556
O2 O2 O3 63.54(19) 1_556 6_556
Ga2 O2 O2 117.5(4) . 5_445
Ga3 O2 O2 106.4(2) 4_446 5_445
La O2 O2 13.57(9) 4_445 5_445
O2 O2 O2 78.2(4) 4_445 5_445
O2 O2 O2 124.2(3) 3_455 5_445
La O2 O2 109.3(4) . 5_445
O3 O2 O2 121.0(5) 3_565 5_445
O3 O2 O2 78.8(3) 4_445 5_445
O2 O2 O2 87.5(2) 2_556 5_445
O1 O2 O2 66.4(3) 2_455 5_445
O3 O2 O2 140.9(3) 5_446 5_445
O1 O2 O2 128.6(3) 2_456 5_445
O3 O2 O2 77.0(3) 5_445 5_445
O1 O2 O2 34.1(3) 1_545 5_445
Nb O2 O2 88.8(3) . 5_445
Ga1 O2 O2 88.8(3) . 5_445
Ga2 O2 O2 59.07(7) 2_556 5_445
O2 O2 O2 31.63(17) 2 5_445
O3 O2 O2 41.1(2) 1_545 5_445
La O2 O2 100.5(2) 4_446 5_445
Ga3 O2 O2 75.72(17) 2_455 5_445
Ga3 O2 O2 134.7(3) 2_565 5_445
La O2 O2 161.3(4) 1_556 5_445
O3 O2 O2 80.6(2) 2_456 5_445
La O2 O2 84.2(2) 2_455 5_445
Ga3 O2 O2 137.8(3) 1_556 5_445
Ga3 O2 O2 54.5(2) 4_445 5_445
O3 O2 O2 105.18(18) 6_656 5_445
O3 O2 O2 33.57(17) 2_455 5_445
Ga2 O2 O2 60.3(2) 1_554 5_445
O2 O2 O2 62.87(7) 5_446 5_445
O2 O2 O2 161.4(4) 5_456 5_445
La O2 O2 52.00(12) 2 5_445
O3 O2 O2 66.0(2) 6_655 5_445
O2 O2 O2 157.4(4) 6_556 5_445
O1 O2 O2 135.1(5) . 5_445
Ga1 O2 O2 128.8(2) 1_556 5_445
Nb O2 O2 128.8(2) 1_556 5_445
O3 O2 O2 102.9(3) 1_655 5_445
Ga2 O2 O2 155.8(4) 2_566 5_445
Ga3 O2 O2 51.53(11) 1_546 5_445
Ga3 O2 O2 100.55(17) 1_656 5_445
O2 O2 O2 52.6(2) 1_554 5_445
O2 O2 O2 127.4(2) 1_556 5_445
O3 O2 O2 133.4(3) 6_556 5_445
Ga2 O2 O2 84.7(3) . 5_455
Ga3 O2 O2 123.1(4) 4_446 5_455
La O2 O2 96.6(5) 4_445 5_455
O2 O2 O2 88.6(2) 4_445 5_455
O2 O2 O2 45.5(2) 3_455 5_455
La O2 O2 11.54(3) . 5_455
O3 O2 O2 61.2(3) 3_565 5_455
O3 O2 O2 105.6(4) 4_445 5_455
O2 O2 O2 162.7(2) 2_556 5_455
O1 O2 O2 42.5(2) 2_455 5_455
O3 O2 O2 106.5(3) 5_446 5_455
O1 O2 O2 107.2(2) 2_456 5_455
O3 O2 O2 48.8(3) 5_445 5_455
O1 O2 O2 132.2(6) 1_545 5_455
Nb O2 O2 72.7(3) . 5_455
Ga1 O2 O2 72.7(3) . 5_455
Ga2 O2 O2 159.6(4) 2_556 5_455
O2 O2 O2 84.8(5) 2 5_455
O3 O2 O2 120.7(4) 1_545 5_455
La O2 O2 147.7(3) 4_446 5_455
Ga3 O2 O2 108.6(2) 2_455 5_455
Ga3 O2 O2 75.82(14) 2_565 5_455
La O2 O2 93.95(14) 1_556 5_455
O3 O2 O2 131.8(2) 2_456 5_455
La O2 O2 56.87(17) 2_455 5_455
Ga3 O2 O2 54.09(8) 1_556 5_455
Ga3 O2 O2 62.1(3) 4_445 5_455
O3 O2 O2 123.9(2) 6_656 5_455
O3 O2 O2 86.8(3) 2_455 5_455
Ga2 O2 O2 44.3(2) 1_554 5_455
O2 O2 O2 161.4(4) 5_446 5_455
O2 O2 O2 62.87(7) 5_456 5_455
La O2 O2 111.3(4) 2 5_455
O3 O2 O2 82.7(3) 6_655 5_455
O2 O2 O2 71.52(16) 6_556 5_455
O1 O2 O2 34.5(2) . 5_455
Ga1 O2 O2 114.70(18) 1_556 5_455
Nb O2 O2 114.70(18) 1_556 5_455
O3 O2 O2 85.4(2) 1_655 5_455
Ga2 O2 O2 53.67(8) 2_566 5_455
Ga3 O2 O2 139.4(3) 1_546 5_455
Ga3 O2 O2 106.4(2) 1_656 5_455
O2 O2 O2 52.6(2) 1_554 5_455
O2 O2 O2 127.4(2) 1_556 5_455
O3 O2 O2 72.85(18) 6_556 5_455
O2 O2 O2 103.7(5) 5_445 5_455
Ga2 O2 O3 110.0(4) . 2_566
Ga3 O2 O3 30.5(2) 4_446 2_566
La O2 O3 143.2(3) 4_445 2_566
O2 O2 O3 149.1(2) 4_445 2_566
O2 O2 O3 102.0(4) 3_455 2_566
La O2 O3 83.9(2) . 2_566
O3 O2 O3 37.0(4) 3_565 2_566
O3 O2 O3 51.4(4) 4_445 2_566
O2 O2 O3 67.6(2) 2_556 2_566
O1 O2 O3 135.0(3) 2_455 2_566
O3 O2 O3 23.98(16) 5_446 2_566
O1 O2 O3 86.9(3) 2_456 2_566
O3 O2 O3 82.04(18) 5_445 2_566
O1 O2 O3 102.4(3) 1_545 2_566
Nb O2 O3 53.29(17) . 2_566
Ga1 O2 O3 53.29(17) . 2_566
Ga2 O2 O3 89.8(2) 2_556 2_566
O2 O2 O3 108.07(17) 2 2_566
O3 O2 O3 143.7(3) 1_545 2_566
La O2 O3 85.4(2) 4_446 2_566
Ga3 O2 O3 140.1(3) 2_455 2_566
Ga3 O2 O3 19.30(11) 2_565 2_566
La O2 O3 52.77(16) 1_556 2_566
O3 O2 O3 119.0(4) 2_456 2_566
La O2 O3 142.5(2) 2_455 2_566
Ga3 O2 O3 90.35(18) 1_556 2_566
Ga3 O2 O3 98.6(2) 4_445 2_566
O3 O2 O3 31.64(14) 6_656 2_566
O3 O2 O3 162.5(3) 2_455 2_566
Ga2 O2 O3 129.3(3) 1_554 2_566
O2 O2 O3 103.4(3) 5_446 2_566
O2 O2 O3 66.6(2) 5_456 2_566
La O2 O3 78.04(15) 2 2_566
O3 O2 O3 71.21(10) 6_655 2_566
O2 O2 O3 33.22(13) 6_556 2_566
O1 O2 O3 64.27(19) . 2_566
Ga1 O2 O3 22.64(13) 1_556 2_566
Nb O2 O3 22.64(13) 1_556 2_566
O3 O2 O3 32.6(3) 1_655 2_566
Ga2 O2 O3 54.16(13) 2_566 2_566
Ga3 O2 O3 125.4(2) 1_546 2_566
Ga3 O2 O3 29.48(12) 1_656 2_566
O2 O2 O3 116.48(19) 1_554 2_566
O2 O2 O3 63.52(19) 1_556 2_566
O3 O2 O3 96.3(3) 6_556 2_566
O2 O2 O3 130.0(2) 5_445 2_566
O2 O2 O3 95.12(18) 5_455 2_566
Ga2 O2 O2 25.25(13) . 6_446
Ga3 O2 O2 124.7(6) 4_446 6_446
La O2 O2 83.9(2) 4_445 6_446
O2 O2 O2 22.0(3) 4_445 6_446
O2 O2 O2 59.78(14) 3_455 6_446
La O2 O2 108.67(18) . 6_446
O3 O2 O2 142.3(3) 3_565 6_446
O3 O2 O2 154.8(5) 4_445 6_446
O2 O2 O2 92.8(4) 2_556 6_446
O1 O2 O2 82.4(3) 2_455 6_446
O3 O2 O2 104.7(4) 5_446 6_446
O1 O2 O2 41.3(2) 2_456 6_446
O3 O2 O2 141.5(4) 5_445 6_446
O1 O2 O2 103.5(3) 1_545 6_446
Nb O2 O2 172.2(3) . 6_446
Ga1 O2 O2 172.2(3) . 6_446
Ga2 O2 O2 92.8(3) 2_556 6_446
O2 O2 O2 122.6(3) 2 6_446
O3 O2 O2 55.9(2) 1_545 6_446
La O2 O2 57.3(3) 4_446 6_446
Ga3 O2 O2 19.04(10) 2_455 6_446
Ga3 O2 O2 131.1(3) 2_565 6_446
La O2 O2 76.7(3) 1_556 6_446
O3 O2 O2 32.84(19) 2_456 6_446
La O2 O2 48.00(9) 2_455 6_446
Ga3 O2 O2 61.11(9) 1_556 6_446
Ga3 O2 O2 132.2(3) 4_445 6_446
O3 O2 O2 124.8(4) 6_656 6_446
O3 O2 O2 68.3(2) 2_455 6_446
Ga2 O2 O2 93.3(2) 1_554 6_446
O2 O2 O2 70.4(3) 5_446 6_446
O2 O2 O2 76.8(2) 5_456 6_446
La O2 O2 137.9(3) 2 6_446
O3 O2 O2 159.7(3) 6_655 6_446
O2 O2 O2 108.4(3) 6_556 6_446
O1 O2 O2 105.97(17) . 6_446
Ga1 O2 O2 110.8(4) 1_556 6_446
Nb O2 O2 110.8(4) 1_556 6_446
O3 O2 O2 160.8(4) 1_655 6_446
Ga2 O2 O2 97.88(17) 2_566 6_446
Ga3 O2 O2 58.06(19) 1_546 6_446
Ga3 O2 O2 146.0(4) 1_656 6_446
O2 O2 O2 111.8(3) 1_554 6_446
O2 O2 O2 68.2(3) 1_556 6_446
O3 O2 O2 43.76(12) 6_556 6_446
O2 O2 O2 94.1(3) 5_445 6_446
O2 O2 O2 99.55(15) 5_455 6_446
O3 O2 O2 128.1(4) 2_566 6_446
Ga2 O2 O2 117.2(6) . 6_546
Ga3 O2 O2 47.32(18) 4_446 6_546
La O2 O2 78.4(2) 4_445 6_546
O2 O2 O2 108.2(4) 4_445 6_546
O2 O2 O2 156.0(3) 3_455 6_546
La O2 O2 150.3(3) . 6_546
O3 O2 O2 104.9(2) 3_565 6_546
O3 O2 O2 53.87(18) 4_445 6_546
O2 O2 O2 21.20(19) 2_556 6_546
O1 O2 O2 134.0(4) 2_455 6_546
O3 O2 O2 75.2(3) 5_446 6_546
O1 O2 O2 93.3(4) 2_456 6_546
O3 O2 O2 109.4(2) 5_445 6_546
O1 O2 O2 34.0(3) 1_545 6_546
Nb O2 O2 86.73(10) . 6_546
Ga1 O2 O2 86.73(10) . 6_546
Ga2 O2 O2 11.99(9) 2_556 6_546
O2 O2 O2 77.9(2) 2 6_546
O3 O2 O2 66.7(2) 1_545 6_546
La O2 O2 53.3(3) 4_446 6_546
Ga3 O2 O2 89.2(3) 2_455 6_546
Ga3 O2 O2 95.88(18) 2_565 6_546
La O2 O2 97.9(3) 1_556 6_546
O3 O2 O2 68.2(3) 2_456 6_546
La O2 O2 137.4(3) 2_455 6_546
Ga3 O2 O2 145.2(4) 1_556 6_546
Ga3 O2 O2 98.1(2) 4_445 6_546
O3 O2 O2 46.21(14) 6_656 6_546
O3 O2 O2 94.0(2) 2_455 6_546
Ga2 O2 O2 126.7(3) 1_554 6_546
O2 O2 O2 31.86(17) 5_446 6_546
O2 O2 O2 129.6(5) 5_456 6_546
La O2 O2 47.21(9) 2 6_546
O3 O2 O2 75.44(18) 6_655 6_546
O2 O2 O2 108.4(3) 6_556 6_546
O1 O2 O2 141.8(3) . 6_546
Ga1 O2 O2 64.1(2) 1_556 6_546
Nb O2 O2 64.1(2) 1_556 6_546
O3 O2 O2 77.58(13) 1_655 6_546
Ga2 O2 O2 129.7(3) 2_566 6_546
Ga3 O2 O2 51.24(18) 1_546 6_546
Ga3 O2 O2 58.14(8) 1_656 6_546
O2 O2 O2 111.8(3) 1_554 6_546
O2 O2 O2 68.2(3) 1_556 6_546
O3 O2 O2 128.1(4) 6_556 6_546
O2 O2 O2 67.61(9) 5_445 6_546
O2 O2 O2 158.1(4) 5_455 6_546
O3 O2 O2 77.83(19) 2_566 6_546
O2 O2 O2 101.1(4) 6_446 6_546
Ga2 O2 La 14.7(3) . 2_456
Ga3 O2 La 106.9(4) 4_446 2_456
La O2 La 110.3(2) 4_445 2_456
O2 O2 La 46.81(13) 4_445 2_456
O2 O2 La 52.46(12) 3_455 2_456
La O2 La 102.90(18) . 2_456
O3 O2 La 118.8(3) 3_565 2_456
O3 O2 La 145.5(5) 4_445 2_456
O2 O2 La 87.6(4) 2_556 2_456
O1 O2 La 98.9(3) 2_455 2_456
O3 O2 La 79.9(3) 5_446 2_456
O1 O2 La 17.2(2) 2_456 2_456
O3 O2 La 146.7(3) 5_445 2_456
O1 O2 La 120.5(4) 1_545 2_456
Nb O2 La 151.4(2) . 2_456
Ga1 O2 La 151.4(2) . 2_456
Ga2 O2 La 100.3(3) 2_556 2_456
O2 O2 La 149.10(13) 2 2_456
O3 O2 La 79.7(3) 1_545 2_456
La O2 La 50.84(12) 4_446 2_456
Ga3 O2 La 44.13(10) 2_455 2_456
Ga3 O2 La 104.8(2) 2_565 2_456
La O2 La 50.17(11) 1_556 2_456
O3 O2 La 45.13(17) 2_456 2_456
La O2 La 62.72(10) 2_455 2_456
Ga3 O2 La 46.57(9) 1_556 2_456
Ga3 O2 La 152.4(2) 4_445 2_456
O3 O2 La 107.5(3) 6_656 2_456
O3 O2 La 94.57(18) 2_455 2_456
Ga2 O2 La 110.80(14) 1_554 2_456
O2 O2 La 79.9(3) 5_446 2_456
O2 O2 La 54.4(2) 5_456 2_456
La O2 La 150.7(3) 2 2_456
O3 O2 La 173.6(3) 6_655 2_456
O2 O2 La 82.7(2) 6_556 2_456
O1 O2 La 89.6(2) . 2_456
Ga1 O2 La 87.9(2) 1_556 2_456
Nb O2 La 87.9(2) 1_556 2_456
O3 O2 La 134.6(3) 1_655 2_456
Ga2 O2 La 75.95(12) 2_566 2_456
Ga3 O2 La 76.09(15) 1_546 2_456
Ga3 O2 La 125.8(2) 1_656 2_456
O2 O2 La 131.35(12) 1_554 2_456
O2 O2 La 48.65(12) 1_556 2_456
O3 O2 La 26.41(11) 6_556 2_456
O2 O2 La 119.8(2) 5_445 2_456
O2 O2 La 97.97(16) 5_455 2_456
O3 O2 La 102.3(2) 2_566 2_456
O2 O2 La 26.56(14) 6_446 2_456
O2 O2 La 103.8(3) 6_546 2_456
Ga2 O2 Ga2 134.8(4) . 2
Ga3 O2 Ga2 98.3(3) 4_446 2
La O2 Ga2 29.32(14) 4_445 2
O2 O2 Ga2 95.1(3) 4_445 2
O2 O2 Ga2 127.99(12) 3_455 2
La O2 Ga2 96.6(3) . 2
O3 O2 Ga2 101.2(4) 3_565 2
O3 O2 Ga2 64.3(3) 4_445 2
O2 O2 Ga2 92.2(3) 2_556 2
O1 O2 Ga2 65.8(3) 2_455 2
O3 O2 Ga2 132.9(2) 5_446 2
O1 O2 Ga2 148.1(3) 2_456 2
O3 O2 Ga2 58.8(2) 5_445 2
O1 O2 Ga2 38.2(4) 1_545 2
Nb O2 Ga2 69.24(16) . 2
Ga1 O2 Ga2 69.24(16) . 2
Ga2 O2 Ga2 66.00(12) 2_556 2
O2 O2 Ga2 12.29(11) 2 2
O3 O2 Ga2 60.8(2) 1_545 2
La O2 Ga2 114.91(18) 4_446 2
Ga3 O2 Ga2 95.17(16) 2_455 2
Ga3 O2 Ga2 115.90(19) 2_565 2
La O2 Ga2 166.07(19) 1_556 2
O3 O2 Ga2 99.8(2) 2_456 2
La O2 Ga2 93.21(19) 2_455 2
Ga3 O2 Ga2 142.1(3) 1_556 2
Ga3 O2 Ga2 36.83(8) 4_445 2
O3 O2 Ga2 97.26(17) 6_656 2
O3 O2 Ga2 47.40(15) 2_455 2
Ga2 O2 Ga2 56.25(13) 1_554 2
O2 O2 Ga2 76.6(2) 5_446 2
O2 O2 Ga2 156.7(4) 5_456 2
La O2 Ga2 39.40(8) 2 2
O3 O2 Ga2 46.79(14) 6_655 2
O2 O2 Ga2 137.9(3) 6_556 2
O1 O2 Ga2 120.1(4) . 2
Ga1 O2 Ga2 121.48(13) 1_556 2
Nb O2 Ga2 121.48(13) 1_556 2
O3 O2 Ga2 84.9(2) 1_655 2
Ga2 O2 Ga2 139.4(3) 2_566 2
Ga3 O2 Ga2 69.62(11) 1_546 2
Ga3 O2 Ga2 86.86(12) 1_656 2
O2 O2 Ga2 41.69(13) 1_554 2
O2 O2 Ga2 138.31(13) 1_556 2
O3 O2 Ga2 147.2(2) 6_556 2
O2 O2 Ga2 19.79(13) 5_445 2
O2 O2 Ga2 94.2(4) 5_455 2
O3 O2 Ga2 115.13(18) 2_566 2
O2 O2 Ga2 113.0(2) 6_446 2
O2 O2 Ga2 70.96(18) 6_546 2
La O2 Ga2 139.27(16) 2_456 2
Ga2 O2 O2 110.6(3) . 6
Ga3 O2 O2 95.0(3) 4_446 6
La O2 O2 103.8(5) 4_445 6
O2 O2 O2 118.8(2) 4_445 6
O2 O2 O2 71.2(3) 3_455 6
La O2 O2 20.80(15) . 6
O3 O2 O2 34.6(3) 3_565 6
O3 O2 O2 75.6(3) 4_445 6
O2 O2 O2 134.10(5) 2_556 6
O1 O2 O2 63.6(3) 2_455 6
O3 O2 O2 90.2(3) 5_446 6
O1 O2 O2 123.2(3) 2_456 6
O3 O2 O2 28.63(19) 5_445 6
O1 O2 O2 117.9(4) 1_545 6
Nb O2 O2 42.74(15) . 6
Ga1 O2 O2 42.74(15) . 6
Ga2 O2 O2 136.91(18) 2_556 6
O2 O2 O2 74.9(4) 2 6
O3 O2 O2 138.6(5) 1_545 6
La O2 O2 153.7(3) 4_446 6
Ga3 O2 O2 138.9(2) 2_455 6
Ga3 O2 O2 53.46(14) 2_565 6
La O2 O2 94.3(2) 1_556 6
O3 O2 O2 162.24(15) 2_456 6
La O2 O2 86.9(2) 2_455 6
Ga3 O2 O2 74.65(13) 1_556 6
Ga3 O2 O2 50.1(2) 4_445 6
O3 O2 O2 95.55(19) 6_656 6
O3 O2 O2 103.5(4) 2_455 6
Ga2 O2 O2 58.9(2) 1_554 6
O2 O2 O2 158.8(3) 5_446 6
O2 O2 O2 71.34(18) 5_456 6
La O2 O2 87.1(2) 2 6
O3 O2 O2 57.25(19) 6_655 6
O2 O2 O2 60.3(2) 6_556 6
O1 O2 O2 33.6(2) . 6
Ga1 O2 O2 93.82(19) 1_556 6
Nb O2 O2 93.82(19) 1_556 6
O3 O2 O2 55.06(15) 1_655 6
Ga2 O2 O2 52.56(14) 2_566 6
Ga3 O2 O2 155.1(4) 1_546 6
Ga3 O2 O2 76.35(12) 1_656 6
O2 O2 O2 54.0(2) 1_554 6
O2 O2 O2 126.0(2) 1_556 6
O3 O2 O2 94.79(16) 6_556 6
O2 O2 O2 104.0(4) 5_445 6
O2 O2 O2 30.62(17) 5_455 6
O3 O2 O2 71.45(19) 2_566 6
O2 O2 O2 129.5(2) 6_446 6
O2 O2 O2 129.5(2) 6_546 6
La O2 O2 121.17(14) 2_456 6
Ga2 O2 O2 86.9(3) 2 6
Ga2 O2 O3 55.9(2) . 3_455
Ga3 O2 O3 136.0(5) 4_446 3_455
La O2 O3 51.02(18) 4_445 3_455
O2 O2 O3 18.7(3) 4_445 3_455
O2 O2 O3 78.3(3) 3_455 3_455
La O2 O3 112.2(3) . 3_455
O3 O2 O3 161.9(5) 3_565 3_455
O3 O2 O3 136.7(3) 4_445 3_455
O2 O2 O3 96.25(18) 2_556 3_455
O1 O2 O3 65.7(2) 2_455 3_455
O3 O2 O3 133.5(4) 5_446 3_455
O1 O2 O3 72.8(2) 2_456 3_455
O3 O2 O3 120.8(3) 5_445 3_455
O1 O2 O3 78.96(17) 1_545 3_455
Nb O2 O3 147.9(3) . 3_455
Ga1 O2 O3 147.9(3) . 3_455
Ga2 O2 O3 81.08(19) 2_556 3_455
O2 O2 O3 89.82(19) 2 3_455
O3 O2 O3 28.9(2) 1_545 3_455
La O2 O3 72.4(2) 4_446 3_455
Ga3 O2 O3 17.36(14) 2_455 3_455
Ga3 O2 O3 163.5(2) 2_565 3_455
La O2 O3 109.3(2) 1_556 3_455
O3 O2 O3 38.7(3) 2_456 3_455
La O2 O3 44.95(13) 2_455 3_455
Ga3 O2 O3 85.79(14) 1_556 3_455
Ga3 O2 O3 103.4(2) 4_445 3_455
O3 O2 O3 135.3(3) 6_656 3_455
O3 O2 O3 36.6(3) 2_455 3_455
Ga2 O2 O3 72.93(19) 1_554 3_455
O2 O2 O3 62.2(2) 5_446 3_455
O2 O2 O3 106.4(2) 5_456 3_455
La O2 O3 110.74(18) 2 3_455
O3 O2 O3 126.9(2) 6_655 3_455
O2 O2 O3 140.3(2) 6_556 3_455
O1 O2 O3 124.39(19) . 3_455
Ga1 O2 O3 135.0(3) 1_556 3_455
Nb O2 O3 135.0(3) 1_556 3_455
O3 O2 O3 164.3(3) 1_655 3_455
Ga2 O2 O3 125.26(16) 2_566 3_455
Ga3 O2 O3 41.41(13) 1_546 3_455
Ga3 O2 O3 150.7(2) 1_656 3_455
O2 O2 O3 86.3(2) 1_554 3_455
O2 O2 O3 93.7(2) 1_556 3_455
O3 O2 O3 73.13(18) 6_556 3_455
O2 O2 O3 61.72(18) 5_445 3_455
O2 O2 O3 100.7(3) 5_455 3_455
O3 O2 O3 157.1(3) 2_566 3_455
O2 O2 O3 32.84(17) 6_446 3_455
O2 O2 O3 92.6(3) 6_546 3_455
La O2 O3 59.36(15) 2_456 3_455
Ga2 O2 O3 80.24(17) 2 3_455
O2 O2 O3 128.5(3) 6 3_455
Ga2 O2 Ga1 77.3(3) . 1_445
Ga3 O2 Ga1 129.8(3) 4_446 1_445
La O2 Ga1 30.27(13) 4_445 1_445
O2 O2 Ga1 38.7(3) 4_445 1_445
O2 O2 Ga1 95.1(3) 3_455 1_445
La O2 Ga1 114.9(3) . 1_445
O3 O2 Ga1 156.1(5) 3_565 1_445
O3 O2 Ga1 116.9(3) 4_445 1_445
O2 O2 Ga1 93.11(13) 2_556 1_445
O1 O2 Ga1 62.51(15) 2_455 1_445
O3 O2 Ga1 145.4(4) 5_446 1_445
O1 O2 Ga1 92.2(2) 2_456 1_445
O3 O2 Ga1 106.8(3) 5_445 1_445
O1 O2 Ga1 60.84(15) 1_545 1_445
Nb O2 Ga1 128.0(3) . 1_445
Ga1 O2 Ga1 128.0(3) . 1_445
Ga2 O2 Ga1 70.54(13) 2_556 1_445
O2 O2 Ga1 69.35(12) 2 1_445
O3 O2 Ga1 16.73(15) 1_545 1_445
La O2 Ga1 81.14(16) 4_446 1_445
Ga3 O2 Ga1 36.38(7) 2_455 1_445
Ga3 O2 Ga1 175.0(2) 2_565 1_445
La O2 Ga1 129.2(2) 1_556 1_445
O3 O2 Ga1 49.78(18) 2_456 1_445
La O2 Ga1 56.12(9) 2_455 1_445
Ga3 O2 Ga1 104.84(13) 1_556 1_445
Ga3 O2 Ga1 86.24(17) 4_445 1_445
O3 O2 Ga1 128.7(2) 6_656 1_445
O3 O2 Ga1 21.13(14) 2_455 1_445
Ga2 O2 Ga1 65.52(12) 1_554 1_445
O2 O2 Ga1 57.44(16) 5_446 1_445
O2 O2 Ga1 127.0(2) 5_456 1_445
La O2 Ga1 90.20(14) 2 1_445
O3 O2 Ga1 105.9(2) 6_655 1_445
O2 O2 Ga1 161.55(17) 6_556 1_445
O1 O2 Ga1 135.5(3) . 1_445
Ga1 O2 Ga1 140.7(3) 1_556 1_445
Nb O2 Ga1 140.7(3) 1_556 1_445
O3 O2 Ga1 143.1(2) 1_655 1_445
Ga2 O2 Ga1 143.58(15) 2_566 1_445
Ga3 O2 Ga1 35.59(6) 1_546 1_445
Ga3 O2 Ga1 135.52(15) 1_656 1_445
O2 O2 Ga1 73.00(14) 1_554 1_445
O2 O2 Ga1 107.00(14) 1_556 1_445
O3 O2 Ga1 94.15(16) 6_556 1_445
O2 O2 Ga1 40.35(12) 5_445 1_445
O2 O2 Ga1 104.0(3) 5_455 1_445
O3 O2 Ga1 160.2(2) 2_566 1_445
O2 O2 Ga1 53.90(16) 6_446 1_445
O2 O2 Ga1 82.5(2) 6_546 1_445
La O2 Ga1 80.19(12) 2_456 1_445
Ga2 O2 Ga1 59.14(10) 2 1_445
O2 O2 Ga1 124.3(3) 6 1_445
O3 O2 Ga1 21.37(10) 3_455 1_445
Ga2 O2 Nb 77.3(3) . 1_445
Ga3 O2 Nb 129.8(3) 4_446 1_445
La O2 Nb 30.27(13) 4_445 1_445
O2 O2 Nb 38.7(3) 4_445 1_445
O2 O2 Nb 95.1(3) 3_455 1_445
La O2 Nb 114.9(3) . 1_445
O3 O2 Nb 156.1(5) 3_565 1_445
O3 O2 Nb 116.9(3) 4_445 1_445
O2 O2 Nb 93.11(13) 2_556 1_445
O1 O2 Nb 62.51(15) 2_455 1_445
O3 O2 Nb 145.4(4) 5_446 1_445
O1 O2 Nb 92.2(2) 2_456 1_445
O3 O2 Nb 106.8(3) 5_445 1_445
O1 O2 Nb 60.84(15) 1_545 1_445
Nb O2 Nb 128.0(3) . 1_445
Ga1 O2 Nb 128.0(3) . 1_445
Ga2 O2 Nb 70.54(13) 2_556 1_445
O2 O2 Nb 69.35(12) 2 1_445
O3 O2 Nb 16.73(15) 1_545 1_445
La O2 Nb 81.14(16) 4_446 1_445
Ga3 O2 Nb 36.38(7) 2_455 1_445
Ga3 O2 Nb 175.0(2) 2_565 1_445
La O2 Nb 129.2(2) 1_556 1_445
O3 O2 Nb 49.78(18) 2_456 1_445
La O2 Nb 56.12(9) 2_455 1_445
Ga3 O2 Nb 104.84(13) 1_556 1_445
Ga3 O2 Nb 86.24(17) 4_445 1_445
O3 O2 Nb 128.7(2) 6_656 1_445
O3 O2 Nb 21.13(14) 2_455 1_445
Ga2 O2 Nb 65.52(12) 1_554 1_445
O2 O2 Nb 57.44(16) 5_446 1_445
O2 O2 Nb 127.0(2) 5_456 1_445
La O2 Nb 90.20(14) 2 1_445
O3 O2 Nb 105.9(2) 6_655 1_445
O2 O2 Nb 161.55(17) 6_556 1_445
O1 O2 Nb 135.5(3) . 1_445
Ga1 O2 Nb 140.7(3) 1_556 1_445
Nb O2 Nb 140.7(3) 1_556 1_445
O3 O2 Nb 143.1(2) 1_655 1_445
Ga2 O2 Nb 143.58(15) 2_566 1_445
Ga3 O2 Nb 35.59(6) 1_546 1_445
Ga3 O2 Nb 135.52(15) 1_656 1_445
O2 O2 Nb 73.00(14) 1_554 1_445
O2 O2 Nb 107.00(14) 1_556 1_445
O3 O2 Nb 94.15(16) 6_556 1_445
O2 O2 Nb 40.35(12) 5_445 1_445
O2 O2 Nb 104.0(3) 5_455 1_445
O3 O2 Nb 160.2(2) 2_566 1_445
O2 O2 Nb 53.90(16) 6_446 1_445
O2 O2 Nb 82.5(2) 6_546 1_445
La O2 Nb 80.19(12) 2_456 1_445
Ga2 O2 Nb 59.14(10) 2 1_445
O2 O2 Nb 124.3(3) 6 1_445
O3 O2 Nb 21.37(10) 3_455 1_445
Ga1 O2 Nb 0.0 1_445 1_445
Ga2 O2 O3 61.8(3) . 6
Ga3 O2 O3 152.1(4) 4_446 6
La O2 O3 83.0(3) 4_445 6
O2 O2 O3 57.27(18) 4_445 6
O2 O2 O3 32.37(17) 3_455 6
La O2 O3 42.45(14) . 6
O3 O2 O3 91.7(3) 3_565 6
O3 O2 O3 134.0(4) 4_445 6
O2 O2 O3 162.9(3) 2_556 6
O1 O2 O3 29.9(2) 2_455 6
O3 O2 O3 123.7(2) 5_446 6
O1 O2 O3 91.0(3) 2_456 6
O3 O2 O3 73.3(3) 5_445 6
O1 O2 O3 128.9(4) 1_545 6
Nb O2 O3 102.4(3) . 6
Ga1 O2 O3 102.4(3) . 6
Ga2 O2 O3 148.5(2) 2_556 6
O2 O2 O3 91.8(4) 2 6
O3 O2 O3 94.2(2) 1_545 6
La O2 O3 125.9(2) 4_446 6
Ga3 O2 O3 77.30(14) 2_455 6
Ga3 O2 O3 103.2(2) 2_565 6
La O2 O3 97.14(17) 1_556 6
O3 O2 O3 101.09(13) 2_456 6
La O2 O3 25.65(10) 2_455 6
Ga3 O2 O3 46.45(14) 1_556 6
Ga3 O2 O3 77.2(2) 4_445 6
O3 O2 O3 153.1(2) 6_656 6
O3 O2 O3 66.42(19) 2_455 6
Ga2 O2 O3 39.99(14) 1_554 6
O2 O2 O3 132.4(3) 5_446 6
O2 O2 O3 67.0(2) 5_456 6
La O2 O3 128.7(3) 2 6
O3 O2 O3 106.4(3) 6_655 6
O2 O2 O3 91.3(2) 6_556 6
O1 O2 O3 57.4(2) . 6
Ga1 O2 O3 135.20(19) 1_556 6
Nb O2 O3 135.20(19) 1_556 6
O3 O2 O3 116.6(2) 1_655 6
Ga2 O2 O3 69.92(14) 2_566 6
Ga3 O2 O3 111.08(16) 1_546 6
Ga3 O2 O3 137.7(2) 1_656 6
O2 O2 O3 58.83(16) 1_554 6
O2 O2 O3 121.17(16) 1_556 6
O3 O2 O3 57.64(11) 6_556 6
O2 O2 O3 94.8(3) 5_445 6
O2 O2 O3 31.29(13) 5_455 6
O3 O2 O3 121.7(2) 2_566 6
O2 O2 O3 70.17(16) 6_446 6
O2 O2 O3 160.3(3) 6_546 6
La O2 O3 76.55(13) 2_456 6
Ga2 O2 O3 95.7(2) 2 6
O2 O2 O3 61.69(17) 6 6
O3 O2 O3 70.27(16) 3_455 6
Ga1 O2 O3 78.07(14) 1_445 6
Nb O2 O3 78.07(14) 1_445 6
Ga2 O2 O3 33.5(3) . 4_345
Ga3 O2 O3 143.4(4) 4_446 4_345
La O2 O3 96.2(2) 4_445 4_345
O2 O2 O3 43.4(2) 4_445 4_345
O2 O2 O3 17.1(2) 3_455 4_345
La O2 O3 61.66(15) . 4_345
O3 O2 O3 103.1(2) 3_565 4_345
O3 O2 O3 157.9(4) 4_445 4_345
O2 O2 O3 135.7(5) 2_556 4_345
O1 O2 O3 54.8(3) 2_455 4_345
O3 O2 O3 108.2(2) 5_446 4_345
O1 O2 O3 62.7(3) 2_456 4_345
O3 O2 O3 100.4(3) 5_445 4_345
O1 O2 O3 138.8(3) 1_545 4_345
Nb O2 O3 125.2(3) . 4_345
Ga1 O2 O3 125.2(3) . 4_345
Ga2 O2 O3 139.3(2) 2_556 4_345
O2 O2 O3 117.4(4) 2 4_345
O3 O2 O3 90.20(14) 1_545 4_345
La O2 O3 98.4(2) 4_446 4_345
Ga3 O2 O3 60.36(12) 2_455 4_345
Ga3 O2 O3 105.40(17) 2_565 4_345
La O2 O3 75.95(18) 1_556 4_345
O3 O2 O3 79.9(2) 2_456 4_345
La O2 O3 25.61(13) 2_455 4_345
Ga3 O2 O3 28.33(12) 1_556 4_345
Ga3 O2 O3 105.5(3) 4_445 4_345
O3 O2 O3 144.5(3) 6_656 4_345
O3 O2 O3 76.4(2) 2_455 4_345
Ga2 O2 O3 66.34(18) 1_554 4_345
O2 O2 O3 117.0(3) 5_446 4_345
O2 O2 O3 52.36(18) 5_456 4_345
La O2 O3 155.9(3) 2 4_345
O3 O2 O3 134.3(3) 6_655 4_345
O2 O2 O3 85.42(14) 6_556 4_345
O1 O2 O3 63.60(12) . 4_345
Ga1 O2 O3 120.1(2) 1_556 4_345
Nb O2 O3 120.1(2) 1_556 4_345
O3 O2 O3 131.6(2) 1_655 4_345
Ga2 O2 O3 65.55(13) 2_566 4_345
Ga3 O2 O3 100.86(16) 1_546 4_345
Ga3 O2 O3 146.4(2) 1_656 4_345
O2 O2 O3 86.4(2) 1_554 4_345
O2 O2 O3 93.6(2) 1_556 4_345
O3 O2 O3 31.0(3) 6_556 4_345
O2 O2 O3 109.7(3) 5_445 4_345
O2 O2 O3 53.13(14) 5_455 4_345
O3 O2 O3 118.48(17) 2_566 4_345
O2 O2 O3 47.02(12) 6_446 4_345
O2 O2 O3 148.1(3) 6_546 4_345
La O2 O3 48.19(15) 2_456 4_345
Ga2 O2 O3 117.9(2) 2 4_345
O2 O2 O3 82.46(15) 6 4_345
O3 O2 O3 61.43(19) 3_455 4_345
Ga1 O2 O3 78.03(14) 1_445 4_345
Nb O2 O3 78.03(14) 1_445 4_345
O3 O2 O3 28.5(2) 6 4_345
Ga2 O2 O3 139.5(4) . 2_565
Ga3 O2 O3 70.7(3) 4_446 2_565
La O2 O3 99.1(3) 4_445 2_565
O2 O2 O3 145.1(2) 4_445 2_565
O2 O2 O3 101.4(3) 3_455 2_565
La O2 O3 51.67(18) . 2_565
O3 O2 O3 28.8(4) 3_565 2_565
O3 O2 O3 44.9(3) 4_445 2_565
O2 O2 O3 106.10(19) 2_556 2_565
O1 O2 O3 83.1(3) 2_455 2_565
O3 O2 O3 81.4(2) 5_446 2_565
O1 O2 O3 138.6(3) 2_456 2_565
O3 O2 O3 24.57(14) 5_445 2_565
O1 O2 O3 92.2(3) 1_545 2_565
Nb O2 O3 11.93(11) . 2_565
Ga1 O2 O3 11.93(11) . 2_565
Ga2 O2 O3 106.44(17) 2_556 2_565
O2 O2 O3 60.90(18) 2 2_565
O3 O2 O3 133.4(3) 1_545 2_565
La O2 O3 139.3(2) 4_446 2_565
Ga3 O2 O3 162.2(3) 2_455 2_565
Ga3 O2 O3 46.93(17) 2_565 2_565
La O2 O3 101.7(2) 1_556 2_565
O3 O2 O3 166.6(3) 2_456 2_565
La O2 O3 114.4(3) 2_455 2_565
Ga3 O2 O3 102.4(2) 1_556 2_565
Ga3 O2 O3 42.46(15) 4_445 2_565
O3 O2 O3 70.93(11) 6_656 2_565
O3 O2 O3 109.3(3) 2_455 2_565
Ga2 O2 O3 73.9(2) 1_554 2_565
O2 O2 O3 128.8(2) 5_446 2_565
O2 O2 O3 91.5(3) 5_456 2_565
La O2 O3 58.55(14) 2 2_565
O3 O2 O3 30.09(15) 6_655 2_565
O2 O2 O3 65.8(3) 6_556 2_565
O1 O2 O3 57.5(2) . 2_565
Ga1 O2 O3 78.99(16) 1_556 2_565
Nb O2 O3 78.99(16) 1_556 2_565
O3 O2 O3 29.4(3) 1_655 2_565
Ga2 O2 O3 69.94(17) 2_566 2_565
Ga3 O2 O3 137.69(19) 1_546 2_565
Ga3 O2 O3 49.74(13) 1_656 2_565
O2 O2 O3 58.81(17) 1_554 2_565
O2 O2 O3 121.19(17) 1_556 2_565
O3 O2 O3 121.7(2) 6_556 2_565
O2 O2 O3 92.4(3) 5_445 2_565
O2 O2 O3 60.8(2) 5_455 2_565
O3 O2 O3 57.67(11) 2_566 2_565
O2 O2 O3 160.3(3) 6_446 2_565
O2 O2 O3 98.61(17) 6_546 2_565
La O2 O3 145.9(2) 2_456 2_565
Ga2 O2 O3 72.60(18) 2 2_565
O2 O2 O3 30.87(13) 6 2_565
O3 O2 O3 145.1(3) 3_455 2_565
Ga1 O2 O3 128.6(3) 1_445 2_565
Nb O2 O3 128.6(3) 1_445 2_565
O3 O2 O3 90.8(3) 6 2_565
O3 O2 O3 113.3(2) 4_345 2_565
Ga2 O2 O3 51.0(3) . .
Ga3 O2 O3 122.1(3) 4_446 .
La O2 O3 116.8(3) 4_445 .
O2 O2 O3 72.1(3) 4_445 .
O2 O2 O3 12.5(2) 3_455 .
La O2 O3 40.47(15) . .
O3 O2 O3 74.6(3) 3_565 .
O3 O2 O3 130.7(3) 4_445 .
O2 O2 O3 140.4(5) 2_556 .
O1 O2 O3 63.1(2) 2_455 .
O3 O2 O3 89.8(3) 5_446 .
O1 O2 O3 70.2(3) 2_456 .
O3 O2 O3 84.5(3) 5_445 .
O1 O2 O3 163.0(4) 1_545 .
Nb O2 O3 100.4(2) . .
Ga1 O2 O3 100.4(2) . .
Ga2 O2 O3 162.7(3) 2_556 .
O2 O2 O3 120.2(5) 2 .
O3 O2 O3 118.7(2) 1_545 .
La O2 O3 110.8(2) 4_446 .
Ga3 O2 O3 88.03(14) 2_455 .
Ga3 O2 O3 77.47(15) 2_565 .
La O2 O3 64.14(17) 1_556 .
O3 O2 O3 103.91(19) 2_456 .
La O2 O3 49.65(11) 2_455 .
Ga3 O2 O3 17.19(14) 1_556 .
Ga3 O2 O3 98.9(3) 4_445 .
O3 O2 O3 123.34(18) 6_656 .
O3 O2 O3 99.0(2) 2_455 .
Ga2 O2 O3 71.38(19) 1_554 .
O2 O2 O3 141.5(4) 5_446 .
O2 O2 O3 33.01(19) 5_456 .
La O2 O3 146.7(3) 2 .
O3 O2 O3 116.8(2) 6_655 .
O2 O2 O3 59.89(14) 6_556 .
O1 O2 O3 35.12(10) . .
Ga1 O2 O3 101.67(19) 1_556 .
Nb O2 O3 101.67(19) 1_556 .
O3 O2 O3 103.1(2) 1_655 .
Ga2 O2 O3 38.67(11) 2_566 .
Ga3 O2 O3 129.02(17) 1_546 .
Ga3 O2 O3 118.40(17) 1_656 .
O2 O2 O3 86.4(2) 1_554 .
O2 O2 O3 93.6(2) 1_556 .
O3 O2 O3 36.4(2) 6_556 .
O2 O2 O3 128.9(3) 5_445 .
O2 O2 O3 36.92(16) 5_455 .
O3 O2 O3 92.82(19) 2_566 .
O2 O2 O3 72.17(12) 6_446 .
O2 O2 O3 161.6(4) 6_546 .
La O2 O3 62.44(15) 2_456 .
Ga2 O2 O3 127.4(3) 2 .
O2 O2 O3 59.67(15) 6 .
O3 O2 O3 90.09(11) 3_455 .
Ga1 O2 O3 105.44(14) 1_445 .
Nb O2 O3 105.44(14) 1_445 .
O3 O2 O3 34.1(2) 6 .
O3 O2 O3 28.70(15) 4_345 .
O3 O2 O3 89.3(2) 2_565 .
Ga2 O2 O3 79.2(4) . 3_566
Ga3 O2 O3 43.6(3) 4_446 3_566
La O2 O3 155.4(4) 4_445 3_566
O2 O2 O3 115.51(13) 4_445 3_566
O2 O2 O3 88.4(2) 3_455 3_566
La O2 O3 99.8(2) . 3_566
O3 O2 O3 65.9(3) 3_565 3_566
O3 O2 O3 79.8(3) 4_445 3_566
O2 O2 O3 58.7(4) 2_556 3_566
O1 O2 O3 148.0(3) 2_455 3_566
O3 O2 O3 10.9(2) 5_446 3_566
O1 O2 O3 52.7(3) 2_456 3_566
O3 O2 O3 114.8(3) 5_445 3_566
O1 O2 O3 111.5(4) 1_545 3_566
Nb O2 O3 87.84(19) . 3_566
Ga1 O2 O3 87.84(19) . 3_566
Ga2 O2 O3 87.1(2) 2_556 3_566
O2 O2 O3 139.4(2) 2 3_566
O3 O2 O3 124.9(4) 1_545 3_566
La O2 O3 57.28(19) 4_446 3_566
Ga3 O2 O3 106.1(3) 2_455 3_566
Ga3 O2 O3 45.67(15) 2_565 3_566
La O2 O3 24.18(9) 1_556 3_566
O3 O2 O3 88.2(2) 2_456 3_566
La O2 O3 124.8(2) 2_455 3_566
Ga3 O2 O3 74.16(16) 1_556 3_566
Ga3 O2 O3 133.1(2) 4_445 3_566
O3 O2 O3 44.7(2) 6_656 3_566
O3 O2 O3 158.9(3) 2_455 3_566
Ga2 O2 O3 152.2(2) 1_554 3_566
O2 O2 O3 88.6(4) 5_446 3_566
O2 O2 O3 52.4(3) 5_456 3_566
La O2 O3 102.69(17) 2 3_566
O3 O2 O3 104.7(3) 6_655 3_566
O2 O2 O3 37.6(2) 6_556 3_566
O1 O2 O3 73.8(3) . 3_566
Ga1 O2 O3 20.63(9) 1_556 3_566
Nb O2 O3 20.63(9) 1_556 3_566
O3 O2 O3 67.03(15) 1_655 3_566
Ga2 O2 O3 54.48(15) 2_566 3_566
Ga3 O2 O3 107.0(3) 1_546 3_566
Ga3 O2 O3 57.65(13) 1_656 3_566
O2 O2 O3 149.08(16) 1_554 3_566
O2 O2 O3 30.92(16) 1_556 3_566
O3 O2 O3 70.54(19) 6_556 3_566
O2 O2 O3 145.5(3) 5_445 3_566
O2 O2 O3 108.0(2) 5_455 3_566
O3 O2 O3 34.6(2) 2_566 3_566
O2 O2 O3 93.9(3) 6_446 3_566
O2 O2 O3 77.9(3) 6_546 3_566
La O2 O3 68.99(17) 2_456 3_566
Ga2 O2 O3 141.90(17) 2 3_566
O2 O2 O3 96.5(2) 6 3_566
O3 O2 O3 123.4(3) 3_455 3_566
Ga1 O2 O3 137.9(3) 1_445 3_566
Nb O2 O3 137.9(3) 1_445 3_566
O3 O2 O3 119.41(19) 6 3_566
O3 O2 O3 100.1(2) 4_345 3_566
O3 O2 O3 91.3(2) 2_565 3_566
O3 O2 O3 85.39(19) . 3_566
Ga2 O2 O3 93.3(5) . 4_446
Ga3 O2 O3 27.9(3) 4_446 4_446
La O2 O3 127.5(3) 4_445 4_446
O2 O2 O3 117.98(18) 4_445 4_446
O2 O2 O3 114.43(18) 3_455 4_446
La O2 O3 124.3(2) . 4_446
O3 O2 O3 79.9(3) 3_565 4_446
O3 O2 O3 66.0(3) 4_445 4_446
O2 O2 O3 30.7(3) 2_556 4_446
O1 O2 O3 176.3(3) 2_455 4_446
O3 O2 O3 27.7(2) 5_446 4_446
O1 O2 O3 62.6(3) 2_456 4_446
O3 O2 O3 120.4(3) 5_445 4_446
O1 O2 O3 83.5(4) 1_545 4_446
Nb O2 O3 87.91(18) . 4_446
Ga1 O2 O3 87.91(18) . 4_446
Ga2 O2 O3 58.92(18) 2_556 4_446
O2 O2 O3 120.1(3) 2 4_446
O3 O2 O3 104.0(3) 1_545 4_446
La O2 O3 43.56(14) 4_446 4_446
Ga3 O2 O3 100.9(3) 2_455 4_446
Ga3 O2 O3 61.23(16) 2_565 4_446
La O2 O3 49.50(15) 1_556 4_446
O3 O2 O3 77.1(2) 2_456 4_446
La O2 O3 142.2(3) 2_455 4_446
Ga3 O2 O3 100.2(2) 1_556 4_446
Ga3 O2 O3 128.01(17) 4_445 4_446
O3 O2 O3 28.3(2) 6_656 4_446
O3 O2 O3 138.9(2) 2_455 4_446
Ga2 O2 O3 169.4(2) 1_554 4_446
O2 O2 O3 63.9(3) 5_446 4_446
O2 O2 O3 80.2(3) 5_456 4_446
La O2 O3 81.69(15) 2 4_446
O3 O2 O3 95.4(2) 6_655 4_446
O2 O2 O3 62.8(3) 6_556 4_446
O1 O2 O3 99.9(3) . 4_446
Ga1 O2 O3 20.66(10) 1_556 4_446
Nb O2 O3 20.66(10) 1_556 4_446
O3 O2 O3 67.07(16) 1_655 4_446
Ga2 O2 O3 82.02(17) 2_566 4_446
Ga3 O2 O3 84.89(19) 1_546 4_446
Ga3 O2 O3 48.88(13) 1_656 4_446
O2 O2 O3 149.16(13) 1_554 4_446
O2 O2 O3 30.84(13) 1_556 4_446
O3 O2 O3 91.5(2) 6_556 4_446
O2 O2 O3 117.3(2) 5_445 4_446
O2 O2 O3 134.2(2) 5_455 4_446
O3 O2 O3 42.9(2) 2_566 4_446
O2 O2 O3 97.2(4) 6_446 4_446
O2 O2 O3 49.7(2) 6_546 4_446
La O2 O3 79.5(2) 2_456 4_446
Ga2 O2 O3 117.57(16) 2 4_446
O2 O2 O3 114.4(2) 6 4_446
O3 O2 O3 115.8(3) 3_455 4_446
Ga1 O2 O3 120.2(2) 1_445 4_446
Nb O2 O3 120.2(2) 1_445 4_446
O3 O2 O3 146.6(2) 6 4_446
O3 O2 O3 122.5(3) 4_345 4_446
O3 O2 O3 96.3(2) 2_565 4_446
O3 O2 O3 113.2(2) . 4_446
O3 O2 O3 28.29(17) 3_566 4_446
Ga2 O2 La 111.2(5) . 2_556
Ga3 O2 La 25.6(2) 4_446 2_556
La O2 La 104.2(2) 4_445 2_556
O2 O2 La 121.1(3) 4_445 2_556
O2 O2 La 139.13(14) 3_455 2_556
La O2 La 137.2(2) . 2_556
O3 O2 La 87.5(3) 3_565 2_556
O3 O2 La 51.4(3) 4_445 2_556
O2 O2 La 14.34(9) 2_556 2_556
O1 O2 La 158.5(3) 2_455 2_556
O3 O2 La 49.3(2) 5_446 2_556
O1 O2 La 81.3(3) 2_456 2_556
O3 O2 La 112.1(2) 5_445 2_556
O1 O2 La 58.8(3) 1_545 2_556
Nb O2 La 81.43(14) . 2_556
Ga1 O2 La 81.43(14) . 2_556
Ga2 O2 La 36.71(10) 2_556 2_556
O2 O2 La 96.7(3) 2 2_556
O3 O2 La 89.1(2) 1_545 2_556
La O2 La 48.66(12) 4_446 2_556
Ga3 O2 La 101.1(2) 2_455 2_556
Ga3 O2 La 73.73(14) 2_565 2_556
La O2 La 74.52(18) 1_556 2_556
O3 O2 La 76.5(2) 2_456 2_556
La O2 La 152.9(3) 2_455 2_556
Ga3 O2 La 125.1(2) 1_556 2_556
Ga3 O2 La 110.45(13) 4_445 2_556
O3 O2 La 24.81(11) 6_656 2_556
O3 O2 La 119.5(2) 2_455 2_556
Ga2 O2 La 148.50(19) 1_554 2_556
O2 O2 La 49.2(2) 5_446 2_556
O2 O2 La 105.1(3) 5_456 2_556
La O2 La 59.44(10) 2 2_556
O3 O2 La 80.09(18) 6_655 2_556
O2 O2 La 83.0(2) 6_556 2_556
O1 O2 La 118.5(2) . 2_556
Ga1 O2 La 38.40(8) 1_556 2_556
Nb O2 La 38.40(8) 1_556 2_556
O3 O2 La 64.96(15) 1_655 2_556
Ga2 O2 La 103.97(17) 2_566 2_556
Ga3 O2 La 71.17(14) 1_546 2_556
Ga3 O2 La 43.63(8) 1_656 2_556
O2 O2 La 129.38(11) 1_554 2_556
O2 O2 La 50.62(11) 1_556 2_556
O3 O2 La 114.1(3) 6_556 2_556
O2 O2 La 92.86(15) 5_445 2_556
O2 O2 La 148.7(2) 5_455 2_556
O3 O2 La 54.61(13) 2_566 2_556
O2 O2 La 105.6(3) 6_446 2_556
O2 O2 La 25.84(14) 6_546 2_556
La O2 La 96.4(2) 2_456 2_556
Ga2 O2 La 92.79(11) 2 2_556
O2 O2 La 119.81(13) 6 2_556
O3 O2 La 110.5(2) 3_455 2_556
Ga1 O2 La 105.72(16) 1_445 2_556
Nb O2 La 105.72(16) 1_445 2_556
O3 O2 La 171.5(2) 6 2_556
O3 O2 La 144.0(3) 4_345 2_556
O3 O2 La 92.60(14) 2_565 2_556
O3 O2 La 138.1(2) . 2_556
O3 O2 La 52.73(14) 3_566 2_556
O3 O2 La 25.04(9) 4_446 2_556
Ga2 O2 O1 88.7(5) . 1_546
Ga3 O2 O1 50.3(3) 4_446 1_546
La O2 O1 98.0(3) 4_445 1_546
O2 O2 O1 94.8(2) 4_445 1_546
O2 O2 O1 125.05(17) 3_455 1_546
La O2 O1 157.0(3) . 1_546
O3 O2 O1 110.9(4) 3_565 1_546
O3 O2 O1 76.8(3) 4_445 1_546
O2 O2 O1 13.8(2) 2_556 1_546
O1 O2 O1 149.9(3) 2_455 1_546
O3 O2 O1 60.1(3) 5_446 1_546
O1 O2 O1 62.2(2) 2_456 1_546
O3 O2 O1 137.3(2) 5_445 1_546
O1 O2 O1 61.7(3) 1_545 1_546
Nb O2 O1 107.94(18) . 1_546
Ga1 O2 O1 107.94(18) . 1_546
Ga2 O2 O1 33.95(19) 2_556 1_546
O2 O2 O1 108.5(3) 2 1_546
O3 O2 O1 71.1(3) 1_545 1_546
La O2 O1 23.63(11) 4_446 1_546
Ga3 O2 O1 74.98(18) 2_455 1_546
Ga3 O2 O1 93.7(2) 2_565 1_546
La O2 O1 71.3(2) 1_556 1_546
O3 O2 O1 50.19(17) 2_456 1_546
La O2 O1 126.3(2) 2_455 1_546
Ga3 O2 O1 114.2(3) 1_556 1_546
Ga3 O2 O1 129.32(19) 4_445 1_546
O3 O2 O1 49.77(16) 6_656 1_546
O3 O2 O1 106.2(2) 2_455 1_546
Ga2 O2 O1 150.2(2) 1_554 1_546
O2 O2 O1 31.3(2) 5_446 1_546
O2 O2 O1 102.7(4) 5_456 1_546
La O2 O1 77.70(17) 2 1_546
O3 O2 O1 103.6(2) 6_655 1_546
O2 O2 O1 94.6(3) 6_556 1_546
O1 O2 O1 131.4(4) . 1_546
Ga1 O2 O1 53.35(15) 1_556 1_546
Nb O2 O1 53.35(15) 1_556 1_546
O3 O2 O1 91.22(19) 1_655 1_546
Ga2 O2 O1 111.6(2) 2_566 1_546
Ga3 O2 O1 51.98(14) 1_546 1_546
Ga3 O2 O1 69.98(13) 1_656 1_546
O2 O2 O1 141.64(17) 1_554 1_546
O2 O2 O1 38.36(17) 1_556 1_546
O3 O2 O1 97.1(3) 6_556 1_546
O2 O2 O1 91.2(2) 5_445 1_546
O2 O2 O1 165.1(3) 5_455 1_546
O3 O2 O1 74.69(19) 2_566 1_546
O2 O2 O1 79.3(3) 6_446 1_546
O2 O2 O1 31.2(2) 6_546 1_546
La O2 O1 74.3(2) 2_456 1_546
Ga2 O2 O1 99.95(19) 2 1_546
O2 O2 O1 145.1(2) 6 1_546
O3 O2 O1 86.4(2) 3_455 1_546
Ga1 O2 O1 87.39(16) 1_445 1_546
Nb O2 O1 87.39(16) 1_445 1_546
O3 O2 O1 149.2(2) 6 1_546
O3 O2 O1 122.1(3) 4_345 1_546
O3 O2 O1 119.20(17) 2_565 1_546
O3 O2 O1 131.2(3) . 1_546
O3 O2 O1 57.6(2) 3_566 1_546
O3 O2 O1 32.90(13) 4_446 1_546
La O2 O1 26.60(6) 2_556 1_546
Ga2 O2 O2 152.3(4) . 3
Ga3 O2 O2 32.3(3) 4_446 3
La O2 O2 95.1(2) 4_445 3
O2 O2 O2 154.6(4) 4_445 3
O2 O2 O2 145.4(4) 3_455 3
La O2 O2 101.61(17) . 3
O3 O2 O2 58.68(17) 3_565 3
O3 O2 O2 7.0(4) 4_445 3
O2 O2 O2 56.5(3) 2_556 3
O1 O2 O2 122.5(3) 2_455 3
O3 O2 O2 64.5(2) 5_446 3
O1 O2 O2 121.7(3) 2_456 3
O3 O2 O2 67.61(17) 5_445 3
O1 O2 O2 57.49(16) 1_545 3
Nb O2 O2 38.62(11) . 3
Ga1 O2 O2 38.62(11) . 3
Ga2 O2 O2 58.66(15) 2_556 3
O2 O2 O2 65.1(3) 2 3
O3 O2 O2 107.3(2) 1_545 3
La O2 O2 93.12(14) 4_446 3
Ga3 O2 O2 137.7(2) 2_455 3
Ga3 O2 O2 58.13(8) 2_565 3
La O2 O2 97.76(10) 1_556 3
O3 O2 O2 116.8(2) 2_456 3
La O2 O2 158.60(16) 2_455 3
Ga3 O2 O2 137.2(2) 1_556 3
Ga3 O2 O2 68.96(10) 4_445 3
O3 O2 O2 31.58(19) 6_656 3
O3 O2 O2 115.0(2) 2_455 3
Ga2 O2 O2 110.55(10) 1_554 3
O2 O2 O2 80.6(2) 5_446 3
O2 O2 O2 114.4(2) 5_456 3
La O2 O2 29.93(14) 2 3
O3 O2 O2 36.6(2) 6_655 3
O2 O2 O2 79.80(14) 6_556 3
O1 O2 O2 98.20(15) . 3
Ga1 O2 O2 53.85(10) 1_556 3
Nb O2 O2 53.85(10) 1_556 3
O3 O2 O2 30.19(10) 1_655 3
Ga2 O2 O2 98.04(14) 2_566 3
Ga3 O2 O2 97.39(19) 1_546 3
Ga3 O2 O2 18.79(10) 1_656 3
O2 O2 O2 90.0 1_554 3
O2 O2 O2 90.0 1_556 3
O3 O2 O2 143.94(19) 6_556 3
O2 O2 O2 81.76(19) 5_445 3
O2 O2 O2 111.3(2) 5_455 3
O3 O2 O2 48.27(14) 2_566 3
O2 O2 O2 149.0(3) 6_446 3
O2 O2 O2 48.93(12) 6_546 3
La O2 O2 138.64(12) 2_456 3
Ga2 O2 O2 68.71(13) 2 3
O2 O2 O2 80.95(12) 6 3
O3 O2 O2 136.2(2) 3_455 3
Ga1 O2 O2 117.92(19) 1_445 3
Nb O2 O2 117.92(19) 1_445 3
O3 O2 O2 140.59(19) 6 3
O3 O2 O2 161.7(2) 4_345 3
O3 O2 O2 50.49(11) 2_565 3
O3 O2 O2 133.2(2) . 3
O3 O2 O2 74.39(11) 3_566 3
O3 O2 O2 59.17(13) 4_446 3
La O2 O2 44.51(11) 2_556 3
O1 O2 O2 70.20(13) 1_546 3
Ga2 O2 O2 112.4(4) . 4
Ga3 O2 O2 58.8(2) 4_446 4
La O2 O2 134.6(2) 4_445 4
O2 O2 O2 145.4(4) 4_445 4
O2 O2 O2 85.4(4) 3_455 4
La O2 O2 53.0(2) . 4
O3 O2 O2 7.0(4) 3_565 4
O3 O2 O2 58.68(17) 4_445 4
O2 O2 O2 98.20(10) 2_556 4
O1 O2 O2 103.3(2) 2_455 4
O3 O2 O2 51.1(3) 5_446 4
O1 O2 O2 103.1(2) 2_456 4
O3 O2 O2 56.3(2) 5_445 4
O1 O2 O2 116.46(16) 1_545 4
Nb O2 O2 38.62(11) . 4
Ga1 O2 O2 38.62(11) . 4
Ga2 O2 O2 115.54(15) 2_556 4
O2 O2 O2 96.24(5) 2 4
O3 O2 O2 166.4(3) 1_545 4
La O2 O2 115.41(11) 4_446 4
Ga3 O2 O2 156.5(2) 2_455 4
Ga3 O2 O2 13.72(17) 2_565 4
La O2 O2 66.18(17) 1_556 4
O3 O2 O2 147.2(2) 2_456 4
La O2 O2 118.8(2) 2_455 4
Ga3 O2 O2 79.1(2) 1_556 4
Ga3 O2 O2 77.30(9) 4_445 4
O3 O2 O2 59.70(12) 6_656 4
O3 O2 O2 142.0(2) 2_455 4
Ga2 O2 O2 98.68(15) 1_554 4
O2 O2 O2 133.4(2) 5_446 4
O2 O2 O2 60.7(2) 5_456 4
La O2 O2 83.13(9) 2 4
O3 O2 O2 61.62(12) 6_655 4
O2 O2 O2 30.4(3) 6_556 4
O1 O2 O2 38.88(15) . 4
Ga1 O2 O2 53.85(10) 1_556 4
Nb O2 O2 53.85(10) 1_556 4
O3 O2 O2 30.30(11) 1_655 4
Ga2 O2 O2 40.17(16) 2_566 4
Ga3 O2 O2 154.97(19) 1_546 4
Ga3 O2 O2 46.03(5) 1_656 4
O2 O2 O2 90.000(1) 1_554 4
O2 O2 O2 90.000(1) 1_556 4
O3 O2 O2 94.1(2) 6_556 4
O2 O2 O2 127.2(2) 5_445 4
O2 O2 O2 64.49(18) 5_455 4
O3 O2 O2 31.67(15) 2_566 4
O2 O2 O2 137.4(3) 6_446 4
O2 O2 O2 103.85(9) 6_546 4
La O2 O2 112.82(17) 2_456 4
Ga2 O2 O2 107.52(9) 2 4
O2 O2 O2 40.0(2) 6 4
O3 O2 O2 163.3(2) 3_455 4
Ga1 O2 O2 162.98(14) 1_445 4
Nb O2 O2 162.98(14) 1_445 4
O3 O2 O2 93.9(2) 6 4
O3 O2 O2 102.1(2) 4_345 4
O3 O2 O2 35.57(16) 2_565 4
O3 O2 O2 73.4(2) . 4
O3 O2 O2 59.09(16) 3_566 4
O3 O2 O2 74.43(11) 4_446 4
La O2 O2 84.35(8) 2_556 4
O1 O2 O2 106.31(10) 1_546 4
O2 O2 O2 60.000(1) 3 4
Ga2 O2 O2 92.0(4) . 4_444
Ga3 O2 O2 147.9(4) 4_446 4_444
La O2 O2 40.6(2) 4_445 4_444
O2 O2 O2 61.39(10) 4_445 4_444
O2 O2 O2 76.15(5) 3_455 4_444
La O2 O2 66.3(2) . 4_444
O3 O2 O2 107.1(4) 3_565 4_444
O3 O2 O2 109.3(4) 4_445 4_444
O2 O2 O2 137.4(3) 2_556 4_444
O1 O2 O2 15.64(13) 2_455 4_444
O3 O2 O2 163.1(4) 5_446 4_444
O1 O2 O2 121.8(3) 2_456 4_444
O3 O2 O2 61.87(19) 5_445 4_444
O1 O2 O2 84.8(4) 1_545 4_444
Nb O2 O2 92.99(19) . 4_444
Ga1 O2 O2 92.99(19) . 4_444
Ga2 O2 O2 109.2(2) 2_556 4_444
O2 O2 O2 51.56(19) 2 4_444
O3 O2 O2 66.4(3) 1_545 4_444
La O2 O2 131.1(2) 4_446 4_444
Ga3 O2 O2 75.7(2) 2_455 4_444
Ga3 O2 O2 126.9(2) 2_565 4_444
La O2 O2 141.3(2) 1_556 4_444
O3 O2 O2 97.7(3) 2_456 4_444
La O2 O2 43.40(19) 2_455 4_444
Ga3 O2 O2 90.4(2) 1_556 4_444
Ga3 O2 O2 49.20(8) 4_445 4_444
O3 O2 O2 147.1(2) 6_656 4_444
O3 O2 O2 30.76(18) 2_455 4_444
Ga2 O2 O2 14.60(5) 1_554 4_444
O2 O2 O2 105.4(3) 5_446 4_444
O2 O2 O2 111.4(3) 5_456 4_444
La O2 O2 89.98(17) 2 4_444
O3 O2 O2 81.2(2) 6_655 4_444
O2 O2 O2 128.5(4) 6_556 4_444
O1 O2 O2 91.4(3) . 4_444
Ga1 O2 O2 165.4(2) 1_556 4_444
Nb O2 O2 165.4(2) 1_556 4_444
O3 O2 O2 114.5(2) 1_655 4_444
Ga2 O2 O2 109.8(2) 2_566 4_444
Ga3 O2 O2 85.3(2) 1_546 4_444
Ga3 O2 O2 129.40(18) 1_656 4_444
O2 O2 O2 28.62(10) 1_554 4_444
O2 O2 O2 151.39(10) 1_556 4_444
O3 O2 O2 96.9(2) 6_556 4_444
O2 O2 O2 50.9(2) 5_445 4_444
O2 O2 O2 57.0(2) 5_455 4_444
O3 O2 O2 143.3(2) 2_566 4_444
O2 O2 O2 83.3(3) 6_446 4_444
O2 O2 O2 118.4(3) 6_546 4_444
La O2 O2 104.60(18) 2_456 4_444
Ga2 O2 O2 52.22(12) 2 4_444
O2 O2 O2 73.5(2) 6 4_444
O3 O2 O2 59.3(2) 3_455 4_444
Ga1 O2 O2 50.92(16) 1_445 4_444
Nb O2 O2 50.92(16) 1_445 4_444
O3 O2 O2 44.49(18) 6 4_444
O3 O2 O2 66.2(2) 4_345 4_444
O3 O2 O2 86.45(17) 2_565 4_444
O3 O2 O2 78.3(2) . 4_444
O3 O2 O2 163.6(2) 3_566 4_444
O3 O2 O2 168.1(2) 4_446 4_444
La O2 O2 143.6(2) 2_556 4_444
O1 O2 O2 136.7(2) 1_546 4_444
O2 O2 O2 115.64(14) 3 4_444
O2 O2 O2 113.21(14) 4 4_444
Ga2 O2 O2 92.0(4) . 3_454
Ga3 O2 O2 139.6(5) 4_446 3_454
La O2 O2 66.8(2) 4_445 3_454
O2 O2 O2 76.15(5) 4_445 3_454
O2 O2 O2 61.38(10) 3_455 3_454
La O2 O2 38.6(2) . 3_454
O3 O2 O2 82.5(4) 3_565 3_454
O3 O2 O2 106.2(4) 4_445 3_454
O2 O2 O2 161.0(4) 2_556 3_454
O1 O2 O2 15.64(13) 2_455 3_454
O3 O2 O2 135.5(4) 5_446 3_454
O1 O2 O2 121.8(3) 2_456 3_454
O3 O2 O2 46.6(2) 5_445 3_454
O1 O2 O2 106.4(4) 1_545 3_454
Nb O2 O2 78.8(2) . 3_454
Ga1 O2 O2 78.8(2) . 3_454
Ga2 O2 O2 133.6(2) 2_556 3_454
O2 O2 O2 62.5(3) 2 3_454
O3 O2 O2 93.7(3) 1_545 3_454
La O2 O2 151.8(2) 4_446 3_454
Ga3 O2 O2 94.80(19) 2_455 3_454
Ga3 O2 O2 100.9(3) 2_565 3_454
La O2 O2 121.7(2) 1_556 3_454
O3 O2 O2 119.3(2) 2_456 3_454
La O2 O2 47.00(16) 2_455 3_454
Ga3 O2 O2 74.3(2) 1_556 3_454
Ga3 O2 O2 46.41(11) 4_445 3_454
O3 O2 O2 139.8(3) 6_656 3_454
O3 O2 O2 58.32(16) 2_455 3_454
Ga2 O2 O2 14.61(5) 1_554 3_454
O2 O2 O2 133.1(3) 5_446 3_454
O2 O2 O2 89.8(3) 5_456 3_454
La O2 O2 97.99(19) 2 3_454
O3 O2 O2 77.0(2) 6_655 3_454
O2 O2 O2 100.9(4) 6_556 3_454
O1 O2 O2 64.0(3) . 3_454
Ga1 O2 O2 141.5(3) 1_556 3_454
Nb O2 O2 141.5(3) 1_556 3_454
O3 O2 O2 98.2(3) 1_655 3_454
Ga2 O2 O2 83.3(2) 2_566 3_454
Ga3 O2 O2 112.73(18) 1_546 3_454
Ga3 O2 O2 118.4(2) 1_656 3_454
O2 O2 O2 28.62(10) 1_554 3_454
O2 O2 O2 151.38(10) 1_556 3_454
O3 O2 O2 88.2(2) 6_556 3_454
O2 O2 O2 74.7(2) 5_445 3_454
O2 O2 O2 29.7(3) 5_455 3_454
O3 O2 O2 119.4(3) 2_566 3_454
O2 O2 O2 94.9(3) 6_446 3_454
O2 O2 O2 139.8(3) 6_546 3_454
La O2 O2 106.74(18) 2_456 3_454
Ga2 O2 O2 68.86(11) 2 3_454
O2 O2 O2 48.0(2) 6 3_454
O3 O2 O2 81.2(2) 3_455 3_454
Ga1 O2 O2 77.63(14) 1_445 3_454
Nb O2 O2 77.63(14) 1_445 3_454
O3 O2 O2 30.80(17) 6 3_454
O3 O2 O2 59.1(2) 4_345 3_454
O3 O2 O2 68.9(2) 2_565 3_454
O3 O2 O2 58.5(2) . 3_454
O3 O2 O2 137.7(3) 3_566 3_454
O3 O2 O2 162.1(2) 4_446 3_454
La O2 O2 156.80(19) 2_556 3_454
O1 O2 O2 164.5(2) 1_546 3_454
O2 O2 O2 113.21(14) 3 3_454
O2 O2 O2 87.8(2) 4 3_454
O2 O2 O2 27.71(9) 4_444 3_454
Ga2 O2 O2 39.5(4) . 4_446
Ga3 O2 O2 86.0(4) 4_446 4_446
La O2 O2 111.8(4) 4_445 4_446
O2 O2 O2 61.38(10) 4_445 4_446
O2 O2 O2 76.15(5) 3_455 4_446
La O2 O2 124.1(2) . 4_446
O3 O2 O2 120.2(4) 3_565 4_446
O3 O2 O2 122.7(4) 4_445 4_446
O2 O2 O2 62.8(3) 2_556 4_446
O1 O2 O2 121.1(3) 2_455 4_446
O3 O2 O2 67.1(3) 5_446 4_446
O1 O2 O2 15.29(12) 2_456 4_446
O3 O2 O2 166.9(3) 5_445 4_446
O1 O2 O2 102.5(4) 1_545 4_446
Nb O2 O2 144.0(2) . 4_446
Ga1 O2 O2 144.0(2) . 4_446
Ga2 O2 O2 78.1(3) 2_556 4_446
O2 O2 O2 146.6(3) 2 4_446
O3 O2 O2 75.7(3) 1_545 4_446
La O2 O2 26.51(10) 4_446 4_446
Ga3 O2 O2 49.2(2) 2_455 4_446
Ga3 O2 O2 101.09(18) 2_565 4_446
La O2 O2 47.65(8) 1_556 4_446
O3 O2 O2 35.4(2) 2_456 4_446
La O2 O2 85.03(19) 2_455 4_446
Ga3 O2 O2 67.69(15) 1_556 4_446
Ga3 O2 O2 169.5(2) 4_445 4_446
O3 O2 O2 86.2(2) 6_656 4_446
O3 O2 O2 102.7(3) 2_455 4_446
Ga2 O2 O2 132.49(18) 1_554 4_446
O2 O2 O2 60.7(4) 5_446 4_446
O2 O2 O2 67.0(3) 5_456 4_446
La O2 O2 127.0(3) 2 4_446
O3 O2 O2 152.0(3) 6_655 4_446
O2 O2 O2 84.1(3) 6_556 4_446
O1 O2 O2 104.7(3) . 4_446
Ga1 O2 O2 71.49(13) 1_556 4_446
Nb O2 O2 71.49(13) 1_556 4_446
O3 O2 O2 122.5(2) 1_655 4_446
Ga2 O2 O2 86.31(15) 2_566 4_446
Ga3 O2 O2 64.7(2) 1_546 4_446
Ga3 O2 O2 106.82(19) 1_656 4_446
O2 O2 O2 151.39(10) 1_554 4_446
O2 O2 O2 28.62(10) 1_556 4_446
O3 O2 O2 48.54(17) 6_556 4_446
O2 O2 O2 115.8(3) 5_445 4_446
O2 O2 O2 121.4(2) 5_455 4_446
O3 O2 O2 91.1(2) 2_566 4_446
O2 O2 O2 39.6(3) 6_446 4_446
O2 O2 O2 79.8(3) 6_546 4_446
La O2 O2 24.81(11) 2_456 4_446
Ga2 O2 O2 134.3(2) 2 4_446
O2 O2 O2 138.3(3) 6 4_446
O3 O2 O2 66.6(2) 3_455 4_446
Ga1 O2 O2 83.3(2) 1_445 4_446
Nb O2 O2 83.3(2) 1_445 4_446
O3 O2 O2 101.27(19) 6 4_446
O3 O2 O2 73.0(2) 4_345 4_446
O3 O2 O2 147.9(2) 2_565 4_446
O3 O2 O2 84.7(2) . 4_446
O3 O2 O2 56.85(13) 3_566 4_446
O3 O2 O2 58.06(14) 4_446 4_446
La O2 O2 71.97(16) 2_556 4_446
O1 O2 O2 49.58(18) 1_546 4_446
O2 O2 O2 115.64(14) 3 4_446
O2 O2 O2 113.21(14) 4 4_446
O2 O2 O2 122.8(2) 4_444 4_446
O2 O2 O2 130.99(17) 3_454 4_446
Ga2 O2 O2 39.5(4) . 3_456
Ga3 O2 O2 81.1(3) 4_446 3_456
La O2 O2 137.5(4) 4_445 3_456
O2 O2 O2 76.14(5) 4_445 3_456
O2 O2 O2 61.38(10) 3_455 3_456
La O2 O2 100.5(3) . 3_456
O3 O2 O2 94.5(4) 3_565 3_456
O3 O2 O2 119.2(4) 4_445 3_456
O2 O2 O2 75.7(4) 2_556 3_456
O1 O2 O2 121.1(3) 2_455 3_456
O3 O2 O2 50.8(2) 5_446 3_456
O1 O2 O2 15.29(12) 2_456 3_456
O3 O2 O2 139.3(3) 5_445 3_456
O1 O2 O2 126.2(4) 1_545 3_456
Nb O2 O2 124.3(3) . 3_456
Ga1 O2 O2 124.3(3) . 3_456
Ga2 O2 O2 98.9(2) 2_556 3_456
O2 O2 O2 173.7(4) 2 3_456
O3 O2 O2 102.6(3) 1_545 3_456
La O2 O2 47.84(8) 4_446 3_456
Ga3 O2 O2 71.1(2) 2_455 3_456
Ga3 O2 O2 77.41(19) 2_565 3_456
La O2 O2 21.84(9) 1_556 3_456
O3 O2 O2 62.7(2) 2_456 3_456
La O2 O2 87.6(2) 2_455 3_456
Ga3 O2 O2 48.87(19) 1_556 3_456
Ga3 O2 O2 161.3(2) 4_445 3_456
O3 O2 O2 81.8(2) 6_656 3_456
O3 O2 O2 123.7(3) 2_455 3_456
Ga2 O2 O2 132.49(18) 1_554 3_456
O2 O2 O2 85.9(3) 5_446 3_456
O2 O2 O2 40.6(3) 5_456 3_456
La O2 O2 137.8(2) 2 3_456
O3 O2 O2 144.2(3) 6_655 3_456
O2 O2 O2 57.6(2) 6_556 3_456
O1 O2 O2 77.9(3) . 3_456
Ga1 O2 O2 59.81(13) 1_556 3_456
Nb O2 O2 59.81(13) 1_556 3_456
O3 O2 O2 105.5(3) 1_655 3_456
Ga2 O2 O2 58.75(16) 2_566 3_456
Ga3 O2 O2 92.37(19) 1_546 3_456
Ga3 O2 O2 97.53(18) 1_656 3_456
O2 O2 O2 151.38(10) 1_554 3_456
O2 O2 O2 28.62(10) 1_556 3_456
O3 O2 O2 35.5(2) 6_556 3_456
O2 O2 O2 143.3(3) 5_445 3_456
O2 O2 O2 101.4(3) 5_455 3_456
O3 O2 O2 73.0(2) 2_566 3_456
O2 O2 O2 55.4(2) 6_446 3_456
O2 O2 O2 96.4(3) 6_546 3_456
La O2 O2 29.34(13) 2_456 3_456
Ga2 O2 O2 161.9(2) 2 3_456
O2 O2 O2 111.2(3) 6 3_456
O3 O2 O2 87.7(2) 3_455 3_456
Ga1 O2 O2 107.4(2) 1_445 3_456
Nb O2 O2 107.4(2) 1_445 3_456
O3 O2 O2 92.9(2) 6 3_456
O3 O2 O2 66.3(2) 4_345 3_456
O3 O2 O2 123.3(2) 2_565 3_456
O3 O2 O2 65.6(2) . 3_456
O3 O2 O2 39.98(13) 3_566 3_456
O3 O2 O2 56.25(13) 4_446 3_456
La O2 O2 78.76(12) 2_556 3_456
O1 O2 O2 65.58(17) 1_546 3_456
O2 O2 O2 113.21(14) 3 3_456
O2 O2 O2 87.8(2) 4 3_456
O2 O2 O2 130.99(17) 4_444 3_456
O2 O2 O2 122.8(2) 3_454 3_456
O2 O2 O2 27.71(9) 4_446 3_456
Ga2 O2 O2 65.4(2) . 6_445
Ga3 O2 O2 167.1(4) 4_446 6_445
La O2 O2 48.5(2) 4_445 6_445
O2 O2 O2 32.8(2) 4_445 6_445
O2 O2 O2 62.85(16) 3_455 6_445
La O2 O2 79.0(3) . 6_445
O3 O2 O2 127.8(5) 3_565 6_445
O3 O2 O2 135.7(5) 4_445 6_445
O2 O2 O2 129.82(19) 2_556 6_445
O1 O2 O2 30.8(2) 2_455 6_445
O3 O2 O2 154.5(3) 5_446 6_445
O1 O2 O2 93.7(3) 2_456 6_445
O3 O2 O2 89.3(4) 5_445 6_445
O1 O2 O2 93.3(3) 1_545 6_445
Nb O2 O2 121.3(4) . 6_445
Ga1 O2 O2 121.3(4) . 6_445
Ga2 O2 O2 108.1(2) 2_556 6_445
O2 O2 O2 76.1(4) 2 6_445
O3 O2 O2 54.2(2) 1_545 6_445
La O2 O2 106.6(3) 4_446 6_445
Ga3 O2 O2 49.19(12) 2_455 6_445
Ga3 O2 O2 143.0(3) 2_565 6_445
La O2 O2 121.19(16) 1_556 6_445
O3 O2 O2 73.3(2) 2_456 6_445
La O2 O2 22.12(4) 2_455 6_445
Ga3 O2 O2 75.85(6) 1_556 6_445
Ga3 O2 O2 77.9(3) 4_445 6_445
O3 O2 O2 166.0(3) 6_656 6_445
O3 O2 O2 28.92(16) 2_455 6_445
Ga2 O2 O2 39.70(18) 1_554 6_445
O2 O2 O2 94.2(3) 5_446 6_445
O2 O2 O2 99.84(15) 5_456 6_445
La O2 O2 111.8(3) 2 6_445
O3 O2 O2 109.4(4) 6_655 6_445
O2 O2 O2 130.4(2) 6_556 6_445
O1 O2 O2 97.8(3) . 6_445
Ga1 O2 O2 164.6(3) 1_556 6_445
Nb O2 O2 164.6(3) 1_556 6_445
O3 O2 O2 142.6(4) 1_655 6_445
Ga2 O2 O2 109.01(17) 2_566 6_445
Ga3 O2 O2 72.12(18) 1_546 6_445
Ga3 O2 O2 157.6(3) 1_656 6_445
O2 O2 O2 57.3(2) 1_554 6_445
O2 O2 O2 122.7(2) 1_556 6_445
O3 O2 O2 74.71(15) 6_556 6_445
O2 O2 O2 62.1(3) 5_445 6_445
O2 O2 O2 67.5(3) 5_455 6_445
O3 O2 O2 162.0(3) 2_566 6_445
O2 O2 O2 54.55(9) 6_446 6_445
O2 O2 O2 120.0(3) 6_546 6_445
La O2 O2 76.64(13) 2_456 6_445
Ga2 O2 O2 72.5(2) 2 6_445
O2 O2 O2 93.5(3) 6 6_445
O3 O2 O2 35.14(17) 3_455 6_445
Ga1 O2 O2 37.74(12) 1_445 6_445
Nb O2 O2 37.74(12) 1_445 6_445
O3 O2 O2 40.38(13) 6 6_445
O3 O2 O2 47.67(12) 4_345 6_445
O3 O2 O2 113.5(4) 2_565 6_445
O3 O2 O2 70.61(13) . 6_445
O3 O2 O2 144.5(2) 3_566 6_445
O3 O2 O2 150.1(3) 4_446 6_445
La O2 O2 143.2(3) 2_556 6_445
O1 O2 O2 121.3(3) 1_546 6_445
O2 O2 O2 141.01(18) 3 6_445
O2 O2 O2 131.9(3) 4 6_445
O2 O2 O2 28.7(3) 4_444 6_445
O2 O2 O2 46.14(18) 3_454 6_445
O2 O2 O2 94.1(3) 4_446 6_445
O2 O2 O2 104.8(3) 3_456 6_445
Ga2 O2 O2 144.9(4) . 6_545
Ga3 O2 O2 81.02(16) 4_446 6_545
La O2 O2 41.70(19) 4_445 6_545
O2 O2 O2 106.5(4) 4_445 6_545
O2 O2 O2 145.9(2) 3_455 6_545
La O2 O2 107.8(4) . 6_545
O3 O2 O2 97.4(3) 3_565 6_545
O3 O2 O2 50.3(2) 4_445 6_545
O2 O2 O2 75.6(3) 2_556 6_545
O1 O2 O2 83.7(4) 2_455 6_545
O3 O2 O2 116.1(2) 5_446 6_545
O1 O2 O2 142.9(4) 2_456 6_545
O3 O2 O2 65.1(3) 5_445 6_545
O1 O2 O2 25.2(3) 1_545 6_545
Nb O2 O2 64.52(16) . 6_545
Ga1 O2 O2 64.52(16) . 6_545
Ga2 O2 O2 51.68(11) 2_556 6_545
O2 O2 O2 23.47(15) 2 6_545
O3 O2 O2 64.2(2) 1_545 6_545
La O2 O2 103.5(3) 4_446 6_545
Ga3 O2 O2 101.0(2) 2_455 6_545
Ga3 O2 O2 107.25(16) 2_565 6_545
La O2 O2 148.4(3) 1_556 6_545
O3 O2 O2 97.9(3) 2_456 6_545
La O2 O2 110.3(3) 2_455 6_545
Ga3 O2 O2 159.7(4) 1_556 6_545
Ga3 O2 O2 46.39(19) 4_445 6_545
O3 O2 O2 79.94(14) 6_656 6_545
O3 O2 O2 61.5(2) 2_455 6_545
Ga2 O2 O2 73.8(3) 1_554 6_545
O2 O2 O2 66.91(11) 5_446 6_545
O2 O2 O2 162.8(4) 5_456 6_545
La O2 O2 23.53(4) 2 6_545
O3 O2 O2 41.74(14) 6_655 6_545
O2 O2 O2 130.4(2) 6_556 6_545
O1 O2 O2 126.7(4) . 6_545
Ga1 O2 O2 104.28(13) 1_556 6_545
Nb O2 O2 104.28(13) 1_556 6_545
O3 O2 O2 75.12(18) 1_655 6_545
Ga2 O2 O2 141.3(3) 2_566 6_545
Ga3 O2 O2 66.73(17) 1_546 6_545
Ga3 O2 O2 72.19(5) 1_656 6_545
O2 O2 O2 57.3(2) 1_554 6_545
O2 O2 O2 122.7(2) 1_556 6_545
O3 O2 O2 162.0(2) 6_556 6_545
O2 O2 O2 28.60(14) 5_445 6_545
O2 O2 O2 108.0(5) 5_455 6_545
O3 O2 O2 101.55(15) 2_566 6_545
O2 O2 O2 120.0(3) 6_446 6_545
O2 O2 O2 54.55(9) 6_546 6_545
La O2 O2 142.7(3) 2_456 6_545
Ga2 O2 O2 18.01(13) 2 6_545
O2 O2 O2 93.5(3) 6 6_545
O3 O2 O2 89.2(2) 3_455 6_545
Ga1 O2 O2 67.99(17) 1_445 6_545
Nb O2 O2 67.99(17) 1_445 6_545
O3 O2 O2 113.5(3) 6 6_545
O3 O2 O2 135.5(3) 4_345 6_545
O3 O2 O2 71.4(2) 2_565 6_545
O3 O2 O2 143.7(4) . 6_545
O3 O2 O2 124.3(2) 3_566 6_545
O3 O2 O2 99.62(19) 4_446 6_545
La O2 O2 74.98(14) 2_556 6_545
O1 O2 O2 85.0(2) 1_546 6_545
O2 O2 O2 53.45(12) 3 6_545
O2 O2 O2 102.53(9) 4 6_545
O2 O2 O2 70.2(2) 4_444 6_545
O2 O2 O2 85.5(2) 3_454 6_545
O2 O2 O2 127.6(4) 4_446 6_545
O2 O2 O2 150.6(3) 3_456 6_545
O2 O2 O2 88.8(3) 6_445 6_545
Ga2 O2 La 119.3(3) . 1_545
Ga3 O2 La 86.9(2) 4_446 1_545
La O2 La 34.48(14) 4_445 1_545
O2 O2 La 85.6(3) 4_445 1_545
O2 O2 La 142.6(3) 3_455 1_545
La O2 La 131.0(3) . 1_545
O3 O2 La 123.6(3) 3_565 1_545
O3 O2 La 69.7(2) 4_445 1_545
O2 O2 La 63.5(3) 2_556 1_545
O1 O2 La 90.1(2) 2_455 1_545
O3 O2 La 118.9(3) 5_446 1_545
O1 O2 La 116.2(3) 2_456 1_545
O3 O2 La 91.9(2) 5_445 1_545
O1 O2 La 13.05(16) 1_545 1_545
Nb O2 La 91.47(15) . 1_545
Ga1 O2 La 91.47(15) . 1_545
Ga2 O2 La 35.11(9) 2_556 1_545
O2 O2 La 46.03(16) 2 1_545
O3 O2 La 38.87(16) 1_545 1_545
La O2 La 80.37(15) 4_446 1_545
Ga3 O2 La 75.24(12) 2_455 1_545
Ga3 O2 La 128.09(14) 2_565 1_545
La O2 La 139.0(3) 1_556 1_545
O3 O2 La 69.86(19) 2_456 1_545
La O2 La 101.94(16) 2_455 1_545
Ga3 O2 La 152.72(17) 1_556 1_545
Ga3 O2 La 70.96(12) 4_445 1_545
O3 O2 La 85.74(15) 6_656 1_545
O3 O2 La 51.86(13) 2_455 1_545
Ga2 O2 La 84.24(15) 1_554 1_545
O2 O2 La 41.99(17) 5_446 1_545
O2 O2 La 168.2(4) 5_456 1_545
La O2 La 44.44(7) 2 1_545
O3 O2 La 69.31(13) 6_655 1_545
O2 O2 La 148.62(12) 6_556 1_545
O1 O2 La 154.1(4) . 1_545
Ga1 O2 La 107.32(15) 1_556 1_545
Nb O2 La 107.32(15) 1_556 1_545
O3 O2 La 97.73(16) 1_655 1_545
Ga2 O2 La 167.69(16) 2_566 1_545
Ga3 O2 La 38.66(6) 1_546 1_545
Ga3 O2 La 87.56(10) 1_656 1_545
O2 O2 La 74.74(13) 1_554 1_545
O2 O2 La 105.26(13) 1_556 1_545
O3 O2 La 137.82(19) 6_556 1_545
O2 O2 La 23.96(10) 5_445 1_545
O2 O2 La 127.0(4) 5_455 1_545
O3 O2 La 115.40(16) 2_566 1_545
O2 O2 La 94.1(2) 6_446 1_545
O2 O2 La 44.06(15) 6_546 1_545
La O2 La 114.71(17) 2_456 1_545
Ga2 O2 La 34.56(5) 2 1_545
O2 O2 La 120.5(3) 6 1_545
O3 O2 La 66.99(13) 3_455 1_545
Ga1 O2 La 48.05(7) 1_445 1_545
Nb O2 La 48.05(7) 1_445 1_545
O3 O2 La 117.4(2) 6 1_545
O3 O2 La 125.83(18) 4_345 1_545
O3 O2 La 99.29(17) 2_565 1_545
O3 O2 La 150.8(2) . 1_545
O3 O2 La 121.9(2) 3_566 1_545
O3 O2 La 93.62(15) 4_446 1_545
La O2 La 69.74(10) 2_556 1_545
O1 O2 La 67.76(17) 1_546 1_545
O2 O2 La 69.96(15) 3 1_545
O2 O2 La 127.57(14) 4 1_545
O2 O2 La 74.47(16) 4_444 1_545
O2 O2 La 98.60(13) 3_454 1_545
O2 O2 La 101.2(2) 4_446 1_545
O2 O2 La 127.7(2) 3_456 1_545
O2 O2 La 80.41(18) 6_445 1_545
O2 O2 La 28.07(12) 6_545 1_545
Ga2 O2 O3 61.3(4) . 1_546
Ga3 O2 O3 79.7(4) 4_446 1_546
La O2 O3 91.4(3) 4_445 1_546
O2 O2 O3 64.6(2) 4_445 1_546
O2 O2 O3 100.8(2) 3_455 1_546
La O2 O3 151.2(3) . 1_546
O3 O2 O3 134.4(5) 3_565 1_546
O3 O2 O3 107.2(4) 4_445 1_546
O2 O2 O3 44.4(2) 2_556 1_546
O1 O2 O3 125.3(3) 2_455 1_546
O3 O2 O3 77.0(3) 5_446 1_546
O1 O2 O3 42.9(2) 2_456 1_546
O3 O2 O3 164.6(3) 5_445 1_546
O1 O2 O3 74.9(4) 1_545 1_546
Nb O2 O3 138.9(2) . 1_546
Ga1 O2 O3 138.9(2) . 1_546
Ga2 O2 O3 51.79(18) 2_556 1_546
O2 O2 O3 120.0(3) 2 1_546
O3 O2 O3 55.9(2) 1_545 1_546
La O2 O3 12.71(10) 4_446 1_546
Ga3 O2 O3 45.59(14) 2_455 1_546
Ga3 O2 O3 114.3(3) 2_565 1_546
La O2 O3 70.2(2) 1_556 1_546
O3 O2 O3 21.2(2) 2_456 1_546
La O2 O3 95.52(18) 2_455 1_546
Ga3 O2 O3 94.4(2) 1_556 1_546
Ga3 O2 O3 144.9(2) 4_445 1_546
O3 O2 O3 79.4(2) 6_656 1_546
O3 O2 O3 89.8(3) 2_455 1_546
Ga2 O2 O3 132.58(18) 1_554 1_546
O2 O2 O3 33.1(3) 5_446 1_546
O2 O2 O3 94.2(4) 5_456 1_546
La O2 O3 102.18(19) 2 1_546
O3 O2 O3 131.4(2) 6_655 1_546
O2 O2 O3 104.6(4) 6_556 1_546
O1 O2 O3 131.7(4) . 1_546
Ga1 O2 O3 75.5(2) 1_556 1_546
Nb O2 O3 75.5(2) 1_556 1_546
O3 O2 O3 121.2(3) 1_655 1_546
Ga2 O2 O3 112.1(2) 2_566 1_546
Ga3 O2 O3 40.32(13) 1_546 1_546
Ga3 O2 O3 100.4(2) 1_656 1_546
O2 O2 O3 140.84(13) 1_554 1_546
O2 O2 O3 39.16(13) 1_556 1_546
O3 O2 O3 74.56(18) 6_556 1_546
O2 O2 O3 91.5(2) 5_445 1_546
O2 O2 O3 145.9(3) 5_455 1_546
O3 O2 O3 98.1(2) 2_566 1_546
O2 O2 O3 48.4(2) 6_446 1_546
O2 O2 O3 56.0(3) 6_546 1_546
La O2 O3 48.51(14) 2_456 1_546
Ga2 O2 O3 108.16(18) 2 1_546
O2 O2 O3 164.5(3) 6 1_546
O3 O2 O3 59.87(17) 3_455 1_546
Ga1 O2 O3 68.65(14) 1_445 1_546
Nb O2 O3 68.65(14) 1_445 1_546
O3 O2 O3 118.5(2) 6 1_546
O3 O2 O3 93.14(19) 4_345 1_546
O3 O2 O3 150.02(19) 2_565 1_546
O3 O2 O3 110.9(3) . 1_546
O3 O2 O3 69.5(2) 3_566 1_546
O3 O2 O3 55.9(2) 4_446 1_546
La O2 O3 57.51(14) 2_556 1_546
O1 O2 O3 30.97(10) 1_546 1_546
O2 O2 O3 100.87(15) 3 1_546
O2 O2 O3 128.04(12) 4 1_546
O2 O2 O3 118.4(2) 4_444 1_546
O2 O2 O3 140.4(2) 3_454 1_546
O2 O2 O3 27.63(16) 4_446 1_546
O2 O2 O3 53.78(14) 3_456 1_546
O2 O2 O3 94.5(2) 6_445 1_546
O2 O2 O3 100.0(3) 6_545 1_546
La O2 O3 74.05(15) 1_545 1_546
Ga2 O2 O3 126.4(4) . 3_564
Ga3 O2 O3 102.4(4) 4_446 3_564
La O2 O3 75.6(3) 4_445 3_564
O2 O2 O3 112.88(12) 4_445 3_564
O2 O2 O3 88.6(2) 3_455 3_564
La O2 O3 40.70(19) . 3_564
O3 O2 O3 55.5(3) 3_565 3_564
O3 O2 O3 69.0(3) 4_445 3_564
O2 O2 O3 131.2(3) 2_556 3_564
O1 O2 O3 50.7(3) 2_455 3_564
O3 O2 O3 112.7(3) 5_446 3_564
O1 O2 O3 149.7(3) 2_456 3_564
O3 O2 O3 8.82(17) 5_445 3_564
O1 O2 O3 92.3(4) 1_545 3_564
Nb O2 O3 41.40(16) . 3_564
Ga1 O2 O3 41.40(16) . 3_564
Ga2 O2 O3 117.3(2) 2_556 3_564
O2 O2 O3 46.3(2) 2 3_564
O3 O2 O3 111.7(3) 1_545 3_564
La O2 O3 168.48(18) 4_446 3_564
Ga3 O2 O3 129.4(2) 2_455 3_564
Ga3 O2 O3 75.78(18) 2_565 3_564
La O2 O3 123.4(2) 1_556 3_564
O3 O2 O3 150.3(3) 2_456 3_564
La O2 O3 84.9(2) 2_455 3_564
Ga3 O2 O3 96.9(2) 1_556 3_564
Ga3 O2 O3 21.35(10) 4_445 3_564
O3 O2 O3 102.4(2) 6_656 3_564
O3 O2 O3 79.7(2) 2_455 3_564
Ga2 O2 O3 40.97(13) 1_554 3_564
O2 O2 O3 133.8(3) 5_446 3_564
O2 O2 O3 99.4(3) 5_456 3_564
La O2 O3 68.22(16) 2 3_564
O3 O2 O3 41.2(2) 6_655 3_564
O2 O2 O3 88.2(3) 6_556 3_564
O1 O2 O3 62.0(3) . 3_564
Ga1 O2 O3 111.75(17) 1_556 3_564
Nb O2 O3 111.75(17) 1_556 3_564
O3 O2 O3 62.02(18) 1_655 3_564
Ga2 O2 O3 81.75(18) 2_566 3_564
Ga3 O2 O3 126.1(2) 1_546 3_564
Ga3 O2 O3 80.99(15) 1_656 3_564
O2 O2 O3 27.64(11) 1_554 3_564
O2 O2 O3 152.36(11) 1_556 3_564
O3 O2 O3 116.0(2) 6_556 3_564
O2 O2 O3 74.7(3) 5_445 3_564
O2 O2 O3 43.2(2) 5_455 3_564
O3 O2 O3 89.8(2) 2_566 3_564
O2 O2 O3 132.7(3) 6_446 3_564
O2 O2 O3 115.4(2) 6_546 3_564
La O2 O3 140.64(19) 2_456 3_564
Ga2 O2 O3 58.03(15) 2 3_564
O2 O2 O3 29.27(18) 6 3_564
O3 O2 O3 113.0(3) 3_455 3_564
Ga1 O2 O3 100.6(2) 1_445 3_564
Nb O2 O3 100.6(2) 1_445 3_564
O3 O2 O3 65.41(18) 6 3_564
O3 O2 O3 93.1(2) 4_345 3_564
O3 O2 O3 32.93(19) 2_565 3_564
O3 O2 O3 79.9(2) . 3_564
O3 O2 O3 121.4(2) 3_566 3_564
O3 O2 O3 129.09(16) 4_446 3_564
La O2 O3 120.45(15) 2_556 3_564
O1 O2 O3 144.87(17) 1_546 3_564
O2 O2 O3 75.94(9) 3 3_564
O2 O2 O3 62.37(11) 4 3_564
O2 O2 O3 53.74(11) 4_444 3_564
O2 O2 O3 37.86(13) 3_454 3_564
O2 O2 O3 164.6(2) 4_446 3_564
O2 O2 O3 140.0(2) 3_456 3_564
O2 O2 O3 80.7(3) 6_445 3_564
O2 O2 O3 67.2(2) 6_545 3_564
La O2 O3 92.30(17) 1_545 3_564
O3 O2 O3 166.1(2) 1_546 3_564
Ga2 O2 O2 96.9(4) . 3_445
Ga3 O2 O2 93.7(2) 4_446 3_445
La O2 O2 41.1(3) 4_445 3_445
O2 O2 O2 67.7(4) 4_445 3_445
O2 O2 O2 127.7(4) 3_455 3_445
La O2 O2 145.2(2) . 3_445
O3 O2 O2 144.8(3) 3_565 3_445
O3 O2 O2 88.50(19) 4_445 3_445
O2 O2 O2 59.2(2) 2_556 3_445
O1 O2 O2 94.2(2) 2_455 3_445
O3 O2 O2 116.9(3) 5_446 3_445
O1 O2 O2 94.1(2) 2_456 3_445
O3 O2 O2 113.58(18) 5_445 3_445
O1 O2 O2 31.50(12) 1_545 3_445
Nb O2 O2 114.10(13) . 3_445
Ga1 O2 O2 114.10(13) . 3_445
Ga2 O2 O2 34.40(9) 2_556 3_445
O2 O2 O2 67.0(2) 2 3_445
O3 O2 O2 21.05(17) 1_545 3_445
La O2 O2 62.58(13) 4_446 3_445
Ga3 O2 O2 53.81(16) 2_455 3_445
Ga3 O2 O2 141.93(17) 2_565 3_445
La O2 O2 123.42(16) 1_556 3_445
O3 O2 O2 46.7(2) 2_456 3_445
La O2 O2 91.9(2) 2_455 3_445
Ga3 O2 O2 132.9(2) 1_556 3_445
Ga3 O2 O2 91.56(9) 4_445 3_445
O3 O2 O2 92.56(12) 6_656 3_445
O3 O2 O2 50.1(2) 2_455 3_445
Ga2 O2 O2 92.71(14) 1_554 3_445
O2 O2 O2 26.4(3) 5_446 3_445
O2 O2 O2 145.5(3) 5_456 3_445
La O2 O2 65.89(7) 2 3_445
O3 O2 O2 92.42(11) 6_655 3_445
O2 O2 O2 152.0(3) 6_556 3_445
O1 O2 O2 170.9(3) . 3_445
Ga1 O2 O2 107.96(10) 1_556 3_445
Nb O2 O2 107.96(10) 1_556 3_445
O3 O2 O2 116.79(16) 1_655 3_445
Ga2 O2 O2 165.78(17) 2_566 3_445
Ga3 O2 O2 15.49(12) 1_546 3_445
Ga3 O2 O2 101.75(11) 1_656 3_445
O2 O2 O2 90.0 1_554 3_445
O2 O2 O2 90.0 1_556 3_445
O3 O2 O2 115.3(2) 6_556 3_445
O2 O2 O2 38.0(2) 5_445 3_445
O2 O2 O2 136.5(2) 5_455 3_445
O3 O2 O2 124.17(16) 2_566 3_445
O2 O2 O2 72.0(3) 6_446 3_445
O2 O2 O2 46.35(13) 6_546 3_445
La O2 O2 91.49(17) 2_456 3_445
Ga2 O2 O2 54.83(10) 2 3_445
O2 O2 O2 141.7(2) 6 3_445
O3 O2 O2 49.53(18) 3_455 3_445
Ga1 O2 O2 36.17(15) 1_445 3_445
Nb O2 O2 36.17(15) 1_445 3_445
O3 O2 O2 114.1(2) 6 3_445
O3 O2 O2 110.9(2) 4_345 3_445
O3 O2 O2 122.47(15) 2_565 3_445
O3 O2 O2 139.6(2) . 3_445
O3 O2 O2 115.00(15) 3_566 3_445
O3 O2 O2 89.22(10) 4_446 3_445
La O2 O2 70.36(6) 2_556 3_445
O1 O2 O2 57.49(14) 1_546 3_445
O2 O2 O2 86.91(16) 3 3_445
O2 O2 O2 146.91(16) 4 3_445
O2 O2 O2 79.54(19) 4_444 3_445
O2 O2 O2 107.04(16) 3_454 3_445
O2 O2 O2 79.54(19) 4_446 3_445
O2 O2 O2 107.04(16) 3_456 3_445
O2 O2 O2 73.7(2) 6_445 3_445
O2 O2 O2 51.27(17) 6_545 3_445
La O2 O2 23.22(8) 1_545 3_445
O3 O2 O2 53.73(14) 1_546 3_445
O3 O2 O2 112.43(11) 3_564 3_445
Ga2 O2 O2 145.3(4) . 4_545
Ga3 O2 O2 45.2(3) 4_446 4_545
La O2 O2 74.66(15) 4_445 4_545
O2 O2 O2 127.7(4) 4_445 4_545
O2 O2 O2 172.3(4) 3_455 4_545
La O2 O2 123.1(2) . 4_545
O3 O2 O2 85.4(3) 3_565 4_545
O3 O2 O2 29.2(2) 4_445 4_545
O2 O2 O2 44.7(4) 2_556 4_545
O1 O2 O2 119.9(3) 2_455 4_545
O3 O2 O2 80.3(2) 5_446 4_545
O1 O2 O2 119.2(3) 2_456 4_545
O3 O2 O2 81.4(2) 5_445 4_545
O1 O2 O2 31.50(12) 1_545 4_545
Nb O2 O2 60.49(16) . 4_545
Ga1 O2 O2 60.49(16) . 4_545
Ga2 O2 O2 34.40(9) 2_556 4_545
O2 O2 O2 57.2(3) 2 4_545
O3 O2 O2 80.51(17) 1_545 4_545
La O2 O2 80.70(9) 4_446 4_545
Ga3 O2 O2 111.98(17) 2_455 4_545
Ga3 O2 O2 84.20(17) 2_565 4_545
La O2 O2 111.51(14) 1_556 4_545
O3 O2 O2 94.61(17) 2_456 4_545
La O2 O2 145.30(17) 2_455 4_545
Ga3 O2 O2 160.96(19) 1_556 4_545
Ga3 O2 O2 72.60(11) 4_445 4_545
O3 O2 O2 44.07(16) 6_656 4_545
O3 O2 O2 94.32(16) 2_455 4_545
Ga2 O2 O2 109.02(9) 1_554 4_545
O2 O2 O2 56.84(12) 5_446 4_545
O2 O2 O2 137.0(3) 5_456 4_545
La O2 O2 20.48(16) 2 4_545
O3 O2 O2 47.40(18) 6_655 4_545
O2 O2 O2 104.27(11) 6_556 4_545
O1 O2 O2 124.8(2) . 4_545
Ga1 O2 O2 68.17(12) 1_556 4_545
Nb O2 O2 68.17(12) 1_556 4_545
O3 O2 O2 56.95(16) 1_655 4_545
Ga2 O2 O2 124.11(19) 2_566 4_545
Ga3 O2 O2 71.02(9) 1_546 4_545
Ga3 O2 O2 43.22(11) 1_656 4_545
O2 O2 O2 90.0 1_554 4_545
O2 O2 O2 90.000(1) 1_556 4_545
O3 O2 O2 153.50(19) 6_556 4_545
O2 O2 O2 61.21(11) 5_445 4_545
O2 O2 O2 130.1(3) 5_455 4_545
O3 O2 O2 71.17(17) 2_566 4_545
O2 O2 O2 127.1(3) 6_446 4_545
O2 O2 O2 28.0(2) 6_546 4_545
La O2 O2 131.51(14) 2_456 4_545
Ga2 O2 O2 54.83(10) 2 4_545
O2 O2 O2 102.65(10) 6 4_545
O3 O2 O2 109.39(18) 3_455 4_545
Ga1 O2 O2 92.31(12) 1_445 4_545
Nb O2 O2 92.31(12) 1_445 4_545
O3 O2 O2 148.79(16) 6 4_545
O3 O2 O2 170.3(2) 4_345 4_545
O3 O2 O2 72.03(16) 2_565 4_545
O3 O2 O2 159.9(2) . 4_545
O3 O2 O2 87.61(13) 3_566 4_545
O3 O2 O2 63.22(13) 4_446 4_545
La O2 O2 39.57(11) 2_556 4_545
O1 O2 O2 57.49(14) 1_546 4_545
O2 O2 O2 26.91(16) 3 4_545
O2 O2 O2 86.91(16) 4 4_545
O2 O2 O2 107.04(16) 4_444 4_545
O2 O2 O2 118.33(11) 3_454 4_545
O2 O2 O2 107.04(16) 4_446 4_545
O2 O2 O2 118.33(11) 3_456 4_545
O2 O2 O2 123.18(19) 6_445 4_545
O2 O2 O2 36.86(19) 6_545 4_545
La O2 O2 44.46(7) 1_545 4_545
O3 O2 O2 84.00(11) 1_546 4_545
O3 O2 O2 87.84(12) 3_564 4_545
O2 O2 O2 60.0 3_445 4_545
Ga2 O2 O3 144.7(5) . 4_444
Ga3 O2 O3 94.0(3) 4_446 4_444
La O2 O3 58.7(3) 4_445 4_444
O2 O2 O3 115.05(15) 4_445 4_444
O2 O2 O3 111.93(18) 3_455 4_444
La O2 O3 66.2(2) . 4_444
O3 O2 O3 69.1(3) 3_565 4_444
O3 O2 O3 55.6(3) 4_445 4_444
O2 O2 O3 110.7(4) 2_556 4_444
O1 O2 O3 60.1(3) 2_455 4_444
O3 O2 O3 118.3(3) 5_446 4_444
O1 O2 O3 174.8(3) 2_456 4_444
O3 O2 O3 24.32(17) 5_445 4_444
O1 O2 O3 66.8(4) 1_545 4_444
Nb O2 O3 41.45(16) . 4_444
Ga1 O2 O3 41.45(16) . 4_444
Ga2 O2 O3 92.23(17) 2_556 4_444
O2 O2 O3 22.34(17) 2 4_444
O3 O2 O3 94.1(3) 1_545 4_444
La O2 O3 144.56(18) 4_446 4_444
Ga3 O2 O3 123.8(2) 2_455 4_444
Ga3 O2 O3 87.20(19) 2_565 4_444
La O2 O3 142.1(2) 1_556 4_444
O3 O2 O3 134.1(2) 2_456 4_444
La O2 O3 96.2(2) 2_455 4_444
Ga3 O2 O3 121.8(3) 1_556 4_444
Ga3 O2 O3 6.78(10) 4_445 4_444
O3 O2 O3 93.6(2) 6_656 4_444
O3 O2 O3 70.04(19) 2_455 4_444
Ga2 O2 O3 48.12(16) 1_554 4_444
O2 O2 O3 108.5(3) 5_446 4_444
O2 O2 O3 124.2(3) 5_456 4_444
La O2 O3 45.54(13) 2 4_444
O3 O2 O3 26.4(3) 6_655 4_444
O2 O2 O3 105.8(3) 6_556 4_444
O1 O2 O3 86.4(3) . 4_444
Ga1 O2 O3 111.82(16) 1_556 4_444
Nb O2 O3 111.82(16) 1_556 4_444
O3 O2 O3 62.06(16) 1_655 4_444
Ga2 O2 O3 104.8(2) 2_566 4_444
Ga3 O2 O3 104.24(16) 1_546 4_444
Ga3 O2 O3 74.52(15) 1_656 4_444
O2 O2 O3 27.57(13) 1_554 4_444
O2 O2 O3 152.43(13) 1_556 4_444
O3 O2 O3 139.8(2) 6_556 4_444
O2 O2 O3 53.5(2) 5_445 4_444
O2 O2 O3 67.7(3) 5_455 4_444
O3 O2 O3 94.6(2) 2_566 4_444
O2 O2 O3 137.0(3) 6_446 4_444
O2 O2 O3 92.0(2) 6_546 4_444
La O2 O3 158.9(2) 2_456 4_444
Ga2 O2 O3 34.63(10) 2 4_444
O2 O2 O3 52.9(2) 6 4_444
O3 O2 O3 106.6(3) 3_455 4_444
Ga1 O2 O3 88.17(18) 1_445 4_444
Nb O2 O3 88.17(18) 1_445 4_444
O3 O2 O3 83.9(2) 6 4_444
O3 O2 O3 112.3(3) 4_345 4_444
O3 O2 O3 40.5(2) 2_565 4_444
O3 O2 O3 104.6(3) . 4_444
O3 O2 O3 129.08(16) 3_566 4_444
O3 O2 O3 121.59(18) 4_446 4_444
La O2 O3 103.67(13) 2_556 4_444
O1 O2 O3 123.03(18) 1_546 4_444
O2 O2 O3 62.44(13) 3 4_444
O2 O2 O3 75.98(10) 4 4_444
O2 O2 O3 54.87(13) 4_444 4_444
O2 O2 O3 53.18(14) 3_454 4_444
O2 O2 O3 168.8(2) 4_446 4_444
O2 O2 O3 163.1(2) 3_456 4_444
O2 O2 O3 83.4(3) 6_445 4_444
O2 O2 O3 41.7(2) 6_545 4_444
La O2 O3 67.64(12) 1_545 4_444
O3 O2 O3 141.47(17) 1_546 4_444
O3 O2 O3 25.49(13) 3_564 4_444
O2 O2 O3 89.30(9) 3_445 4_444
O2 O2 O3 66.00(12) 4_545 4_444
Ga2 O2 O1 37.2(3) . 1_445
Ga3 O2 O1 153.8(5) 4_446 1_445
La O2 O1 71.3(2) 4_445 1_445
O2 O2 O1 13.7(2) 4_445 1_445
O2 O2 O1 47.8(2) 3_455 1_445
La O2 O1 85.9(2) . 1_445
O3 O2 O1 132.8(3) 3_565 1_445
O3 O2 O1 163.0(4) 4_445 1_445
O2 O2 O1 119.8(3) 2_556 1_445
O1 O2 O1 53.4(4) 2_455 1_445
O3 O2 O1 126.9(3) 5_446 1_445
O1 O2 O1 65.5(4) 2_456 1_445
O3 O2 O1 112.3(3) 5_445 1_445
O1 O2 O1 108.7(2) 1_545 1_445
Nb O2 O1 144.5(4) . 1_445
Ga1 O2 O1 144.5(4) . 1_445
Ga2 O2 O1 110.99(19) 2_556 1_445
O2 O2 O1 104.0(3) 2 1_445
O3 O2 O1 59.45(15) 1_545 1_445
La O2 O1 86.2(2) 4_446 1_445
Ga3 O2 O1 33.45(13) 2_455 1_445
Ga3 O2 O1 135.78(16) 2_565 1_445
La O2 O1 94.2(2) 1_556 1_445
O3 O2 O1 57.29(19) 2_456 1_445
La O2 O1 19.31(17) 2_455 1_445
Ga3 O2 O1 56.82(10) 1_556 1_445
Ga3 O2 O1 105.3(3) 4_445 1_445
O3 O2 O1 154.0(4) 6_656 1_445
O3 O2 O1 51.7(2) 2_455 1_445
Ga2 O2 O1 64.6(2) 1_554 1_445
O2 O2 O1 90.3(2) 5_446 1_445
O2 O2 O1 79.7(2) 5_456 1_445
La O2 O1 136.5(2) 2 1_445
O3 O2 O1 137.5(3) 6_655 1_445
O2 O2 O1 114.30(12) 6_556 1_445
O1 O2 O1 93.79(13) . 1_445
Ga1 O2 O1 136.2(3) 1_556 1_445
Nb O2 O1 136.2(3) 1_556 1_445
O3 O2 O1 160.3(3) 1_655 1_445
Ga2 O2 O1 95.80(12) 2_566 1_445
Ga3 O2 O1 71.31(11) 1_546 1_445
Ga3 O2 O1 174.0(3) 1_656 1_445
O2 O2 O1 84.2(2) 1_554 1_445
O2 O2 O1 95.8(2) 1_556 1_445
O3 O2 O1 49.2(2) 6_556 1_445
O2 O2 O1 84.5(2) 5_445 1_445
O2 O2 O1 75.1(2) 5_455 1_445
O3 O2 O1 145.4(2) 2_566 1_445
O2 O2 O1 29.2(2) 6_446 1_445
O2 O2 O1 122.0(3) 6_546 1_445
La O2 O1 48.4(2) 2_456 1_445
Ga2 O2 O1 98.8(2) 2 1_445
O2 O2 O1 105.6(2) 6 1_445
O3 O2 O1 30.75(9) 3_455 1_445
Ga1 O2 O1 48.04(9) 1_445 1_445
Nb O2 O1 48.04(9) 1_445 1_445
O3 O2 O1 43.94(15) 6 1_445
O3 O2 O1 30.75(9) 4_345 1_445
O3 O2 O1 133.8(3) 2_565 1_445
O3 O2 O1 59.36(9) . 1_445
O3 O2 O1 116.4(3) 3_566 1_445
O3 O2 O1 125.9(3) 4_446 1_445
La O2 O1 133.6(3) 2_556 1_445
O1 O2 O1 107.0(3) 1_546 1_445
O2 O2 O1 165.9(2) 3 1_445
O2 O2 O1 132.6(2) 4 1_445
O2 O2 O1 56.4(3) 4_444 1_445
O2 O2 O1 65.8(2) 3_454 1_445
O2 O2 O1 67.9(3) 4_446 1_445
O2 O2 O1 76.5(3) 3_456 1_445
O2 O2 O1 28.4(2) 6_445 1_445
O2 O2 O1 113.0(2) 6_545 1_445
La O2 O1 96.07(13) 1_545 1_445
O3 O2 O1 76.2(2) 1_546 1_445
O3 O2 O1 103.5(3) 3_564 1_445
O2 O2 O1 80.26(18) 3_445 1_445
O2 O2 O1 139.86(17) 4_545 1_445
O3 O2 O1 111.2(3) 4_444 1_445
Ga2 O2 O3 71.4(3) . 6_546
Ga3 O2 O3 96.7(4) 4_446 6_546
La O2 O3 61.8(3) 4_445 6_546
O2 O2 O3 52.7(3) 4_445 6_546
O2 O2 O3 108.0(3) 3_455 6_546
La O2 O3 151.5(2) . 6_546
O3 O2 O3 158.6(3) 3_565 6_546
O3 O2 O3 108.1(3) 4_445 6_546
O2 O2 O3 56.93(13) 2_556 6_546
O1 O2 O3 102.3(2) 2_455 6_546
O3 O2 O3 104.9(4) 5_446 6_546
O1 O2 O3 66.5(2) 2_456 6_546
O3 O2 O3 140.4(3) 5_445 6_546
O1 O2 O3 56.9(2) 1_545 6_546
Nb O2 O3 138.88(18) . 6_546
Ga1 O2 O3 138.88(18) . 6_546
Ga2 O2 O3 45.54(13) 2_556 6_546
O2 O2 O3 94.15(17) 2 6_546
O3 O2 O3 26.4(3) 1_545 6_546
La O2 O3 41.32(14) 4_446 6_546
Ga3 O2 O3 33.59(12) 2_455 6_546
Ga3 O2 O3 141.3(3) 2_565 6_546
La O2 O3 99.0(2) 1_556 6_546
O3 O2 O3 19.05(17) 2_456 6_546
La O2 O3 83.56(16) 2_455 6_546
Ga3 O2 O3 108.52(19) 1_556 6_546
Ga3 O2 O3 117.88(19) 4_445 6_546
O3 O2 O3 95.9(2) 6_656 6_546
O3 O2 O3 61.36(14) 2_455 6_546
Ga2 O2 O3 106.18(19) 1_554 6_546
O2 O2 O3 23.87(16) 5_446 6_546
O2 O2 O3 117.7(3) 5_456 6_546
La O2 O3 90.62(15) 2 6_546
O3 O2 O3 119.18(18) 6_655 6_546
O2 O2 O3 134.2(4) 6_556 6_546
O1 O2 O3 153.5(2) . 6_546
Ga1 O2 O3 100.7(2) 1_556 6_546
Nb O2 O3 100.7(2) 1_556 6_546
O3 O2 O3 133.2(2) 1_655 6_546
Ga2 O2 O3 138.5(2) 2_566 6_546
Ga3 O2 O3 12.36(10) 1_546 6_546
Ga3 O2 O3 113.0(2) 1_656 6_546
O2 O2 O3 111.24(15) 1_554 6_546
O2 O2 O3 68.76(15) 1_556 6_546
O3 O2 O3 89.22(19) 6_556 6_546
O2 O2 O3 63.40(19) 5_445 6_546
O2 O2 O3 140.1(2) 5_455 6_546
O3 O2 O3 122.7(3) 2_566 6_546
O2 O2 O3 48.35(19) 6_446 6_546
O2 O2 O3 55.7(2) 6_546 6_546
La O2 O3 64.14(14) 2_456 6_546
Ga2 O2 O3 81.86(14) 2 6_546
O2 O2 O3 164.9(3) 6 6_546
O3 O2 O3 39.3(2) 3_455 6_546
Ga1 O2 O3 40.66(14) 1_445 6_546
Nb O2 O3 40.66(14) 1_445 6_546
O3 O2 O3 109.19(19) 6 6_546
O3 O2 O3 93.79(14) 4_345 6_546
O3 O2 O3 149.07(16) 2_565 6_546
O3 O2 O3 120.5(2) . 6_546
O3 O2 O3 98.6(2) 3_566 6_546
O3 O2 O3 80.0(2) 4_446 6_546
La O2 O3 71.14(16) 2_556 6_546
O1 O2 O3 48.04(15) 1_546 6_546
O2 O2 O3 104.18(19) 3 6_546
O2 O2 O3 154.33(18) 4 6_546
O2 O2 O3 91.6(2) 4_444 6_546
O2 O2 O3 117.8(2) 3_454 6_546
O2 O2 O3 52.51(19) 4_446 6_546
O2 O2 O3 80.22(19) 3_456 6_546
O2 O2 O3 73.5(2) 6_445 6_546
O2 O2 O3 78.9(2) 6_545 6_546
La O2 O3 50.82(11) 1_545 6_546
O3 O2 O3 29.6(2) 1_546 6_546
O3 O2 O3 137.39(19) 3_564 6_546
O2 O2 O3 27.78(13) 3_445 6_546
O2 O2 O3 79.13(12) 4_545 6_546
O3 O2 O3 116.49(18) 4_444 6_546
O1 O2 O3 66.39(16) 1_445 6_546
Ga3 O3 Nb 113.2(3) 1_556 1_455
Ga3 O3 Ga1 113.2(3) 1_556 1_455
Nb O3 Ga1 0.0 1_455 1_455
Ga3 O3 La 137.8(4) 1_556 4_455
Nb O3 La 104.6(5) 1_455 4_455
Ga1 O3 La 104.6(5) 1_455 4_455
Ga3 O3 Ga3 95.5(5) 1_556 2_465
Nb O3 Ga3 87.2(3) 1_455 2_465
Ga1 O3 Ga3 87.2(3) 1_455 2_465
La O3 Ga3 104.7(3) 4_455 2_465
Ga3 O3 O3 155.3(6) 1_556 2_465
Nb O3 O3 48.1(3) 1_455 2_465
Ga1 O3 O3 48.1(3) 1_455 2_465
La O3 O3 56.5(2) 4_455 2_465
Ga3 O3 O3 98.8(4) 2_465 2_465
Ga3 O3 O3 66.3(3) 1_556 4_345
Nb O3 O3 47.1(2) 1_455 4_345
Ga1 O3 O3 47.1(2) 1_455 4_345
La O3 O3 149.2(3) 4_455 4_345
Ga3 O3 O3 87.8(2) 2_465 4_345
O3 O3 O3 94.20(6) 2_465 4_345
Ga3 O3 O3 106.5(2) 1_556 3_465
Nb O3 O3 47.1(2) 1_455 3_465
Ga1 O3 O3 47.1(2) 1_455 3_465
La O3 O3 112.9(4) 4_455 3_465
Ga3 O3 O3 40.3(3) 2_465 3_465
O3 O3 O3 73.2(4) 2_465 3_465
O3 O3 O3 60.000(1) 4_345 3_465
Ga3 O3 O2 126.6(7) 1_556 4_455
Nb O3 O2 95.3(3) 1_455 4_455
Ga1 O3 O2 95.3(3) 1_455 4_455
La O3 O2 64.9(3) 4_455 4_455
Ga3 O3 O2 39.8(3) 2_465 4_455
O3 O3 O2 75.8(4) 2_465 4_455
O3 O3 O2 121.2(4) 4_345 4_455
O3 O3 O2 61.6(4) 3_465 4_455
Ga3 O3 O3 63.2(4) 1_556 2_466
Nb O3 O3 119.0(4) 1_455 2_466
Ga1 O3 O3 119.0(4) 1_455 2_466
La O3 O3 113.6(3) 4_455 2_466
Ga3 O3 O3 39.1(2) 2_465 2_466
O3 O3 O3 136.5(7) 2_465 2_466
O3 O3 O3 93.94(7) 4_345 2_466
O3 O3 O3 74.3(3) 3_465 2_466
O2 O3 O3 63.6(4) 4_455 2_466
Ga3 O3 O2 40.0(3) 1_556 3_455
Nb O3 O2 95.6(4) 1_455 3_455
Ga1 O3 O2 95.6(4) 1_455 3_455
La O3 O2 120.4(4) 4_455 3_455
Ga3 O3 O2 132.2(5) 2_465 3_455
O3 O3 O2 118.2(7) 2_465 3_455
O3 O3 O2 62.0(3) 4_345 3_455
O3 O3 O2 121.5(3) 3_465 3_455
O2 O3 O2 165.9(7) 4_455 3_455
O3 O3 O2 103.2(5) 2_466 3_455
Ga3 O3 O2 36.3(2) 1_556 5_456
Nb O3 O2 149.3(4) 1_455 5_456
Ga1 O3 O2 149.3(4) 1_455 5_456
La O3 O2 103.4(3) 4_455 5_456
Ga3 O3 O2 97.8(5) 2_465 5_456
O3 O3 O2 156.8(4) 2_465 5_456
O3 O3 O2 102.6(3) 4_345 5_456
O3 O3 O2 129.2(3) 3_465 5_456
O2 O3 O2 107.9(4) 4_455 5_456
O3 O3 O2 58.8(4) 2_466 5_456
O2 O3 O2 58.8(5) 3_455 5_456
Ga3 O3 O3 101.2(3) 1_556 6
Nb O3 O3 36.4(3) 1_455 6
Ga1 O3 O3 36.4(3) 1_455 6
La O3 O3 98.0(5) 4_455 6
Ga3 O3 O3 123.17(18) 2_465 6
O3 O3 O3 54.1(5) 2_465 6
O3 O3 O3 52.6(3) 4_345 6
O3 O3 O3 82.9(2) 3_465 6
O2 O3 O3 125.6(5) 4_455 6
O3 O3 O3 146.2(3) 2_466 6
O2 O3 O3 67.9(3) 3_455 6
O2 O3 O3 126.5(3) 5_456 6
Ga3 O3 O1 86.4(4) 1_556 .
Nb O3 O1 134.1(6) 1_455 .
Ga1 O3 O1 134.1(6) 1_455 .
La O3 O1 53.1(3) 4_455 .
Ga3 O3 O1 133.9(4) 2_465 .
O3 O3 O1 97.9(5) 2_465 .
O3 O3 O1 133.3(4) 4_345 .
O3 O3 O1 165.5(4) 3_465 .
O2 O3 O1 105.5(3) 4_455 .
O3 O3 O1 106.9(5) 2_466 .
O2 O3 O1 72.7(3) 3_455 .
O2 O3 O1 58.9(5) 5_456 .
O3 O3 O1 101.3(4) 6 .
Ga3 O3 O2 112.0(4) 1_556 5_455
Nb O3 O2 80.4(4) 1_455 5_455
Ga1 O3 O2 80.4(4) 1_455 5_455
La O3 O2 55.9(3) 4_455 5_455
Ga3 O3 O2 152.5(4) 2_465 5_455
O3 O3 O2 54.9(4) 2_465 5_455
O3 O3 O2 101.1(3) 4_345 5_455
O3 O3 O2 124.0(2) 3_465 5_455
O2 O3 O2 116.8(4) 4_455 5_455
O3 O3 O2 160.6(3) 2_466 5_455
O2 O3 O2 73.9(4) 3_455 5_455
O2 O3 O2 105.4(3) 5_456 5_455
O3 O3 O2 51.3(3) 6 5_455
O1 O3 O2 53.7(4) . 5_455
Ga3 O3 O3 23.5(3) 1_556 6_556
Nb O3 O3 99.8(3) 1_455 6_556
Ga1 O3 O3 99.8(3) 1_455 6_556
La O3 O3 155.6(5) 4_455 6_556
Ga3 O3 O3 75.2(3) 2_465 6_556
O3 O3 O3 147.9(3) 2_465 6_556
O3 O3 O3 54.5(4) 4_345 6_556
O3 O3 O3 83.2(2) 3_465 6_556
O2 O3 O3 112.0(5) 4_455 6_556
O3 O3 O3 51.2(4) 2_466 6_556
O2 O3 O3 57.2(3) 3_455 6_556
O2 O3 O3 53.2(3) 5_456 6_556
O3 O3 O3 102.2(4) 6 6_556
O1 O3 O3 109.0(4) . 6_556
O2 O3 O3 131.0(3) 5_455 6_556
Ga3 O3 Ga2 65.1(2) 1_556 2_566
Nb O3 Ga2 160.7(5) 1_455 2_566
Ga1 O3 Ga2 160.7(5) 1_455 2_566
La O3 Ga2 73.07(18) 4_455 2_566
Ga3 O3 Ga2 112.0(4) 2_465 2_566
O3 O3 Ga2 126.1(3) 2_465 2_566
O3 O3 Ga2 128.7(3) 4_345 2_566
O3 O3 Ga2 151.9(3) 3_465 2_566
O2 O3 Ga2 100.6(3) 4_455 2_566
O3 O3 Ga2 78.2(3) 2_466 2_566
O2 O3 Ga2 70.6(3) 3_455 2_566
O2 O3 Ga2 31.13(19) 5_456 2_566
O3 O3 Ga2 124.4(2) 6 2_566
O1 O3 Ga2 30.0(4) . 2_566
O2 O3 Ga2 82.8(3) 5_455 2_566
O3 O3 Ga2 84.2(3) 6_556 2_566
Ga3 O3 Ga3 64.0(2) 1_556 4_346
Nb O3 Ga3 60.0(2) 1_455 4_346
Ga1 O3 Ga3 60.0(2) 1_455 4_346
La O3 Ga3 157.5(3) 4_455 4_346
Ga3 O3 Ga3 60.88(19) 2_465 4_346
O3 O3 Ga3 106.24(17) 2_465 4_346
O3 O3 Ga3 28.47(15) 4_345 4_346
O3 O3 Ga3 44.75(17) 3_465 4_346
O2 O3 Ga3 98.5(3) 4_455 4_346
O3 O3 Ga3 67.32(19) 2_466 4_346
O2 O3 Ga3 79.5(2) 3_455 4_346
O2 O3 Ga3 96.0(3) 5_456 4_346
O3 O3 Ga3 78.9(2) 6 4_346
O1 O3 Ga3 149.4(4) . 4_346
O2 O3 Ga3 129.3(3) 5_455 4_346
O3 O3 Ga3 42.94(14) 6_556 4_346
Ga2 O3 Ga3 127.1(3) 2_566 4_346
Ga3 O3 La 73.7(3) 1_556 .
Nb O3 La 101.6(4) 1_455 .
Ga1 O3 La 101.6(4) 1_455 .
La O3 La 81.1(3) 4_455 .
Ga3 O3 La 168.0(4) 2_465 .
O3 O3 La 93.1(5) 2_465 .
O3 O3 La 92.3(3) 4_345 .
O3 O3 La 147.1(3) 3_465 .
O2 O3 La 145.0(3) 4_455 .
O3 O3 La 129.1(4) 2_466 .
O2 O3 La 39.7(2) 3_455 .
O2 O3 La 70.5(3) 5_456 .
O3 O3 La 65.21(15) 6 .
O1 O3 La 42.29(18) . .
O2 O3 La 38.95(19) 5_455 .
O3 O3 La 95.10(14) 6_556 .
Ga2 O3 La 59.17(14) 2_566 .
Ga3 O3 La 116.55(18) 4_346 .
Ga3 O3 O2 116.8(4) 1_556 1_565
Nb O3 O2 129.0(4) 1_455 1_565
Ga1 O3 O2 129.0(4) 1_455 1_565
La O3 O2 36.9(2) 4_455 1_565
Ga3 O3 O2 78.7(2) 2_465 1_565
O3 O3 O2 85.8(3) 2_465 1_565
O3 O3 O2 166.3(4) 4_345 1_565
O3 O3 O2 107.1(4) 3_465 1_565
O2 O3 O2 45.6(3) 4_455 1_565
O3 O3 O2 76.9(3) 2_466 1_565
O2 O3 O2 129.7(3) 3_455 1_565
O2 O3 O2 81.6(3) 5_456 1_565
O3 O3 O2 134.7(5) 6 1_565
O1 O3 O2 60.05(16) . 1_565
O2 O3 O2 90.2(3) 5_455 1_565
O3 O3 O2 122.6(6) 6_556 1_565
Ga2 O3 O2 60.06(17) 2_566 1_565
Ga3 O3 O2 138.9(4) 4_346 1_565
La O3 O2 101.4(2) . 1_565
Ga3 O3 O3 120.2(3) 1_556 5_345
Nb O3 O3 8.7(2) 1_455 5_345
Ga1 O3 O3 8.7(2) 1_455 5_345
La O3 O3 99.4(4) 4_455 5_345
Ga3 O3 O3 81.7(2) 2_465 5_345
O3 O3 O3 43.4(2) 2_465 5_345
O3 O3 O3 53.9(3) 4_345 5_345
O3 O3 O3 42.4(3) 3_465 5_345
O2 O3 O3 86.8(3) 4_455 5_345
O3 O3 O3 116.3(4) 2_466 5_345
O2 O3 O3 104.3(3) 3_455 5_345
O2 O3 O3 156.5(3) 5_456 5_345
O3 O3 O3 43.1(2) 6 5_345
O1 O3 O3 135.9(7) . 5_345
O2 O3 O3 82.7(4) 5_455 5_345
O3 O3 O3 104.7(2) 6_556 5_345
Ga2 O3 O3 165.5(5) 2_566 5_345
Ga3 O3 O3 63.1(2) 4_346 5_345
La O3 O3 107.9(4) . 5_345
O2 O3 O3 120.9(3) 1_565 5_345
Ga3 O3 Ga3 117.9(4) 1_556 .
Nb O3 Ga3 52.4(3) 1_455 .
Ga1 O3 Ga3 52.4(3) 1_455 .
La O3 Ga3 71.7(3) 4_455 .
Ga3 O3 Ga3 134.3(3) 2_465 .
O3 O3 Ga3 39.9(4) 2_465 .
O3 O3 Ga3 79.37(14) 4_345 .
O3 O3 Ga3 97.49(9) 3_465 .
O2 O3 Ga3 115.2(4) 4_455 .
O3 O3 Ga3 171.4(2) 2_466 .
O2 O3 Ga3 78.6(4) 3_455 .
O2 O3 Ga3 127.7(4) 5_456 .
O3 O3 Ga3 26.7(2) 6 .
O1 O3 Ga3 81.7(4) . .
O2 O3 Ga3 28.05(18) 5_455 .
O3 O3 Ga3 126.2(4) 6_556 .
Ga2 O3 Ga3 110.2(3) 2_566 .
Ga3 O3 Ga3 105.0(2) 4_346 .
La O3 Ga3 57.27(18) . .
O2 O3 Ga3 108.6(3) 1_565 .
O3 O3 Ga3 55.3(3) 5_345 .
Ga3 O3 Ga2 114.7(5) 1_556 1_565
Nb O3 Ga2 118.5(3) 1_455 1_565
Ga1 O3 Ga2 118.5(3) 1_455 1_565
La O3 Ga2 57.55(17) 4_455 1_565
Ga3 O3 Ga2 52.35(15) 2_465 1_565
O3 O3 Ga2 89.9(3) 2_465 1_565
O3 O3 Ga2 140.0(3) 4_345 1_565
O3 O3 Ga2 83.5(4) 3_465 1_565
O2 O3 Ga2 23.58(19) 4_455 1_565
O3 O3 Ga2 58.2(2) 2_466 1_565
O2 O3 Ga2 145.7(4) 3_455 1_565
O2 O3 Ga2 87.5(3) 5_456 1_565
O3 O3 Ga2 143.9(4) 6 1_565
O1 O3 Ga2 85.08(19) . 1_565
O2 O3 Ga2 113.4(2) 5_455 1_565
O3 O3 Ga2 109.2(5) 6_556 1_565
Ga2 O3 Ga2 77.02(16) 2_566 1_565
Ga3 O3 Ga2 112.9(3) 4_346 1_565
La O3 Ga2 127.19(19) . 1_565
O2 O3 Ga2 26.34(14) 1_565 1_565
O3 O3 Ga2 109.85(12) 5_345 1_565
Ga3 O3 Ga2 124.4(2) . 1_565
Ga3 O3 O3 65.0(4) 1_556 5_346
Nb O3 O3 79.5(3) 1_455 5_346
Ga1 O3 O3 79.5(3) 1_455 5_346
La O3 O3 143.1(3) 4_455 5_346
Ga3 O3 O3 38.47(17) 2_465 5_346
O3 O3 O3 117.3(3) 2_465 5_346
O3 O3 O3 55.1(2) 4_345 5_346
O3 O3 O3 44.2(3) 3_465 5_346
O2 O3 O3 78.2(3) 4_455 5_346
O3 O3 O3 41.8(2) 2_466 5_346
O2 O3 O3 95.1(3) 3_455 5_346
O2 O3 O3 85.7(4) 5_456 5_346
O3 O3 O3 104.9(2) 6 5_346
O1 O3 O3 144.1(6) . 5_346
O2 O3 O3 155.9(3) 5_455 5_346
O3 O3 O3 41.6(2) 6_556 5_346
Ga2 O3 O3 114.2(5) 2_566 5_346
Ga3 O3 O3 26.78(13) 4_346 5_346
La O3 O3 134.73(19) . 5_346
O2 O3 O3 112.8(3) 1_565 5_346
O3 O3 O3 79.4(3) 5_345 5_346
Ga3 O3 O3 129.9(3) . 5_346
Ga2 O3 O3 87.9(2) 1_565 5_346
Ga3 O3 Nb 45.8(3) 1_556 1_456
Nb O3 Nb 106.1(3) 1_455 1_456
Ga1 O3 Nb 106.1(3) 1_455 1_456
La O3 Nb 138.0(4) 4_455 1_456
Ga3 O3 Nb 49.7(2) 2_465 1_456
O3 O3 Nb 144.1(4) 2_465 1_456
O3 O3 Nb 71.07(9) 4_345 1_456
O3 O3 Nb 71.07(9) 3_465 1_456
O2 O3 Nb 84.2(4) 4_455 1_456
O3 O3 Nb 24.61(17) 2_466 1_456
O2 O3 Nb 84.3(4) 3_455 1_456
O2 O3 Nb 58.2(3) 5_456 1_456
O3 O3 Nb 123.6(3) 6 1_456
O1 O3 Nb 116.2(5) . 1_456
O2 O3 Nb 157.8(3) 5_455 1_456
O3 O3 Nb 28.0(2) 6_556 1_456
Ga2 O3 Nb 86.3(3) 2_566 1_456
Ga3 O3 Nb 47.36(14) 4_346 1_456
La O3 Nb 119.2(2) . 1_456
O2 O3 Nb 101.1(3) 1_565 1_456
O3 O3 Nb 107.0(4) 5_345 1_456
Ga3 O3 Nb 150.21(18) . 1_456
Ga2 O3 Nb 82.6(2) 1_565 1_456
O3 O3 Nb 27.9(2) 5_346 1_456
Ga3 O3 Ga1 45.8(3) 1_556 1_456
Nb O3 Ga1 106.1(3) 1_455 1_456
Ga1 O3 Ga1 106.1(3) 1_455 1_456
La O3 Ga1 138.0(4) 4_455 1_456
Ga3 O3 Ga1 49.7(2) 2_465 1_456
O3 O3 Ga1 144.1(4) 2_465 1_456
O3 O3 Ga1 71.07(9) 4_345 1_456
O3 O3 Ga1 71.07(9) 3_465 1_456
O2 O3 Ga1 84.2(4) 4_455 1_456
O3 O3 Ga1 24.61(17) 2_466 1_456
O2 O3 Ga1 84.3(4) 3_455 1_456
O2 O3 Ga1 58.2(3) 5_456 1_456
O3 O3 Ga1 123.6(3) 6 1_456
O1 O3 Ga1 116.2(5) . 1_456
O2 O3 Ga1 157.8(3) 5_455 1_456
O3 O3 Ga1 28.0(2) 6_556 1_456
Ga2 O3 Ga1 86.3(3) 2_566 1_456
Ga3 O3 Ga1 47.36(14) 4_346 1_456
La O3 Ga1 119.2(2) . 1_456
O2 O3 Ga1 101.1(3) 1_565 1_456
O3 O3 Ga1 107.0(4) 5_345 1_456
Ga3 O3 Ga1 150.21(18) . 1_456
Ga2 O3 Ga1 82.6(2) 1_565 1_456
O3 O3 Ga1 27.9(2) 5_346 1_456
Nb O3 Ga1 0.0 1_456 1_456
Ga3 O3 O2 76.5(3) 1_556 2_566
Nb O3 O2 170.1(3) 1_455 2_566
Ga1 O3 O2 170.1(3) 1_455 2_566
La O3 O2 67.0(2) 4_455 2_566
Ga3 O3 O2 90.0(3) 2_465 2_566
O3 O3 O2 123.26(19) 2_465 2_566
O3 O3 O2 142.3(2) 4_345 2_566
O3 O3 O2 130.0(3) 3_465 2_566
O2 O3 O2 76.6(2) 4_455 2_566
O3 O3 O2 62.7(2) 2_466 2_566
O2 O3 O2 93.3(3) 3_455 2_566
O2 O3 O2 40.6(3) 5_456 2_566
O3 O3 O2 146.6(2) 6 2_566
O1 O3 O2 45.5(4) . 2_566
O2 O3 O2 98.0(2) 5_455 2_566
O3 O3 O2 88.6(4) 6_556 2_566
Ga2 O3 O2 24.52(12) 2_566 2_566
Ga3 O3 O2 126.2(4) 4_346 2_566
La O3 O2 82.59(18) . 2_566
O2 O3 O2 41.1(3) 1_565 2_566
O3 O3 O2 161.84(18) 5_345 2_566
Ga3 O3 O2 125.8(3) . 2_566
Ga2 O3 O2 53.13(14) 1_565 2_566
O3 O3 O2 104.0(4) 5_346 2_566
Nb O3 O2 79.0(3) 1_456 2_566
Ga1 O3 O2 79.0(3) 1_456 2_566
Ga3 O3 La 67.8(2) 1_556 2_455
Nb O3 La 53.89(18) 1_455 2_455
Ga1 O3 La 53.89(18) 1_455 2_455
La O3 La 127.4(4) 4_455 2_455
Ga3 O3 La 119.1(2) 2_465 2_455
O3 O3 La 87.7(4) 2_465 2_455
O3 O3 La 31.3(2) 4_345 2_455
O3 O3 La 87.0(2) 3_465 2_455
O2 O3 La 147.5(3) 4_455 2_455
O3 O3 La 118.7(3) 2_466 2_455
O2 O3 La 41.8(3) 3_455 2_455
O2 O3 La 98.4(2) 5_456 2_455
O3 O3 La 33.97(19) 6 2_455
O1 O3 La 104.3(3) . 2_455
O2 O3 La 72.3(2) 5_455 2_455
O3 O3 La 69.2(2) 6_556 2_455
Ga2 O3 La 111.7(2) 2_566 2_455
Ga3 O3 La 59.21(10) 4_346 2_455
La O3 La 62.12(14) . 2_455
O2 O3 La 161.9(4) 1_565 2_455
O3 O3 La 62.56(12) 5_345 2_455
Ga3 O3 La 57.19(14) . 2_455
Ga2 O3 La 170.5(2) 1_565 2_455
O3 O3 La 85.13(14) 5_346 2_455
Nb O3 La 94.07(16) 1_456 2_455
Ga1 O3 La 94.07(16) 1_456 2_455
O2 O3 La 135.1(2) 2_566 2_455
Ga3 O3 Ga3 154.0(3) 1_556 2_464
Nb O3 Ga3 41.7(2) 1_455 2_464
Ga1 O3 Ga3 41.7(2) 1_455 2_464
La O3 Ga3 63.7(2) 4_455 2_464
Ga3 O3 Ga3 90.2(2) 2_465 2_464
O3 O3 Ga3 10.0(2) 2_465 2_464
O3 O3 Ga3 88.68(14) 4_345 2_464
O3 O3 Ga3 63.23(19) 3_465 2_464
O2 O3 Ga3 71.6(3) 4_455 2_464
O3 O3 Ga3 128.9(4) 2_466 2_464
O2 O3 Ga3 122.4(5) 3_455 2_464
O2 O3 Ga3 166.3(3) 5_456 2_464
O3 O3 Ga3 55.3(3) 6 2_464
O1 O3 Ga3 107.7(5) . 2_464
O2 O3 Ga3 64.3(2) 5_455 2_464
O3 O3 Ga3 140.2(2) 6_556 2_464
Ga2 O3 Ga3 135.2(3) 2_566 2_464
Ga3 O3 Ga3 97.56(18) 4_346 2_464
La O3 Ga3 101.7(3) . 2_464
O2 O3 Ga3 89.2(3) 1_565 2_464
O3 O3 Ga3 35.7(2) 5_345 2_464
Ga3 O3 Ga3 46.25(14) . 2_464
Ga2 O3 Ga3 88.76(16) 1_565 2_464
O3 O3 Ga3 107.3(3) 5_346 2_464
Nb O3 Ga3 134.2(2) 1_456 2_464
Ga1 O3 Ga3 134.2(2) 1_456 2_464
O2 O3 Ga3 128.9(2) 2_566 2_464
La O3 Ga3 87.2(2) 2_455 2_464
Ga3 O3 O1 158.2(5) 1_556 2_465
Nb O3 O1 88.1(3) 1_455 2_465
Ga1 O3 O1 88.1(3) 1_455 2_465
La O3 O1 29.03(11) 4_455 2_465
Ga3 O3 O1 80.2(3) 2_465 2_465
O3 O3 O1 45.6(3) 2_465 2_465
O3 O3 O1 134.3(3) 4_345 2_465
O3 O3 O1 84.1(3) 3_465 2_465
O2 O3 O1 41.9(3) 4_455 2_465
O3 O3 O1 103.1(4) 2_466 2_465
O2 O3 O1 147.5(5) 3_455 2_465
O2 O3 O1 122.6(3) 5_456 2_465
O3 O3 O1 99.0(5) 6 2_465
O1 O3 O1 81.6(3) . 2_465
O2 O3 O1 74.9(3) 5_455 2_465
O3 O3 O1 153.7(5) 6_556 2_465
Ga2 O3 O1 96.49(18) 2_566 2_465
Ga3 O3 O1 128.8(2) 4_346 2_465
La O3 O1 107.9(3) . 2_465
O2 O3 O1 41.4(3) 1_565 2_465
O3 O3 O1 80.6(3) 5_345 2_465
Ga3 O3 O1 78.3(3) . 2_465
Ga2 O3 O1 46.3(3) 1_565 2_465
O3 O3 O1 117.3(2) 5_346 2_465
Nb O3 O1 125.7(4) 1_456 2_465
Ga1 O3 O1 125.7(4) 1_456 2_465
O2 O3 O1 82.0(3) 2_566 2_465
La O3 O1 132.9(4) 2_455 2_465
Ga3 O3 O1 47.9(2) 2_464 2_465
Ga3 O3 La 64.3(3) 1_556 4_456
Nb O3 La 148.8(5) 1_455 4_456
Ga1 O3 La 148.8(5) 1_455 4_456
La O3 La 92.5(2) 4_455 4_456
Ga3 O3 La 63.0(2) 2_465 4_456
O3 O3 La 140.4(3) 2_465 4_456
O3 O3 La 118.09(11) 4_345 4_456
O3 O3 La 102.3(2) 3_465 4_456
O2 O3 La 68.2(3) 4_455 4_456
O3 O3 La 30.16(15) 2_466 4_456
O2 O3 La 98.0(4) 3_455 4_456
O2 O3 La 40.3(3) 5_456 4_456
O3 O3 La 165.4(4) 6 4_456
O1 O3 La 77.0(4) . 4_456
O2 O3 La 130.5(3) 5_455 4_456
O3 O3 La 65.3(4) 6_556 4_456
Ga2 O3 La 49.62(15) 2_566 4_456
Ga3 O3 La 95.1(3) 4_346 4_456
La O3 La 106.80(19) . 4_456
O2 O3 La 57.3(2) 1_565 4_456
O3 O3 La 144.6(4) 5_345 4_456
Ga3 O3 La 158.4(2) . 4_456
Ga2 O3 La 50.76(13) 1_565 4_456
O3 O3 La 71.4(3) 5_346 4_456
Nb O3 La 47.95(14) 1_456 4_456
Ga1 O3 La 47.95(14) 1_456 4_456
O2 O3 La 32.70(16) 2_566 4_456
La O3 La 131.9(2) 2_455 4_456
Ga3 O3 La 139.25(19) 2_464 4_456
O1 O3 La 95.2(3) 2_465 4_456
Ga3 O3 O2 95.5(5) 1_556 6_456
Nb O3 O2 88.0(3) 1_455 6_456
Ga1 O3 O2 88.0(3) 1_455 6_456
La O3 O2 104.1(3) 4_455 6_456
Ga3 O3 O2 0.87(13) 2_465 6_456
O3 O3 O2 99.0(4) 2_465 6_456
O3 O3 O2 88.6(2) 4_345 6_456
O3 O3 O2 41.1(2) 3_465 6_456
O2 O3 O2 39.3(4) 4_455 6_456
O3 O3 O2 38.6(3) 2_466 6_456
O2 O3 O2 132.5(4) 3_455 6_456
O2 O3 O2 97.3(5) 5_456 6_456
O3 O3 O2 123.99(15) 6 6_456
O1 O3 O2 133.0(4) . 6_456
O2 O3 O2 152.5(3) 5_455 6_456
O3 O3 O2 75.5(3) 6_556 6_456
Ga2 O3 O2 111.2(3) 2_566 6_456
Ga3 O3 O2 61.64(19) 4_346 6_456
La O3 O2 167.7(3) . 6_456
O2 O3 O2 77.9(2) 1_565 6_456
O3 O3 O2 82.4(3) 5_345 6_456
Ga3 O3 O2 134.8(3) . 6_456
Ga2 O3 O2 51.56(17) 1_565 6_456
O3 O3 O2 39.03(17) 5_346 6_456
Nb O3 O2 49.7(2) 1_456 6_456
Ga1 O3 O2 49.7(2) 1_456 6_456
O2 O3 O2 89.2(3) 2_566 6_456
La O3 O2 119.9(2) 2_455 6_456
Ga3 O3 O2 90.6(2) 2_464 6_456
O1 O3 O2 79.8(3) 2_465 6_456
La O3 O2 62.3(2) 4_456 6_456
Ga3 O3 O2 126.4(4) 1_556 2_565
Nb O3 O2 103.3(4) 1_455 2_565
Ga1 O3 O2 103.3(4) 1_455 2_565
La O3 O2 20.29(17) 4_455 2_565
Ga3 O3 O2 125.0(2) 2_465 2_565
O3 O3 O2 58.5(3) 2_465 2_565
O3 O3 O2 137.9(2) 4_345 2_565
O3 O3 O2 127.1(3) 3_465 2_565
O2 O3 O2 85.2(3) 4_455 2_565
O3 O3 O2 128.13(19) 2_466 2_565
O2 O3 O2 100.8(3) 3_455 2_565
O2 O3 O2 98.5(2) 5_456 2_565
O3 O3 O2 85.5(4) 6 2_565
O1 O3 O2 40.7(4) . 2_565
O2 O3 O2 37.6(2) 5_455 2_565
O3 O3 O2 149.6(2) 6_556 2_565
Ga2 O3 O2 67.6(2) 2_566 2_565
Ga3 O3 O2 163.1(3) 4_346 2_565
La O3 O2 61.23(18) . 2_565
O2 O3 O2 52.6(3) 1_565 2_565
O3 O3 O2 100.9(4) 5_345 2_565
Ga3 O3 O2 59.0(2) . 2_565
Ga2 O3 O2 76.38(16) 1_565 2_565
O3 O3 O2 163.43(14) 5_346 2_565
Nb O3 O2 149.4(3) 1_456 2_565
Ga1 O3 O2 149.4(3) 1_456 2_565
O2 O3 O2 70.65(17) 2_566 2_565
La O3 O2 109.9(3) 2_455 2_565
Ga3 O3 O2 67.8(2) 2_464 2_565
O1 O3 O2 47.20(17) 2_465 2_565
La O3 O2 101.5(2) 4_456 2_565
O2 O3 O2 124.4(2) 6_456 2_565
Ga3 O3 Ga2 31.9(2) 1_556 .
Nb O3 Ga2 98.7(2) 1_455 .
Ga1 O3 Ga2 98.7(2) 1_455 .
La O3 Ga2 126.2(3) 4_455 .
Ga3 O3 Ga2 124.5(3) 2_465 .
O3 O3 Ga2 125.8(5) 2_465 .
O3 O3 Ga2 60.6(3) 4_345 .
O3 O3 Ga2 118.4(3) 3_465 .
O2 O3 Ga2 158.3(5) 4_455 .
O3 O3 Ga2 95.1(4) 2_466 .
O2 O3 Ga2 8.2(3) 3_455 .
O2 O3 Ga2 53.7(2) 5_456 .
O3 O3 Ga2 74.01(19) 6 .
O1 O3 Ga2 76.0(2) . .
O2 O3 Ga2 82.0(2) 5_455 .
O3 O3 Ga2 49.27(13) 6_556 .
Ga2 O3 Ga2 69.60(14) 2_566 .
Ga3 O3 Ga2 74.75(13) 4_346 .
La O3 Ga2 46.68(9) . .
O2 O3 Ga2 129.6(2) 1_565 .
O3 O3 Ga2 107.32(10) 5_345 .
Ga3 O3 Ga2 86.43(18) . .
Ga2 O3 Ga2 141.1(3) 1_565 .
O3 O3 Ga2 88.1(2) 5_346 .
Nb O3 Ga2 76.11(16) 1_456 .
Ga1 O3 Ga2 76.11(16) 1_456 .
O2 O3 Ga2 90.7(2) 2_566 .
La O3 Ga2 45.06(7) 2_455 .
Ga3 O3 Ga2 129.1(3) 2_464 .
O1 O3 Ga2 154.5(3) 2_465 .
La O3 Ga2 91.57(19) 4_456 .
O2 O3 Ga2 124.7(3) 6_456 .
O2 O3 Ga2 107.3(2) 2_565 .
Ga3 O3 O2 150.5(4) 1_556 6_455
Nb O3 O2 45.7(2) 1_455 6_455
Ga1 O3 O2 45.7(2) 1_455 6_455
La O3 O2 71.4(2) 4_455 6_455
Ga3 O3 O2 66.9(2) 2_465 6_455
O3 O3 O2 32.2(3) 2_465 6_455
O3 O3 O2 88.7(2) 4_345 6_455
O3 O3 O2 44.7(3) 3_465 6_455
O2 O3 O2 53.0(3) 4_455 6_455
O3 O3 O2 105.6(4) 2_466 6_455
O2 O3 O2 139.9(4) 3_455 6_455
O2 O3 O2 160.9(4) 5_456 6_455
O3 O3 O2 72.6(3) 6 6_455
O1 O3 O2 123.0(4) . 6_455
O2 O3 O2 87.1(3) 5_455 6_455
O3 O3 O2 127.85(16) 6_556 6_455
Ga2 O3 O2 142.5(2) 2_566 6_455
Ga3 O3 O2 86.56(19) 4_346 6_455
La O3 O2 125.0(3) . 6_455
O2 O3 O2 84.1(2) 1_565 6_455
O3 O3 O2 37.22(16) 5_345 6_455
Ga3 O3 O2 69.1(2) . 6_455
Ga2 O3 O2 74.21(17) 1_565 6_455
O3 O3 O2 88.3(2) 5_346 6_455
Nb O3 O2 112.9(2) 1_456 6_455
Ga1 O3 O2 112.9(2) 1_456 6_455
O2 O3 O2 124.6(2) 2_566 6_455
La O3 O2 99.2(2) 2_455 6_455
Ga3 O3 O2 23.32(14) 2_464 6_455
O1 O3 O2 46.03(17) 2_465 6_455
La O3 O2 120.7(2) 4_456 6_455
O2 O3 O2 67.25(15) 6_456 6_455
O2 O3 O2 82.5(3) 2_565 6_455
Ga2 O3 O2 144.2(2) . 6_455
Ga3 O3 La 146.4(5) 1_556 2_465
Nb O3 La 74.3(2) 1_455 2_465
Ga1 O3 La 74.3(2) 1_455 2_465
La O3 La 61.36(16) 4_455 2_465
Ga3 O3 La 51.23(14) 2_465 2_465
O3 O3 La 53.1(3) 2_465 2_465
O3 O3 La 110.8(3) 4_345 2_465
O3 O3 La 53.1(3) 3_465 2_465
O2 O3 La 23.8(3) 4_455 2_465
O3 O3 La 84.2(3) 2_466 2_465
O2 O3 La 169.6(4) 3_455 2_465
O2 O3 La 131.5(3) 5_456 2_465
O3 O3 La 101.9(3) 6 2_465
O1 O3 La 112.4(2) . 2_465
O2 O3 La 101.5(3) 5_455 2_465
O3 O3 La 126.1(3) 6_556 2_465
Ga2 O3 La 118.48(17) 2_566 2_465
Ga3 O3 La 97.15(18) 4_346 2_465
La O3 La 138.8(3) . 2_465
O2 O3 La 58.60(16) 1_565 2_465
O3 O3 La 65.67(11) 5_345 2_465
Ga3 O3 La 93.0(2) . 2_465
Ga2 O3 La 44.59(9) 1_565 2_465
O3 O3 La 85.65(12) 5_346 2_465
Nb O3 La 100.7(2) 1_456 2_465
Ga1 O3 La 100.7(2) 1_456 2_465
O2 O3 La 96.57(17) 2_566 2_465
La O3 La 128.2(2) 2_455 2_465
Ga3 O3 La 48.01(9) 2_464 2_465
O1 O3 La 32.51(11) 2_465 2_465
La O3 La 92.07(17) 4_456 2_465
O2 O3 La 51.11(19) 6_456 2_465
O2 O3 La 79.55(17) 2_565 2_465
Ga2 O3 La 171.39(17) . 2_465
O2 O3 La 29.72(12) 6_455 2_465
Ga3 O3 Ga2 117.4(4) 1_556 2_565
Nb O3 Ga2 91.8(4) 1_455 2_565
Ga1 O3 Ga2 91.8(4) 1_455 2_565
La O3 Ga2 41.3(2) 4_455 2_565
Ga3 O3 Ga2 144.3(3) 2_465 2_565
O3 O3 Ga2 56.7(4) 2_465 2_565
O3 O3 Ga2 117.0(2) 4_345 2_565
O3 O3 Ga2 129.80(14) 3_465 2_565
O2 O3 Ga2 105.0(3) 4_455 2_565
O3 O3 Ga2 147.08(13) 2_466 2_565
O2 O3 Ga2 83.4(3) 3_455 2_565
O2 O3 Ga2 100.9(3) 5_456 2_565
O3 O3 Ga2 66.3(3) 6 2_565
O1 O3 Ga2 43.6(4) . 2_565
O2 O3 Ga2 15.85(14) 5_455 2_565
O3 O3 Ga2 139.68(16) 6_556 2_565
Ga2 O3 Ga2 73.68(17) 2_566 2_565
Ga3 O3 Ga2 145.0(3) 4_346 2_565
La O3 Ga2 44.61(12) . 2_565
O2 O3 Ga2 74.4(2) 1_565 2_565
O3 O3 Ga2 92.4(4) 5_345 2_565
Ga3 O3 Ga2 41.14(12) . 2_565
Ga2 O3 Ga2 98.35(16) 1_565 2_565
O3 O3 Ga2 171.0(4) 5_346 2_565
Nb O3 Ga2 159.1(2) 1_456 2_565
Ga1 O3 Ga2 159.1(2) 1_456 2_565
O2 O3 Ga2 84.9(2) 2_566 2_565
La O3 Ga2 87.9(2) 2_455 2_565
Ga3 O3 Ga2 66.65(18) 2_464 2_565
O1 O3 Ga2 64.1(2) 2_465 2_565
La O3 Ga2 117.56(15) 4_456 2_565
O2 O3 Ga2 143.9(2) 6_456 2_565
O2 O3 Ga2 22.01(12) 2_565 2_565
Ga2 O3 Ga2 90.99(18) . 2_565
O2 O3 Ga2 87.2(2) 6_455 2_565
La O3 Ga2 94.23(18) 2_465 2_565
Ga3 O3 O1 94.9(5) 1_556 2_466
Nb O3 O1 128.4(3) 1_455 2_466
Ga1 O3 O1 128.4(3) 1_455 2_466
La O3 O1 74.9(3) 4_455 2_466
Ga3 O3 O1 46.08(16) 2_465 2_466
O3 O3 O1 109.5(4) 2_465 2_466
O3 O3 O1 129.6(3) 4_345 2_466
O3 O3 O1 84.6(3) 3_465 2_466
O2 O3 O1 36.3(3) 4_455 2_466
O3 O3 O1 39.0(3) 2_466 2_466
O2 O3 O1 130.1(5) 3_455 2_466
O2 O3 O1 71.6(3) 5_456 2_466
O3 O3 O1 161.9(3) 6 2_466
O1 O3 O1 87.8(3) . 2_466
O2 O3 O1 129.0(3) 5_455 2_466
O3 O3 O1 89.2(5) 6_556 2_466
Ga2 O3 O1 70.16(19) 2_566 2_466
Ga3 O3 O1 101.2(3) 4_346 2_466
La O3 O1 128.29(19) . 2_466
O2 O3 O1 39.0(2) 1_565 2_466
O3 O3 O1 120.62(19) 5_345 2_466
Ga3 O3 O1 144.5(3) . 2_466
Ga2 O3 O1 20.3(2) 1_565 2_466
O3 O3 O1 74.5(3) 5_346 2_466
Nb O3 O1 63.7(3) 1_456 2_466
Ga1 O3 O1 63.7(3) 1_456 2_466
O2 O3 O1 45.95(14) 2_566 2_466
La O3 O1 157.7(3) 2_455 2_466
Ga3 O3 O1 107.2(2) 2_464 2_466
O1 O3 O1 66.63(12) 2_465 2_466
La O3 O1 32.2(2) 4_456 2_466
O2 O3 O1 45.21(15) 6_456 2_466
O2 O3 O1 91.6(2) 2_565 2_466
Ga2 O3 O1 123.7(3) . 2_466
O2 O3 O1 89.3(2) 6_455 2_466
La O3 O1 60.07(18) 2_465 2_466
Ga2 O3 O1 113.21(19) 2_565 2_466
Ga3 O3 O2 83.1(3) 1_556 1_455
Nb O3 O2 42.2(3) 1_455 1_455
Ga1 O3 O2 42.2(3) 1_455 1_455
La O3 O2 139.0(3) 4_455 1_455
Ga3 O3 O2 60.23(18) 2_465 1_455
O3 O3 O2 86.7(2) 2_465 1_455
O3 O3 O2 30.1(2) 4_345 1_455
O3 O3 O2 30.4(2) 3_465 1_455
O2 O3 O2 91.0(2) 4_455 1_455
O3 O3 O2 79.6(2) 2_466 1_455
O2 O3 O2 91.13(18) 3_455 1_455
O2 O3 O2 115.8(3) 5_456 1_455
O3 O3 O2 68.5(2) 6 1_455
O1 O3 O2 163.4(2) . 1_455
O2 O3 O2 119.4(3) 5_455 1_455
O3 O3 O2 62.7(2) 6_556 1_455
Ga2 O3 O2 146.9(3) 2_566 1_455
Ga3 O3 O2 19.79(16) 4_346 1_455
La O3 O2 121.9(2) . 1_455
O2 O3 O2 136.4(3) 1_565 1_455
O3 O3 O2 43.9(3) 5_345 1_455
Ga3 O3 O2 92.0(2) . 1_455
Ga2 O3 O2 110.9(2) 1_565 1_455
O3 O3 O2 38.0(2) 5_346 1_455
Nb O3 O2 64.0(2) 1_456 1_455
Ga1 O3 O2 64.0(2) 1_456 1_455
O2 O3 O2 142.1(3) 2_566 1_455
La O3 O2 59.78(13) 2_455 1_455
Ga3 O3 O2 77.8(2) 2_464 1_455
O1 O3 O2 112.3(2) 2_465 1_455
La O3 O2 109.4(3) 4_456 1_455
O2 O3 O2 61.1(2) 6_456 1_455
O2 O3 O2 144.9(3) 2_565 1_455
Ga2 O3 O2 88.38(16) . 1_455
O2 O3 O2 67.7(3) 6_455 1_455
La O3 O2 83.06(16) 2_465 1_455
Ga2 O3 O2 133.0(3) 2_565 1_455
O1 O3 O2 105.8(3) 2_466 1_455
Ga3 O3 O1 72.6(3) 1_556 2_455
Nb O3 O1 73.9(3) 1_455 2_455
Ga1 O3 O1 73.9(3) 1_455 2_455
La O3 O1 101.8(4) 4_455 2_455
Ga3 O3 O1 150.6(2) 2_465 2_455
O3 O3 O1 85.3(6) 2_465 2_455
O3 O3 O1 62.9(2) 4_345 2_455
O3 O3 O1 116.3(3) 3_465 2_455
O2 O3 O1 160.8(5) 4_455 2_455
O3 O3 O1 135.5(4) 2_466 2_455
O2 O3 O1 33.0(4) 3_455 2_455
O2 O3 O1 88.2(3) 5_456 2_455
O3 O3 O1 39.2(2) 6 2_455
O1 O3 O1 73.4(2) . 2_455
O2 O3 O1 46.6(3) 5_455 2_455
O3 O3 O1 85.8(3) 6_556 2_455
Ga2 O3 O1 87.72(19) 2_566 2_455
Ga3 O3 O1 89.94(16) 4_346 2_455
La O3 O1 31.23(8) . 2_455
O2 O3 O1 130.7(3) 1_565 2_455
O3 O3 O1 81.6(3) 5_345 2_455
Ga3 O3 O1 45.6(3) . 2_455
Ga2 O3 O1 157.0(2) 1_565 2_455
O3 O3 O1 114.26(17) 5_346 2_455
Nb O3 O1 113.8(2) 1_456 2_455
Ga1 O3 O1 113.8(2) 1_456 2_455
O2 O3 O1 112.1(2) 2_566 2_455
La O3 O1 31.66(8) 2_455 2_455
Ga3 O3 O1 90.2(3) 2_464 2_455
O1 O3 O1 120.5(5) 2_465 2_455
La O3 O1 128.4(3) 4_456 2_455
O2 O3 O1 151.4(2) 6_456 2_455
O2 O3 O1 82.0(3) 2_565 2_455
Ga2 O3 O1 40.8(2) . 2_455
O2 O3 O1 110.8(3) 6_455 2_455
La O3 O1 138.2(4) 2_465 2_455
Ga2 O3 O1 60.5(2) 2_565 2_455
O1 O3 O1 157.7(3) 2_466 2_455
O2 O3 O1 91.22(16) 1_455 2_455
Ga3 O3 La 116.2(3) 1_556 1_455
Nb O3 La 34.68(19) 1_455 1_455
Ga1 O3 La 34.68(19) 1_455 1_455
La O3 La 105.5(3) 4_455 1_455
Ga3 O3 La 52.94(14) 2_465 1_455
O3 O3 La 59.8(2) 2_465 1_455
O3 O3 La 59.7(2) 4_345 1_455
O3 O3 La 14.48(15) 3_465 1_455
O2 O3 La 65.8(2) 4_455 1_455
O3 O3 La 88.6(3) 2_466 1_455
O2 O3 La 121.1(3) 3_455 1_455
O2 O3 La 143.2(4) 5_456 1_455
O3 O3 La 71.06(14) 6 1_455
O1 O3 La 157.0(5) . 1_455
O2 O3 La 109.5(3) 5_455 1_455
O3 O3 La 93.95(11) 6_556 1_455
Ga2 O3 La 164.5(3) 2_566 1_455
Ga3 O3 La 52.26(10) 4_346 1_455
La O3 La 136.3(3) . 1_455
O2 O3 La 109.2(2) 1_565 1_455
O3 O3 La 28.78(15) 5_345 1_455
Ga3 O3 La 83.31(17) . 1_455
Ga2 O3 La 89.15(16) 1_565 1_455
O3 O3 La 57.51(18) 5_346 1_455
Nb O3 La 84.97(17) 1_456 1_455
Ga1 O3 La 84.97(17) 1_456 1_455
O2 O3 La 140.4(3) 2_566 1_455
La O3 La 81.71(12) 2_455 1_455
Ga3 O3 La 49.82(9) 2_464 1_455
O1 O3 La 78.37(13) 2_465 1_455
La O3 La 115.8(2) 4_456 1_455
O2 O3 La 53.68(16) 6_456 1_455
O2 O3 La 116.3(3) 2_565 1_455
Ga2 O3 La 120.33(14) . 1_455
O2 O3 La 34.33(13) 6_455 1_455
La O3 La 51.11(8) 2_465 1_455
Ga2 O3 La 115.8(2) 2_565 1_455
O1 O3 La 94.48(16) 2_466 1_455
O2 O3 La 33.95(14) 1_455 1_455
O1 O3 La 107.5(2) 2_455 1_455
Ga3 O3 Ga3 98.4(3) 1_556 4_456
Nb O3 Ga3 148.4(3) 1_455 4_456
Ga1 O3 Ga3 148.4(3) 1_455 4_456
La O3 Ga3 46.81(15) 4_455 4_456
Ga3 O3 Ga3 88.4(2) 2_465 4_456
O3 O3 Ga3 101.97(12) 2_465 4_456
O3 O3 Ga3 163.77(16) 4_345 4_456
O3 O3 Ga3 123.5(4) 3_465 4_456
O2 O3 Ga3 62.7(2) 4_455 4_456
O3 O3 Ga3 73.38(15) 2_466 4_456
O2 O3 Ga3 110.3(3) 3_455 4_456
O2 O3 Ga3 62.3(2) 5_456 4_456
O3 O3 Ga3 140.4(4) 6 4_456
O1 O3 Ga3 46.0(2) . 4_456
O2 O3 Ga3 89.4(2) 5_455 4_456
O3 O3 Ga3 109.3(4) 6_556 4_456
Ga2 O3 Ga3 39.93(7) 2_566 4_456
Ga3 O3 Ga3 140.7(3) 4_346 4_456
La O3 Ga3 88.20(14) . 4_456
O2 O3 Ga3 20.30(15) 1_565 4_456
O3 O3 Ga3 140.8(2) 5_345 4_456
Ga3 O3 Ga3 114.1(2) . 4_456
Ga2 O3 Ga3 40.01(7) 1_565 4_456
O3 O3 Ga3 114.6(3) 5_346 4_456
Nb O3 Ga3 94.6(2) 1_456 4_456
Ga1 O3 Ga3 94.6(2) 1_456 4_456
O2 O3 Ga3 21.89(14) 2_566 4_456
La O3 Ga3 149.4(2) 2_455 4_456
Ga3 O3 Ga3 107.11(16) 2_464 4_456
O1 O3 Ga3 60.26(19) 2_465 4_456
La O3 Ga3 46.74(9) 4_456 4_456
O2 O3 Ga3 87.54(19) 6_456 4_456
O2 O3 Ga3 55.25(17) 2_565 4_456
Ga2 O3 Ga3 109.51(17) . 4_456
O2 O3 Ga3 104.30(17) 6_455 4_456
La O3 Ga3 78.57(10) 2_465 4_456
Ga2 O3 Ga3 74.10(11) 2_565 4_456
O1 O3 Ga3 42.76(10) 2_466 4_456
O2 O3 Ga3 148.5(3) 1_455 4_456
O1 O3 Ga3 119.40(18) 2_455 4_456
La O3 Ga3 128.25(17) 1_455 4_456
Ga3 O3 Ga3 114.1(3) 1_556 4_345
Nb O3 Ga3 12.3(2) 1_455 4_345
Ga1 O3 Ga3 12.3(2) 1_455 4_345
La O3 Ga3 98.9(3) 4_455 4_345
Ga3 O3 Ga3 99.2(2) 2_465 4_345
O3 O3 Ga3 43.74(17) 2_465 4_345
O3 O3 Ga3 50.73(12) 4_345 4_345
O3 O3 Ga3 59.24(10) 3_465 4_345
O2 O3 Ga3 103.0(3) 4_455 4_345
O3 O3 Ga3 131.0(2) 2_466 4_345
O2 O3 Ga3 89.3(3) 3_455 4_345
O2 O3 Ga3 147.3(3) 5_456 4_345
O3 O3 Ga3 25.13(13) 6 4_345
O1 O3 Ga3 122.0(5) . 4_345
O2 O3 Ga3 68.4(2) 5_455 4_345
O3 O3 Ga3 105.2(3) 6_556 4_345
Ga2 O3 Ga3 148.8(3) 2_566 4_345
Ga3 O3 Ga3 68.89(13) 4_346 4_345
La O3 Ga3 90.0(2) . 4_345
O2 O3 Ga3 129.1(3) 1_565 4_345
O3 O3 Ga3 18.03(15) 5_345 4_345
Ga3 O3 Ga3 40.40(10) . 4_345
Ga2 O3 Ga3 124.9(2) 1_565 4_345
O3 O3 Ga3 90.5(2) 5_346 4_345
Nb O3 Ga3 116.06(16) 1_456 4_345
Ga1 O3 Ga3 116.06(16) 1_456 4_345
O2 O3 Ga3 164.9(3) 2_566 4_345
La O3 Ga3 48.97(10) 2_455 4_345
Ga3 O3 Ga3 39.92(9) 2_464 4_345
O1 O3 Ga3 87.8(3) 2_465 4_345
La O3 Ga3 161.0(2) 4_456 4_345
O2 O3 Ga3 100.00(19) 6_456 4_345
O2 O3 Ga3 94.2(3) 2_565 4_345
Ga2 O3 Ga3 93.79(15) . 4_345
O2 O3 Ga3 50.67(14) 6_455 4_345
La O3 Ga3 80.34(14) 2_465 4_345
Ga2 O3 Ga3 80.6(2) 2_565 4_345
O1 O3 Ga3 138.14(19) 2_466 4_345
O2 O3 Ga3 52.61(17) 1_455 4_345
O1 O3 Ga3 63.9(2) 2_455 4_345
La O3 Ga3 46.40(8) 1_455 4_345
Ga3 O3 Ga3 145.5(2) 4_456 4_345
Ga3 O3 O3 43.6(4) 1_556 1_556
Nb O3 O3 128.1(3) 1_455 1_556
Ga1 O3 O3 128.1(3) 1_455 1_556
La O3 O3 120.7(3) 4_455 1_556
Ga3 O3 O3 59.3(2) 2_465 1_556
O3 O3 O3 157.5(4) 2_465 1_556
O3 O3 O3 90.000(1) 4_345 1_556
O3 O3 O3 90.0 3_465 1_556
O2 O3 O3 83.2(4) 4_455 1_556
O3 O3 O3 21.0(3) 2_466 1_556
O2 O3 O3 83.1(4) 3_455 1_556
O2 O3 O3 40.0(3) 5_456 1_556
O3 O3 O3 140.1(3) 6 1_556
O1 O3 O3 95.2(5) . 1_556
O2 O3 O3 145.4(2) 5_455 1_556
O3 O3 O3 37.8(3) 6_556 1_556
Ga2 O3 O3 65.1(2) 2_566 1_556
Ga3 O3 O3 68.90(19) 4_346 1_556
La O3 O3 108.76(18) . 1_556
O2 O3 O3 85.0(3) 1_565 1_556
O3 O3 O3 128.7(3) 5_345 1_556
Ga3 O3 O3 161.56(11) . 1_556
Ga2 O3 O3 73.06(17) 1_565 1_556
O3 O3 O3 49.3(3) 5_346 1_556
Nb O3 O3 22.00(11) 1_456 1_556
Ga1 O3 O3 22.00(11) 1_456 1_556
O2 O3 O3 57.3(2) 2_566 1_556
La O3 O3 106.73(16) 2_455 1_556
Ga3 O3 O3 149.51(14) 2_464 1_556
O1 O3 O3 119.4(3) 2_465 1_556
La O3 O3 28.13(11) 4_456 1_556
O2 O3 O3 58.9(2) 6_456 1_556
O2 O3 O3 128.0(2) 2_565 1_556
Ga2 O3 O3 75.20(16) . 1_556
O2 O3 O3 126.2(2) 6_455 1_556
La O3 O3 104.92(16) 2_465 1_556
Ga2 O3 O3 138.82(11) 2_565 1_556
O1 O3 O3 52.7(2) 2_466 1_556
O2 O3 O3 86.0(2) 1_455 1_556
O1 O3 O3 116.0(3) 2_455 1_556
La O3 O3 104.41(15) 1_455 1_556
Ga3 O3 O3 74.52(15) 4_456 1_556
Ga3 O3 O3 137.79(12) 4_345 1_556
Ga3 O3 O3 136.4(4) 1_556 1_554
Nb O3 O3 51.9(3) 1_455 1_554
Ga1 O3 O3 51.9(3) 1_455 1_554
La O3 O3 59.3(3) 4_455 1_554
Ga3 O3 O3 120.7(2) 2_465 1_554
O3 O3 O3 22.5(4) 2_465 1_554
O3 O3 O3 90.000(2) 4_345 1_554
O3 O3 O3 90.0 3_465 1_554
O2 O3 O3 96.8(4) 4_455 1_554
O3 O3 O3 159.0(3) 2_466 1_554
O2 O3 O3 96.9(4) 3_455 1_554
O2 O3 O3 140.0(3) 5_456 1_554
O3 O3 O3 39.9(3) 6 1_554
O1 O3 O3 84.8(5) . 1_554
O2 O3 O3 34.6(2) 5_455 1_554
O3 O3 O3 142.2(3) 6_556 1_554
Ga2 O3 O3 114.9(2) 2_566 1_554
Ga3 O3 O3 111.10(19) 4_346 1_554
La O3 O3 71.24(18) . 1_554
O2 O3 O3 95.0(3) 1_565 1_554
O3 O3 O3 51.3(3) 5_345 1_554
Ga3 O3 O3 18.44(11) . 1_554
Ga2 O3 O3 106.94(17) 1_565 1_554
O3 O3 O3 130.7(3) 5_346 1_554
Nb O3 O3 158.00(11) 1_456 1_554
Ga1 O3 O3 158.00(11) 1_456 1_554
O2 O3 O3 122.7(2) 2_566 1_554
La O3 O3 73.27(16) 2_455 1_554
Ga3 O3 O3 30.49(14) 2_464 1_554
O1 O3 O3 60.6(3) 2_465 1_554
La O3 O3 151.86(11) 4_456 1_554
O2 O3 O3 121.0(2) 6_456 1_554
O2 O3 O3 52.0(2) 2_565 1_554
Ga2 O3 O3 104.80(16) . 1_554
O2 O3 O3 53.8(2) 6_455 1_554
La O3 O3 75.08(16) 2_465 1_554
Ga2 O3 O3 41.18(11) 2_565 1_554
O1 O3 O3 127.3(2) 2_466 1_554
O2 O3 O3 94.0(2) 1_455 1_554
O1 O3 O3 64.0(3) 2_455 1_554
La O3 O3 75.59(15) 1_455 1_554
Ga3 O3 O3 105.48(15) 4_456 1_554
Ga3 O3 O3 42.21(12) 4_345 1_554
O3 O3 O3 179.999(3) 1_556 1_554
Ga3 O3 O2 56.9(3) 1_556 6_556
Nb O3 O2 154.6(4) 1_455 6_556
Ga1 O3 O2 154.6(4) 1_455 6_556
La O3 O2 80.9(2) 4_455 6_556
Ga3 O3 O2 115.8(3) 2_465 6_556
O3 O3 O2 131.1(4) 2_465 6_556
O3 O3 O2 119.3(3) 4_345 6_556
O3 O3 O2 153.4(2) 3_465 6_556
O2 O3 O2 109.2(3) 4_455 6_556
O3 O3 O2 79.3(3) 2_466 6_556
O2 O3 O2 61.4(2) 3_455 6_556
O2 O3 O2 25.69(15) 5_456 6_556
O3 O3 O2 118.88(15) 6 6_556
O1 O3 O2 33.2(4) . 6_556
O2 O3 O2 82.65(18) 5_455 6_556
O3 O3 O2 77.5(3) 6_556 6_556
Ga2 O3 O2 9.47(11) 2_566 6_556
Ga3 O3 O2 120.3(3) 4_346 6_556
La O3 O2 54.17(15) . 6_556
O2 O3 O2 69.5(2) 1_565 6_556
O3 O3 O2 162.0(3) 5_345 6_556
Ga3 O3 O2 108.7(2) . 6_556
Ga2 O3 O2 85.64(17) 1_565 6_556
O3 O3 O2 111.2(4) 5_346 6_556
Nb O3 O2 83.5(2) 1_456 6_556
Ga1 O3 O2 83.5(2) 1_456 6_556
O2 O3 O2 32.57(14) 2_566 6_556
La O3 O2 102.85(18) 2_455 6_556
Ga3 O3 O2 140.8(3) 2_464 6_556
O1 O3 O2 105.51(19) 2_465 6_556
La O3 O2 52.83(16) 4_456 6_556
O2 O3 O2 115.1(3) 6_456 6_556
O2 O3 O2 73.14(11) 2_565 6_556
Ga2 O3 O2 60.16(14) . 6_556
O2 O3 O2 151.5(3) 6_455 6_556
La O3 O2 127.85(18) 2_465 6_556
Ga2 O3 O2 75.85(18) 2_565 6_556
O1 O3 O2 76.99(19) 2_466 6_556
O2 O3 O2 139.9(2) 1_455 6_556
O1 O3 O2 80.73(19) 2_455 6_556
La O3 O2 167.8(3) 1_455 6_556
Ga3 O3 O2 49.34(12) 4_456 6_556
Ga3 O3 O2 144.0(2) 4_345 6_556
O3 O3 O2 63.54(19) 1_556 6_556
O3 O3 O2 116.5(2) 1_554 6_556
Ga3 O3 O2 49.8(2) 1_556 2_456
Nb O3 O2 69.0(3) 1_455 2_456
Ga1 O3 O2 69.0(3) 1_455 2_456
La O3 O2 172.3(3) 4_455 2_456
Ga3 O3 O2 71.4(2) 2_465 2_456
O3 O3 O2 116.92(18) 2_465 2_456
O3 O3 O2 26.79(18) 4_345 2_456
O3 O3 O2 59.8(2) 3_465 2_456
O2 O3 O2 110.7(4) 4_455 2_456
O3 O3 O2 67.8(2) 2_466 2_456
O2 O3 O2 65.5(3) 3_455 2_456
O2 O3 O2 83.9(3) 5_456 2_456
O3 O3 O2 79.3(3) 6 2_456
O1 O3 O2 134.4(3) . 2_456
O2 O3 O2 125.1(3) 5_455 2_456
O3 O3 O2 31.0(2) 6_556 2_456
Ga2 O3 O2 114.4(3) 2_566 2_456
Ga3 O3 O2 15.03(11) 4_346 2_456
La O3 O2 103.99(16) . 2_456
O2 O3 O2 144.4(3) 1_565 2_456
O3 O3 O2 73.7(3) 5_345 2_456
Ga3 O3 O2 106.0(2) . 2_456
Ga2 O3 O2 121.1(3) 1_565 2_456
O3 O3 O2 33.51(14) 5_346 2_456
Nb O3 O2 44.33(16) 1_456 2_456
Ga1 O3 O2 44.33(16) 1_456 2_456
O2 O3 O2 119.0(4) 2_566 2_456
La O3 O2 52.72(14) 2_455 2_456
Ga3 O3 O2 109.3(2) 2_464 2_456
O1 O3 O2 143.8(2) 2_465 2_456
La O3 O2 91.5(2) 4_456 2_456
O2 O3 O2 72.0(2) 6_456 2_456
O2 O3 O2 162.5(3) 2_565 2_456
Ga2 O3 O2 60.19(12) . 2_456
O2 O3 O2 100.92(14) 6_455 2_456
La O3 O2 111.9(2) 2_465 2_456
Ga2 O3 O2 140.5(2) 2_565 2_456
O1 O3 O2 105.5(3) 2_466 2_456
O2 O3 O2 33.3(3) 1_455 2_456
O1 O3 O2 80.76(18) 2_455 2_456
La O3 O2 66.83(16) 1_455 2_456
Ga3 O3 O2 138.0(3) 4_456 2_456
Ga3 O3 O2 75.54(17) 4_345 2_456
O3 O3 O2 63.52(19) 1_556 2_456
O3 O3 O2 116.48(19) 1_554 2_456
O2 O3 O2 106.7(3) 6_556 2_456
Ga3 O3 La 25.90(17) 1_556 1_556
Nb O3 La 137.7(3) 1_455 1_556
Ga1 O3 La 137.7(3) 1_455 1_556
La O3 La 112.3(2) 4_455 1_556
Ga3 O3 La 102.3(3) 2_465 1_556
O3 O3 La 158.3(5) 2_465 1_556
O3 O3 La 91.7(2) 4_345 1_556
O3 O3 La 127.24(12) 3_465 1_556
O2 O3 La 118.4(4) 4_455 1_556
O3 O3 La 63.6(3) 2_466 1_556
O2 O3 La 47.9(3) 3_455 1_556
O2 O3 La 11.91(16) 5_456 1_556
O3 O3 La 115.9(2) 6 1_556
O1 O3 La 63.5(4) . 1_556
O2 O3 La 103.4(2) 5_455 1_556
O3 O3 La 45.9(2) 6_556 1_556
Ga2 O3 La 39.29(11) 2_566 1_556
Ga3 O3 La 88.61(19) 4_346 1_556
La O3 La 65.71(12) . 1_556
O2 O3 La 93.3(2) 1_565 1_556
O3 O3 La 145.43(19) 5_345 1_556
Ga3 O3 La 121.6(2) . 1_556
Ga2 O3 La 98.9(2) 1_565 1_556
O3 O3 La 83.1(3) 5_346 1_556
Nb O3 La 57.29(13) 1_456 1_556
Ga1 O3 La 57.29(13) 1_456 1_556
O2 O3 La 52.20(17) 2_566 1_556
La O3 La 86.56(13) 2_455 1_556
Ga3 O3 La 167.4(3) 2_464 1_556
O1 O3 La 133.9(2) 2_465 1_556
La O3 La 50.17(11) 4_456 1_556
O2 O3 La 102.0(3) 6_456 1_556
O2 O3 La 104.2(2) 2_565 1_556
Ga2 O3 La 42.23(8) . 1_556
O2 O3 La 169.2(3) 6_455 1_556
La O3 La 142.2(2) 2_465 1_556
Ga2 O3 La 102.20(15) 2_565 1_556
O1 O3 La 82.2(2) 2_466 1_556
O2 O3 La 108.2(2) 1_455 1_556
O1 O3 La 78.8(2) 2_455 1_556
La O3 La 139.5(2) 1_455 1_556
Ga3 O3 La 73.76(12) 4_456 1_556
Ga3 O3 La 135.50(15) 4_345 1_556
O3 O3 La 43.04(13) 1_556 1_556
O3 O3 La 136.96(13) 1_554 1_556
O2 O3 La 31.69(15) 6_556 1_556
O2 O3 La 75.23(18) 2_456 1_556
Ga3 O3 O2 43.7(3) 1_556 4_445
Nb O3 O2 79.7(2) 1_455 4_445
Ga1 O3 O2 79.7(2) 1_455 4_445
La O3 O2 133.1(4) 4_455 4_445
Ga3 O3 O2 122.2(3) 2_465 4_445
O3 O3 O2 111.8(5) 2_465 4_445
O3 O3 O2 43.9(3) 4_345 4_445
O3 O3 O2 103.8(3) 3_465 4_445
O2 O3 O2 161.9(5) 4_455 4_445
O3 O3 O2 103.5(4) 2_466 4_445
O2 O3 O2 18.1(2) 3_455 4_445
O2 O3 O2 72.0(2) 5_456 4_445
O3 O3 O2 57.9(2) 6 4_445
O1 O3 O2 90.0(2) . 4_445
O2 O3 O2 79.8(2) 5_455 4_445
O3 O3 O2 52.7(2) 6_556 4_445
Ga2 O3 O2 88.20(18) 2_566 4_445
Ga3 O3 O2 63.91(14) 4_346 4_445
La O3 O2 52.83(14) . 4_445
O2 O3 O2 147.8(2) 1_565 4_445
O3 O3 O2 88.30(14) 5_345 4_445
Ga3 O3 O2 75.5(2) . 4_445
Ga2 O3 O2 158.3(3) 1_565 4_445
O3 O3 O2 83.73(18) 5_346 4_445
Nb O3 O2 80.6(2) 1_456 4_445
Ga1 O3 O2 80.6(2) 1_456 4_445
O2 O3 O2 109.7(2) 2_566 4_445
La O3 O2 26.38(12) 2_455 4_445
Ga3 O3 O2 112.9(3) 2_464 4_445
O1 O3 O2 153.4(4) 2_465 4_445
La O3 O2 107.5(2) 4_456 4_445
O2 O3 O2 122.8(2) 6_456 4_445
O2 O3 O2 112.8(3) 2_565 4_445
Ga2 O3 O2 19.04(10) . 4_445
O2 O3 O2 125.3(2) 6_455 4_445
La O3 O2 153.3(2) 2_465 4_445
Ga2 O3 O2 92.6(2) 2_565 4_445
O1 O3 O2 138.6(4) 2_466 4_445
O2 O3 O2 73.5(2) 1_455 4_445
O1 O3 O2 33.3(2) 2_455 4_445
La O3 O2 102.97(15) 1_455 4_445
Ga3 O3 O2 128.09(19) 4_456 4_445
Ga3 O3 O2 75.35(17) 4_345 4_445
O3 O3 O2 86.3(2) 1_556 4_445
O3 O3 O2 93.7(2) 1_554 4_445
O2 O3 O2 78.84(18) 6_556 4_445
O2 O3 O2 51.27(13) 2_456 4_445
La O3 O2 60.20(15) 1_556 4_445
Ga3 O3 O1 13.5(3) 1_556 2_456
Nb O3 O1 109.5(3) 1_455 2_456
Ga1 O3 O1 109.5(3) 1_455 2_456
La O3 O1 132.8(3) 4_455 2_456
Ga3 O3 O1 108.6(4) 2_465 2_456
O3 O3 O1 144.1(6) 2_465 2_456
O3 O3 O1 64.9(3) 4_345 2_456
O3 O3 O1 114.3(2) 3_465 2_456
O2 O3 O1 139.7(5) 4_455 2_456
O3 O3 O1 76.6(4) 2_466 2_456
O2 O3 O1 26.6(4) 3_455 2_456
O2 O3 O1 40.2(2) 5_456 2_456
O3 O3 O1 90.9(3) 6 2_456
O1 O3 O1 79.7(3) . 2_456
O2 O3 O1 98.7(3) 5_455 2_456
O3 O3 O1 34.50(17) 6_556 2_456
Ga2 O3 O1 63.91(14) 2_566 2_456
Ga3 O3 O1 69.76(14) 4_346 2_456
La O3 O1 60.9(2) . 2_456
O2 O3 O1 121.4(3) 1_565 2_456
O3 O3 O1 117.60(16) 5_345 2_456
Ga3 O3 O1 105.0(3) . 2_456
Ga2 O3 O1 125.2(3) 1_565 2_456
O3 O3 O1 75.9(3) 5_346 2_456
Nb O3 O1 59.1(2) 1_456 2_456
Ga1 O3 O1 59.1(2) 1_456 2_456
O2 O3 O1 80.3(2) 2_566 2_456
La O3 O1 59.02(19) 2_455 2_456
Ga3 O3 O1 146.0(3) 2_464 2_456
O1 O3 O1 160.23(19) 2_465 2_456
La O3 O1 74.5(2) 4_456 2_456
O2 O3 O1 108.7(3) 6_456 2_456
O2 O3 O1 117.4(2) 2_565 2_456
Ga2 O3 O1 18.6(2) . 2_456
O2 O3 O1 153.57(19) 6_455 2_456
La O3 O1 159.8(4) 2_465 2_456
Ga2 O3 O1 105.3(2) 2_565 2_456
O1 O3 O1 106.2(4) 2_466 2_456
O2 O3 O1 87.27(18) 1_455 2_456
O1 O3 O1 59.45(8) 2_455 2_456
La O3 O1 121.21(15) 1_455 2_456
Ga3 O3 O1 101.54(18) 4_456 2_456
Ga3 O3 O1 107.6(2) 4_345 2_456
O3 O3 O1 56.6(3) 1_556 2_456
O3 O3 O1 123.4(3) 1_554 2_456
O2 O3 O1 54.78(15) 6_556 2_456
O2 O3 O1 54.80(14) 2_456 2_456
La O3 O1 28.29(13) 1_556 2_456
O2 O3 O1 33.2(2) 4_445 2_456
Ga3 O3 O2 99.3(4) 1_556 6
Nb O3 O2 106.3(4) 1_455 6
Ga1 O3 O2 106.3(4) 1_455 6
La O3 O2 50.8(2) 4_455 6
Ga3 O3 O2 153.9(2) 2_465 6
O3 O3 O2 75.9(4) 2_465 6
O3 O3 O2 117.9(3) 4_345 6
O3 O3 O2 148.68(16) 3_465 6
O2 O3 O2 115.2(3) 4_455 6
O3 O3 O2 134.7(3) 2_466 6
O2 O3 O2 69.9(3) 3_455 6
O2 O3 O2 82.1(2) 5_456 6
O3 O3 O2 74.8(3) 6 6
O1 O3 O2 27.8(4) . 6
O2 O3 O2 25.99(14) 5_455 6
O3 O3 O2 122.53(15) 6_556 6
Ga2 O3 O2 56.9(2) 2_566 6
Ga3 O3 O2 145.3(2) 4_346 6
La O3 O2 30.36(13) . 6
O2 O3 O2 75.4(2) 1_565 6
O3 O3 O2 108.6(4) 5_345 6
Ga3 O3 O2 53.93(17) . 6
Ga2 O3 O2 101.66(17) 1_565 6
O3 O3 O2 164.1(2) 5_346 6
Nb O3 O2 140.0(2) 1_456 6
Ga1 O3 O2 140.0(2) 1_456 6
O2 O3 O2 72.79(12) 2_566 6
La O3 O2 86.6(2) 2_455 6
Ga3 O3 O2 85.8(2) 2_464 6
O1 O3 O2 78.0(2) 2_465 6
La O3 O2 104.75(18) 4_456 6
O2 O3 O2 153.1(2) 6_456 6
O2 O3 O2 30.96(14) 2_565 6
Ga2 O3 O2 76.44(18) . 6
O2 O3 O2 106.4(3) 6_455 6
La O3 O2 110.1(2) 2_465 6
Ga2 O3 O2 19.31(13) 2_565 6
O1 O3 O2 110.86(18) 2_466 6
O2 O3 O2 142.9(2) 1_455 6
O1 O3 O2 55.39(18) 2_455 6
La O3 O2 134.4(3) 1_455 6
Ga3 O3 O2 68.24(14) 4_456 6
Ga3 O3 O2 94.3(2) 4_345 6
O3 O3 O2 121.17(16) 1_556 6
O3 O3 O2 58.83(16) 1_554 6
O2 O3 O2 57.64(11) 6_556 6
O2 O3 O2 134.1(2) 2_456 6
La O3 O2 82.90(17) 1_556 6
O2 O3 O2 82.8(2) 4_445 6
O1 O3 O2 88.2(2) 2_456 6
Ga3 O3 O2 128.9(5) 1_556 3_465
Nb O3 O2 106.2(3) 1_455 3_465
Ga1 O3 O2 106.2(3) 1_455 3_465
La O3 O2 50.67(19) 4_455 3_465
Ga3 O3 O2 54.56(16) 2_465 3_465
O3 O3 O2 75.7(3) 2_465 3_465
O3 O3 O2 137.6(4) 4_345 3_465
O3 O3 O2 77.8(3) 3_465 3_465
O2 O3 O2 16.6(2) 4_455 3_465
O3 O3 O2 69.8(3) 2_466 3_465
O2 O3 O2 157.9(4) 3_455 3_465
O2 O3 O2 101.3(3) 5_456 3_465
O3 O3 O2 129.5(4) 6 3_465
O1 O3 O2 89.07(16) . 3_465
O2 O3 O2 105.5(2) 5_455 3_465
O3 O3 O2 120.8(4) 6_556 3_465
Ga2 O3 O2 87.33(18) 2_566 3_465
Ga3 O3 O2 114.6(2) 4_346 3_465
La O3 O2 128.7(2) . 3_465
O2 O3 O2 29.43(15) 1_565 3_465
O3 O3 O2 97.48(16) 5_345 3_465
Ga3 O3 O2 111.6(3) . 3_465
Ga2 O3 O2 14.36(15) 1_565 3_465
O3 O3 O2 92.68(18) 5_346 3_465
Nb O3 O2 93.2(2) 1_456 3_465
Ga1 O3 O2 93.2(2) 1_456 3_465
O2 O3 O2 64.7(2) 2_566 3_465
La O3 O2 160.0(3) 2_455 3_465
Ga3 O3 O2 74.41(18) 2_464 3_465
O1 O3 O2 33.4(3) 2_465 3_465
La O3 O2 65.11(19) 4_456 3_465
O2 O3 O2 53.91(18) 6_456 3_465
O2 O3 O2 70.79(19) 2_565 3_465
Ga2 O3 O2 154.9(3) . 3_465
O2 O3 O2 60.86(18) 6_455 3_465
La O3 O2 31.84(13) 2_465 3_465
Ga2 O3 O2 91.89(17) 2_565 3_465
O1 O3 O2 34.0(2) 2_466 3_465
O2 O3 O2 107.5(2) 1_455 3_465
O1 O3 O2 152.2(3) 2_455 3_465
La O3 O2 80.39(15) 1_455 3_465
Ga3 O3 O2 47.91(12) 4_456 3_465
Ga3 O3 O2 111.3(2) 4_345 3_465
O3 O3 O2 86.4(2) 1_556 3_465
O3 O3 O2 93.6(2) 1_554 3_465
O2 O3 O2 96.5(2) 6_556 3_465
O2 O3 O2 125.9(2) 2_456 3_465
La O3 O2 113.0(2) 1_556 3_465
O2 O3 O2 172.5(4) 4_445 3_465
O1 O3 O2 139.5(3) 2_456 3_465
O2 O3 O2 99.6(2) 6 3_465
Ga3 O3 O2 93.8(3) 1_556 2_455
Nb O3 O2 22.23(17) 1_455 2_455
Ga1 O3 O2 22.23(17) 1_455 2_455
La O3 O2 117.7(4) 4_455 2_455
Ga3 O3 O2 100.2(2) 2_465 2_455
O3 O3 O2 63.9(2) 2_465 2_455
O3 O3 O2 31.45(17) 4_345 2_455
O3 O3 O2 61.25(18) 3_465 2_455
O2 O3 O2 116.7(3) 4_455 2_455
O3 O3 O2 121.33(17) 2_466 2_455
O2 O3 O2 73.5(4) 3_455 2_455
O2 O3 O2 128.4(2) 5_456 2_455
O3 O3 O2 25.60(18) 6 2_455
O1 O3 O2 125.7(4) . 2_455
O2 O3 O2 76.8(3) 5_455 2_455
O3 O3 O2 85.8(3) 6_556 2_455
Ga2 O3 O2 142.4(2) 2_566 2_455
Ga3 O3 O2 54.32(16) 4_346 2_455
La O3 O2 85.8(2) . 2_455
O2 O3 O2 149.4(3) 1_565 2_455
O3 O3 O2 30.89(13) 5_345 2_455
Ga3 O3 O2 50.77(15) . 2_455
Ga2 O3 O2 140.2(2) 1_565 2_455
O3 O3 O2 79.6(2) 5_346 2_455
Nb O3 O2 101.05(18) 1_456 2_455
Ga1 O3 O2 101.05(18) 1_456 2_455
O2 O3 O2 166.6(3) 2_566 2_455
La O3 O2 31.72(11) 2_455 2_455
Ga3 O3 O2 60.15(17) 2_464 2_455
O1 O3 O2 108.0(3) 2_465 2_455
La O3 O2 149.0(3) 4_456 2_455
O2 O3 O2 101.08(14) 6_456 2_455
O2 O3 O2 109.3(3) 2_565 2_455
Ga2 O3 O2 76.47(14) . 2_455
O2 O3 O2 67.88(18) 6_455 2_455
La O3 O2 96.52(18) 2_465 2_455
Ga2 O3 O2 91.6(2) 2_565 2_455
O1 O3 O2 145.8(2) 2_466 2_455
O2 O3 O2 42.9(2) 1_455 2_455
O1 O3 O2 55.41(15) 2_455 2_455
La O3 O2 52.34(12) 1_455 2_455
Ga3 O3 O2 164.3(3) 4_456 2_455
Ga3 O3 O2 20.32(12) 4_345 2_455
O3 O3 O2 121.19(17) 1_556 2_455
O3 O3 O2 58.81(17) 1_554 2_455
O2 O3 O2 134.1(2) 6_556 2_455
O2 O3 O2 57.67(11) 2_456 2_455
La O3 O2 116.50(16) 1_556 2_455
O2 O3 O2 57.47(17) 4_445 2_455
O1 O3 O2 88.2(2) 2_456 2_455
O2 O3 O2 100.2(3) 6 2_455
O2 O3 O2 128.36(19) 3_465 2_455
Ga3 O3 O1 124.2(5) 1_556 1_455
Nb O3 O1 61.2(3) 1_455 1_455
Ga1 O3 O1 61.2(3) 1_455 1_455
La O3 O1 89.9(3) 4_455 1_455
Ga3 O3 O1 33.8(3) 2_465 1_455
O3 O3 O1 65.4(4) 2_465 1_455
O3 O3 O1 85.2(3) 4_345 1_455
O3 O3 O1 25.3(3) 3_465 1_455
O2 O3 O1 37.49(19) 4_455 1_455
O3 O3 O1 72.8(3) 2_466 1_455
O2 O3 O1 146.8(3) 3_455 1_455
O2 O3 O1 131.3(4) 5_456 1_455
O3 O3 O1 96.6(2) 6 1_455
O1 O3 O1 140.5(2) . 1_455
O2 O3 O1 120.3(4) 5_455 1_455
O3 O3 O1 101.0(2) 6_556 1_455
Ga2 O3 O1 136.8(3) 2_566 1_455
Ga3 O3 O1 68.55(15) 4_346 1_455
La O3 O1 158.1(4) . 1_455
O2 O3 O1 82.35(17) 1_565 1_455
O3 O3 O1 53.6(2) 5_345 1_455
Ga3 O3 O1 100.9(3) . 1_455
Ga2 O3 O1 60.65(13) 1_565 1_455
O3 O3 O1 59.4(2) 5_346 1_455
Nb O3 O1 80.5(3) 1_456 1_455
Ga1 O3 O1 80.5(3) 1_456 1_455
O2 O3 O1 112.3(2) 2_566 1_455
La O3 O1 110.11(17) 2_455 1_455
Ga3 O3 O1 56.5(3) 2_464 1_455
O1 O3 O1 60.9(2) 2_465 1_455
La O3 O1 93.5(3) 4_456 1_455
O2 O3 O1 34.2(3) 6_456 1_455
O2 O3 O1 107.2(3) 2_565 1_455
Ga2 O3 O1 143.25(19) . 1_455
O2 O3 O1 33.3(3) 6_455 1_455
La O3 O1 28.62(12) 2_465 1_455
Ga2 O3 O1 118.2(3) 2_565 1_455
O1 O3 O1 67.1(2) 2_466 1_455
O2 O3 O1 55.70(13) 1_455 1_455
O1 O3 O1 135.14(19) 2_455 1_455
La O3 O1 28.55(12) 1_455 1_455
Ga3 O3 O1 100.21(14) 4_456 1_455
Ga3 O3 O1 71.6(2) 4_345 1_455
O3 O3 O1 93.0(3) 1_556 1_455
O3 O3 O1 87.0(3) 1_554 1_455
O2 O3 O1 144.1(3) 6_556 1_455
O2 O3 O1 83.30(18) 2_456 1_455
La O3 O1 136.0(3) 1_556 1_455
O2 O3 O1 129.10(16) 4_445 1_455
O1 O3 O1 135.2(2) 2_456 1_455
O2 O3 O1 136.4(3) 6 1_455
O2 O3 O1 52.95(12) 3_465 1_455
O2 O3 O1 80.70(19) 2_455 1_455
Ga3 O3 Ga2 167.8(3) 1_556 1_564
Nb O3 Ga2 77.1(3) 1_455 1_564
Ga1 O3 Ga2 77.1(3) 1_455 1_564
La O3 Ga2 30.03(15) 4_455 1_564
Ga3 O3 Ga2 91.51(19) 2_465 1_564
O3 O3 Ga2 30.92(15) 2_465 1_564
O3 O3 Ga2 124.13(16) 4_345 1_564
O3 O3 Ga2 85.3(3) 3_465 1_564
O2 O3 Ga2 55.9(3) 4_455 1_564
O3 O3 Ga2 118.7(3) 2_466 1_564
O2 O3 Ga2 135.7(4) 3_455 1_564
O2 O3 Ga2 132.7(2) 5_456 1_564
O3 O3 Ga2 83.1(4) 6 1_564
O1 O3 Ga2 81.6(3) . 1_564
O2 O3 Ga2 61.9(2) 5_455 1_564
O3 O3 Ga2 166.6(2) 6_556 1_564
Ga2 O3 Ga2 103.01(17) 2_566 1_564
Ga3 O3 Ga2 128.2(2) 4_346 1_564
La O3 Ga2 98.3(2) . 1_564
O2 O3 Ga2 54.9(2) 1_565 1_564
O3 O3 Ga2 70.7(3) 5_345 1_564
Ga3 O3 Ga2 62.24(15) . 1_564
Ga2 O3 Ga2 62.47(11) 1_565 1_564
O3 O3 Ga2 125.28(17) 5_346 1_564
Nb O3 Ga2 139.9(2) 1_456 1_564
Ga1 O3 Ga2 139.9(2) 1_456 1_564
O2 O3 Ga2 93.52(18) 2_566 1_564
La O3 Ga2 117.1(3) 2_455 1_564
Ga3 O3 Ga2 35.45(7) 2_464 1_564
O1 O3 Ga2 16.2(3) 2_465 1_564
La O3 Ga2 110.75(13) 4_456 1_564
O2 O3 Ga2 91.3(2) 6_456 1_564
O2 O3 Ga2 42.04(15) 2_565 1_564
Ga2 O3 Ga2 143.8(3) . 1_564
O2 O3 Ga2 41.70(15) 6_455 1_564
La O3 Ga2 40.53(7) 2_465 1_564
Ga2 O3 Ga2 53.74(11) 2_565 1_564
O1 O3 Ga2 82.8(2) 2_466 1_564
O2 O3 Ga2 109.1(2) 1_455 1_564
O1 O3 Ga2 105.5(3) 2_455 1_564
La O3 Ga2 76.02(12) 1_455 1_564
Ga3 O3 Ga2 71.74(9) 4_456 1_564
Ga3 O3 Ga2 74.46(15) 4_345 1_564
O3 O3 Ga2 135.54(12) 1_556 1_564
O3 O3 Ga2 44.46(12) 1_554 1_564
O2 O3 Ga2 110.94(18) 6_556 1_564
O2 O3 Ga2 142.3(2) 2_456 1_564
La O3 Ga2 142.30(14) 1_556 1_564
O2 O3 Ga2 137.7(3) 4_445 1_564
O1 O3 Ga2 158.8(3) 2_456 1_564
O2 O3 Ga2 70.62(17) 6 1_564
O2 O3 Ga2 49.40(16) 3_465 1_564
O2 O3 Ga2 94.7(2) 2_455 1_564
O1 O3 Ga2 65.9(2) 1_455 1_564
Ga3 O3 O3 63.2(4) 1_556 3_565
Nb O3 O3 122.8(4) 1_455 3_565
Ga1 O3 O3 122.8(4) 1_455 3_565
La O3 O3 81.09(14) 4_455 3_565
Ga3 O3 O3 147.6(2) 2_465 3_565
O3 O3 O3 110.3(4) 2_465 3_565
O3 O3 O3 103.5(4) 4_345 3_565
O3 O3 O3 163.5(4) 3_465 3_565
O2 O3 O3 134.7(2) 4_455 3_565
O3 O3 O3 109.0(3) 2_466 3_565
O2 O3 O3 42.3(3) 3_455 3_565
O2 O3 O3 50.3(3) 5_456 3_565
O3 O3 O3 86.53(9) 6 3_565
O1 O3 O3 30.40(7) . 3_565
O2 O3 O3 55.6(2) 5_455 3_565
O3 O3 O3 86.68(10) 6_556 3_565
Ga2 O3 O3 38.20(13) 2_566 3_565
Ga3 O3 O3 120.6(2) 4_346 3_565
La O3 O3 21.69(16) . 3_565
O2 O3 O3 89.26(14) 1_565 3_565
O3 O3 O3 129.5(3) 5_345 3_565
Ga3 O3 O3 78.07(14) . 3_565
Ga2 O3 O3 112.18(14) 1_565 3_565
O3 O3 O3 128.1(2) 5_346 3_565
Nb O3 O3 104.95(14) 1_456 3_565
Ga1 O3 O3 104.95(14) 1_456 3_565
O2 O3 O3 62.40(13) 2_566 3_565
La O3 O3 77.2(2) 2_455 3_565
Ga3 O3 O3 119.88(13) 2_464 3_565
O1 O3 O3 110.12(13) 2_465 3_565
La O3 O3 85.13(9) 4_456 3_565
O2 O3 O3 146.97(19) 6_456 3_565
O2 O3 O3 64.28(14) 2_565 3_565
Ga2 O3 O3 45.97(17) . 3_565
O2 O3 O3 142.16(19) 6_455 3_565
La O3 O3 142.21(15) 2_465 3_565
Ga2 O3 O3 55.24(9) 2_565 3_565
O1 O3 O3 108.31(12) 2_466 3_565
O2 O3 O3 133.3(2) 1_455 3_565
O1 O3 O3 49.76(16) 2_455 3_565
La O3 O3 157.2(2) 1_455 3_565
Ga3 O3 O3 72.22(8) 4_456 3_565
Ga3 O3 O3 111.53(18) 4_345 3_565
O3 O3 O3 90.000(1) 1_556 3_565
O3 O3 O3 90.0 1_554 3_565
O2 O3 O3 32.53(15) 6_556 3_565
O2 O3 O3 105.8(2) 2_456 3_565
La O3 O3 47.95(14) 1_556 3_565
O2 O3 O3 59.8(2) 4_445 3_565
O1 O3 O3 53.1(2) 2_456 3_565
O2 O3 O3 36.31(15) 6 3_565
O2 O3 O3 118.67(16) 3_465 3_565
O2 O3 O3 105.1(2) 2_455 3_565
O1 O3 O3 170.8(2) 1_455 3_565
Ga2 O3 O3 106.05(9) 1_564 3_565
Ga3 O3 O3 103.1(2) 1_556 4_455
Nb O3 O3 139.9(3) 1_455 4_455
Ga1 O3 O3 139.9(3) 1_455 4_455
La O3 O3 35.9(2) 4_455 4_455
Ga3 O3 O3 106.3(2) 2_465 4_455
O3 O3 O3 92.07(3) 2_465 4_455
O3 O3 O3 163.5(4) 4_345 4_455
O3 O3 O3 136.5(4) 3_465 4_455
O2 O3 O3 75.2(2) 4_455 4_455
O3 O3 O3 91.94(3) 2_466 4_455
O2 O3 O3 101.7(3) 3_455 4_455
O2 O3 O3 67.63(19) 5_456 4_455
O3 O3 O3 121.5(2) 6 4_455
O1 O3 O3 30.40(7) . 4_455
O2 O3 O3 70.34(17) 5_455 4_455
O3 O3 O3 120.0(2) 6_556 4_455
Ga2 O3 O3 38.20(13) 2_566 4_455
Ga3 O3 O3 158.7(2) 4_346 4_455
La O3 O3 72.12(10) . 4_455
O2 O3 O3 29.65(15) 1_565 4_455
O3 O3 O3 135.2(3) 5_345 4_455
Ga3 O3 O3 95.97(10) . 4_455
Ga2 O3 O3 55.08(14) 1_565 4_455
O3 O3 O3 133.6(2) 5_346 4_455
Nb O3 O3 111.36(11) 1_456 4_455
Ga1 O3 O3 111.36(11) 1_456 4_455
O2 O3 O3 32.8(2) 2_566 4_455
La O3 O3 134.1(2) 2_455 4_455
Ga3 O3 O3 99.54(13) 2_464 4_455
O1 O3 O3 58.57(17) 2_465 4_455
La O3 O3 63.63(12) 4_456 4_455
O2 O3 O3 105.5(2) 6_456 4_455
O2 O3 O3 38.1(2) 2_565 4_455
Ga2 O3 O3 103.56(15) . 4_455
O2 O3 O3 104.54(19) 6_455 4_455
La O3 O3 85.04(17) 2_465 4_455
Ga2 O3 O3 55.24(9) 2_565 4_455
O1 O3 O3 61.56(15) 2_466 4_455
O2 O3 O3 166.0(2) 1_455 4_455
O1 O3 O3 102.59(15) 2_455 4_455
La O3 O3 135.88(19) 1_455 4_455
Ga3 O3 O3 19.22(13) 4_456 4_455
Ga3 O3 O3 132.13(12) 4_345 4_455
O3 O3 O3 90.0 1_556 4_455
O3 O3 O3 90.0 1_554 4_455
O2 O3 O3 46.98(14) 6_556 4_455
O2 O3 O3 151.01(19) 2_456 4_455
La O3 O3 77.22(9) 1_556 4_455
O2 O3 O3 119.64(19) 4_445 4_455
O1 O3 O3 101.68(12) 2_456 4_455
O2 O3 O3 49.31(11) 6 4_455
O2 O3 O3 58.80(16) 3_465 4_455
O2 O3 O3 146.72(18) 2_455 4_455
O1 O3 O3 111.26(19) 1_455 4_455
Ga2 O3 O3 65.22(12) 1_564 4_455
O3 O3 O3 60.000(1) 3_565 4_455
Ga3 O3 O2 45.9(3) 1_556 .
Nb O3 O2 102.8(3) 1_455 .
Ga1 O3 O2 102.8(3) 1_455 .
La O3 O2 108.7(3) 4_455 .
Ga3 O3 O2 141.2(4) 2_465 .
O3 O3 O2 115.9(6) 2_465 .
O3 O3 O2 73.5(3) 4_345 .
O3 O3 O2 133.4(3) 3_465 .
O2 O3 O2 161.8(4) 4_455 .
O3 O3 O2 107.4(4) 2_466 .
O2 O3 O2 12.2(2) 3_455 .
O2 O3 O2 55.7(3) 5_456 .
O3 O3 O2 71.11(17) 6 .
O1 O3 O2 60.59(17) . .
O2 O3 O2 66.1(3) 5_455 .
O3 O3 O2 66.16(17) 6_556 .
Ga2 O3 O2 61.41(15) 2_566 .
Ga3 O3 O2 91.59(17) 4_346 .
La O3 O2 29.08(14) . .
O2 O3 O2 118.7(2) 1_565 .
O3 O3 O2 111.26(19) 5_345 .
Ga3 O3 O2 76.1(2) . .
Ga2 O3 O2 138.3(2) 1_565 .
O3 O3 O2 105.9(2) 5_346 .
Nb O3 O2 91.7(2) 1_456 .
Ga1 O3 O2 91.7(2) 1_456 .
O2 O3 O2 85.24(19) 2_566 .
La O3 O2 50.31(12) 2_455 .
Ga3 O3 O2 122.1(3) 2_464 .
O1 O3 O2 136.7(3) 2_465 .
La O3 O2 95.9(2) 4_456 .
O2 O3 O2 141.3(2) 6_456 .
O2 O3 O2 89.5(2) 2_565 .
Ga2 O3 O2 17.81(12) . .
O2 O3 O2 143.3(3) 6_455 .
La O3 O2 167.6(3) 2_465 .
Ga2 O3 O2 73.65(19) 2_565 .
O1 O3 O2 126.8(3) 2_466 .
O2 O3 O2 103.1(2) 1_455 .
O1 O3 O2 32.5(2) 2_455 .
La O3 O2 131.61(16) 1_455 .
Ga3 O3 O2 100.14(16) 4_456 .
Ga3 O3 O2 94.70(19) 4_345 .
O3 O3 O2 86.4(2) 1_556 .
O3 O3 O2 93.6(2) 1_554 .
O2 O3 O2 52.71(19) 6_556 .
O2 O3 O2 77.43(15) 2_456 .
La O3 O2 46.40(15) 1_556 .
O2 O3 O2 29.62(11) 4_445 .
O1 O3 O2 32.6(2) 2_456 .
O2 O3 O2 58.6(2) 6 .
O2 O3 O2 147.96(16) 3_465 .
O2 O3 O2 81.41(18) 2_455 .
O1 O3 O2 158.71(16) 1_455 .
Ga2 O3 O2 127.2(3) 1_564 .
O3 O3 O2 30.22(16) 3_565 .
O3 O3 O2 90.03(16) 4_455 .
Ga3 O3 O2 167.0(5) 1_556 4_454
Nb O3 O2 58.7(3) 1_455 4_454
Ga1 O3 O2 58.7(3) 1_455 4_454
La O3 O2 46.5(2) 4_455 4_454
Ga3 O3 O2 94.1(2) 2_465 4_454
O3 O3 O2 12.3(2) 2_465 4_454
O3 O3 O2 105.53(15) 4_345 4_454
O3 O3 O2 75.8(2) 3_465 4_454
O2 O3 O2 65.9(3) 4_455 4_454
O3 O3 O2 128.9(4) 2_466 4_454
O2 O3 O2 127.7(5) 3_455 4_454
O2 O3 O2 149.8(3) 5_456 4_454
O3 O3 O2 66.2(4) 6 4_454
O1 O3 O2 93.2(4) . 4_454
O2 O3 O2 58.4(3) 5_455 4_454
O3 O3 O2 157.0(2) 6_556 4_454
Ga2 O3 O2 118.8(2) 2_566 4_454
Ga3 O3 O2 114.0(2) 4_346 4_454
La O3 O2 97.4(3) . 4_454
O2 O3 O2 73.7(2) 1_565 4_454
O3 O3 O2 52.9(3) 5_345 4_454
Ga3 O3 O2 49.33(17) . 4_454
Ga2 O3 O2 78.09(17) 1_565 4_454
O3 O3 O2 119.6(3) 5_346 4_454
Nb O3 O2 143.1(2) 1_456 4_454
Ga1 O3 O2 143.1(2) 1_456 4_454
O2 O3 O2 112.1(2) 2_566 4_454
La O3 O2 99.9(2) 2_455 4_454
Ga3 O3 O2 17.18(8) 2_464 4_454
O1 O3 O2 33.2(3) 2_465 4_454
La O3 O2 128.25(18) 4_456 4_454
O2 O3 O2 94.2(3) 6_456 4_454
O2 O3 O2 52.50(14) 2_565 4_454
Ga2 O3 O2 135.7(3) . 4_454
O2 O3 O2 31.3(2) 6_455 4_454
La O3 O2 44.76(14) 2_465 4_454
Ga2 O3 O2 56.09(16) 2_565 4_454
O1 O3 O2 98.0(2) 2_466 4_454
O2 O3 O2 94.2(2) 1_455 4_454
O1 O3 O2 94.9(3) 2_455 4_454
La O3 O2 63.82(14) 1_455 4_454
Ga3 O3 O2 90.48(14) 4_456 4_454
Ga3 O3 O2 55.62(15) 4_345 4_454
O3 O3 O2 149.08(16) 1_556 4_454
O3 O3 O2 30.92(16) 1_554 4_454
O2 O3 O2 125.4(2) 6_556 4_454
O2 O3 O2 126.3(2) 2_456 4_454
La O3 O2 156.7(2) 1_556 4_454
O2 O3 O2 123.4(3) 4_445 4_454
O1 O3 O2 154.3(4) 2_456 4_454
O2 O3 O2 75.20(18) 6 4_454
O2 O3 O2 64.03(12) 3_465 4_454
O2 O3 O2 75.9(2) 2_455 4_454
O1 O3 O2 62.6(3) 1_455 4_454
Ga2 O3 O2 18.84(9) 1_564 4_454
O3 O3 O2 111.33(14) 3_565 4_454
O3 O3 O2 82.39(13) 4_455 4_454
O2 O3 O2 123.3(3) . 4_454
Ga3 O3 O2 105.7(4) 1_556 3_454
Nb O3 O2 58.8(3) 1_455 3_454
Ga1 O3 O2 58.8(3) 1_455 3_454
La O3 O2 78.0(3) 4_455 3_454
Ga3 O3 O2 144.8(3) 2_465 3_454
O3 O3 O2 52.7(4) 2_465 3_454
O3 O3 O2 75.95(18) 4_345 3_454
O3 O3 O2 105.65(15) 3_465 3_454
O2 O3 O2 127.6(5) 4_455 3_454
O3 O3 O2 167.7(3) 2_466 3_454
O2 O3 O2 66.0(3) 3_455 3_454
O2 O3 O2 116.0(4) 5_456 3_454
O3 O3 O2 25.8(2) 6 3_454
O1 O3 O2 76.3(4) . 3_454
O2 O3 O2 25.7(2) 5_455 3_454
O3 O3 O2 116.6(3) 6_556 3_454
Ga2 O3 O2 102.4(3) 2_566 3_454
Ga3 O3 O2 103.7(2) 4_346 3_454
La O3 O2 46.10(16) . 3_454
O2 O3 O2 114.3(3) 1_565 3_454
O3 O3 O2 63.4(3) 5_345 3_454
Ga3 O3 O2 12.75(11) . 3_454
Ga2 O3 O2 134.0(3) 1_565 3_454
O3 O3 O2 130.3(2) 5_346 3_454
Nb O3 O2 143.31(17) 1_456 3_454
Ga1 O3 O2 143.31(17) 1_456 3_454
O2 O3 O2 121.8(2) 2_566 3_454
La O3 O2 49.46(14) 2_455 3_454
Ga3 O3 O2 58.90(19) 2_464 3_454
O1 O3 O2 89.1(3) 2_465 3_454
La O3 O2 152.0(2) 4_456 3_454
O2 O3 O2 145.4(2) 6_456 3_454
O2 O3 O2 62.0(2) 2_565 3_454
Ga2 O3 O2 73.98(16) . 3_454
O2 O3 O2 81.5(2) 6_455 3_454
La O3 O2 105.7(2) 2_465 3_454
Ga2 O3 O2 41.26(14) 2_565 3_454
O1 O3 O2 152.8(3) 2_466 3_454
O2 O3 O2 94.3(2) 1_455 3_454
O1 O3 O2 33.2(3) 2_455 3_454
La O3 O2 92.1(2) 1_455 3_454
Ga3 O3 O2 115.1(2) 4_456 3_454
Ga3 O3 O2 46.53(15) 4_345 3_454
O3 O3 O2 149.16(13) 1_556 3_454
O3 O3 O2 30.84(13) 1_554 3_454
O2 O3 O2 99.4(2) 6_556 3_454
O2 O3 O2 101.3(2) 2_456 3_454
La O3 O2 109.06(18) 1_556 3_454
O2 O3 O2 64.40(16) 4_445 3_454
O1 O3 O2 92.6(3) 2_456 3_454
O2 O3 O2 49.15(15) 6 3_454
O2 O3 O2 122.5(3) 3_465 3_454
O2 O3 O2 51.44(19) 2_455 3_454
O1 O3 O2 112.5(3) 1_455 3_454
Ga2 O3 O2 73.31(19) 1_564 3_454
O3 O3 O2 67.53(15) 3_565 3_454
O3 O3 O2 96.02(12) 4_455 3_454
O2 O3 O2 63.41(15) . 3_454
O2 O3 O2 61.7(2) 4_454 3_454
Ga3 O3 Ga2 108.5(4) 1_556 2_466
Nb O3 Ga2 74.2(3) 1_455 2_466
Ga1 O3 Ga2 74.2(3) 1_455 2_466
La O3 Ga2 99.1(2) 4_455 2_466
Ga3 O3 Ga2 15.65(13) 2_465 2_466
O3 O3 Ga2 83.5(4) 2_465 2_466
O3 O3 Ga2 85.3(3) 4_345 2_466
O3 O3 Ga2 29.2(2) 3_465 2_466
O2 O3 Ga2 36.5(2) 4_455 2_466
O3 O3 Ga2 54.7(3) 2_466 2_466
O2 O3 Ga2 140.5(3) 3_455 2_466
O2 O3 Ga2 113.4(4) 5_456 2_466
O3 O3 Ga2 110.63(11) 6 2_466
O1 O3 Ga2 140.7(2) . 2_466
O2 O3 Ga2 138.2(3) 5_455 2_466
O3 O3 Ga2 86.4(2) 6_556 2_466
Ga2 O3 Ga2 125.0(3) 2_566 2_466
Ga3 O3 Ga2 62.21(14) 4_346 2_466
La O3 Ga2 175.8(3) . 2_466
O2 O3 Ga2 81.01(19) 1_565 2_466
O3 O3 Ga2 67.85(18) 5_345 2_466
Ga3 O3 Ga2 118.75(19) . 2_466
Ga2 O3 Ga2 55.60(12) 1_565 2_466
O3 O3 Ga2 45.89(9) 5_346 2_466
Nb O3 Ga2 63.28(15) 1_456 2_466
Ga1 O3 Ga2 63.28(15) 1_456 2_466
O2 O3 Ga2 101.4(2) 2_566 2_466
La O3 Ga2 115.00(15) 2_455 2_466
Ga3 O3 Ga2 74.74(12) 2_464 2_466
O1 O3 Ga2 71.55(18) 2_465 2_466
La O3 Ga2 77.41(18) 4_456 2_466
O2 O3 Ga2 16.11(16) 6_456 2_466
O2 O3 Ga2 118.63(17) 2_565 2_466
Ga2 O3 Ga2 134.0(2) . 2_466
O2 O3 Ga2 51.49(16) 6_455 2_466
La O3 Ga2 39.86(7) 2_465 2_466
Ga2 O3 Ga2 133.88(18) 2_565 2_466
O1 O3 Ga2 55.58(11) 2_466 2_466
O2 O3 Ga2 55.49(13) 1_455 2_466
O1 O3 Ga2 145.34(16) 2_455 2_466
La O3 Ga2 39.57(7) 1_455 2_466
Ga3 O3 Ga2 95.03(15) 4_456 2_466
Ga3 O3 Ga2 85.78(12) 4_345 2_466
O3 O3 Ga2 74.79(13) 1_556 2_466
O3 O3 Ga2 105.20(13) 1_554 2_466
O2 O3 Ga2 130.0(3) 6_556 2_466
O2 O3 Ga2 75.37(15) 2_456 2_466
La O3 Ga2 117.8(2) 1_556 2_466
O2 O3 Ga2 126.11(19) 4_445 2_466
O1 O3 Ga2 120.8(3) 2_456 2_466
O2 O3 Ga2 149.58(19) 6 2_466
O2 O3 Ga2 52.98(12) 3_465 2_466
O2 O3 Ga2 90.35(14) 2_455 2_466
O1 O3 Ga2 18.2(2) 1_455 2_466
Ga2 O3 Ga2 80.18(11) 1_564 2_466
O3 O3 Ga2 162.53(15) 3_565 2_466
O3 O3 Ga2 110.51(18) 4_455 2_466
O2 O3 Ga2 151.8(2) . 2_466
O2 O3 Ga2 79.92(16) 4_454 2_466
O2 O3 Ga2 129.8(2) 3_454 2_466
Ga3 O3 La 97.4(3) 1_556 2_565
Nb O3 La 128.7(5) 1_455 2_565
Ga1 O3 La 128.7(5) 1_455 2_565
La O3 La 42.13(14) 4_455 2_565
Ga3 O3 La 131.2(2) 2_465 2_565
O3 O3 La 88.2(3) 2_465 2_565
O3 O3 La 140.2(4) 4_345 2_565
O3 O3 La 154.9(3) 3_465 2_565
O2 O3 La 98.0(2) 4_455 2_565
O3 O3 La 111.24(19) 2_466 2_565
O2 O3 La 81.9(2) 3_455 2_565
O2 O3 La 68.6(2) 5_456 2_565
O3 O3 La 100.0(3) 6 2_565
O1 O3 La 11.0(3) . 2_565
O2 O3 La 49.54(18) 5_455 2_565
O3 O3 La 119.80(19) 6_556 2_565
Ga2 O3 La 38.28(11) 2_566 2_565
Ga3 O3 La 160.3(2) 4_346 2_565
La O3 La 47.84(9) . 2_565
O2 O3 La 53.57(14) 1_565 2_565
O3 O3 La 128.7(5) 5_345 2_565
Ga3 O3 La 77.32(17) . 2_565
Ga2 O3 La 79.64(11) 1_565 2_565
O3 O3 La 151.7(4) 5_346 2_565
Nb O3 La 124.3(2) 1_456 2_565
Ga1 O3 La 124.3(2) 1_456 2_565
O2 O3 La 48.49(16) 2_566 2_565
La O3 La 109.4(2) 2_455 2_565
Ga3 O3 La 97.8(2) 2_464 2_565
O1 O3 La 70.85(11) 2_465 2_565
La O3 La 81.13(11) 4_456 2_565
O2 O3 La 130.34(19) 6_456 2_565
O2 O3 La 30.17(16) 2_565 2_565
Ga2 O3 La 86.00(13) . 2_565
O2 O3 La 112.1(2) 6_455 2_565
La O3 La 102.27(13) 2_465 2_565
Ga2 O3 La 36.92(6) 2_565 2_565
O1 O3 La 85.95(12) 2_466 2_565
O2 O3 La 168.2(3) 1_455 2_565
O1 O3 La 77.77(15) 2_455 2_565
La O3 La 146.2(2) 1_455 2_565
Ga3 O3 La 43.19(6) 4_456 2_565
Ga3 O3 La 117.4(2) 4_345 2_565
O3 O3 La 102.55(13) 1_556 2_565
O3 O3 La 77.45(13) 1_554 2_565
O2 O3 La 43.03(15) 6_556 2_565
O2 O3 La 145.3(2) 2_456 2_565
La O3 La 74.06(10) 1_556 2_565
O2 O3 La 98.63(17) 4_445 2_565
O1 O3 La 90.66(14) 2_456 2_565
O2 O3 La 25.36(11) 6 2_565
O2 O3 La 81.45(12) 3_465 2_565
O2 O3 La 125.5(2) 2_455 2_565
O1 O3 La 130.74(16) 1_455 2_565
Ga2 O3 La 70.54(11) 1_564 2_565
O3 O3 La 40.03(7) 3_565 2_565
O3 O3 La 24.89(7) 4_455 2_565
O2 O3 La 69.77(14) . 2_565
O2 O3 La 82.67(16) 4_454 2_565
O2 O3 La 74.19(17) 3_454 2_565
Ga2 O3 La 134.34(13) 2_466 2_565
Ga3 O3 La 19.56(17) 1_556 2_456
Nb O3 La 96.5(2) 1_455 2_456
Ga1 O3 La 96.5(2) 1_455 2_456
La O3 La 157.3(3) 4_455 2_456
Ga3 O3 La 84.6(3) 2_465 2_456
O3 O3 La 143.72(18) 2_465 2_456
O3 O3 La 49.65(17) 4_345 2_456
O3 O3 La 87.74(16) 3_465 2_456
O2 O3 La 122.1(4) 4_455 2_456
O3 O3 La 61.2(3) 2_466 2_456
O2 O3 La 47.7(3) 3_455 2_456
O2 O3 La 54.26(19) 5_456 2_456
O3 O3 La 93.8(3) 6 2_456
O1 O3 La 105.6(4) . 2_456
O2 O3 La 121.1(2) 5_455 2_456
O3 O3 La 10.18(18) 6_556 2_456
Ga2 O3 La 84.24(19) 2_566 2_456
Ga3 O3 La 44.43(10) 4_346 2_456
La O3 La 86.38(14) . 2_456
O2 O3 La 129.9(3) 1_565 2_456
O3 O3 La 102.5(2) 5_345 2_456
Ga3 O3 La 116.66(16) . 2_456
Ga2 O3 La 118.9(3) 1_565 2_456
O3 O3 La 49.04(18) 5_346 2_456
Nb O3 La 38.16(8) 1_456 2_456
Ga1 O3 La 38.16(8) 1_456 2_456
O2 O3 La 92.7(2) 2_566 2_456
La O3 La 60.19(9) 2_455 2_456
Ga3 O3 La 138.09(15) 2_464 2_456
O1 O3 La 163.8(4) 2_465 2_456
La O3 La 72.95(17) 4_456 2_456
O2 O3 La 84.8(2) 6_456 2_456
O2 O3 La 144.6(2) 2_565 2_456
Ga2 O3 La 39.93(8) . 2_456
O2 O3 La 130.99(19) 6_455 2_456
La O3 La 134.6(2) 2_465 2_456
Ga2 O3 La 130.90(17) 2_565 2_456
O1 O3 La 98.8(3) 2_466 2_456
O2 O3 La 63.57(18) 1_455 2_456
O1 O3 La 75.7(2) 2_455 2_456
La O3 La 96.68(14) 1_455 2_456
Ga3 O3 La 114.3(2) 4_456 2_456
Ga3 O3 La 100.00(11) 4_345 2_456
O3 O3 La 46.54(11) 1_556 2_456
O3 O3 La 133.46(11) 1_554 2_456
O2 O3 La 76.40(18) 6_556 2_456
O2 O3 La 30.34(14) 2_456 2_456
La O3 La 44.96(8) 1_556 2_456
O2 O3 La 42.54(16) 4_445 2_456
O1 O3 La 27.23(11) 2_456 2_456
O2 O3 La 115.10(18) 6 2_456
O2 O3 La 130.9(3) 3_465 2_456
O2 O3 La 79.90(15) 2_455 2_456
O1 O3 La 108.0(2) 1_455 2_456
Ga2 O3 La 172.65(16) 1_564 2_456
O3 O3 La 80.35(16) 3_565 2_456
O3 O3 La 121.86(11) 4_455 2_456
O2 O3 La 57.30(15) . 2_456
O2 O3 La 155.15(18) 4_454 2_456
O2 O3 La 106.57(15) 3_454 2_456
Ga2 O3 La 94.74(18) 2_466 2_456
La O3 La 116.66(14) 2_565 2_456
Ga3 O3 O1 47.5(2) 1_556 1_556
Nb O3 O1 158.6(4) 1_455 1_556
Ga1 O3 O1 158.6(4) 1_455 1_556
La O3 O1 96.8(2) 4_455 1_556
Ga3 O3 O1 86.1(3) 2_465 1_556
O3 O3 O1 153.29(12) 2_465 1_556
O3 O3 O1 112.29(19) 4_345 1_556
O3 O3 O1 122.37(17) 3_465 1_556
O2 O3 O1 92.4(4) 4_455 1_556
O3 O3 O1 48.3(3) 2_466 1_556
O2 O3 O1 74.3(3) 3_455 1_556
O2 O3 O1 15.5(2) 5_456 1_556
O3 O3 O1 141.9(2) 6 1_556
O1 O3 O1 61.8(3) . 1_556
O2 O3 O1 113.6(3) 5_455 1_556
O3 O3 O1 58.8(3) 6_556 1_556
Ga2 O3 O1 31.74(19) 2_566 1_556
Ga3 O3 O1 99.1(3) 4_346 1_556
La O3 O1 82.84(17) . 1_556
O2 O3 O1 69.3(2) 1_565 1_556
O3 O3 O1 161.7(4) 5_345 1_556
Ga3 O3 O1 139.4(2) . 1_556
Ga2 O3 O1 72.23(16) 1_565 1_556
O3 O3 O1 82.6(4) 5_346 1_556
Nb O3 O1 54.82(18) 1_456 1_556
Ga1 O3 O1 54.82(18) 1_456 1_556
O2 O3 O1 30.09(18) 2_566 1_556
La O3 O1 113.04(17) 2_455 1_556
Ga3 O3 O1 158.49(16) 2_464 1_556
O1 O3 O1 110.7(3) 2_465 1_556
La O3 O1 25.27(9) 4_456 1_556
O2 O3 O1 85.5(2) 6_456 1_556
O2 O3 O1 97.2(2) 2_565 1_556
Ga2 O3 O1 68.92(13) . 1_556
O2 O3 O1 145.5(2) 6_455 1_556
La O3 O1 116.02(19) 2_465 1_556
Ga2 O3 O1 105.41(17) 2_565 1_556
O1 O3 O1 56.16(17) 2_466 1_556
O2 O3 O1 117.9(3) 1_455 1_556
O1 O3 O1 103.3(3) 2_455 1_556
La O3 O1 136.8(3) 1_455 1_556
Ga3 O3 O1 51.67(12) 4_456 1_556
Ga3 O3 O1 161.48(16) 4_345 1_556
O3 O3 O1 33.41(15) 1_556 1_556
O3 O3 O1 146.59(15) 1_554 1_556
O2 O3 O1 31.03(18) 6_556 1_556
O2 O3 O1 89.6(2) 2_456 1_556
La O3 O1 26.70(5) 1_556 1_556
O2 O3 O1 86.78(18) 4_445 1_556
O1 O3 O1 54.11(16) 2_456 1_556
O2 O3 O1 88.20(19) 6 1_556
O2 O3 O1 86.3(2) 3_465 1_556
O2 O3 O1 141.4(2) 2_455 1_556
O1 O3 O1 118.3(4) 1_455 1_556
Ga2 O3 O1 123.39(14) 1_564 1_556
O3 O3 O1 61.52(13) 3_565 1_556
O3 O3 O1 61.52(13) 4_455 1_556
O2 O3 O1 70.95(17) . 1_556
O2 O3 O1 142.15(17) 4_454 1_556
O2 O3 O1 128.94(19) 3_454 1_556
Ga2 O3 O1 101.3(2) 2_466 1_556
La O3 O1 69.49(15) 2_565 1_556
La O3 O1 62.64(14) 2_456 1_556
Ga3 O3 O3 116.8(4) 1_556 4_344
Nb O3 O3 30.1(3) 1_455 4_344
Ga1 O3 O3 30.1(3) 1_455 4_344
La O3 O3 87.3(3) 4_455 4_344
Ga3 O3 O3 115.7(3) 2_465 4_344
O3 O3 O3 38.6(3) 2_465 4_344
O3 O3 O3 62.02(11) 4_345 4_344
O3 O3 O3 76.43(5) 3_465 4_344
O2 O3 O3 110.4(3) 4_455 4_344
O3 O3 O3 148.9(3) 2_466 4_344
O2 O3 O3 83.4(4) 3_455 4_344
O2 O3 O3 141.2(4) 5_456 4_344
O3 O3 O3 15.8(2) 6 4_344
O1 O3 O3 104.0(4) . 4_344
O2 O3 O3 50.5(2) 5_455 4_344
O3 O3 O3 115.2(4) 6_556 4_344
Ga2 O3 O3 131.6(3) 2_566 4_344
Ga3 O3 O3 84.6(2) 4_346 4_344
La O3 O3 74.6(2) . 4_344
O2 O3 O3 122.2(3) 1_565 4_344
O3 O3 O3 34.1(3) 5_345 4_344
Ga3 O3 O3 22.44(7) . 4_344
Ga2 O3 O3 128.1(2) 1_565 4_344
O3 O3 O3 107.9(3) 5_346 4_344
Nb O3 O3 131.8(2) 1_456 4_344
Ga1 O3 O3 131.8(2) 1_456 4_344
O2 O3 O3 148.0(3) 2_566 4_344
La O3 O3 49.08(18) 2_455 4_344
Ga3 O3 O3 39.48(7) 2_464 4_344
O1 O3 O3 83.9(3) 2_465 4_344
La O3 O3 178.5(2) 4_456 4_344
O2 O3 O3 116.4(2) 6_456 4_344
O2 O3 O3 78.7(2) 2_565 4_344
Ga2 O3 O3 89.7(2) . 4_344
O2 O3 O3 57.83(16) 6_455 4_344
La O3 O3 86.53(14) 2_465 4_344
Ga2 O3 O3 63.13(16) 2_565 4_344
O1 O3 O3 146.5(2) 2_466 4_344
O2 O3 O3 69.9(2) 1_455 4_344
O1 O3 O3 53.0(3) 2_455 4_344
La O3 O3 62.85(14) 1_455 4_344
Ga3 O3 O3 133.3(2) 4_456 4_344
Ga3 O3 O3 17.99(10) 4_345 4_344
O3 O3 O3 152.02(11) 1_556 4_344
O3 O3 O3 27.98(11) 1_554 4_344
O2 O3 O3 128.6(3) 6_556 4_344
O2 O3 O3 88.6(2) 2_456 4_344
La O3 O3 131.2(2) 1_556 4_344
O2 O3 O3 73.7(2) 4_445 4_344
O1 O3 O3 106.7(3) 2_456 4_344
O2 O3 O3 76.3(2) 6 4_344
O2 O3 O3 113.7(2) 3_465 4_344
O2 O3 O3 30.95(17) 2_455 4_344
O1 O3 O3 85.1(3) 1_455 4_344
Ga2 O3 O3 68.46(11) 1_564 4_344
O3 O3 O3 96.3(2) 3_565 4_344
O3 O3 O3 116.74(13) 4_455 4_344
O2 O3 O3 85.5(2) . 4_344
O2 O3 O3 50.80(13) 4_454 4_344
O2 O3 O3 29.29(15) 3_454 4_344
Ga2 O3 O3 101.16(17) 2_466 4_344
La O3 O3 99.7(2) 2_565 4_344
La O3 O3 107.68(17) 2_456 4_344
O1 O3 O3 156.2(2) 1_556 4_344
Ga3 O3 O3 34.1(3) 1_556 4_346
Nb O3 O3 103.0(4) 1_455 4_346
Ga1 O3 O3 103.0(4) 1_455 4_346
La O3 O3 148.6(3) 4_455 4_346
Ga3 O3 O3 62.0(2) 2_465 4_346
O3 O3 O3 148.3(3) 2_465 4_346
O3 O3 O3 62.02(11) 4_345 4_346
O3 O3 O3 76.43(5) 3_465 4_346
O2 O3 O3 97.9(4) 4_455 4_346
O3 O3 O3 37.6(2) 2_466 4_346
O2 O3 O3 71.0(4) 3_455 4_346
O2 O3 O3 54.9(2) 5_456 4_346
O3 O3 O3 113.1(4) 6 4_346
O1 O3 O3 113.7(5) . 4_346
O2 O3 O3 144.8(3) 5_455 4_346
O3 O3 O3 14.2(2) 6_556 4_346
Ga2 O3 O3 85.5(2) 2_566 4_346
Ga3 O3 O3 43.1(2) 4_346 4_346
La O3 O3 107.6(2) . 4_346
O2 O3 O3 112.2(3) 1_565 4_346
O3 O3 O3 106.0(4) 5_345 4_346
Ga3 O3 O3 138.70(19) . 4_346
Ga2 O3 O3 95.87(19) 1_565 4_346
O3 O3 O3 32.4(3) 5_346 4_346
Nb O3 O3 13.83(5) 1_456 4_346
Ga1 O3 O3 13.83(5) 1_456 4_346
O2 O3 O3 83.9(2) 2_566 4_346
La O3 O3 81.6(2) 2_455 4_346
Ga3 O3 O3 138.6(2) 2_464 4_346
O1 O3 O3 139.5(3) 2_465 4_346
La O3 O3 56.09(9) 4_456 4_346
O2 O3 O3 62.2(2) 6_456 4_346
O2 O3 O3 153.0(3) 2_565 4_346
Ga2 O3 O3 62.88(17) . 4_346
O2 O3 O3 120.7(3) 6_455 4_346
La O3 O3 113.2(2) 2_465 4_346
Ga2 O3 O3 151.3(2) 2_565 4_346
O1 O3 O3 76.4(2) 2_466 4_346
O2 O3 O3 62.1(3) 1_455 4_346
O1 O3 O3 100.0(3) 2_455 4_346
La O3 O3 89.0(2) 1_455 4_346
Ga3 O3 O3 102.40(16) 4_456 4_346
Ga3 O3 O3 110.9(2) 4_345 4_346
O3 O3 O3 27.98(11) 1_556 4_346
O3 O3 O3 152.02(11) 1_554 4_346
O2 O3 O3 80.6(2) 6_556 4_346
O2 O3 O3 35.7(2) 2_456 4_346
La O3 O3 50.82(11) 1_556 4_346
O2 O3 O3 66.8(2) 4_445 4_346
O1 O3 O3 46.7(2) 2_456 4_346
O2 O3 O3 132.6(2) 6 4_346
O2 O3 O3 106.9(2) 3_465 4_346
O2 O3 O3 93.3(2) 2_455 4_346
O1 O3 O3 90.4(3) 1_455 4_346
Ga2 O3 O3 153.3(2) 1_564 4_346
O3 O3 O3 96.3(2) 3_565 4_346
O3 O3 O3 116.74(13) 4_455 4_346
O2 O3 O3 79.2(2) . 4_346
O2 O3 O3 152.0(3) 4_454 4_346
O2 O3 O3 130.12(19) 3_454 4_346
Ga2 O3 O3 74.36(17) 2_466 4_346
La O3 O3 123.51(18) 2_565 4_346
La O3 O3 24.33(11) 2_456 4_346
O1 O3 O3 56.00(16) 1_556 4_346
O3 O3 O3 124.0(2) 4_344 4_346
Ga3 O3 O3 140.6(4) 1_556 3_464
Nb O3 O3 30.1(3) 1_455 3_464
Ga1 O3 O3 30.1(3) 1_455 3_464
La O3 O3 74.4(2) 4_455 3_464
Ga3 O3 O3 95.3(3) 2_465 3_464
O3 O3 O3 17.96(11) 2_465 3_464
O3 O3 O3 76.43(5) 4_345 3_464
O3 O3 O3 62.02(11) 3_465 3_464
O2 O3 O3 83.2(4) 4_455 3_464
O3 O3 O3 134.2(4) 2_466 3_464
O2 O3 O3 110.5(4) 3_455 3_464
O2 O3 O3 166.8(4) 5_456 3_464
O3 O3 O3 42.7(3) 6 3_464
O1 O3 O3 112.0(5) . 3_464
O2 O3 O3 62.31(19) 5_455 3_464
O3 O3 O3 130.0(4) 6_556 3_464
Ga2 O3 O3 141.7(3) 2_566 3_464
Ga3 O3 O3 89.1(2) 4_346 3_464
La O3 O3 96.3(2) . 3_464
O2 O3 O3 102.5(3) 1_565 3_464
O3 O3 O3 26.1(3) 5_345 3_464
Ga3 O3 O3 39.05(6) . 3_464
Ga2 O3 O3 101.8(2) 1_565 3_464
O3 O3 O3 103.9(3) 5_346 3_464
Nb O3 O3 131.8(2) 1_456 3_464
Ga1 O3 O3 131.8(2) 1_456 3_464
O2 O3 O3 141.2(2) 2_566 3_464
La O3 O3 73.82(18) 2_455 3_464
Ga3 O3 O3 13.51(9) 2_464 3_464
O1 O3 O3 61.2(2) 2_465 3_464
La O3 O3 151.5(2) 4_456 3_464
O2 O3 O3 95.8(2) 6_456 3_464
O2 O3 O3 74.9(2) 2_565 3_464
Ga2 O3 O3 116.7(2) . 3_464
O2 O3 O3 31.27(18) 6_455 3_464
La O3 O3 59.41(17) 2_465 3_464
Ga2 O3 O3 68.63(12) 2_565 3_464
O1 O3 O3 119.4(3) 2_466 3_464
O2 O3 O3 70.0(2) 1_455 3_464
O1 O3 O3 79.6(3) 2_455 3_464
La O3 O3 47.62(16) 1_455 3_464
Ga3 O3 O3 119.65(19) 4_456 3_464
Ga3 O3 O3 26.61(11) 4_345 3_464
O3 O3 O3 152.02(11) 1_556 3_464
O3 O3 O3 27.98(11) 1_554 3_464
O2 O3 O3 144.4(2) 6_556 3_464
O2 O3 O3 99.1(2) 2_456 3_464
La O3 O3 158.3(2) 1_556 3_464
O2 O3 O3 99.7(2) 4_445 3_464
O1 O3 O3 132.8(3) 2_456 3_464
O2 O3 O3 86.77(18) 6 3_464
O2 O3 O3 87.5(2) 3_465 3_464
O2 O3 O3 46.92(18) 2_455 3_464
O1 O3 O3 61.9(3) 1_455 3_464
Ga2 O3 O3 48.01(12) 1_564 3_464
O3 O3 O3 116.74(13) 3_565 3_464
O3 O3 O3 109.88(15) 4_455 3_464
O2 O3 O3 112.2(2) . 3_464
O2 O3 O3 29.19(12) 4_454 3_464
O2 O3 O3 50.82(14) 3_454 3_464
Ga2 O3 O3 79.74(18) 2_466 3_464
La O3 O3 103.48(16) 2_565 3_464
La O3 O3 126.08(18) 2_456 3_464
O1 O3 O3 171.2(2) 1_556 3_464
O3 O3 O3 27.13(10) 4_344 3_464
O3 O3 O3 132.06(19) 4_346 3_464
Ga3 O3 O3 59.6(3) 1_556 3_466
Nb O3 O3 103.0(4) 1_455 3_466
Ga1 O3 O3 103.0(4) 1_455 3_466
La O3 O3 129.3(4) 4_455 3_466
Ga3 O3 O3 36.0(3) 2_465 3_466
O3 O3 O3 132.9(5) 2_465 3_466
O3 O3 O3 76.43(5) 4_345 3_466
O3 O3 O3 62.02(11) 3_465 3_466
O2 O3 O3 70.8(4) 4_455 3_466
O3 O3 O3 17.96(12) 2_466 3_466
O2 O3 O3 98.0(3) 3_455 3_466
O2 O3 O3 67.7(3) 5_456 3_466
O3 O3 O3 128.3(3) 6 3_466
O1 O3 O3 122.3(5) . 3_466
O2 O3 O3 171.6(3) 5_455 3_466
O3 O3 O3 41.2(2) 6_556 3_466
Ga2 O3 O3 92.5(2) 2_566 3_466
Ga3 O3 O3 49.38(17) 4_346 3_466
La O3 O3 132.7(2) . 3_466
O2 O3 O3 93.5(3) 1_565 3_466
O3 O3 O3 101.8(4) 5_345 3_466
Ga3 O3 O3 154.02(19) . 3_466
Ga2 O3 O3 71.9(2) 1_565 3_466
O3 O3 O3 24.1(3) 5_346 3_466
Nb O3 O3 13.83(5) 1_456 3_466
Ga1 O3 O3 13.83(5) 1_456 3_466
O2 O3 O3 79.9(2) 2_566 3_466
La O3 O3 103.28(18) 2_455 3_466
Ga3 O3 O3 123.3(2) 2_464 3_466
O1 O3 O3 112.6(4) 2_465 3_466
La O3 O3 47.25(12) 4_456 3_466
O2 O3 O3 36.0(2) 6_456 3_466
O2 O3 O3 145.7(3) 2_565 3_466
Ga2 O3 O3 89.87(16) . 3_466
O2 O3 O3 100.9(3) 6_455 3_466
La O3 O3 86.9(3) 2_465 3_466
Ga2 O3 O3 164.80(19) 2_565 3_466
O1 O3 O3 54.6(3) 2_466 3_466
O2 O3 O3 62.2(2) 1_455 3_466
O1 O3 O3 126.5(2) 2_455 3_466
La O3 O3 76.4(2) 1_455 3_466
Ga3 O3 O3 91.3(2) 4_456 3_466
Ga3 O3 O3 114.47(18) 4_345 3_466
O3 O3 O3 27.98(11) 1_556 3_466
O3 O3 O3 152.02(11) 1_554 3_466
O2 O3 O3 91.5(2) 6_556 3_466
O2 O3 O3 50.96(16) 2_456 3_466
La O3 O3 68.81(10) 1_556 3_466
O2 O3 O3 93.2(2) 4_445 3_466
O1 O3 O3 72.9(2) 2_456 3_466
O2 O3 O3 149.1(2) 6 3_466
O2 O3 O3 81.1(3) 3_465 3_466
O2 O3 O3 103.4(2) 2_455 3_466
O1 O3 O3 67.8(3) 1_455 3_466
Ga2 O3 O3 126.3(2) 1_564 3_466
O3 O3 O3 116.74(13) 3_565 3_466
O3 O3 O3 109.88(15) 4_455 3_466
O2 O3 O3 105.5(2) . 3_466
O2 O3 O3 130.0(3) 4_454 3_466
O2 O3 O3 152.22(19) 3_454 3_466
Ga2 O3 O3 50.11(19) 2_466 3_466
La O3 O3 128.09(18) 2_565 3_466
La O3 O3 51.25(9) 2_456 3_466
O1 O3 O3 60.92(15) 1_556 3_466
O3 O3 O3 132.06(18) 4_344 3_466
O3 O3 O3 27.13(10) 4_346 3_466
O3 O3 O3 124.0(2) 3_464 3_466
Ga3 O3 O1 64.3(3) 1_556 1_445
Nb O3 O1 49.1(2) 1_455 1_445
Ga1 O3 O1 49.1(2) 1_455 1_445
La O3 O1 146.3(4) 4_455 1_445
Ga3 O3 O1 95.5(2) 2_465 1_445
O3 O3 O1 94.3(3) 2_465 1_445
O3 O3 O1 7.8(2) 4_345 1_445
O3 O3 O1 67.3(2) 3_465 1_445
O2 O3 O1 128.8(3) 4_455 1_445
O3 O3 O1 99.1(3) 2_466 1_445
O2 O3 O1 55.2(2) 3_455 1_445
O2 O3 O1 100.2(3) 5_456 1_445
O3 O3 O1 48.3(3) 6 1_445
O1 O3 O1 125.7(2) . 1_445
O2 O3 O1 94.8(3) 5_455 1_445
O3 O3 O1 55.8(3) 6_556 1_445
Ga2 O3 O1 123.8(2) 2_566 1_445
Ga3 O3 O1 35.56(17) 4_346 1_445
La O3 O1 84.50(14) . 1_445
O2 O3 O1 174.1(3) 1_565 1_445
O3 O3 O1 56.7(2) 5_345 1_445
Ga3 O3 O1 74.8(2) . 1_445
Ga2 O3 O1 147.8(2) 1_565 1_445
O3 O3 O1 61.91(19) 5_346 1_445
Nb O3 O1 75.4(2) 1_456 1_445
Ga1 O3 O1 75.4(2) 1_456 1_445
O2 O3 O1 140.7(3) 2_566 1_445
La O3 O1 23.74(14) 2_455 1_445
Ga3 O3 O1 90.0(2) 2_464 1_445
O1 O3 O1 137.2(2) 2_465 1_445
La O3 O1 120.9(3) 4_456 1_445
O2 O3 O1 96.3(2) 6_456 1_445
O2 O3 O1 132.1(3) 2_565 1_445
Ga2 O3 O1 54.59(11) . 1_445
O2 O3 O1 92.9(2) 6_455 1_445
La O3 O1 116.99(17) 2_465 1_445
Ga2 O3 O1 110.6(3) 2_565 1_445
O1 O3 O1 136.2(2) 2_466 1_445
O2 O3 O1 37.80(11) 1_455 1_445
O1 O3 O1 55.13(18) 2_455 1_445
La O3 O1 66.01(10) 1_455 1_445
Ga3 O3 O1 162.5(3) 4_456 1_445
Ga3 O3 O1 50.6(2) 4_345 1_445
O3 O3 O1 92.8(2) 1_556 1_445
O3 O3 O1 87.2(2) 1_554 1_445
O2 O3 O1 114.3(2) 6_556 1_445
O2 O3 O1 31.3(2) 2_456 1_445
La O3 O1 88.8(2) 1_556 1_445
O2 O3 O1 37.07(10) 4_445 1_445
O1 O3 O1 61.1(2) 2_456 1_445
O2 O3 O1 110.3(2) 6 1_445
O2 O3 O1 145.09(18) 3_465 1_445
O2 O3 O1 30.4(2) 2_455 1_445
O1 O3 O1 92.33(11) 1_455 1_445
Ga2 O3 O1 125.0(3) 1_564 1_445
O3 O3 O1 96.2(2) 3_565 1_445
O3 O3 O1 156.1(2) 4_455 1_445
O2 O3 O1 66.47(12) . 1_445
O2 O3 O1 106.2(3) 4_454 1_445
O2 O3 O1 70.1(2) 3_454 1_445
Ga2 O3 O1 93.13(12) 2_466 1_445
La O3 O1 132.33(18) 2_565 1_445
La O3 O1 49.5(2) 2_456 1_445
O1 O3 O1 111.5(3) 1_556 1_445
O3 O3 O1 59.5(3) 4_344 1_445
O3 O3 O1 65.1(3) 4_346 1_445
O3 O3 O1 77.0(2) 3_464 1_445
O3 O3 O1 82.1(3) 3_466 1_445
Ga3 O3 La 92.7(4) 1_556 2_466
Nb O3 La 108.0(3) 1_455 2_466
Ga1 O3 La 108.0(3) 1_455 2_466
La O3 La 93.0(2) 4_455 2_466
Ga3 O3 La 21.72(13) 2_465 2_466
O3 O3 La 107.9(4) 2_465 2_466
O3 O3 La 106.4(2) 4_345 2_466
O3 O3 La 61.6(2) 3_465 2_466
O2 O3 La 34.3(3) 4_455 2_466
O3 O3 La 29.5(3) 2_466 2_466
O2 O3 La 132.7(4) 3_455 2_466
O2 O3 La 82.9(3) 5_456 2_466
O3 O3 La 144.36(7) 6 2_466
O1 O3 La 112.3(3) . 2_466
O2 O3 La 148.8(2) 5_455 2_466
O3 O3 La 78.3(3) 6_556 2_466
Ga2 O3 La 91.3(2) 2_566 2_466
Ga3 O3 La 78.1(2) 4_346 2_466
La O3 La 150.3(2) . 2_466
O2 O3 La 60.8(2) 1_565 2_466
O3 O3 La 101.7(2) 5_345 2_466
Ga3 O3 La 147.68(19) . 2_466
Ga2 O3 La 35.80(11) 1_565 2_466
O3 O3 La 52.20(15) 5_346 2_466
Nb O3 La 50.34(13) 1_456 2_466
Ga1 O3 La 50.34(13) 1_456 2_466
O2 O3 La 68.48(18) 2_566 2_466
La O3 La 137.2(2) 2_455 2_466
Ga3 O3 La 101.53(14) 2_464 2_466
O1 O3 La 75.4(3) 2_465 2_466
La O3 La 44.08(11) 4_456 2_466
O2 O3 La 20.86(12) 6_456 2_466
O2 O3 La 112.17(16) 2_565 2_466
Ga2 O3 La 124.6(2) . 2_466
O2 O3 La 79.17(18) 6_455 2_466
La O3 La 54.94(10) 2_465 2_466
Ga2 O3 La 134.11(13) 2_565 2_466
O1 O3 La 24.73(9) 2_466 2_466
O2 O3 La 81.06(19) 1_455 2_466
O1 O3 La 164.2(3) 2_455 2_466
La O3 La 73.34(13) 1_455 2_466
Ga3 O3 La 67.46(12) 4_456 2_466
Ga3 O3 La 119.64(15) 4_345 2_466
O3 O3 La 49.97(9) 1_556 2_466
O3 O3 La 130.03(9) 1_554 2_466
O2 O3 La 96.2(2) 6_556 2_466
O2 O3 La 85.30(19) 2_456 2_466
La O3 La 90.42(19) 1_556 2_466
O2 O3 La 130.8(3) 4_445 2_466
O1 O3 La 106.1(3) 2_456 2_466
O2 O3 La 135.30(15) 6 2_466
O2 O3 La 43.39(15) 3_465 2_466
O2 O3 La 121.92(18) 2_455 2_466
O1 O3 La 49.4(2) 1_455 2_466
Ga2 O3 La 90.13(11) 1_564 2_466
O3 O3 La 128.78(10) 3_565 2_466
O3 O3 La 86.07(13) 4_455 2_466
O2 O3 La 136.2(3) . 2_466
O2 O3 La 99.44(17) 4_454 2_466
O2 O3 La 160.4(2) 3_454 2_466
Ga2 O3 La 33.85(7) 2_466 2_466
La O3 La 110.64(13) 2_565 2_466
La O3 La 88.50(18) 2_456 2_466
O1 O3 La 68.93(15) 1_556 2_466
O3 O3 La 134.44(18) 4_344 2_466
O3 O3 La 64.17(11) 4_346 2_466
O3 O3 La 110.17(19) 3_464 2_466
O3 O3 La 37.71(16) 3_466 2_466
O1 O3 La 113.7(2) 1_445 2_466
Ga3 O3 O2 152.5(4) 1_556 1_564
Nb O3 O2 83.4(3) 1_455 1_564
Ga1 O3 O2 83.4(3) 1_455 1_564
La O3 O2 21.4(2) 4_455 1_564
Ga3 O3 O2 107.5(2) 2_465 1_564
O3 O3 O2 35.51(13) 2_465 1_564
O3 O3 O2 128.01(12) 4_345 1_564
O3 O3 O2 100.8(2) 3_465 1_564
O2 O3 O2 69.8(3) 4_455 1_564
O3 O3 O2 129.2(3) 2_466 1_564
O2 O3 O2 120.3(4) 3_455 1_564
O2 O3 O2 123.0(2) 5_456 1_564
O3 O3 O2 78.9(4) 6 1_564
O1 O3 O2 67.0(4) . 1_564
O2 O3 O2 46.97(14) 5_455 1_564
O3 O3 O2 175.94(14) 6_556 1_564
Ga2 O3 O2 91.89(19) 2_566 1_564
Ga3 O3 O2 141.0(2) 4_346 1_564
La O3 O2 81.8(2) . 1_564
O2 O3 O2 55.9(2) 1_565 1_564
O3 O3 O2 78.9(3) 5_345 1_564
Ga3 O3 O2 54.12(16) . 1_564
Ga2 O3 O2 70.97(15) 1_565 1_564
O3 O3 O2 142.03(19) 5_346 1_564
Nb O3 O2 153.2(2) 1_456 1_564
Ga1 O3 O2 153.2(2) 1_456 1_564
O2 O3 O2 88.4(3) 2_566 1_564
La O3 O2 111.3(3) 2_455 1_564
Ga3 O3 O2 43.54(12) 2_464 1_564
O1 O3 O2 28.0(2) 2_465 1_564
La O3 O2 112.97(15) 4_456 1_564
O2 O3 O2 107.2(2) 6_456 1_564
O2 O3 O2 26.35(19) 2_565 1_564
Ga2 O3 O2 128.1(2) . 1_564
O2 O3 O2 56.20(15) 6_455 1_564
La O3 O2 57.03(12) 2_465 1_564
Ga2 O3 O2 37.23(10) 2_565 1_564
O1 O3 O2 90.6(2) 2_466 1_564
O2 O3 O2 121.2(3) 1_455 1_564
O1 O3 O2 92.8(3) 2_455 1_564
La O3 O2 90.11(16) 1_455 1_564
Ga3 O3 O2 68.12(13) 4_456 1_564
Ga3 O3 O2 77.53(18) 4_345 1_564
O3 O3 O2 140.84(13) 1_556 1_564
O3 O3 O2 39.16(13) 1_554 1_564
O2 O3 O2 98.5(2) 6_556 1_564
O2 O3 O2 152.4(2) 2_456 1_564
La O3 O2 130.09(16) 1_556 1_564
O2 O3 O2 126.1(3) 4_445 1_564
O1 O3 O2 142.0(3) 2_456 1_564
O2 O3 O2 53.87(15) 6 1_564
O2 O3 O2 60.02(12) 3_465 1_564
O2 O3 O2 96.60(19) 2_455 1_564
O1 O3 O2 82.6(2) 1_455 1_564
Ga2 O3 O2 16.76(7) 1_564 1_564
O3 O3 O2 89.53(9) 3_565 1_564
O3 O3 O2 56.57(13) 4_455 1_564
O2 O3 O2 110.9(3) . 1_564
O2 O3 O2 26.95(14) 4_454 1_564
O2 O3 O2 63.1(2) 3_454 1_564
Ga2 O3 O2 96.83(13) 2_466 1_564
La O3 O2 56.15(11) 2_565 1_564
La O3 O2 167.9(2) 2_456 1_564
O1 O3 O2 118.00(17) 1_556 1_564
O3 O3 O2 66.68(14) 4_344 1_564
O3 O3 O2 166.8(2) 4_346 1_564
O3 O3 O2 53.34(13) 3_464 1_564
O3 O3 O2 140.6(2) 3_466 1_564
O1 O3 O2 126.1(3) 1_445 1_564
La O3 O2 103.04(13) 2_466 1_564
Ga3 O3 La 137.0(4) 1_556 1_565
Nb O3 La 108.9(3) 1_455 1_565
Ga1 O3 La 108.9(3) 1_455 1_565
La O3 La 27.65(16) 4_455 1_565
Ga3 O3 La 77.61(15) 2_465 1_565
O3 O3 La 66.27(18) 2_465 1_565
O3 O3 La 153.0(3) 4_345 1_565
O3 O3 La 95.2(3) 3_465 1_565
O2 O3 La 38.4(2) 4_455 1_565
O3 O3 La 88.9(2) 2_466 1_565
O2 O3 La 143.1(3) 3_455 1_565
O2 O3 La 101.8(2) 5_456 1_565
O3 O3 La 118.2(4) 6 1_565
O1 O3 La 70.49(14) . 1_565
O2 O3 La 83.3(2) 5_455 1_565
O3 O3 La 139.1(5) 6_556 1_565
Ga2 O3 La 78.21(11) 2_566 1_565
Ga3 O3 La 136.6(2) 4_346 1_565
La O3 La 106.65(17) . 1_565
O2 O3 La 20.30(19) 1_565 1_565
O3 O3 La 101.0(2) 5_345 1_565
Ga3 O3 La 94.62(18) . 1_565
Ga2 O3 La 30.85(7) 1_565 1_565
O3 O3 La 115.82(13) 5_346 1_565
Nb O3 La 113.4(2) 1_456 1_565
Ga1 O3 La 113.4(2) 1_456 1_565
O2 O3 La 61.27(15) 2_566 1_565
La O3 La 151.7(3) 2_455 1_565
Ga3 O3 La 69.01(10) 2_464 1_565
O1 O3 La 21.2(2) 2_465 1_565
La O3 La 75.26(10) 4_456 1_565
O2 O3 La 76.98(17) 6_456 1_565
O2 O3 La 47.66(11) 2_565 1_565
Ga2 O3 La 145.93(16) . 1_565
O2 O3 La 64.76(14) 6_455 1_565
La O3 La 42.68(6) 2_465 1_565
Ga2 O3 La 68.98(10) 2_565 1_565
O1 O3 La 50.1(2) 2_466 1_565
O2 O3 La 125.54(18) 1_455 1_565
O1 O3 La 129.4(3) 2_455 1_565
La O3 La 93.53(12) 1_455 1_565
Ga3 O3 La 39.81(5) 4_456 1_565
Ga3 O3 La 108.93(17) 4_345 1_565
O3 O3 La 101.48(12) 1_556 1_565
O3 O3 La 78.52(12) 1_554 1_565
O2 O3 La 87.62(14) 6_556 1_565
O2 O3 La 149.0(2) 2_456 1_565
La O3 La 113.46(14) 1_556 1_565
O2 O3 La 159.5(2) 4_445 1_565
O1 O3 La 141.34(18) 2_456 1_565
O2 O3 La 76.85(14) 6 1_565
O2 O3 La 23.14(11) 3_465 1_565
O2 O3 La 129.1(2) 2_455 1_565
O1 O3 La 69.98(10) 1_455 1_565
Ga2 O3 La 35.59(5) 1_564 1_565
O3 O3 La 100.88(11) 3_565 1_565
O3 O3 La 42.41(12) 4_455 1_565
O2 O3 La 130.98(18) . 1_565
O2 O3 La 53.95(11) 4_454 1_565
O2 O3 La 103.3(2) 3_454 1_565
Ga2 O3 La 74.43(9) 2_466 1_565
La O3 La 61.26(7) 2_565 1_565
La O3 La 148.0(2) 2_456 1_565
O1 O3 La 89.51(12) 1_556 1_565
O3 O3 La 104.01(14) 4_344 1_565
O3 O3 La 126.42(16) 4_346 1_565
O3 O3 La 82.37(16) 3_464 1_565
O3 O3 La 102.6(2) 3_466 1_565
O1 O3 La 157.6(2) 1_445 1_565
La O3 La 65.54(9) 2_466 1_565
O2 O3 La 40.54(10) 1_564 1_565
Ga3 O3 O2 71.2(4) 1_556 4_456
Nb O3 O2 123.8(4) 1_455 4_456
Ga1 O3 O2 123.8(4) 1_455 4_456
La O3 O2 103.0(3) 4_455 4_456
Ga3 O3 O2 38.4(2) 2_465 4_456
O3 O3 O2 130.7(5) 2_465 4_456
O3 O3 O2 103.99(15) 4_345 4_456
O3 O3 O2 77.17(19) 3_465 4_456
O2 O3 O2 55.5(3) 4_455 4_456
O3 O3 O2 10.60(16) 2_466 4_456
O2 O3 O2 110.7(5) 3_455 4_456
O2 O3 O2 60.5(3) 5_456 4_456
O3 O3 O2 155.3(3) 6 4_456
O1 O3 O2 101.5(4) . 4_456
O2 O3 O2 153.4(3) 5_455 4_456
O3 O3 O2 61.3(3) 6_556 4_456
Ga2 O3 O2 74.8(2) 2_566 4_456
Ga3 O3 O2 76.7(2) 4_346 4_456
La O3 O2 130.5(2) . 4_456
O2 O3 O2 66.4(3) 1_565 4_456
O3 O3 O2 119.5(3) 5_345 4_456
Ga3 O3 O2 170.7(2) . 4_456
Ga2 O3 O2 47.93(16) 1_565 4_456
O3 O3 O2 50.4(2) 5_346 4_456
Nb O3 O2 35.20(12) 1_456 4_456
Ga1 O3 O2 35.20(12) 1_456 4_456
O2 O3 O2 56.18(18) 2_566 4_456
La O3 O2 129.3(2) 2_455 4_456
Ga3 O3 O2 124.63(19) 2_464 4_456
O1 O3 O2 93.4(3) 2_465 4_456
La O3 O2 25.14(10) 4_456 4_456
O2 O3 O2 37.8(2) 6_456 4_456
O2 O3 O2 118.1(2) 2_565 4_456
Ga2 O3 O2 102.8(2) . 4_456
O2 O3 O2 102.1(2) 6_455 4_456
La O3 O2 77.66(17) 2_465 4_456
Ga2 O3 O2 138.26(16) 2_565 4_456
O1 O3 O2 28.5(2) 2_466 4_456
O2 O3 O2 87.1(2) 1_455 4_456
O1 O3 O2 143.7(3) 2_455 4_456
La O3 O2 90.86(18) 1_455 4_456
Ga3 O3 O2 64.16(15) 4_456 4_456
Ga3 O3 O2 136.06(19) 4_345 4_456
O3 O3 O2 27.64(11) 1_556 4_456
O3 O3 O2 152.36(11) 1_554 4_456
O2 O3 O2 77.5(2) 6_556 4_456
O2 O3 O2 78.2(2) 2_456 4_456
La O3 O2 67.39(16) 1_556 4_456
O2 O3 O2 113.0(3) 4_445 4_456
O1 O3 O2 84.2(3) 2_456 4_456
O2 O3 O2 128.97(18) 6 4_456
O2 O3 O2 59.98(16) 3_465 4_456
O2 O3 O2 129.8(2) 2_455 4_456
O1 O3 O2 70.9(3) 1_455 4_456
Ga2 O3 O2 109.30(15) 1_564 4_456
O3 O3 O2 109.17(10) 3_565 4_456
O3 O3 O2 83.13(12) 4_455 4_456
O2 O3 O2 113.1(3) . 4_456
O2 O3 O2 121.4(2) 4_454 4_456
O2 O3 O2 176.5(2) 3_454 4_456
Ga2 O3 O2 53.60(13) 2_466 4_456
La O3 O2 104.22(16) 2_565 4_456
La O3 O2 71.16(17) 2_456 4_456
O1 O3 O2 47.69(15) 1_556 4_456
O3 O3 O2 153.6(2) 4_344 4_456
O3 O3 O2 48.02(10) 4_346 4_456
O3 O3 O2 132.7(2) 3_464 4_456
O3 O3 O2 27.56(12) 3_466 4_456
O1 O3 O2 109.5(3) 1_445 4_456
La O3 O2 23.10(9) 2_466 4_456
O2 O3 O2 118.86(14) 1_564 4_456
La O3 O2 78.42(13) 1_565 4_456
Ga3 O3 La 75.7(4) 1_556 1_456
Nb O3 La 81.5(3) 1_455 1_456
Ga1 O3 La 81.5(3) 1_455 1_456
La O3 La 129.6(3) 4_455 1_456
Ga3 O3 La 24.89(12) 2_465 1_456
O3 O3 La 111.3(4) 2_465 1_456
O3 O3 La 66.15(17) 4_345 1_456
O3 O3 La 39.04(9) 3_465 1_456
O2 O3 La 64.7(3) 4_455 1_456
O3 O3 La 37.49(15) 2_466 1_456
O2 O3 La 108.3(3) 3_455 1_456
O2 O3 La 90.4(3) 5_456 1_456
O3 O3 La 112.07(17) 6 1_456
O1 O3 La 144.4(5) . 1_456
O2 O3 La 161.9(3) 5_455 1_456
O3 O3 La 53.16(15) 6_556 1_456
Ga2 O3 La 115.1(3) 2_566 1_456
Ga3 O3 La 37.87(12) 4_346 1_456
La O3 La 147.8(2) . 1_456
O2 O3 La 101.0(3) 1_565 1_456
O3 O3 La 79.3(3) 5_345 1_456
Ga3 O3 La 133.88(17) . 1_456
Ga2 O3 La 75.32(17) 1_565 1_456
O3 O3 La 13.58(6) 5_346 1_456
Nb O3 La 32.95(8) 1_456 1_456
Ga1 O3 La 32.95(8) 1_456 1_456
O2 O3 La 99.8(3) 2_566 1_456
La O3 La 97.07(14) 2_455 1_456
Ga3 O3 La 101.36(14) 2_464 1_456
O1 O3 La 104.2(2) 2_465 1_456
La O3 La 67.54(16) 4_456 1_456
O2 O3 La 25.47(15) 6_456 1_456
O2 O3 La 149.87(18) 2_565 1_456
Ga2 O3 La 101.15(17) . 1_456
O2 O3 La 80.05(18) 6_455 1_456
La O3 La 73.13(13) 2_465 1_456
Ga2 O3 La 166.88(18) 2_565 1_456
O1 O3 La 63.93(19) 2_466 1_456
O2 O3 La 43.63(16) 1_455 1_456
O1 O3 La 127.26(17) 2_455 1_456
La O3 La 53.43(10) 1_455 1_456
Ga3 O3 La 106.0(2) 4_456 1_456
Ga3 O3 La 93.50(12) 4_345 1_456
O3 O3 La 50.98(10) 1_556 1_456
O3 O3 La 129.02(10) 1_554 1_456
O2 O3 La 114.5(3) 6_556 1_456
O2 O3 La 46.74(12) 2_456 1_456
La O3 La 90.23(18) 1_556 1_456
O2 O3 La 97.30(19) 4_445 1_456
O1 O3 La 87.6(2) 2_456 1_456
O2 O3 La 172.0(2) 6 1_456
O2 O3 La 79.26(17) 3_465 1_456
O2 O3 La 86.52(15) 2_455 1_456
O1 O3 La 48.7(2) 1_455 1_456
Ga2 O3 La 113.46(14) 1_564 1_456
O3 O3 La 137.70(11) 3_565 1_456
O3 O3 La 125.16(15) 4_455 1_456
O2 O3 La 118.8(2) . 1_456
O2 O3 La 110.94(17) 4_454 1_456
O2 O3 La 137.90(16) 3_454 1_456
Ga2 O3 La 33.30(7) 2_466 1_456
La O3 La 147.9(2) 2_565 1_456
La O3 La 61.50(11) 2_456 1_456
O1 O3 La 83.8(2) 1_556 1_456
O3 O3 La 111.49(17) 4_344 1_456
O3 O3 La 41.78(12) 4_346 1_456
O3 O3 La 101.05(17) 3_464 1_456
O3 O3 La 23.02(12) 3_466 1_456
O1 O3 La 73.41(17) 1_445 1_456
La O3 La 40.25(8) 2_466 1_456
O2 O3 La 130.13(15) 1_564 1_456
La O3 La 102.38(14) 1_565 1_456
O2 O3 La 43.73(11) 4_456 1_456
Ga3 O3 O3 134.2(4) 1_556 5_455
Nb O3 O3 110.4(4) 1_455 5_455
Ga1 O3 O3 110.4(4) 1_455 5_455
La O3 O3 7.42(10) 4_455 5_455
Ga3 O3 O3 100.07(13) 2_465 5_455
O3 O3 O3 62.53(19) 2_465 5_455
O3 O3 O3 156.2(2) 4_345 5_455
O3 O3 O3 113.2(3) 3_465 5_455
O2 O3 O3 60.7(2) 4_455 5_455
O3 O3 O3 106.3(2) 2_466 5_455
O2 O3 O3 122.8(3) 3_455 5_455
O2 O3 O3 98.6(3) 5_456 5_455
O3 O3 O3 105.5(5) 6 5_455
O1 O3 O3 52.4(2) . 5_455
O2 O3 O3 62.4(2) 5_455 5_455
O3 O3 O3 149.2(5) 6_556 5_455
Ga2 O3 O3 69.11(15) 2_566 5_455
Ga3 O3 O3 157.5(2) 4_346 5_455
La O3 O3 84.6(2) . 5_455
O2 O3 O3 29.51(19) 1_565 5_455
O3 O3 O3 104.7(4) 5_345 5_455
Ga3 O3 O3 79.1(3) . 5_455
Ga2 O3 O3 51.10(5) 1_565 5_455
O3 O3 O3 138.15(19) 5_346 5_455
Nb O3 O3 130.6(3) 1_456 5_455
Ga1 O3 O3 130.6(3) 1_456 5_455
O2 O3 O3 60.73(19) 2_566 5_455
La O3 O3 134.4(4) 2_455 5_455
Ga3 O3 O3 69.0(2) 2_464 5_455
O1 O3 O3 29.34(7) 2_465 5_455
La O3 O3 85.24(17) 4_456 5_455
O2 O3 O3 99.43(17) 6_456 5_455
O2 O3 O3 25.49(15) 2_565 5_455
Ga2 O3 O3 127.7(2) . 5_455
O2 O3 O3 74.19(19) 6_455 5_455
La O3 O3 60.40(7) 2_465 5_455
Ga2 O3 O3 47.30(16) 2_565 5_455
O1 O3 O3 67.8(2) 2_466 5_455
O2 O3 O3 141.5(2) 1_455 5_455
O1 O3 O3 107.5(3) 2_455 5_455
La O3 O3 107.55(18) 1_455 5_455
Ga3 O3 O3 39.96(10) 4_456 5_455
Ga3 O3 O3 105.6(3) 4_345 5_455
O3 O3 O3 113.4(2) 1_556 5_455
O3 O3 O3 66.6(2) 1_554 5_455
O2 O3 O3 77.51(19) 6_556 5_455
O2 O3 O3 171.4(2) 2_456 5_455
La O3 O3 108.27(19) 1_556 5_455
O2 O3 O3 137.3(3) 4_445 5_455
O1 O3 O3 131.24(19) 2_456 5_455
O2 O3 O3 54.49(17) 6 5_455
O2 O3 O3 45.55(10) 3_465 5_455
O2 O3 O3 124.8(3) 2_455 5_455
O1 O3 O3 88.98(14) 1_455 5_455
Ga2 O3 O3 34.17(12) 1_564 5_455
O3 O3 O3 81.82(15) 3_565 5_455
O3 O3 O3 31.1(2) 4_455 5_455
O2 O3 O3 110.8(2) . 5_455
O2 O3 O3 51.86(17) 4_454 5_455
O2 O3 O3 85.1(3) 3_454 5_455
Ga2 O3 O3 96.15(8) 2_466 5_455
La O3 O3 41.91(10) 2_565 5_455
La O3 O3 152.8(3) 2_456 5_455
O1 O3 O3 90.8(2) 1_556 5_455
O3 O3 O3 94.5(2) 4_344 5_455
O3 O3 O3 141.2(2) 4_346 5_455
O3 O3 O3 80.5(2) 3_464 5_455
O3 O3 O3 122.3(3) 3_466 5_455
O1 O3 O3 153.7(4) 1_445 5_455
La O3 O3 86.82(12) 2_466 5_455
O2 O3 O3 28.20(16) 1_564 5_455
La O3 O3 22.46(5) 1_565 5_455
O2 O3 O3 95.8(2) 4_456 5_455
La O3 O3 124.80(16) 1_456 5_455
Ga3 O3 O3 78.1(2) 1_556 5_445
Nb O3 O3 98.7(4) 1_455 5_445
Ga1 O3 O3 98.7(4) 1_455 5_445
La O3 O3 78.2(4) 4_455 5_445
Ga3 O3 O3 172.6(5) 2_465 5_445
O3 O3 O3 88.5(6) 2_465 5_445
O3 O3 O3 93.0(2) 4_345 5_445
O3 O3 O3 145.1(3) 3_465 5_445
O2 O3 O3 142.8(4) 4_455 5_445
O3 O3 O3 133.6(4) 2_466 5_445
O2 O3 O3 43.2(2) 3_455 5_445
O2 O3 O3 74.8(3) 5_456 5_445
O3 O3 O3 62.40(18) 6 5_445
O1 O3 O3 42.8(2) . 5_445
O2 O3 O3 34.3(2) 5_455 5_445
O3 O3 O3 99.27(11) 6_556 5_445
Ga2 O3 O3 62.02(18) 2_566 5_445
Ga3 O3 O3 118.39(11) 4_346 5_445
La O3 O3 4.67(6) . 5_445
O2 O3 O3 100.7(3) 1_565 5_445
O3 O3 O3 104.7(4) 5_345 5_445
Ga3 O3 O3 53.0(2) . 5_445
Ga2 O3 O3 126.9(2) 1_565 5_445
O3 O3 O3 138.15(19) 5_346 5_445
Nb O3 O3 123.8(2) 1_456 5_445
Ga1 O3 O3 123.8(2) 1_456 5_445
O2 O3 O3 84.9(2) 2_566 5_445
La O3 O3 62.22(9) 2_455 5_445
Ga3 O3 O3 97.1(3) 2_464 5_445
O1 O3 O3 104.3(4) 2_465 5_445
La O3 O3 110.4(2) 4_456 5_445
O2 O3 O3 172.2(4) 6_456 5_445
O2 O3 O3 58.1(2) 2_565 5_445
Ga2 O3 O3 50.48(5) . 5_445
O2 O3 O3 120.4(4) 6_455 5_445
La O3 O3 134.6(3) 2_465 5_445
Ga2 O3 O3 40.55(19) 2_565 5_445
O1 O3 O3 130.0(2) 2_466 5_445
O2 O3 O3 121.94(18) 1_455 5_445
O1 O3 O3 30.73(5) 2_455 5_445
La O3 O3 133.3(3) 1_455 5_445
Ga3 O3 O3 88.82(19) 4_456 5_445
Ga3 O3 O3 86.9(2) 4_345 5_445
O3 O3 O3 113.4(2) 1_556 5_445
O3 O3 O3 66.6(2) 1_554 5_445
O2 O3 O3 57.60(18) 6_556 5_445
O2 O3 O3 106.50(11) 2_456 5_445
La O3 O3 70.32(14) 1_556 5_445
O2 O3 O3 55.24(11) 4_445 5_445
O1 O3 O3 65.27(19) 2_456 5_445
O2 O3 O3 27.60(18) 6 5_445
O2 O3 O3 127.0(2) 3_465 5_445
O2 O3 O3 84.10(19) 2_455 5_445
O1 O3 O3 153.6(4) 1_455 5_445
Ga2 O3 O3 94.1(3) 1_564 5_445
O3 O3 O3 25.4(2) 3_565 5_445
O3 O3 O3 71.93(17) 4_455 5_445
O2 O3 O3 33.11(14) . 5_445
O2 O3 O3 92.7(3) 4_454 5_445
O2 O3 O3 42.14(19) 3_454 5_445
Ga2 O3 O3 171.7(3) 2_466 5_445
La O3 O3 47.23(15) 2_565 5_445
La O3 O3 90.35(11) 2_456 5_445
O1 O3 O3 86.9(2) 1_556 5_445
O3 O3 O3 71.0(2) 4_344 5_445
O3 O3 O3 112.0(2) 4_346 5_445
O3 O3 O3 92.0(2) 3_464 5_445
O3 O3 O3 137.3(2) 3_466 5_445
O1 O3 O3 85.20(11) 1_445 5_445
La O3 O3 153.2(2) 2_466 5_445
O2 O3 O3 77.8(3) 1_564 5_445
La O3 O3 104.4(2) 1_565 5_445
O2 O3 O3 134.5(3) 4_456 5_445
La O3 O3 151.52(19) 1_456 5_445
O3 O3 O3 82.1(2) 5_455 5_445
Ga3 O3 O2 16.6(3) 1_556 3_456
Nb O3 O2 123.9(3) 1_455 3_456
Ga1 O3 O2 123.9(3) 1_455 3_456
La O3 O2 131.3(3) 4_455 3_456
Ga3 O3 O2 83.6(3) 2_465 3_456
O3 O3 O2 171.2(3) 2_465 3_456
O3 O3 O2 77.34(18) 4_345 3_456
O3 O3 O2 104.09(12) 3_465 3_456
O2 O3 O2 110.7(5) 4_455 3_456
O3 O3 O2 48.0(3) 2_466 3_456
O2 O3 O2 55.6(3) 3_455 3_456
O2 O3 O2 28.6(2) 5_456 3_456
O3 O3 O2 117.5(3) 6 3_456
O1 O3 O2 86.3(4) . 3_456
O2 O3 O2 123.7(3) 5_455 3_456
O3 O3 O2 24.7(2) 6_556 3_456
Ga2 O3 O2 59.75(18) 2_566 3_456
Ga3 O3 O2 67.40(18) 4_346 3_456
La O3 O2 84.74(17) . 3_456
O2 O3 O2 103.0(3) 1_565 3_456
O3 O3 O2 129.3(3) 5_345 3_456
Ga3 O3 O2 134.09(19) . 3_456
Ga2 O3 O2 98.2(2) 1_565 3_456
O3 O3 O2 59.9(3) 5_346 3_456
Nb O3 O2 35.25(11) 1_456 3_456
Ga1 O3 O2 35.25(11) 1_456 3_456
O2 O3 O2 65.04(19) 2_566 3_456
La O3 O2 83.77(16) 2_455 3_456
Ga3 O3 O2 164.90(18) 2_464 3_456
O1 O3 O2 143.2(3) 2_465 3_456
La O3 O2 48.09(14) 4_456 3_456
O2 O3 O2 83.5(2) 6_456 3_456
O2 O3 O2 126.8(2) 2_565 3_456
Ga2 O3 O2 47.66(13) . 3_456
O2 O3 O2 147.9(3) 6_455 3_456
La O3 O2 132.2(3) 2_465 3_456
Ga2 O3 O2 124.89(17) 2_565 3_456
O1 O3 O2 78.3(3) 2_466 3_456
O2 O3 O2 87.2(2) 1_455 3_456
O1 O3 O2 88.5(3) 2_455 3_456
La O3 O2 116.6(2) 1_455 3_456
Ga3 O3 O2 86.56(18) 4_456 3_456
Ga3 O3 O2 127.56(15) 4_345 3_456
O3 O3 O2 27.57(13) 1_556 3_456
O3 O3 O2 152.43(13) 1_554 3_456
O2 O3 O2 53.63(16) 6_556 3_456
O2 O3 O2 55.7(2) 2_456 3_456
La O3 O2 23.16(9) 1_556 3_456
O2 O3 O2 60.26(14) 4_445 3_456
O1 O3 O2 29.0(2) 2_456 3_456
O2 O3 O2 105.64(19) 6 3_456
O2 O3 O2 112.3(3) 3_465 3_456
O2 O3 O2 107.3(2) 2_455 3_456
O1 O3 O2 115.7(3) 1_455 3_456
Ga2 O3 O2 157.90(18) 1_564 3_456
O3 O3 O2 69.82(14) 3_565 3_456
O3 O3 O2 95.43(11) 4_455 3_456
O2 O3 O2 59.52(14) . 3_456
O2 O3 O2 176.3(2) 4_454 3_456
O2 O3 O2 121.59(18) 3_454 3_456
Ga2 O3 O2 98.1(2) 2_466 3_456
La O3 O2 96.62(15) 2_565 3_456
La O3 O2 27.70(10) 2_456 3_456
O1 O3 O2 34.96(13) 1_556 3_456
O3 O3 O2 132.85(19) 4_344 3_456
O3 O3 O2 27.67(12) 4_346 3_456
O3 O3 O2 153.78(19) 3_464 3_456
O3 O3 O2 48.04(10) 3_466 3_456
O1 O3 O2 77.0(2) 1_445 3_456
La O3 O2 77.40(17) 2_466 3_456
O2 O3 O2 151.55(16) 1_564 3_456
La O3 O2 122.56(19) 1_565 3_456
O2 O3 O2 55.19(19) 4_456 3_456
La O3 O2 67.89(15) 1_456 3_456
O3 O3 O2 125.6(2) 5_455 3_456
O3 O3 O2 89.40(18) 5_445 3_456
Ga3 O3 O1 123.9(4) 1_556 1_554
Nb O3 O1 81.4(4) 1_455 1_554
Ga1 O3 O1 81.4(4) 1_455 1_554
La O3 O1 43.7(2) 4_455 1_554
Ga3 O3 O1 140.3(3) 2_465 1_554
O3 O3 O1 46.9(4) 2_465 1_554
O3 O3 O1 110.47(17) 4_345 1_554
O3 O3 O1 119.58(15) 3_465 1_554
O2 O3 O1 103.5(4) 4_455 1_554
O3 O3 O1 155.47(10) 2_466 1_554
O2 O3 O1 86.9(4) 3_455 1_554
O2 O3 O1 111.2(3) 5_456 1_554
O3 O3 O1 58.3(3) 6 1_554
O1 O3 O1 54.3(3) . 1_554
O2 O3 O1 13.29(14) 5_455 1_554
O3 O3 O1 144.1(3) 6_556 1_554
Ga2 O3 O1 84.3(2) 2_566 1_554
Ga3 O3 O1 137.1(3) 4_346 1_554
La O3 O1 50.25(16) . 1_554
O2 O3 O1 79.5(3) 1_565 1_554
O3 O3 O1 81.8(4) 5_345 1_554
Ga3 O3 O1 32.07(12) . 1_554
Ga2 O3 O1 101.18(17) 1_565 1_554
O3 O3 O1 160.9(4) 5_346 1_554
Nb O3 O1 168.9(2) 1_456 1_554
Ga1 O3 O1 168.9(2) 1_456 1_554
O2 O3 O1 94.8(2) 2_566 1_554
La O3 O1 83.8(2) 2_455 1_554
Ga3 O3 O1 56.78(17) 2_464 1_554
O1 O3 O1 61.7(2) 2_465 1_554
La O3 O1 127.20(18) 4_456 1_554
O2 O3 O1 140.2(2) 6_456 1_554
O2 O3 O1 27.40(17) 2_565 1_554
Ga2 O3 O1 94.88(19) . 1_554
O2 O3 O1 78.2(2) 6_455 1_554
La O3 O1 89.11(17) 2_465 1_554
Ga2 O3 O1 10.67(12) 2_565 1_554
O1 O3 O1 118.3(3) 2_466 1_554
O2 O3 O1 123.1(3) 1_455 1_554
O1 O3 O1 59.8(2) 2_455 1_554
La O3 O1 105.4(2) 1_455 1_554
Ga3 O3 O1 82.17(16) 4_456 1_554
Ga3 O3 O1 70.49(18) 4_345 1_554
O3 O3 O1 149.49(13) 1_556 1_554
O3 O3 O1 30.51(13) 1_554 1_554
O2 O3 O1 86.4(2) 6_556 1_554
O2 O3 O1 136.1(2) 2_456 1_554
La O3 O1 111.62(19) 1_556 1_554
O2 O3 O1 93.0(2) 4_445 1_554
O1 O3 O1 111.0(3) 2_456 1_554
O2 O3 O1 29.16(17) 6 1_554
O2 O3 O1 92.48(18) 3_465 1_554
O2 O3 O1 82.8(2) 2_455 1_554
O1 O3 O1 110.5(3) 1_455 1_554
Ga2 O3 O1 48.95(11) 1_564 1_554
O3 O3 O1 63.92(11) 3_565 1_554
O3 O3 O1 63.92(11) 4_455 1_554
O2 O3 O1 78.5(2) . 1_554
O2 O3 O1 47.83(16) 4_454 1_554
O2 O3 O1 34.81(12) 3_454 1_554
Ga2 O3 O1 127.46(18) 2_466 1_554
La O3 O1 47.35(14) 2_565 1_554
La O3 O1 134.28(17) 2_456 1_554
O1 O3 O1 116.08(13) 1_556 1_554
O3 O3 O1 53.36(14) 4_344 1_554
O3 O3 O1 157.7(2) 4_346 1_554
O3 O3 O1 58.04(13) 3_464 1_554
O3 O3 O1 172.94(19) 3_466 1_554
O1 O3 O1 104.9(3) 1_445 1_554
La O3 O1 135.85(12) 2_466 1_554
O2 O3 O1 33.70(10) 1_564 1_554
La O3 O1 70.57(11) 1_565 1_554
O2 O3 O1 145.53(15) 4_456 1_554
La O3 O1 158.1(2) 1_456 1_554
O3 O3 O1 50.62(18) 5_455 1_554
O3 O3 O1 45.8(2) 5_445 1_554
O2 O3 O1 133.66(19) 3_456 1_554
Ga3 O3 La 84.9(2) 1_556 4_345
Nb O3 La 29.69(19) 1_455 4_345
Ga1 O3 La 29.69(19) 1_455 4_345
La O3 La 134.3(3) 4_455 4_345
Ga3 O3 La 80.46(16) 2_465 4_345
O3 O3 La 77.76(10) 2_465 4_345
O3 O3 La 19.3(2) 4_345 4_345
O3 O3 La 45.3(2) 3_465 4_345
O2 O3 La 106.6(2) 4_455 4_345
O3 O3 La 98.85(13) 2_466 4_345
O2 O3 La 79.2(2) 3_455 4_345
O2 O3 La 121.2(2) 5_456 4_345
O3 O3 La 48.14(15) 6 4_345
O1 O3 La 145.3(3) . 4_345
O2 O3 La 99.4(3) 5_455 4_345
O3 O3 La 70.1(2) 6_556 4_345
Ga2 O3 La 147.95(18) 2_566 4_345
Ga3 O3 La 32.61(9) 4_346 4_345
La O3 La 103.16(17) . 4_345
O2 O3 La 151.1(2) 1_565 4_345
O3 O3 La 35.42(18) 5_345 4_345
Ga3 O3 La 73.06(12) . 4_345
Ga2 O3 La 128.85(19) 1_565 4_345
O3 O3 La 57.03(18) 5_346 4_345
Nb O3 La 79.95(12) 1_456 4_345
Ga1 O3 La 79.95(12) 1_456 4_345
O2 O3 La 158.3(3) 2_566 4_345
La O3 La 41.68(6) 2_455 4_345
Ga3 O3 La 70.99(11) 2_464 4_345
O1 O3 La 115.0(2) 2_465 4_345
La O3 La 127.6(2) 4_456 4_345
O2 O3 La 81.33(15) 6_456 4_345
O2 O3 La 130.6(3) 2_565 4_345
Ga2 O3 La 79.00(9) . 4_345
O2 O3 La 69.33(14) 6_455 4_345
La O3 La 92.61(12) 2_465 4_345
Ga2 O3 La 114.1(2) 2_565 4_345
O1 O3 La 126.4(2) 2_466 4_345
O2 O3 La 20.78(13) 1_455 4_345
O1 O3 La 71.95(10) 2_455 4_345
La O3 La 41.83(5) 1_455 4_345
Ga3 O3 La 168.6(2) 4_456 4_345
Ga3 O3 La 36.63(5) 4_345 4_345
O3 O3 La 101.30(12) 1_556 4_345
O3 O3 La 78.70(12) 1_554 4_345
O2 O3 La 138.55(17) 6_556 4_345
O2 O3 La 39.41(15) 2_456 4_345
La O3 La 110.65(13) 1_556 4_345
O2 O3 La 61.15(11) 4_445 4_345
O1 O3 La 84.26(11) 2_456 4_345
O2 O3 La 122.1(2) 6 4_345
O2 O3 La 122.02(17) 3_465 4_345
O2 O3 La 22.59(11) 2_455 4_345
O1 O3 La 69.20(10) 1_455 4_345
Ga2 O3 La 106.12(16) 1_564 4_345
O3 O3 La 118.7(2) 3_565 4_345
O3 O3 La 168.68(12) 4_455 4_345
O2 O3 La 90.01(13) . 4_345
O2 O3 La 88.14(16) 4_454 4_345
O2 O3 La 73.93(14) 3_454 4_345
Ga2 O3 La 73.64(9) 2_466 4_345
La O3 La 147.4(2) 2_565 4_345
La O3 La 67.13(7) 2_456 4_345
O1 O3 La 128.9(2) 1_556 4_345
O3 O3 La 52.00(14) 4_344 4_345
O3 O3 La 74.35(18) 4_346 4_345
O3 O3 La 59.82(15) 3_464 4_345
O3 O3 La 80.98(15) 3_466 4_345
O1 O3 La 24.41(8) 1_445 4_345
La O3 La 101.65(14) 2_466 4_345
O2 O3 La 113.07(19) 1_564 4_345
La O3 La 133.83(14) 1_565 4_345
O2 O3 La 107.22(17) 4_456 4_345
La O3 La 64.20(8) 1_456 4_345
O3 O3 La 140.0(3) 5_455 4_345
O3 O3 La 102.50(14) 5_445 4_345
O2 O3 La 94.34(14) 3_456 4_345
O1 O3 La 105.03(19) 1_554 4_345
Ga3 O3 O3 95.7(4) 1_556 5_456
Nb O3 O3 147.9(3) 1_455 5_456
Ga1 O3 O3 147.9(3) 1_455 5_456
La O3 O3 55.63(12) 4_455 5_456
Ga3 O3 O3 75.9(2) 2_465 5_456
O3 O3 O3 107.22(15) 2_465 5_456
O3 O3 O3 154.7(3) 4_345 5_456
O3 O3 O3 112.9(3) 3_465 5_456
O2 O3 O3 54.57(19) 4_455 5_456
O3 O3 O3 61.2(2) 2_466 5_456
O2 O3 O3 116.0(4) 3_455 5_456
O2 O3 O3 61.6(3) 5_456 5_456
O3 O3 O3 152.5(5) 6 5_456
O1 O3 O3 58.0(3) . 5_456
O2 O3 O3 102.2(3) 5_455 5_456
O3 O3 O3 101.9(5) 6_556 5_456
Ga2 O3 O3 46.05(16) 2_566 5_456
Ga3 O3 O3 128.3(4) 4_346 5_456
La O3 O3 99.68(19) . 5_456
O2 O3 O3 21.4(2) 1_565 5_456
O3 O3 O3 139.31(14) 5_345 5_456
Ga3 O3 O3 125.8(3) . 5_456
Ga2 O3 O3 31.00(4) 1_565 5_456
O3 O3 O3 101.8(4) 5_346 5_456
Nb O3 O3 83.6(3) 1_456 5_456
Ga1 O3 O3 83.6(3) 1_456 5_456
O2 O3 O3 22.74(15) 2_566 5_456
La O3 O3 157.7(2) 2_455 5_456
Ga3 O3 O3 110.31(17) 2_464 5_456
O1 O3 O3 62.5(2) 2_465 5_456
La O3 O3 36.94(16) 4_456 5_456
O2 O3 O3 75.1(2) 6_456 5_456
O2 O3 O3 67.0(2) 2_565 5_456
Ga2 O3 O3 113.4(2) . 5_456
O2 O3 O3 102.19(14) 6_455 5_456
La O3 O3 73.83(4) 2_465 5_456
Ga2 O3 O3 86.70(18) 2_565 5_456
O1 O3 O3 29.98(10) 2_466 5_456
O2 O3 O3 135.7(3) 1_455 5_456
O1 O3 O3 130.8(2) 2_455 5_456
La O3 O3 120.02(14) 1_455 5_456
Ga3 O3 O3 13.02(7) 4_456 5_456
Ga3 O3 O3 150.2(2) 4_345 5_456
O3 O3 O3 65.1(2) 1_556 5_456
O3 O3 O3 114.9(2) 1_554 5_456
O2 O3 O3 54.83(17) 6_556 5_456
O2 O3 O3 127.9(4) 2_456 5_456
La O3 O3 73.5(2) 1_556 5_456
O2 O3 O3 132.4(2) 4_445 5_456
O1 O3 O3 101.7(3) 2_456 5_456
O2 O3 O3 81.22(19) 6 5_456
O2 O3 O3 42.00(12) 3_465 5_456
O2 O3 O3 170.0(2) 2_455 5_456
O1 O3 O3 91.47(13) 1_455 5_456
Ga2 O3 O3 76.31(13) 1_564 5_456
O3 O3 O3 81.92(14) 3_565 5_456
O3 O3 O3 32.2(2) 4_455 5_456
O2 O3 O3 107.45(19) . 5_456
O2 O3 O3 95.03(17) 4_454 5_456
O2 O3 O3 127.9(3) 3_454 5_456
Ga2 O3 O3 83.83(15) 2_466 5_456
La O3 O3 56.06(12) 2_565 5_456
La O3 O3 108.6(3) 2_456 5_456
O1 O3 O3 48.27(18) 1_556 5_456
O3 O3 O3 142.8(3) 4_344 5_456
O3 O3 O3 93.0(2) 4_346 5_456
O3 O3 O3 123.7(2) 3_464 5_456
O3 O3 O3 79.0(3) 3_466 5_456
O1 O3 O3 157.7(4) 1_445 5_456
La O3 O3 54.70(14) 2_466 5_456
O2 O3 O3 76.12(18) 1_564 5_456
La O3 O3 41.33(9) 1_565 5_456
O2 O3 O3 51.6(2) 4_456 5_456
La O3 O3 93.0(2) 1_456 5_456
O3 O3 O3 48.30(8) 5_455 5_456
O3 O3 O3 100.8(2) 5_445 5_456
O2 O3 O3 81.6(3) 3_456 5_456
O1 O3 O3 94.2(2) 1_554 5_456
La O3 O3 156.3(3) 4_345 5_456

loop_
_geom_bond_atom_site_label_1
_geom_bond_atom_site_label_2
_geom_bond_distance
_geom_bond_site_symmetry_2
La O3 2.393(8) 3_565
La O3 2.393(8) 5_445
La O2 2.424(9) 3_455
La O2 2.424(9) 5_455
La O1 2.579(8) 2_455
La O1 2.579(8) .
La O2 2.843(11) .
La O2 2.843(11) 6
La Ga2 3.388(2) .
La Ga2 3.388(2) 2_565
La Ga1 3.4654(7) .
La Nb 3.4654(7) .
Ga1 O3 1.977(9) 4_445
Ga1 O3 1.977(9) 5_445
Ga1 O3 1.977(9) 1_655
Ga1 O3 1.977(9) 2_565
Ga1 O3 1.977(9) 6_655
Ga1 O3 1.977(9) 3_565
Ga1 La 3.4654(7) 2
Ga1 La 3.4654(7) 4
Ga1 O2 3.618(9) 2
Ga1 O2 3.618(9) 3
Ga1 O2 3.618(9) 5
Ga2 O2 1.798(9) 4_445
Ga2 O2 1.798(9) .
Ga2 O2 1.798(9) 3_455
Ga2 O1 1.75(2) 2_456
Ga2 O1 3.32(2) 2_455
Ga2 La 3.388(2) 4_445
Ga2 La 3.388(2) 2_455
Ga2 O3 3.477(8) 6_556
Ga2 O3 3.477(8) 2_456
Ga2 O3 3.478(8) 5_446
Ga2 La 3.602(2) 4_446
Ga3 O3 1.815(10) 6
Ga3 O3 1.815(10) 1_554
Ga3 O2 1.865(9) 3_454
Ga3 O2 1.865(9) 5_455
Ga3 O3 2.572(11) 2_465
Ga3 O3 2.572(11) 4_344
Ga3 Nb 3.1662(9) 1_454
Ga3 Nb 3.1662(9) 1_455
Ga3 O1 3.550(10) 1_554
Ga3 O1 3.550(10) 2_455
Ga3 O3 3.650(8) 5_345
Ga3 O3 3.650(8) 3_464
Nb O3 1.977(9) 4_445
Nb O3 1.977(9) 5_445
Nb O3 1.977(9) 1_655
Nb O3 1.977(9) 2_565
Nb O3 1.977(9) 6_655
Nb O3 1.977(9) 3_565
Nb Ga3 3.1662(9) 4_445
Nb Ga3 3.1662(9) 4_446
Nb Ga3 3.1662(9) 1_656
Nb Ga3 3.1662(9) 1_655
Nb Ga3 3.1662(9) 2_565
Nb Ga3 3.1662(9) 2_564
O1 Ga2 1.75(2) 2_566
O1 La 2.579(8) 2_565
O1 La 2.579(8) 4_455
O1 O2 2.96(2) 5_455
O1 O2 2.96(2) 6
O1 O2 2.96(2) 2_565
O1 O2 3.03(2) 6_556
O1 O2 3.03(2) 5_456
O1 O2 3.03(2) 2_566
O1 O3 3.168(8) 3_565
O1 O3 3.168(8) .
O1 O3 3.168(8) 4_455
O1 Ga2 3.32(2) 2_565
O1 Ga3 3.550(10) 2_565
O1 Ga3 3.550(10) 1_556
O1 Ga3 3.550(10) 4_456
O1 O2 3.571(9) 3_455
O1 O2 3.571(9) 4
O1 O2 3.571(9) 1_565
O1 O3 4.395(13) 2_465
O1 O3 4.395(13) 5_445
O1 O3 4.395(13) 6_665
O1 Ga3 4.699(16) 2_564
O1 Ga3 4.699(16) 4_455
O1 Ga1 4.760(4) 1_455
O1 Nb 4.760(4) 1_455
O1 Ga1 4.760(4) 1_565
O1 Nb 4.760(4) 1_565
O1 O2 4.798(9) .
O1 O2 4.798(9) 3_565
O1 O2 4.798(9) 4_455
O1 La 4.782(19) 1_556
O1 La 4.782(19) 2_566
O1 La 4.782(19) 4_456
O1 O3 4.812(18) 2_466
O1 O3 4.812(18) 6_666
O1 O3 4.812(18) 5_446
O1 O3 4.913(15) 6
O1 O3 4.913(15) 5_455
O1 O3 4.913(15) 2_565
O1 Ga2 4.888(6) 1_565
O1 Ga2 4.888(6) 1_665
O1 O1 5.028(16) 2_465
O1 O1 5.028(16) 2_455
O1 O1 5.028(16) 2_565
O1 O1 5.0690 1_554
O1 O1 5.0690 1_556
O1 Ga3 5.286(7) 4_446
O1 Ga3 5.286(7) 2_465
O1 Ga3 5.286(7) 1_666
O1 O3 5.289(14) 6_556
O1 O3 5.289(14) 5_456
O1 O3 5.289(14) 2_566
O1 O3 5.385(9) 1_655
O1 O3 5.385(9) 4_345
O1 O3 5.385(9) 3_575
O1 O2 5.67(2) 3_454
O1 O2 5.67(2) 4_554
O1 O2 5.67(2) 1_564
O1 O1 5.66(2) 2_466
O1 O1 5.66(2) 2_456
O1 O1 5.66(2) 2_566
O1 O3 5.73(2) 3_564
O1 O3 5.73(2) 1_554
O1 O3 5.73(2) 4_454
O1 O3 5.815(7) 4_445
O1 O3 5.815(7) 3_465
O1 O3 5.815(7) 1_665
O1 La 5.888(4) 2_455
O1 La 5.888(4) 4
O1 La 5.888(4) 1_565
O1 O2 6.197(7) 4_445
O1 O2 6.197(7) 1_665
O1 O2 6.197(7) 3_465
O1 O3 6.22(2) 3_566
O2 Ga3 1.865(9) 4_446
O2 La 2.424(9) 4_445
O2 O2 2.765(12) 4_445
O2 O2 2.765(12) 3_455
O2 O3 2.853(12) 3_565
O2 O3 2.844(10) 4_445
O2 O2 2.87(2) 2_556
O2 O1 2.96(2) 2_455
O2 O3 2.986(14) 5_446
O2 O1 3.03(2) 2_456
O2 O3 3.379(17) 5_445
O2 O1 3.571(9) 1_545
O2 Ga2 3.691(9) 2_556
O2 O2 3.76(2) 2
O2 O3 3.866(11) 1_545
O2 La 3.969(13) 4_446
O2 Ga3 4.202(9) 2_455
O2 Ga3 4.197(8) 2_565
O2 La 4.237(11) 1_556
O2 O3 4.236(14) 2_456
O2 La 4.282(8) 2_455
O2 Ga3 4.415(7) 1_556
O2 Ga3 4.393(13) 4_445
O2 O3 4.436(14) 6_656
O2 O3 4.522(13) 2_455
O2 Ga2 4.533(13) 1_554
O2 O2 4.526(12) 5_446
O2 O2 4.526(12) 5_456
O2 La 4.550(7) 2
O2 O3 4.709(13) 6_655
O2 O2 4.722(17) 6_556
O2 Ga1 4.792(10) 1_556
O2 Nb 4.792(10) 1_556
O2 O3 4.831(11) 1_655
O2 Ga2 4.887(8) 2_566
O2 Ga3 4.957(9) 1_546
O2 Ga3 4.953(7) 1_656
O2 O2 5.0690 1_554
O2 O2 5.0690 1_556
O2 O3 5.135(11) 6_556
O2 O2 5.141(16) 5_445
O2 O2 5.141(16) 5_455
O2 O3 5.132(12) 2_566
O2 O2 5.236(15) 6_446
O2 O2 5.236(15) 6_546
O2 La 5.311(10) 2_456
O2 Ga2 5.286(10) 2
O2 O2 5.31(2) 6
O2 O3 5.323(11) 3_455
O2 Ga1 5.336(8) 1_445
O2 Nb 5.336(8) 1_445
O2 O3 5.372(14) 6
O2 O3 5.377(10) 4_345
O2 O3 5.370(13) 2_565
O2 O3 5.480(11) .
O2 O3 5.513(16) 3_566
O2 O3 5.508(18) 4_446
O2 La 5.530(10) 2_556
O2 O1 5.67(2) 1_546
O2 O2 5.654(13) 3
O2 O2 5.654(13) 4
O2 O2 5.774(6) 4_444
O2 O2 5.774(6) 3_454
O2 O2 5.774(6) 4_446
O2 O2 5.774(6) 3_456
O2 O2 5.776(15) 6_445
O2 O2 5.776(15) 6_545
O2 La 5.929(8) 1_545
O2 O3 6.099(17) 1_546
O2 O3 6.106(19) 3_564
O2 O2 6.090(14) 3_445
O2 O2 6.090(14) 4_545
O2 O3 6.102(17) 4_444
O2 O1 6.197(7) 1_445
O2 O3 6.315(12) 6_546
O3 Ga3 1.815(10) 1_556
O3 Nb 1.977(9) 1_455
O3 Ga1 1.977(9) 1_455
O3 La 2.393(8) 4_455
O3 Ga3 2.572(11) 2_465
O3 O3 2.64(2) 2_465
O3 O3 2.693(13) 4_345
O3 O3 2.693(13) 3_465
O3 O2 2.853(12) 4_455
O3 O3 2.82(3) 2_466
O3 O2 2.844(10) 3_455
O3 O2 2.986(14) 5_456
O3 O3 3.18(2) 6
O3 O2 3.379(17) 5_455
O3 O3 3.33(2) 6_556
O3 Ga2 3.477(8) 2_566
O3 Ga3 3.650(8) 4_346
O3 O2 3.866(11) 1_565
O3 O3 3.908(18) 5_345
O3 Ga2 4.004(8) 1_565
O3 O3 4.03(2) 5_346
O3 Nb 4.151(13) 1_456
O3 Ga1 4.151(13) 1_456
O3 O2 4.236(14) 2_566
O3 La 4.240(8) 2_455
O3 Ga3 4.358(11) 2_464
O3 O1 4.395(13) 2_465
O3 La 4.364(12) 4_456
O3 O2 4.436(14) 6_456
O3 O2 4.522(13) 2_565
O3 O2 4.709(13) 6_455
O3 La 4.742(8) 2_465
O3 Ga2 4.793(12) 2_565
O3 O1 4.812(18) 2_466
O3 O2 4.831(11) 1_455
O3 O1 4.913(15) 2_455
O3 La 4.903(8) 1_455
O3 Ga3 4.921(7) 4_456
O3 Ga3 5.069(10) 4_345
O3 O3 5.0690 1_556
O3 O3 5.0690 1_554
O3 O2 5.135(11) 6_556
O3 O2 5.132(12) 2_456
O3 La 5.266(10) 1_556
O3 O2 5.323(11) 4_445
O3 O1 5.289(14) 2_456
O3 O2 5.372(14) 6
O3 O2 5.377(10) 3_465
O3 O2 5.370(13) 2_455
O3 O1 5.385(9) 1_455
O3 Ga2 5.468(10) 1_564
O3 O3 5.465(14) 3_565
O3 O3 5.466(14) 4_455
O3 O2 5.513(16) 4_454
O3 O2 5.508(18) 3_454
O3 Ga2 5.572(10) 2_466
O3 La 5.616(8) 2_565
O3 La 5.595(9) 2_456
O3 O1 5.73(2) 1_556
O3 O3 5.740(6) 4_344
O3 O3 5.740(6) 4_346
O3 O3 5.740(6) 3_464
O3 O3 5.740(6) 3_466
O3 O1 5.815(7) 1_445
O3 La 5.984(12) 2_466
O3 O2 6.099(17) 1_564
O3 La 6.132(7) 1_565
O3 O2 6.106(19) 4_456
O3 La 6.113(11) 1_456
O3 O3 6.156(15) 5_455
O3 O3 6.156(15) 5_445
O3 O2 6.102(17) 3_456
O3 O1 6.22(2) 1_554
O3 La 6.231(7) 4_345
O3 O3 6.232(13) 5_456
